data_1546534
loop_
_publ_author_name
'Mungalpara, Disha'
'Valkonen, Arto'
'Rissanen, Kari'
'Kubik, Stefan'

_publ_section_title
;
 Efficient stabilisation of a dihydrogenphosphate tetramer and a
 dihydrogenpyrophosphate dimer by a cyclic pseudopeptide containing
 1,4-disubstituted 1,2,3-triazole moieties
;
_journal_name_full 'Chem. Sci.'
_journal_paper_doi 10.1039/C7SC02700A
_journal_year 2017
_chemical_formula_moiety '8(C40 H36 N20 O4), 13(C16 H36 N), 8(H2 O7 P2), 9(C6 H12 O2), C3 H6 O, H2 O'
_chemical_formula_sum 'C585 H888 N173 O108 P16'
_chemical_formula_weight 12568.15
_space_group_crystal_system triclinic
_space_group_IT_number 2
_space_group_name_Hall '-P 1'
_space_group_name_H-M_alt 'P -1'
_symmetry_space_group_name_Hall '-P 1'
_symmetry_space_group_name_H-M 'P -1'
_atom_sites_solution_hydrogens mixed
_audit_creation_method SHELXL-2016/6
_audit_update_record
;
2017-06-14 deposited with the CCDC.
2017-07-12 downloaded from the CCDC.
;
_cell_angle_alpha 76.0283(8)
_cell_angle_beta 79.8139(8)
_cell_angle_gamma 73.4101(11)
_cell_formula_units_Z 2
_cell_length_a 22.1903(3)
_cell_length_b 31.9713(4)
_cell_length_c 61.8821(4)
_cell_measurement_reflns_used 48002
_cell_measurement_temperature 123(2)
_cell_measurement_theta_max 70.8100
_cell_measurement_theta_min 3.6800
_cell_volume 40554.3(8)
_computing_cell_refinement CrysAlisPro
_computing_data_collection 'CrysAlisPro 1.171.38.43 (Rigaku OD, 2015)'
_computing_data_reduction CrysAlisPro
_computing_molecular_graphics SHELXL-2016/6
_computing_publication_material SHELXL-2016/6
_computing_structure_refinement 'SHELXL-2016/6 (Sheldrick, 2016)'
_computing_structure_solution 'SHELXT 2014/5 (Sheldrick, 2015)'
_diffrn_ambient_temperature 123(2)
_diffrn_detector_area_resol_mean 10.3953
_diffrn_measured_fraction_theta_full 0.975
_diffrn_measured_fraction_theta_max 0.958
_diffrn_measurement_device_type 'SuperNova, Dual, Cu at zero, Atlas'
_diffrn_measurement_method '\w scans'
_diffrn_radiation_type CuK\a
_diffrn_radiation_wavelength 1.54184
_diffrn_reflns_av_R_equivalents 0.0446
_diffrn_reflns_av_unetI/netI 0.0554
_diffrn_reflns_Laue_measured_fraction_full 0.975
_diffrn_reflns_Laue_measured_fraction_max 0.958
_diffrn_reflns_limit_h_max 26
_diffrn_reflns_limit_h_min -26
_diffrn_reflns_limit_k_max 38
_diffrn_reflns_limit_k_min -38
_diffrn_reflns_limit_l_max 53
_diffrn_reflns_limit_l_min -75
_diffrn_reflns_number 238782
_diffrn_reflns_point_group_measured_fraction_full 0.975
_diffrn_reflns_point_group_measured_fraction_max 0.958
_diffrn_reflns_theta_full 67.684
_diffrn_reflns_theta_max 69.999
_diffrn_reflns_theta_min 3.511
_diffrn_source 'micro-focus sealed X-ray tube'
_exptl_absorpt_coefficient_mu 0.878
_exptl_absorpt_correction_T_max 0.925
_exptl_absorpt_correction_T_min 0.806
_exptl_absorpt_correction_type analytical
_exptl_absorpt_process_details
;
CrysAlisPro 1.171.38.43 (Rigaku Oxford Diffraction, 2015)
Analytical numeric absorption correction using a multifaceted crystal
            model based on expressions derived by R.C. Clark & J.S. Reid.
(Clark, R. C. & Reid, J. S. (1995). Acta Cryst. A51, 887-897)
Empirical absorption correction using spherical harmonics,
 implemented in SCALE3 ABSPACK scaling algorithm.
;
_exptl_crystal_colour colourless
_exptl_crystal_density_diffrn 1.029
_exptl_crystal_description plate
_exptl_crystal_F_000 13426
_exptl_crystal_size_max 0.300
_exptl_crystal_size_mid 0.210
_exptl_crystal_size_min 0.080
_refine_diff_density_max 0.873
_refine_diff_density_min -0.678
_refine_diff_density_rms 0.061
_refine_ls_extinction_method none
_refine_ls_goodness_of_fit_ref 1.025
_refine_ls_hydrogen_treatment mixed
_refine_ls_matrix_type full
_refine_ls_number_parameters 8199
_refine_ls_number_reflns 147346
_refine_ls_number_restraints 1968
_refine_ls_restrained_S_all 1.061
_refine_ls_R_factor_all 0.1171
_refine_ls_R_factor_gt 0.0800
_refine_ls_shift/su_max 0.020
_refine_ls_shift/su_mean 0.001
_refine_ls_structure_factor_coef Fsqd
_refine_ls_weighting_details 'w=1/[\s^2^(Fo^2^)+(0.1629P)^2^+7.1351P] where P=(Fo^2^+2Fc^2^)/3'
_refine_ls_weighting_scheme calc
_refine_ls_wR_factor_gt 0.2302
_refine_ls_wR_factor_ref 0.2710
_reflns_Friedel_coverage 0.000
_reflns_number_gt 91821
_reflns_number_total 147346
_reflns_threshold_expression 'I > 2\s(I)'
_cod_data_source_file c7sc02700a2.cif
_cod_data_source_block 2-rac-2_DHPP-2
_cod_database_code 1546534
_shelx_shelxl_version_number 2016/6
_shelx_space_group_comment
;
The symmetry employed for this shelxl refinement is uniquely defined
by the following loop, which should always be used as a source of
symmetry information in preference to the above space-group names.
They are only intended as comments.
;
_shelx_estimated_absorpt_t_min 0.779
_shelx_estimated_absorpt_t_max 0.933

loop_
_space_group_symop_operation_xyz
'x, y, z'
'-x, -y, -z'

loop_
_atom_site_label
_atom_site_type_symbol
_atom_site_fract_x
_atom_site_fract_y
_atom_site_fract_z
_atom_site_U_iso_or_equiv
_atom_site_adp_type
_atom_site_occupancy
_atom_site_site_symmetry_order
_atom_site_calc_flag
_atom_site_refinement_flags_posn
_atom_site_refinement_flags_adp
_atom_site_refinement_flags_occupancy
_atom_site_disorder_assembly
_atom_site_disorder_group
P1 P 0.65268(4) 0.54226(3) 0.58834(2) 0.04253(17) Uani 1 1 d . . . . .
P2 P 0.53821(4) 0.60296(3) 0.60781(2) 0.04373(18) Uani 1 1 d . . . . .
O1 O 0.66984(12) 0.57915(7) 0.56867(3) 0.0490(5) Uani 1 1 d D . . . .
H1 H 0.689(2) 0.5951(13) 0.5723(8) 0.074 Uiso 1 1 d D U . . .
O2 O 0.65368(11) 0.50262(7) 0.57927(4) 0.0464(5) Uani 1 1 d . . . . .
O3 O 0.69150(12) 0.53379(7) 0.60716(3) 0.0486(5) Uani 1 1 d . . . . .
O4 O 0.57899(12) 0.56094(7) 0.59707(4) 0.0485(5) Uani 1 1 d . . . . .
O5 O 0.47220(12) 0.59735(7) 0.61200(4) 0.0483(5) Uani 1 1 d . . . . .
O6 O 0.54869(13) 0.64494(7) 0.59257(4) 0.0522(6) Uani 1 1 d . . . . .
O7 O 0.56309(12) 0.59656(7) 0.63073(3) 0.0476(5) Uani 1 1 d D . . . .
H7 H 0.5863(19) 0.6128(13) 0.6325(8) 0.071 Uiso 1 1 d D U . . .
P3 P 0.64654(4) 0.68599(3) 0.61598(2) 0.04611(18) Uani 1 1 d . . . . .
P4 P 0.76066(4) 0.62320(3) 0.59814(2) 0.04497(18) Uani 1 1 d . . . . .
O8 O 0.61286(13) 0.69740(8) 0.59450(4) 0.0504(5) Uani 1 1 d D . . . .
H8 H 0.591(2) 0.6810(14) 0.5933(8) 0.076 Uiso 1 1 d D U . . .
O9 O 0.62153(12) 0.65195(7) 0.63356(3) 0.0485(5) Uani 1 1 d . . . . .
O10 O 0.64432(13) 0.72849(7) 0.62253(4) 0.0529(6) Uani 1 1 d . . . . .
O11 O 0.72064(12) 0.66597(7) 0.60860(4) 0.0506(5) Uani 1 1 d . . . . .
O12 O 0.75182(12) 0.58179(7) 0.61641(4) 0.0477(5) Uani 1 1 d D . . . .
H12O H 0.735(2) 0.5658(13) 0.6117(7) 0.072 Uiso 1 1 d D U . . .
O14 O 0.82781(12) 0.62566(8) 0.59580(4) 0.0508(5) Uani 1 1 d . . . . .
O15 O 0.73481(12) 0.62465(7) 0.57719(4) 0.0502(5) Uani 1 1 d . . . . .
P5 P 0.39485(4) 0.90366(2) 0.41340(2) 0.04147(17) Uani 1 1 d . . . . .
P6 P 0.28803(4) 0.91002(3) 0.38869(2) 0.04377(17) Uani 1 1 d . . . . .
O16 O 0.38996(11) 0.90941(7) 0.43701(3) 0.0455(5) Uani 1 1 d . . . . .
O17 O 0.42462(12) 0.93396(7) 0.39507(4) 0.0478(5) Uani 1 1 d . . . . .
O18 O 0.42806(11) 0.85372(7) 0.41266(3) 0.0452(5) Uani 1 1 d D . . . .
H18 H 0.4539(17) 0.8487(15) 0.4015(5) 0.068 Uiso 1 1 d D U . . .
O19 O 0.32267(11) 0.91043(7) 0.40945(4) 0.0472(5) Uani 1 1 d . . . . .
O20 O 0.21899(12) 0.92187(8) 0.39712(4) 0.0504(5) Uani 1 1 d . . . . .
O21 O 0.31434(12) 0.86645(7) 0.38157(4) 0.0483(5) Uani 1 1 d . . . . .
O22 O 0.30144(12) 0.94910(7) 0.36957(4) 0.0494(5) Uani 1 1 d D . . . .
H22 H 0.3287(17) 0.9420(16) 0.3594(6) 0.074 Uiso 1 1 d D U . . .
P7 P 0.42580(5) 0.88199(3) 0.33415(2) 0.0513(2) Uani 1 1 d . . . . .
P8 P 0.53328(5) 0.86985(3) 0.35976(2) 0.0509(2) Uani 1 1 d . . . . .
O23 O 0.39141(14) 0.92641(7) 0.33931(4) 0.0566(6) Uani 1 1 d . . . . .
O24 O 0.39815(14) 0.84428(7) 0.35002(4) 0.0534(6) Uani 1 1 d D . . . .
H24O H 0.3698(18) 0.8516(16) 0.3603(6) 0.080 Uiso 1 1 d D U . . .
O25 O 0.43027(14) 0.87640(8) 0.31049(4) 0.0602(7) Uani 1 1 d . . . . .
O26 O 0.49846(13) 0.87078(8) 0.33882(4) 0.0548(6) Uani 1 1 d . . . . .
O27 O 0.60228(13) 0.85841(9) 0.35120(4) 0.0605(6) Uani 1 1 d D . . . .
O29 O 0.51418(13) 0.91855(8) 0.36378(4) 0.0537(6) Uani 1 1 d D . . . .
H29O H 0.4831(16) 0.9193(17) 0.3737(6) 0.081 Uiso 1 1 d D U . . .
O30 O 0.51152(13) 0.83902(7) 0.37993(4) 0.0523(6) Uani 1 1 d . . . . .
P9 P 0.39527(4) 0.79612(3) 0.10605(2) 0.04096(16) Uani 1 1 d . . . . .
P10 P 0.28863(4) 0.77212(3) 0.13865(2) 0.04838(19) Uani 1 1 d . . . . .
O31 O 0.39016(11) 0.82639(7) 0.08345(3) 0.0451(5) Uani 1 1 d . . . . .
O32 O 0.42748(11) 0.80833(7) 0.12210(4) 0.0475(5) Uani 1 1 d . . . . .
O33 O 0.42717(11) 0.74787(7) 0.10277(4) 0.0467(5) Uani 1 1 d D . . . .
H33 H 0.447(2) 0.7317(13) 0.1141(5) 0.070 Uiso 1 1 d D U . . .
O34 O 0.32282(10) 0.79740(7) 0.11653(3) 0.0455(5) Uani 1 1 d . . . . .
O35 O 0.21973(12) 0.79105(9) 0.13620(4) 0.0577(6) Uani 1 1 d . . . . .
O36 O 0.31435(13) 0.72321(8) 0.14043(4) 0.0558(6) Uani 1 1 d . . . . .
O37 O 0.30408(13) 0.78765(8) 0.15843(4) 0.0544(6) Uani 1 1 d D . . . .
H37 H 0.322(2) 0.7658(12) 0.1681(7) 0.082 Uiso 1 1 d D U . . .
P11 P 0.40395(5) 0.68317(3) 0.18557(2) 0.0582(2) Uani 1 1 d . . . . .
P12 P 0.51130(5) 0.70643(3) 0.15298(2) 0.0524(2) Uani 1 1 d . . . . .
O38 O 0.40906(16) 0.65065(9) 0.20729(4) 0.0712(8) Uani 1 1 d . . . . .
O39 O 0.37899(15) 0.66470(9) 0.16884(4) 0.0629(7) Uani 1 1 d D . . . .
H39O H 0.353(2) 0.6852(14) 0.1599(8) 0.094 Uiso 1 1 d D U . . .
O40 O 0.36712(14) 0.73004(8) 0.18653(4) 0.0594(6) Uani 1 1 d . . . . .
O41 O 0.47620(13) 0.68274(8) 0.17611(4) 0.0590(6) Uani 1 1 d . . . . .
O42 O 0.58052(13) 0.68843(9) 0.15562(4) 0.0614(6) Uani 1 1 d . . . . .
O44 O 0.49161(13) 0.75706(8) 0.15284(4) 0.0546(6) Uani 1 1 d D . . . .
H44O H 0.468(2) 0.7743(14) 0.1428(7) 0.082 Uiso 1 1 d D U . . .
O45 O 0.48954(13) 0.69692(8) 0.13349(4) 0.0574(6) Uani 1 1 d . . . . .
P13 P 1.33221(4) 0.35487(3) 0.09650(2) 0.04249(17) Uani 1 1 d . . . . .
P14 P 1.44703(4) 0.28158(3) 0.10770(2) 0.04414(18) Uani 1 1 d . . . . .
O46 O 1.31421(12) 0.33382(8) 0.07941(4) 0.0483(5) Uani 1 1 d D . . . .
H46 H 1.295(2) 0.3136(12) 0.0830(8) 0.072 Uiso 1 1 d D U . . .
O47 O 1.29355(12) 0.34609(7) 0.11887(3) 0.0488(5) Uani 1 1 d . . . . .
O48 O 1.33053(11) 0.40266(7) 0.08654(3) 0.0458(5) Uani 1 1 d . . . . .
O49 O 1.40600(11) 0.33182(7) 0.09924(4) 0.0483(5) Uani 1 1 d . . . . .
O50 O 1.51266(11) 0.28650(8) 0.10616(4) 0.0509(5) Uani 1 1 d . . . . .
O51 O 1.42192(12) 0.26821(7) 0.13283(3) 0.0481(5) Uani 1 1 d D . . . .
H51 H 1.409(2) 0.2453(10) 0.1353(8) 0.072 Uiso 1 1 d D U . . .
O52 O 1.43753(12) 0.25138(8) 0.09432(3) 0.0502(5) Uani 1 1 d . . . . .
P15 P 1.34521(4) 0.18305(3) 0.12841(2) 0.04537(18) Uani 1 1 d . . . . .
P16 P 1.23029(5) 0.25742(3) 0.11927(2) 0.04930(19) Uani 1 1 d . . . . .
O53 O 1.37815(13) 0.19086(8) 0.10387(4) 0.0505(5) Uani 1 1 d D . . . .
H53 H 1.392(2) 0.2136(11) 0.1008(8) 0.076 Uiso 1 1 d D U . . .
O54 O 1.34715(12) 0.13458(7) 0.13602(4) 0.0507(5) Uani 1 1 d . . . . .
O55 O 1.37072(12) 0.20377(7) 0.14279(3) 0.0495(5) Uani 1 1 d . . . . .
O56 O 1.27106(12) 0.20700(7) 0.12702(4) 0.0514(5) Uani 1 1 d . . . . .
O57 O 1.25416(13) 0.27514(8) 0.09540(4) 0.0534(6) Uani 1 1 d . . . . .
O59 O 1.23971(13) 0.28425(8) 0.13546(4) 0.0524(6) Uani 1 1 d D . . . .
H59O H 1.257(2) 0.3040(13) 0.1286(7) 0.079 Uiso 1 1 d D U . . .
O60 O 1.16334(12) 0.25364(8) 0.12325(4) 0.0578(6) Uani 1 1 d . . . . .
O13 O 1.01423(15) 0.66867(12) 0.56546(6) 0.0843(9) Uani 1 1 d . . . . .
O28 O 0.50270(17) 0.86091(10) 0.58519(6) 0.0844(9) Uani 1 1 d . . . . .
O43 O 0.26614(17) 0.60041(12) 0.60008(8) 0.1022(12) Uani 1 1 d . . . . .
O58 O 0.74480(14) 0.50997(11) 0.50200(4) 0.0675(7) Uani 1 1 d . . . . .
N1 N 0.83227(16) 0.50046(14) 0.53274(6) 0.0689(9) Uani 1 1 d . U . . .
N2 N 0.88066(19) 0.48542(18) 0.51762(8) 0.0944(13) Uani 1 1 d . U . . .
N3 N 0.9204(2) 0.50989(19) 0.51463(8) 0.0996(13) Uani 1 1 d . U . . .
N7 N 0.91562(15) 0.59668(12) 0.54429(5) 0.0608(8) Uani 1 1 d . . . . .
N12 N 0.92779(16) 0.64508(11) 0.56399(5) 0.0571(7) Uani 1 1 d D . . . .
H12 H 0.8901(13) 0.6433(15) 0.5716(7) 0.069 Uiso 1 1 d D U . . .
N16 N 0.88473(18) 0.73098(11) 0.58253(6) 0.0677(9) Uani 1 1 d . . . . .
N17 N 0.9113(2) 0.76437(13) 0.57127(8) 0.0837(12) Uani 1 1 d . . . . .
N18 N 0.8650(2) 0.79902(12) 0.56469(7) 0.0791(11) Uani 1 1 d . . . . .
N22 N 0.69854(18) 0.80270(10) 0.57960(5) 0.0589(8) Uani 1 1 d . . . . .
N27 N 0.59538(18) 0.80885(10) 0.59242(5) 0.0589(8) Uani 1 1 d D . . . .
H27 H 0.611(2) 0.7815(9) 0.6001(7) 0.071 Uiso 1 1 d D U . . .
N31 N 0.44335(18) 0.79215(10) 0.60890(6) 0.0688(9) Uani 1 1 d . . . . .
N32 N 0.3903(2) 0.82564(12) 0.60754(9) 0.0883(12) Uani 1 1 d . . . . .
N33 N 0.3479(2) 0.81175(12) 0.60088(9) 0.0890(12) Uani 1 1 d D . . . .
N37 N 0.35797(17) 0.69917(11) 0.59709(6) 0.0641(8) Uani 1 1 d . . . . .
N42 N 0.35127(17) 0.62865(10) 0.59871(6) 0.0594(7) Uani 1 1 d D . . . .
H42 H 0.3922(11) 0.6196(15) 0.6017(8) 0.071 Uiso 1 1 d D U . . .
N46 N 0.39622(15) 0.54457(10) 0.58023(5) 0.0525(7) Uani 1 1 d . . . . .
N47 N 0.36006(17) 0.54148(12) 0.56548(6) 0.0647(8) Uani 1 1 d . . . . .
N48 N 0.39524(16) 0.54183(12) 0.54617(5) 0.0617(8) Uani 1 1 d . . . . .
N52 N 0.56288(13) 0.53433(8) 0.53742(4) 0.0437(6) Uani 1 1 d . . . . .
N57 N 0.67029(14) 0.51628(10) 0.53235(5) 0.0483(6) Uani 1 1 d D . . . .
H57 H 0.6667(19) 0.5154(13) 0.5474(3) 0.058 Uiso 1 1 d D U . . .
C4 C 0.8975(2) 0.54175(19) 0.52776(8) 0.0767(12) Uani 1 1 d . U . . .
C5 C 0.84157(19) 0.53518(16) 0.53911(6) 0.0639(10) Uani 1 1 d . U . . .
H5 H 0.814474 0.551833 0.549481 0.077 Uiso 1 1 calc R U . . .
C6 C 0.93404(19) 0.57301(18) 0.52798(7) 0.0713(12) Uani 1 1 d . . . . .
C8 C 0.94991(19) 0.62408(14) 0.54545(6) 0.0593(9) Uani 1 1 d . . . . .
C9 C 1.0018(2) 0.63094(18) 0.53003(7) 0.0741(12) Uani 1 1 d . . . . .
H9 H 1.023940 0.651768 0.530902 0.089 Uiso 1 1 calc R U . . .
C10 C 1.0196(2) 0.6063(2) 0.51345(8) 0.0880(15) Uani 1 1 d . . . . .
H10 H 1.055395 0.609597 0.502854 0.106 Uiso 1 1 calc R U . . .
C11 C 0.9866(2) 0.5771(2) 0.51202(8) 0.0882(16) Uani 1 1 d . . . . .
H11 H 0.998769 0.560109 0.500590 0.106 Uiso 1 1 calc R U . . .
C13 C 0.9610(2) 0.66552(13) 0.57241(7) 0.0630(10) Uani 1 1 d . . . . .
C14 C 0.9231(2) 0.68727(14) 0.59228(7) 0.0663(10) Uani 1 1 d . . . . .
H14 H 0.894477 0.668541 0.601202 0.080 Uiso 1 1 calc R U . . .
C15 C 0.9665(3) 0.69198(19) 0.60758(9) 0.0838(13) Uani 1 1 d . . . . .
H15A H 0.991809 0.662420 0.613969 0.126 Uiso 1 1 calc R U . . .
H15B H 0.994625 0.710307 0.598915 0.126 Uiso 1 1 calc R U . . .
H15C H 0.940858 0.706240 0.619710 0.126 Uiso 1 1 calc R U . . .
C19 C 0.8095(2) 0.78755(13) 0.57147(7) 0.0645(10) Uani 1 1 d . . . . .
C20 C 0.8212(2) 0.74437(13) 0.58287(6) 0.0605(9) Uani 1 1 d . . . . .
H20 H 0.791260 0.727499 0.589546 0.073 Uiso 1 1 calc R U . . .
C21 C 0.7476(2) 0.81832(13) 0.56769(6) 0.0619(10) Uani 1 1 d . . . . .
C23 C 0.6403(2) 0.82879(12) 0.57810(6) 0.0586(9) Uani 1 1 d . . . . .
C24 C 0.6264(2) 0.87166(13) 0.56465(7) 0.0670(11) Uani 1 1 d . . . . .
H24 H 0.584107 0.889404 0.563859 0.080 Uiso 1 1 calc R U . . .
C25 C 0.6778(3) 0.88681(14) 0.55252(7) 0.0729(12) Uani 1 1 d . . . . .
H25 H 0.670833 0.915639 0.543140 0.087 Uiso 1 1 calc R U . . .
C26 C 0.7391(3) 0.86032(13) 0.55396(7) 0.0701(12) Uani 1 1 d . . . . .
H26 H 0.774320 0.870675 0.545782 0.084 Uiso 1 1 calc R U . . .
C28 C 0.5322(2) 0.82618(13) 0.59586(7) 0.0650(10) Uani 1 1 d . . . . .
C29 C 0.4991(2) 0.79852(13) 0.61552(7) 0.0680(10) Uani 1 1 d . . . . .
H29 H 0.528883 0.768756 0.620087 0.082 Uiso 1 1 calc R U . . .
C30 C 0.4818(3) 0.82266(16) 0.63514(7) 0.0790(12) Uani 1 1 d . . . . .
H30A H 0.520339 0.826482 0.639228 0.119 Uiso 1 1 calc R U . . .
H30B H 0.452767 0.851941 0.630752 0.119 Uiso 1 1 calc R U . . .
H30C H 0.461331 0.805035 0.648008 0.119 Uiso 1 1 calc R U . . .
C34 C 0.3734(2) 0.76862(13) 0.59829(8) 0.0714(11) Uani 1 1 d . . . . .
C35 C 0.4344(2) 0.75617(13) 0.60334(7) 0.0669(10) Uani 1 1 d . . . . .
H35 H 0.464083 0.728197 0.603006 0.080 Uiso 1 1 calc R U . . .
C36 C 0.3360(2) 0.74357(14) 0.59205(8) 0.0752(12) Uani 1 1 d . . . . .
C38 C 0.3234(2) 0.67435(14) 0.59303(7) 0.0672(10) Uani 1 1 d . . . . .
C39 C 0.2665(3) 0.69257(18) 0.58361(10) 0.0905(15) Uani 1 1 d . . . . .
H39 H 0.242184 0.674167 0.581375 0.109 Uiso 1 1 calc R U . . .
C40 C 0.2471(3) 0.73812(19) 0.57773(12) 0.106(2) Uani 1 1 d . . . . .
H40 H 0.209326 0.751586 0.570814 0.127 Uiso 1 1 calc R U . . .
C41 C 0.2811(3) 0.76449(18) 0.58165(11) 0.0988(18) Uani 1 1 d . . . . .
H41 H 0.267853 0.796039 0.577433 0.119 Uiso 1 1 calc R U . . .
C43 C 0.3229(2) 0.59527(15) 0.60086(8) 0.0672(10) Uani 1 1 d . . . . .
C44 C 0.36818(19) 0.54926(13) 0.60312(6) 0.0572(8) Uani 1 1 d . . . . .
H44 H 0.402421 0.547916 0.612009 0.069 Uiso 1 1 calc R U . . .
C45 C 0.3359(2) 0.51220(15) 0.61450(7) 0.0684(10) Uani 1 1 d . . . . .
H45A H 0.317679 0.516158 0.629720 0.103 Uiso 1 1 calc R U . . .
H45B H 0.302257 0.513272 0.605897 0.103 Uiso 1 1 calc R U . . .
H45C H 0.367100 0.483291 0.615221 0.103 Uiso 1 1 calc R U . . .
C49 C 0.45357(17) 0.54484(11) 0.54846(6) 0.0488(7) Uani 1 1 d . . . . .
C50 C 0.45419(17) 0.54697(10) 0.57035(6) 0.0481(7) Uani 1 1 d . . . . .
H50 H 0.488124 0.549567 0.576959 0.058 Uiso 1 1 calc R U . . .
C51 C 0.50577(17) 0.54441(11) 0.53042(6) 0.0480(7) Uani 1 1 d . . . . .
C53 C 0.61391(18) 0.52997(11) 0.52253(5) 0.0479(7) Uani 1 1 d . . . . .
C54 C 0.6107(2) 0.53686(13) 0.49936(6) 0.0580(9) Uani 1 1 d . . . . .
H54 H 0.647805 0.534001 0.488881 0.070 Uiso 1 1 calc R U . . .
C55 C 0.5515(2) 0.54790(16) 0.49266(6) 0.0701(11) Uani 1 1 d . . . . .
H55 H 0.547407 0.553092 0.477147 0.084 Uiso 1 1 calc R U . . .
C56 C 0.4975(2) 0.55166(13) 0.50802(6) 0.0593(9) Uani 1 1 d . . . . .
H56 H 0.456541 0.558888 0.503366 0.071 Uiso 1 1 calc R U . . .
C58 C 0.72990(18) 0.50483(12) 0.52223(6) 0.0529(8) Uani 1 1 d . . . . .
C59 C 0.77964(18) 0.48048(14) 0.53854(6) 0.0592(9) Uani 1 1 d . . . . .
H59 H 0.760271 0.483115 0.554183 0.071 Uiso 1 1 calc R U . . .
C60 C 0.8006(2) 0.43132(16) 0.53694(7) 0.0748(12) Uani 1 1 d . . . . .
H60A H 0.763934 0.418540 0.540967 0.112 Uiso 1 1 calc R U . . .
H60B H 0.819031 0.428698 0.521565 0.112 Uiso 1 1 calc R U . . .
H60C H 0.832309 0.415213 0.547249 0.112 Uiso 1 1 calc R U . . .
O73 O 0.94074(19) 0.49272(11) 0.64302(5) 0.0881(10) Uani 1 1 d . . . . .
O88 O 0.65573(14) 0.36658(8) 0.56364(4) 0.0602(6) Uani 1 1 d . . . . .
O103 O 0.3976(2) 0.57821(12) 0.69103(5) 0.1021(13) Uani 1 1 d . . . . .
O118 O 0.6553(2) 0.83095(10) 0.66266(5) 0.0918(11) Uani 1 1 d . . . . .
N61 N 0.7715(2) 0.75964(12) 0.64333(6) 0.0716(10) Uani 1 1 d . . . . .
N62 N 0.8011(3) 0.76812(15) 0.65832(7) 0.0924(13) Uani 1 1 d . . . . .
N63 N 0.8423(3) 0.73117(16) 0.66549(8) 0.0993(15) Uani 1 1 d D . . . .
N67 N 0.87170(18) 0.62890(12) 0.64513(5) 0.0655(8) Uani 1 1 d . . . . .
N72 N 0.89447(17) 0.56664(11) 0.63081(6) 0.0611(8) Uani 1 1 d D . . . .
H72 H 0.8673(18) 0.5841(14) 0.6206(6) 0.073 Uiso 1 1 d D U . . .
N76 N 0.90211(16) 0.47337(11) 0.60652(6) 0.0649(8) Uani 1 1 d . . . . .
N77 N 0.95267(17) 0.43795(12) 0.60797(8) 0.0772(10) Uani 1 1 d . . . . .
N78 N 0.93419(18) 0.40417(11) 0.60532(8) 0.0769(10) Uani 1 1 d D . . . .
N82 N 0.77851(15) 0.40906(9) 0.59256(5) 0.0536(7) Uani 1 1 d . . . . .
N87 N 0.68460(15) 0.41123(9) 0.58164(5) 0.0504(6) Uani 1 1 d D . . . .
H87 H 0.6784(19) 0.4396(8) 0.5832(7) 0.060 Uiso 1 1 d D U . . .
N91 N 0.54251(14) 0.43107(8) 0.59118(4) 0.0458(6) Uani 1 1 d . . . . .
N92 N 0.51388(16) 0.39760(9) 0.59872(5) 0.0546(7) Uani 1 1 d . . . . .
N93 N 0.48424(17) 0.40183(10) 0.61873(5) 0.0576(7) Uani 1 1 d . . . . .
N97 N 0.46239(15) 0.49748(9) 0.64310(4) 0.0515(7) Uani 1 1 d . . . . .
N102 N 0.43502(16) 0.56069(10) 0.65682(5) 0.0566(7) Uani 1 1 d D . . . .
H102 H 0.446(2) 0.5743(14) 0.6427(4) 0.068 Uiso 1 1 d D U . . .
N106 N 0.4239(2) 0.66316(12) 0.67260(6) 0.0763(11) Uani 1 1 d . . . . .
N107 N 0.3845(2) 0.67451(13) 0.69077(6) 0.0845(12) Uani 1 1 d . . . . .
N108 N 0.4102(2) 0.69852(13) 0.69883(6) 0.0825(12) Uani 1 1 d . . . . .
N112 N 0.5501(2) 0.73759(10) 0.67361(5) 0.0681(9) Uani 1 1 d . . . . .
N117 N 0.6317(2) 0.76944(10) 0.65777(5) 0.0674(9) Uani 1 1 d D . . . .
H117 H 0.638(2) 0.7543(14) 0.6467(6) 0.081 Uiso 1 1 d D U . . .
C64 C 0.8384(3) 0.69868(16) 0.65521(7) 0.0760(12) Uani 1 1 d . . . . .
C65 C 0.7931(2) 0.71720(13) 0.64098(6) 0.0656(10) Uani 1 1 d . . . . .
H65 H 0.779798 0.703075 0.631477 0.079 Uiso 1 1 calc R U . . .
C66 C 0.8771(3) 0.65267(17) 0.65938(7) 0.0803(13) Uani 1 1 d . . . . .
C68 C 0.9031(2) 0.58623(15) 0.64771(7) 0.0691(11) Uani 1 1 d . . . . .
C69 C 0.9417(3) 0.56471(19) 0.66463(8) 0.0947(17) Uani 1 1 d . . . . .
H69 H 0.963082 0.534010 0.666246 0.114 Uiso 1 1 calc R U . . .
C70 C 0.9473(4) 0.5899(2) 0.67887(10) 0.126(3) Uani 1 1 d . . . . .
H70 H 0.973461 0.576510 0.690579 0.151 Uiso 1 1 calc R U . . .
C71 C 0.9150(4) 0.6350(2) 0.67641(10) 0.112(2) Uani 1 1 d . . . . .
H71 H 0.919050 0.652743 0.686117 0.134 Uiso 1 1 calc R U . . .
C73 C 0.9155(2) 0.52333(13) 0.62885(7) 0.0628(9) Uani 1 1 d . . . . .
C74 C 0.9086(2) 0.51770(13) 0.60596(7) 0.0627(10) Uani 1 1 d . . . . .
H74 H 0.870231 0.540351 0.600407 0.075 Uiso 1 1 calc R U . . .
C75 C 0.9665(3) 0.52589(17) 0.59019(7) 0.0787(13) Uani 1 1 d . . . . .
H75A H 0.970594 0.555753 0.589894 0.118 Uiso 1 1 calc R U . . .
H75B H 1.004349 0.503588 0.595392 0.118 Uiso 1 1 calc R U . . .
H75C H 0.962000 0.523642 0.575065 0.118 Uiso 1 1 calc DR U . . .
C79 C 0.87171(19) 0.41795(12) 0.60236(7) 0.0616(9) Uani 1 1 d . . . . .
C80 C 0.85077(18) 0.46224(12) 0.60315(6) 0.0543(8) Uani 1 1 d . . . . .
H80 H 0.809300 0.480973 0.601663 0.065 Uiso 1 1 calc R U . . .
C81 C 0.8377(2) 0.38891(12) 0.59725(7) 0.0620(9) Uani 1 1 d . . . . .
C83 C 0.74587(18) 0.38587(11) 0.58628(6) 0.0519(8) Uani 1 1 d . . . . .
C84 C 0.7709(2) 0.34167(12) 0.58402(8) 0.0681(11) Uani 1 1 d . . . . .
H84 H 0.747211 0.326129 0.578990 0.082 Uiso 1 1 calc R U . . .
C85 C 0.8317(2) 0.32152(13) 0.58943(10) 0.0838(14) Uani 1 1 d . . . . .
H85 H 0.849916 0.291131 0.588600 0.101 Uiso 1 1 calc R U . . .
C86 C 0.8662(2) 0.34470(14) 0.59597(10) 0.0807(14) Uani 1 1 d . . . . .
H86 H 0.908237 0.330993 0.599510 0.097 Uiso 1 1 calc R U . . .
C88 C 0.64454(17) 0.40043(10) 0.57108(5) 0.0472(7) Uani 1 1 d . . . . .
C89 C 0.58079(18) 0.43527(10) 0.56916(5) 0.0477(7) Uani 1 1 d . . . . .
H89 H 0.588941 0.465554 0.565048 0.057 Uiso 1 1 calc R U . . .
C90 C 0.5452(2) 0.43075(11) 0.55144(6) 0.0563(9) Uani 1 1 d . . . . .
H90A H 0.571290 0.433609 0.536878 0.084 Uiso 1 1 calc R U . . .
H90B H 0.535830 0.401503 0.555405 0.084 Uiso 1 1 calc R U . . .
H90C H 0.505568 0.454205 0.550556 0.084 Uiso 1 1 calc R U . . .
C94 C 0.49433(18) 0.43813(11) 0.62384(6) 0.0506(8) Uani 1 1 d . . . . .
C95 C 0.53184(18) 0.45710(10) 0.60616(5) 0.0476(7) Uani 1 1 d . . . . .
H95 H 0.546688 0.482762 0.604903 0.057 Uiso 1 1 calc R U . . .
C96 C 0.4671(2) 0.45439(12) 0.64456(6) 0.0558(9) Uani 1 1 d . . . . .
C98 C 0.4393(2) 0.51468(12) 0.66118(6) 0.0563(9) Uani 1 1 d . . . . .
C99 C 0.4204(3) 0.48994(15) 0.68189(6) 0.0735(12) Uani 1 1 d . . . . .
H99 H 0.405339 0.503049 0.694701 0.088 Uiso 1 1 calc R U . . .
C100 C 0.4245(3) 0.44571(16) 0.68290(7) 0.0878(16) Uani 1 1 d . . . . .
H100 H 0.411230 0.427814 0.696554 0.105 Uiso 1 1 calc R U . . .
C101 C 0.4477(3) 0.42736(14) 0.66421(7) 0.0758(13) Uani 1 1 d . . . . .
H101 H 0.450506 0.396935 0.664723 0.091 Uiso 1 1 calc R U . . .
C103 C 0.4138(2) 0.58907(15) 0.67090(7) 0.0710(11) Uani 1 1 d . . . . .
C104 C 0.4068(3) 0.63745(15) 0.65892(7) 0.0797(14) Uani 1 1 d . . . . .
H104 H 0.436060 0.638122 0.644633 0.096 Uiso 1 1 calc R U . . .
C105 C 0.3392(3) 0.65799(19) 0.65313(9) 0.1012(18) Uani 1 1 d . . . . .
H10A H 0.328835 0.640353 0.644034 0.152 Uiso 1 1 calc R U . . .
H10B H 0.309861 0.658210 0.666974 0.152 Uiso 1 1 calc R U . . .
H10C H 0.335400 0.688596 0.644663 0.152 Uiso 1 1 calc R U . . .
C109 C 0.4659(2) 0.70266(13) 0.68590(6) 0.0712(12) Uani 1 1 d . . . . .
C110 C 0.4741(3) 0.67995(13) 0.66906(7) 0.0726(12) Uani 1 1 d . . . . .
H110 H 0.508203 0.676809 0.657385 0.087 Uiso 1 1 calc R U . . .
C111 C 0.5035(3) 0.73004(14) 0.68992(7) 0.0761(13) Uani 1 1 d . . . . .
C113 C 0.5842(3) 0.76402(13) 0.67588(6) 0.0711(12) Uani 1 1 d . . . . .
C114 C 0.5745(3) 0.78390(17) 0.69438(8) 0.0931(17) Uani 1 1 d . . . . .
H114 H 0.599300 0.803026 0.695398 0.112 Uiso 1 1 calc R U . . .
C115 C 0.5280(4) 0.7746(2) 0.71090(8) 0.105(2) Uani 1 1 d . . . . .
H115 H 0.520932 0.786915 0.723939 0.126 Uiso 1 1 calc R U . . .
C116 C 0.4909(3) 0.74789(17) 0.70917(7) 0.0944(18) Uani 1 1 d . . . . .
H116 H 0.458126 0.741843 0.720643 0.113 Uiso 1 1 calc R U . . .
C118 C 0.6649(3) 0.80052(13) 0.65265(7) 0.0721(12) Uani 1 1 d . . . . .
C119 C 0.7185(3) 0.79370(13) 0.63354(6) 0.0695(12) Uani 1 1 d . . . . .
H119 H 0.704250 0.782216 0.622164 0.083 Uiso 1 1 calc R U . . .
C120 C 0.7383(3) 0.83647(14) 0.62202(8) 0.0837(15) Uani 1 1 d . . . . .
H12A H 0.702175 0.858807 0.615589 0.125 Uiso 1 1 calc R U . . .
H12B H 0.752656 0.847901 0.633010 0.125 Uiso 1 1 calc R U . . .
H12C H 0.772903 0.830129 0.610053 0.125 Uiso 1 1 calc R U . . .
O133 O 0.1010(2) 1.04988(11) 0.35042(5) 0.0965(12) Uani 1 1 d . . . . .
O148 O 0.44611(17) 0.89972(10) 0.23249(4) 0.0753(8) Uani 1 1 d . . . . .
O163 O 0.7046(2) 0.96797(15) 0.35812(6) 0.1042(13) Uani 1 1 d . . . . .
O178 O 0.37665(17) 0.96535(13) 0.50109(5) 0.0846(10) Uani 1 1 d . . . . .
N121 N 0.26737(15) 0.98246(10) 0.46866(5) 0.0544(7) Uani 1 1 d . . . . .
N122 N 0.24104(18) 1.02017(11) 0.47685(6) 0.0642(9) Uani 1 1 d . . . . .
N123 N 0.20694(18) 1.04871(11) 0.46188(6) 0.0650(9) Uani 1 1 d . . . . .
N127 N 0.17825(15) 1.02431(10) 0.41094(5) 0.0560(7) Uani 1 1 d . . . . .
N132 N 0.15179(18) 1.00899(11) 0.38051(5) 0.0630(8) Uani 1 1 d D . . . .
H132 H 0.172(2) 0.9807(8) 0.3861(7) 0.076 Uiso 1 1 d D U . . .
N136 N 0.1487(2) 0.97336(13) 0.33101(6) 0.0751(10) Uani 1 1 d . . . . .
N137 N 0.1037(2) 0.99169(16) 0.31695(7) 0.0916(13) Uani 1 1 d . . . . .
N138 N 0.1333(2) 0.99262(16) 0.29670(7) 0.0912(13) Uani 1 1 d . . . . .
N142 N 0.30130(18) 0.94634(10) 0.28042(5) 0.0598(8) Uani 1 1 d . . . . .
N147 N 0.40253(18) 0.91391(10) 0.26719(5) 0.0600(8) Uani 1 1 d D . . . .
H147 H 0.408(2) 0.9033(14) 0.2820(4) 0.072 Uiso 1 1 d D U . . .
N151 N 0.54805(18) 0.89844(11) 0.26351(5) 0.0622(8) Uani 1 1 d . . . . .
N152 N 0.5736(2) 0.92099(14) 0.24435(5) 0.0797(11) Uani 1 1 d . . . . .
N153 N 0.6074(2) 0.94345(14) 0.25003(6) 0.0812(11) Uani 1 1 d . . . . .
N157 N 0.63400(19) 0.93677(12) 0.30707(5) 0.0687(9) Uani 1 1 d . U . . .
N162 N 0.66061(18) 0.92854(14) 0.34188(6) 0.0692(9) Uani 1 1 d D . . . .
H162 H 0.645(2) 0.9046(12) 0.3447(8) 0.083 Uiso 1 1 d D U . . .
N166 N 0.66115(18) 0.92111(13) 0.39985(5) 0.0676(9) Uani 1 1 d . . . . .
N167 N 0.70346(18) 0.93082(15) 0.40980(6) 0.0760(10) Uani 1 1 d . . . . .
N168 N 0.67163(18) 0.95173(14) 0.42559(6) 0.0735(10) Uani 1 1 d . . . . .
N172 N 0.50553(15) 0.96410(10) 0.44555(5) 0.0520(7) Uani 1 1 d . . . . .
N177 N 0.40594(15) 0.96503(10) 0.46381(5) 0.0533(7) Uani 1 1 d D . . . .
H177 H 0.401(2) 0.9524(13) 0.4531(5) 0.064 Uiso 1 1 d D U . . .
C124 C 0.21159(19) 1.02962(12) 0.44402(6) 0.0576(9) Uani 1 1 d . . . . .
C125 C 0.25019(18) 0.98740(12) 0.44818(6) 0.0532(8) Uani 1 1 d . . . . .
H125 H 0.262215 0.966259 0.438733 0.064 Uiso 1 1 calc R U . . .
C126 C 0.17804(19) 1.05172(12) 0.42432(6) 0.0579(9) Uani 1 1 d . . . . .
C128 C 0.14927(19) 1.04143(12) 0.39250(6) 0.0577(9) Uani 1 1 d . . . . .
C129 C 0.1181(2) 1.08699(13) 0.38661(7) 0.0679(11) Uani 1 1 d . . . . .
H129 H 0.097517 1.098449 0.373397 0.082 Uiso 1 1 calc R U . . .
C130 C 0.1186(2) 1.11408(13) 0.40064(8) 0.0715(11) Uani 1 1 d . . . . .
H130 H 0.098063 1.144928 0.397095 0.086 Uiso 1 1 calc R U . . .
C131 C 0.1483(2) 1.09737(13) 0.41976(8) 0.0678(11) Uani 1 1 d . . . . .
H131 H 0.148571 1.116096 0.429534 0.081 Uiso 1 1 calc R U . . .
C133 C 0.1270(2) 1.01428(14) 0.36142(7) 0.0696(11) Uani 1 1 d . . . . .
C134 C 0.1304(2) 0.97015(14) 0.35525(7) 0.0716(12) Uani 1 1 d . . . . .
H134 H 0.162857 0.945920 0.363494 0.086 Uiso 1 1 calc R U . . .
C135 C 0.0664(3) 0.95962(17) 0.36204(9) 0.0870(14) Uani 1 1 d . . . . .
H13A H 0.054921 0.957599 0.378224 0.130 Uiso 1 1 calc R U . . .
H13B H 0.034368 0.983307 0.354014 0.130 Uiso 1 1 calc R U . . .
H13C H 0.068476 0.931145 0.358253 0.130 Uiso 1 1 calc R U . . .
C139 C 0.1971(3) 0.97511(14) 0.29777(7) 0.0727(12) Uani 1 1 d . . . . .
C140 C 0.2072(2) 0.96312(13) 0.31987(6) 0.0638(10) Uani 1 1 d . . . . .
H140 H 0.246348 0.950486 0.325954 0.077 Uiso 1 1 calc R U . . .
C141 C 0.2424(2) 0.97187(13) 0.27745(6) 0.0676(11) Uani 1 1 d . . . . .
C143 C 0.3426(2) 0.94136(12) 0.26228(6) 0.0603(10) Uani 1 1 d . . . . .
C144 C 0.3281(2) 0.96202(13) 0.24050(6) 0.0679(11) Uani 1 1 d . . . . .
H144 H 0.358806 0.957810 0.227873 0.081 Uiso 1 1 calc R U . . .
C145 C 0.2681(3) 0.98857(16) 0.23803(7) 0.0793(13) Uani 1 1 d . . . . .
H145 H 0.257017 1.003682 0.223497 0.095 Uiso 1 1 calc R U . . .
C146 C 0.2232(3) 0.99349(15) 0.25667(7) 0.0771(13) Uani 1 1 d . . . . .
H146 H 0.181139 1.011043 0.255159 0.093 Uiso 1 1 calc R U . . .
C148 C 0.4493(2) 0.89558(12) 0.25245(6) 0.0616(10) Uani 1 1 d . . . . .
C149 C 0.5103(2) 0.86805(13) 0.26284(6) 0.0622(10) Uani 1 1 d . . . . .
H149 H 0.498436 0.853070 0.278547 0.075 Uiso 1 1 calc R U . . .
C150 C 0.5487(3) 0.83269(15) 0.24985(6) 0.0760(13) Uani 1 1 d . . . . .
H15D H 0.522996 0.812553 0.249507 0.114 Uiso 1 1 calc R U . . .
H15E H 0.561351 0.846981 0.234485 0.114 Uiso 1 1 calc R U . . .
H15F H 0.586558 0.815663 0.257143 0.114 Uiso 1 1 calc R U . . .
C154 C 0.6031(2) 0.93527(15) 0.27285(7) 0.0714(11) Uani 1 1 d . . . . .
C155 C 0.5653(2) 0.90680(13) 0.28156(6) 0.0644(10) Uani 1 1 d . . . . .
H155 H 0.553681 0.895401 0.296920 0.077 Uiso 1 1 calc R U . . .
C156 C 0.6363(3) 0.95407(17) 0.28506(7) 0.0776(12) Uani 1 1 d . U . . .
C158 C 0.6645(3) 0.95128(18) 0.31926(7) 0.0785(12) Uani 1 1 d . U . . .
C159 C 0.6976(3) 0.9837(2) 0.31054(9) 0.1046(16) Uani 1 1 d . U . . .
H159 H 0.719289 0.992918 0.319737 0.126 Uiso 1 1 calc R U . . .
C160 C 0.6975(4) 1.0018(2) 0.28799(10) 0.1148(18) Uani 1 1 d . U . . .
H160 H 0.718376 1.024796 0.281434 0.138 Uiso 1 1 calc R U . . .
C161 C 0.6671(3) 0.9869(2) 0.27483(9) 0.1039(16) Uani 1 1 d . U . . .
H161 H 0.667474 0.998923 0.259206 0.125 Uiso 1 1 calc R U . . .
C163 C 0.6827(2) 0.93703(18) 0.35911(7) 0.0752(12) Uani 1 1 d . . . . .
C164 C 0.6812(2) 0.90029(17) 0.38021(7) 0.0736(12) Uani 1 1 d . . . . .
H164 H 0.650148 0.883578 0.379368 0.088 Uiso 1 1 calc R U . . .
C165 C 0.7465(3) 0.8682(2) 0.38187(9) 0.0929(16) Uani 1 1 d . . . . .
H16A H 0.759282 0.854595 0.368639 0.139 Uiso 1 1 calc R U . . .
H16B H 0.777116 0.884547 0.382630 0.139 Uiso 1 1 calc R U . . .
H16C H 0.745238 0.844916 0.395404 0.139 Uiso 1 1 calc R U . . .
C169 C 0.6089(2) 0.95504(14) 0.42590(6) 0.0618(9) Uani 1 1 d . . . . .
C170 C 0.6016(2) 0.93611(14) 0.40945(6) 0.0608(9) Uani 1 1 d . . . . .
H170 H 0.563275 0.933887 0.405544 0.073 Uiso 1 1 calc R U . . .
C171 C 0.56040(19) 0.97627(13) 0.44205(6) 0.0576(9) Uani 1 1 d . . . . .
C173 C 0.46053(18) 0.98058(12) 0.46087(6) 0.0528(8) Uani 1 1 d . . . . .
C174 C 0.4662(2) 1.01097(14) 0.47275(7) 0.0633(10) Uani 1 1 d . . . . .
H174 H 0.432621 1.022523 0.483277 0.076 Uiso 1 1 calc R U . . .
C175 C 0.5224(2) 1.02366(15) 0.46863(7) 0.0695(11) Uani 1 1 d . . . . .
H175 H 0.527920 1.044520 0.476274 0.083 Uiso 1 1 calc R U . . .
C176 C 0.5708(2) 1.00587(15) 0.45334(7) 0.0664(10) Uani 1 1 d . . . . .
H176 H 0.610056 1.013704 0.450630 0.080 Uiso 1 1 calc R U . . .
C178 C 0.3679(2) 0.95898(14) 0.48339(6) 0.0611(9) Uani 1 1 d . . . . .
C179 C 0.30972(19) 0.94417(13) 0.48147(6) 0.0565(9) Uani 1 1 d . . . . .
H179 H 0.323503 0.919707 0.472810 0.068 Uiso 1 1 calc R U . . .
C180 C 0.2771(2) 0.92712(14) 0.50408(7) 0.0658(10) Uani 1 1 d . . . . .
H18A H 0.306641 0.901597 0.512169 0.099 Uiso 1 1 calc R U . . .
H18B H 0.262991 0.950835 0.512724 0.099 Uiso 1 1 calc R U . . .
H18C H 0.240354 0.917849 0.502018 0.099 Uiso 1 1 calc R U . . .
O193 O 0.01611(15) 0.91182(13) 0.42859(7) 0.0915(10) Uani 1 1 d . . . . .
O208 O 0.48510(12) 0.76783(8) 0.48220(4) 0.0533(6) Uani 1 1 d . . . . .
O223 O 0.8134(2) 0.7806(2) 0.33167(8) 0.149(2) Uani 1 1 d . U . . .
O238 O 0.3459(3) 0.75187(11) 0.31219(6) 0.1076(14) Uani 1 1 d . . . . .
N181 N 0.2511(2) 0.82559(13) 0.32169(6) 0.0843(12) Uani 1 1 d . . . . .
N182 N 0.2096(3) 0.80663(17) 0.31648(8) 0.1067(17) Uani 1 1 d . . . . .
N183 N 0.1665(3) 0.80267(16) 0.33369(8) 0.0978(14) Uani 1 1 d . . . . .
N187 N 0.14377(16) 0.85182(11) 0.38220(6) 0.0620(8) Uani 1 1 d . . . . .
N192 N 0.11565(16) 0.88820(11) 0.41132(6) 0.0613(8) Uani 1 1 d D . . . .
H192 H 0.1547(13) 0.8942(15) 0.4070(7) 0.074 Uiso 1 1 d D U . . .
N196 N 0.12569(15) 0.91696(10) 0.45346(6) 0.0585(8) Uani 1 1 d . . . . .
N197 N 0.08836(17) 0.90410(12) 0.47251(6) 0.0715(10) Uani 1 1 d . . . . .
N198 N 0.12742(17) 0.87535(11) 0.48623(6) 0.0676(9) Uani 1 1 d . . . . .
N202 N 0.29908(14) 0.84440(9) 0.47480(5) 0.0489(6) Uani 1 1 d . . . . .
N207 N 0.40676(14) 0.82771(9) 0.46908(4) 0.0477(6) Uani 1 1 d D . . . .
H207 H 0.3992(19) 0.8543(8) 0.4601(6) 0.057 Uiso 1 1 d D U . . .
N211 N 0.57193(15) 0.80029(11) 0.44796(5) 0.0556(7) Uani 1 1 d . . . . .
N212 N 0.61414(16) 0.77451(12) 0.46220(5) 0.0674(9) Uani 1 1 d . . . . .
N213 N 0.66149(17) 0.75251(13) 0.44999(5) 0.0690(9) Uani 1 1 d . . . . .
N217 N 0.68859(17) 0.77438(12) 0.38994(6) 0.0682(9) Uani 1 1 d . . . . .
N222 N 0.7171(2) 0.79293(15) 0.35263(6) 0.0855(12) Uani 1 1 d D . . . .
H222 H 0.6752(12) 0.8081(13) 0.3532(10) 0.103 Uiso 1 1 d D U . . .
N226 N 0.6967(3) 0.80381(17) 0.30483(7) 0.1077(16) Uani 1 1 d . U . . .
N227 N 0.7322(4) 0.7716(2) 0.29330(10) 0.135(2) Uani 1 1 d . U . . .
N228 N 0.6964(4) 0.7487(2) 0.29067(9) 0.126(2) Uani 1 1 d . U . . .
N232 N 0.5258(3) 0.77471(13) 0.30344(6) 0.0876(13) Uani 1 1 d . U . . .
N237 N 0.4182(3) 0.79285(12) 0.30714(6) 0.0837(13) Uani 1 1 d D . . . .
H237 H 0.426(3) 0.8198(11) 0.3067(9) 0.100 Uiso 1 1 d D U . . .
C184 C 0.1799(3) 0.81975(15) 0.34995(8) 0.0768(13) Uani 1 1 d . . . . .
C185 C 0.2338(3) 0.83429(13) 0.34242(7) 0.0706(12) Uani 1 1 d . . . . .
H185 H 0.254383 0.847564 0.350147 0.085 Uiso 1 1 calc R U . . .
C186 C 0.1389(2) 0.82160(13) 0.37107(8) 0.0676(11) Uani 1 1 d . . . . .
C188 C 0.1060(2) 0.85597(13) 0.40130(8) 0.0640(10) Uani 1 1 d . . . . .
C189 C 0.0630(2) 0.83026(15) 0.41065(9) 0.0717(11) Uani 1 1 d . . . . .
H189 H 0.037296 0.833927 0.424408 0.086 Uiso 1 1 calc R U . . .
C190 C 0.0593(2) 0.79931(15) 0.39917(9) 0.0789(13) Uani 1 1 d . . . . .
H190 H 0.030671 0.781052 0.405024 0.095 Uiso 1 1 calc R U . . .
C191 C 0.0971(2) 0.79482(15) 0.37912(9) 0.0773(13) Uani 1 1 d . . . . .
H191 H 0.094520 0.773793 0.371005 0.093 Uiso 1 1 calc R U . . .
C193 C 0.0716(2) 0.91329(14) 0.42425(8) 0.0659(10) Uani 1 1 d . . . . .
C194 C 0.09731(19) 0.94441(13) 0.43354(7) 0.0628(10) Uani 1 1 d . . . . .
H194 H 0.131399 0.954180 0.422256 0.075 Uiso 1 1 calc R U . . .
C195 C 0.0467(2) 0.98558(14) 0.43838(8) 0.0729(11) Uani 1 1 d . . . . .
H19A H 0.029235 1.002791 0.424483 0.109 Uiso 1 1 calc R U . . .
H19B H 0.012812 0.976496 0.449361 0.109 Uiso 1 1 calc R U . . .
H19C H 0.065455 1.003990 0.444423 0.109 Uiso 1 1 calc R U . . .
C199 C 0.18853(18) 0.86951(11) 0.47603(6) 0.0547(8) Uani 1 1 d . . . . .
C200 C 0.18733(17) 0.89617(11) 0.45507(6) 0.0537(8) Uani 1 1 d . . . . .
H200 H 0.222315 0.899331 0.444041 0.064 Uiso 1 1 calc R U . . .
C201 C 0.24335(19) 0.83856(12) 0.48576(6) 0.0548(8) Uani 1 1 d . . . . .
C203 C 0.35227(18) 0.81668(11) 0.48189(5) 0.0489(7) Uani 1 1 d . . . . .
C204 C 0.3530(2) 0.78149(13) 0.50027(6) 0.0584(9) Uani 1 1 d . . . . .
H204 H 0.391598 0.761993 0.504999 0.070 Uiso 1 1 calc R U . . .
C205 C 0.2945(2) 0.77621(14) 0.51141(7) 0.0682(11) Uani 1 1 d . . . . .
H205 H 0.292987 0.752562 0.524028 0.082 Uiso 1 1 calc R U . . .
C206 C 0.2392(2) 0.80446(13) 0.50451(7) 0.0637(10) Uani 1 1 d . . . . .
H206 H 0.199362 0.801022 0.512199 0.076 Uiso 1 1 calc R U . . .
C208 C 0.46755(17) 0.80437(11) 0.47046(5) 0.0468(7) Uani 1 1 d . . . . .
C209 C 0.51415(18) 0.83043(12) 0.45628(6) 0.0520(8) Uani 1 1 d . . . . .
H209 H 0.493549 0.850711 0.443116 0.062 Uiso 1 1 calc R U . . .
C210 C 0.5287(2) 0.85860(13) 0.47016(7) 0.0609(9) Uani 1 1 d . . . . .
H21A H 0.489181 0.878426 0.475499 0.091 Uiso 1 1 calc R U . . .
H21B H 0.549448 0.839159 0.483032 0.091 Uiso 1 1 calc R U . . .
H21C H 0.556786 0.876444 0.460945 0.091 Uiso 1 1 calc R U . . .
C214 C 0.64991(19) 0.76460(13) 0.42828(6) 0.0599(9) Uani 1 1 d . . . . .
C215 C 0.59284(18) 0.79516(12) 0.42690(6) 0.0532(8) Uani 1 1 d . . . . .
H215 H 0.572407 0.809637 0.413833 0.064 Uiso 1 1 calc R U . . .
C216 C 0.6966(2) 0.74865(15) 0.41029(7) 0.0669(10) Uani 1 1 d . . . . .
C218 C 0.7312(2) 0.76384(17) 0.37277(7) 0.0785(13) Uani 1 1 d . . . . .
C219 C 0.7840(3) 0.7270(2) 0.37531(9) 0.106(2) Uani 1 1 d . . . . .
H219 H 0.814340 0.720449 0.362885 0.128 Uiso 1 1 calc R U . . .
C220 C 0.7903(3) 0.7011(2) 0.39611(10) 0.107(2) Uani 1 1 d . . . . .
H220 H 0.825307 0.675843 0.398274 0.129 Uiso 1 1 calc R U . . .
C221 C 0.7465(3) 0.71108(18) 0.41411(9) 0.0846(14) Uani 1 1 d . . . . .
H221 H 0.750287 0.692786 0.428644 0.102 Uiso 1 1 calc R U . . .
C223 C 0.7572(3) 0.7993(2) 0.33338(9) 0.106(2) Uani 1 1 d . . . . .
C224 C 0.7252(3) 0.8314(2) 0.31398(8) 0.107(2) Uani 1 1 d . . . . .
H224 H 0.690956 0.855453 0.319769 0.128 Uiso 1 1 calc R U . . .
C225 C 0.7701(4) 0.8519(3) 0.29678(11) 0.133(3) Uani 1 1 d . U . . .
H22A H 0.788003 0.869894 0.303437 0.200 Uiso 1 1 calc R U . . .
H22B H 0.804290 0.828386 0.291350 0.200 Uiso 1 1 calc R U . . .
H22C H 0.747567 0.870978 0.284215 0.200 Uiso 1 1 calc R U . . .
C229 C 0.6360(3) 0.76563(19) 0.29946(8) 0.0990(17) Uani 1 1 d . U . . .
C230 C 0.6367(3) 0.80016(16) 0.30860(7) 0.0919(16) Uani 1 1 d . U . . .
H230 H 0.601567 0.818168 0.316166 0.110 Uiso 1 1 calc R U . . .
C231 C 0.5840(3) 0.74731(16) 0.30001(7) 0.0932(15) Uani 1 1 d . U . . .
C233 C 0.4768(4) 0.75972(14) 0.30493(6) 0.0882(16) Uani 1 1 d . U . . .
C234 C 0.4793(4) 0.71573(16) 0.30351(7) 0.0976(16) Uani 1 1 d . U . . .
H234 H 0.442822 0.704841 0.305084 0.117 Uiso 1 1 calc R U . . .
C235 C 0.5425(3) 0.68949(17) 0.29946(8) 0.0942(15) Uani 1 1 d . U . . .
H235 H 0.547943 0.659722 0.297952 0.113 Uiso 1 1 calc R U . . .
C236 C 0.5943(4) 0.70378(19) 0.29765(8) 0.0999(16) Uani 1 1 d . U . . .
H236 H 0.635629 0.685303 0.294922 0.120 Uiso 1 1 calc R U . . .
C238 C 0.3599(4) 0.78785(14) 0.30928(7) 0.0869(17) Uani 1 1 d . . . . .
C239 C 0.3071(3) 0.83145(15) 0.30629(7) 0.0835(15) Uani 1 1 d . . . . .
H239 H 0.322180 0.855612 0.309631 0.100 Uiso 1 1 calc R U . . .
C240 C 0.2935(3) 0.84383(16) 0.28192(8) 0.0914(16) Uani 1 1 d . . . . .
H24A H 0.332114 0.847512 0.272038 0.137 Uiso 1 1 calc R U . . .
H24B H 0.279141 0.820121 0.278485 0.137 Uiso 1 1 calc R U . . .
H24C H 0.260390 0.871818 0.279583 0.137 Uiso 1 1 calc R U . . .
O253 O 0.01688(17) 0.80310(17) 0.12293(8) 0.1126(14) Uani 1 1 d . . . . .
O268 O 0.49224(14) 0.75455(11) 0.02233(5) 0.0721(8) Uani 1 1 d . . . . .
O283 O 0.7811(3) 0.5898(2) 0.15495(9) 0.1414(17) Uani 1 1 d . U . . .
O298 O 0.3128(4) 0.53102(18) 0.23894(15) 0.199(3) Uani 1 1 d . U . . .
N241 N 0.2279(3) 0.61943(17) 0.21678(8) 0.1097(14) Uani 1 1 d . U . . .
N242 N 0.1865(3) 0.5937(2) 0.22206(10) 0.1284(18) Uani 1 1 d . U . . .
N243 N 0.1492(3) 0.6071(2) 0.20616(11) 0.1288(18) Uani 1 1 d . U . . .
N247 N 0.1382(2) 0.70306(16) 0.16046(7) 0.0804(11) Uani 1 1 d . . . . .
N252 N 0.11617(18) 0.76571(15) 0.13231(6) 0.0740(10) Uani 1 1 d D . . . .
H252 H 0.1519(16) 0.7672(18) 0.1369(8) 0.089 Uiso 1 1 d D U . . .
N256 N 0.12956(16) 0.83062(14) 0.08757(6) 0.0709(9) Uani 1 1 d . . . . .
N257 N 0.09451(17) 0.83016(16) 0.07186(7) 0.0804(11) Uani 1 1 d . . . . .
N258 N 0.13359(17) 0.81769(15) 0.05497(6) 0.0758(10) Uani 1 1 d D . . . .
N262 N 0.30461(14) 0.79476(10) 0.05116(5) 0.0503(6) Uani 1 1 d . . . . .
N267 N 0.41105(14) 0.78458(10) 0.04684(5) 0.0488(6) Uani 1 1 d D . . . .
H267 H 0.4027(19) 0.7977(12) 0.0588(5) 0.059 Uiso 1 1 d D U . . .
N271 N 0.57199(14) 0.74961(11) 0.05447(5) 0.0550(7) Uani 1 1 d . . . . .
N272 N 0.61826(16) 0.73937(13) 0.03792(5) 0.0692(9) Uani 1 1 d . . . . .
N273 N 0.66038(17) 0.70361(13) 0.04684(6) 0.0722(9) Uani 1 1 d D . . . .
N277 N 0.66695(17) 0.65501(12) 0.10530(6) 0.0669(8) Uani 1 1 d . . . . .
N282 N 0.6863(2) 0.62662(15) 0.14163(7) 0.0875(12) Uani 1 1 d D U . . .
H282 H 0.6502(17) 0.6461(16) 0.1450(10) 0.105 Uiso 1 1 d D U . . .
N286 N 0.6574(3) 0.57511(19) 0.18783(8) 0.1090(15) Uani 1 1 d . U . . .
N287 N 0.6927(4) 0.5311(2) 0.19134(11) 0.139(2) Uani 1 1 d . U . . .
N288 N 0.6523(4) 0.5071(2) 0.19509(11) 0.136(2) Uani 1 1 d . U . . .
N292 N 0.4851(4) 0.54686(16) 0.20503(8) 0.1125(16) Uani 1 1 d . U . . .
N297 N 0.3788(4) 0.57014(16) 0.21607(10) 0.1193(17) Uani 1 1 d D U . . .
H297 H 0.388(4) 0.5972(14) 0.2102(12) 0.143 Uiso 1 1 d D U . . .
C244 C 0.1659(3) 0.6414(2) 0.19058(10) 0.1021(16) Uani 1 1 d . U . . .
C245 C 0.2149(3) 0.6497(2) 0.19745(9) 0.0975(15) Uani 1 1 d . U . . .
H245 H 0.236183 0.672199 0.190249 0.117 Uiso 1 1 calc R U . . .
C246 C 0.1303(3) 0.6634(2) 0.17160(10) 0.0915(16) Uani 1 1 d . . . . .
C248 C 0.1043(2) 0.72457(18) 0.14361(8) 0.0747(12) Uani 1 1 d . . . . .
C249 C 0.0609(3) 0.7075(2) 0.13659(10) 0.0961(17) Uani 1 1 d . . . . .
H249 H 0.037230 0.723521 0.124444 0.115 Uiso 1 1 calc R U . . .
C250 C 0.0546(3) 0.6655(3) 0.14860(13) 0.114(2) Uani 1 1 d . . . . .
H250 H 0.026175 0.652221 0.144576 0.137 Uiso 1 1 calc R U . . .
C251 C 0.0885(4) 0.6440(3) 0.16576(13) 0.113(2) Uani 1 1 d . . . . .
H251 H 0.083912 0.615620 0.173893 0.136 Uiso 1 1 calc R U . . .
C253 C 0.0737(2) 0.8012(2) 0.12242(8) 0.0814(14) Uani 1 1 d . . . . .
C254 C 0.1002(2) 0.84079(18) 0.10957(8) 0.0752(12) Uani 1 1 d . . . . .
H254 H 0.133872 0.842773 0.117807 0.090 Uiso 1 1 calc R U . . .
C255 C 0.0510(2) 0.8848(2) 0.10695(10) 0.0925(16) Uani 1 1 d . . . . .
H25A H 0.032109 0.890857 0.121782 0.139 Uiso 1 1 calc R U . . .
H25B H 0.071004 0.908539 0.098674 0.139 Uiso 1 1 calc R U . . .
H25C H 0.018001 0.883513 0.098670 0.139 Uiso 1 1 calc R U . . .
C259 C 0.19446(19) 0.81027(15) 0.05951(7) 0.0642(10) Uani 1 1 d . . . . .
C260 C 0.19155(18) 0.81864(15) 0.08033(7) 0.0620(9) Uani 1 1 d . . . . .
H260 H 0.226044 0.816460 0.088062 0.074 Uiso 1 1 calc R U . . .
C261 C 0.25024(19) 0.79522(14) 0.04450(7) 0.0600(9) Uani 1 1 d . . . . .
C263 C 0.35838(18) 0.78126(12) 0.03826(6) 0.0519(8) Uani 1 1 d . . . . .
C264 C 0.3608(2) 0.76728(16) 0.01859(7) 0.0668(10) Uani 1 1 d . . . . .
H264 H 0.399975 0.757540 0.009905 0.080 Uiso 1 1 calc R U . . .
C265 C 0.3045(2) 0.76799(19) 0.01207(8) 0.0809(13) Uani 1 1 d . . . . .
H265 H 0.304645 0.758307 -0.001294 0.097 Uiso 1 1 calc R U . . .
C266 C 0.2478(2) 0.78254(17) 0.02461(7) 0.0735(12) Uani 1 1 d . . . . .
H266 H 0.208607 0.783904 0.019953 0.088 Uiso 1 1 calc R U . . .
C268 C 0.47242(18) 0.77288(13) 0.03824(6) 0.0537(8) Uani 1 1 d . . . . .
C269 C 0.51747(17) 0.78722(13) 0.04963(6) 0.0545(8) Uani 1 1 d . . . . .
H269 H 0.494877 0.795770 0.064017 0.065 Uiso 1 1 calc R U . . .
C270 C 0.5373(2) 0.82680(14) 0.03448(7) 0.0649(10) Uani 1 1 d . . . . .
H27A H 0.499758 0.851519 0.031524 0.097 Uiso 1 1 calc R U . . .
H27B H 0.565850 0.835922 0.041779 0.097 Uiso 1 1 calc R U . . .
H27C H 0.559193 0.818679 0.020306 0.097 Uiso 1 1 calc R U . . .
C274 C 0.64014(19) 0.69131(14) 0.06913(6) 0.0603(9) Uani 1 1 d . . . . .
C275 C 0.58353(18) 0.72101(13) 0.07381(6) 0.0555(8) Uani 1 1 d . . . . .
H275 H 0.557983 0.721155 0.087848 0.067 Uiso 1 1 calc R U . . .
C276 C 0.6774(2) 0.65371(15) 0.08358(8) 0.0696(11) Uani 1 1 d . . . . .
C278 C 0.7013(2) 0.62260(17) 0.11935(8) 0.0795(13) Uani 1 1 d . . . . .
C279 C 0.7476(3) 0.5872(2) 0.11246(10) 0.104(2) Uani 1 1 d . . . . .
H279 H 0.772054 0.564663 0.122849 0.124 Uiso 1 1 calc R U . . .
C280 C 0.7565(3) 0.5859(2) 0.09005(11) 0.110(2) Uani 1 1 d . . . . .
H280 H 0.786838 0.561755 0.084808 0.132 Uiso 1 1 calc R U . . .
C281 C 0.7221(3) 0.61922(19) 0.07522(9) 0.0892(15) Uani 1 1 d . . . . .
H281 H 0.728484 0.618813 0.059675 0.107 Uiso 1 1 calc R U . . .
C283 C 0.7241(3) 0.6087(2) 0.15797(10) 0.1125(19) Uani 1 1 d . U . . .
C284 C 0.6895(3) 0.6104(2) 0.18179(10) 0.1079(17) Uani 1 1 d . U . . .
H284 H 0.656757 0.639486 0.181119 0.129 Uiso 1 1 calc R U . . .
C285 C 0.7352(4) 0.6080(3) 0.19814(12) 0.138(3) Uani 1 1 d . U . . .
H28A H 0.755023 0.632983 0.192901 0.206 Uiso 1 1 calc R U . . .
H28B H 0.711880 0.609701 0.213043 0.206 Uiso 1 1 calc R U . . .
H28C H 0.768003 0.579844 0.198957 0.206 Uiso 1 1 calc R U . . .
C289 C 0.5935(4) 0.5337(2) 0.19535(10) 0.1108(17) Uani 1 1 d . U . . .
C290 C 0.5971(4) 0.5762(2) 0.19010(9) 0.1043(18) Uani 1 1 d . U . . .
H290 H 0.562695 0.602051 0.188368 0.125 Uiso 1 1 calc R U . . .
C291 C 0.5385(4) 0.5176(2) 0.20046(11) 0.1177(19) Uani 1 1 d . U . . .
C293 C 0.4323(5) 0.5351(2) 0.21146(13) 0.1255(19) Uani 1 1 d . U . . .
C294 C 0.4287(6) 0.4905(3) 0.21471(17) 0.158(3) Uani 1 1 d . U . . .
H294 H 0.390677 0.481353 0.220045 0.189 Uiso 1 1 calc R U . . .
C295 C 0.4873(6) 0.4610(3) 0.20924(18) 0.169(3) Uani 1 1 d . U . . .
H295 H 0.487435 0.430924 0.210122 0.202 Uiso 1 1 calc R U . . .
C296 C 0.5421(6) 0.4717(3) 0.20299(16) 0.151(3) Uani 1 1 d . U . . .
H296 H 0.580837 0.450324 0.200393 0.181 Uiso 1 1 calc R U . . .
C298 C 0.3238(5) 0.5677(2) 0.22910(15) 0.132(2) Uani 1 1 d . U . . .
C299 C 0.2760(4) 0.6111(2) 0.23182(11) 0.1124(18) Uani 1 1 d . U . . .
H299 H 0.297981 0.635722 0.227165 0.135 Uiso 1 1 calc R U . . .
C300 C 0.2467(4) 0.6099(3) 0.25567(11) 0.131(3) Uani 1 1 d . U . . .
H30D H 0.279853 0.604345 0.265330 0.196 Uiso 1 1 calc R U . . .
H30E H 0.216384 0.638605 0.256859 0.196 Uiso 1 1 calc R U . . .
H30F H 0.224641 0.586094 0.260400 0.196 Uiso 1 1 calc R U . . .
O313 O 0.1082(2) 0.87249(14) 0.19467(7) 0.1123(14) Uani 1 1 d . . . . .
O328 O 0.4321(3) 0.5873(2) 0.28361(7) 0.183(3) Uani 1 1 d . U . . .
O343 O 0.68102(18) 0.80423(13) 0.15227(6) 0.0881(9) Uani 1 1 d . . . . .
O358 O 0.36645(16) 0.95594(11) 0.02569(5) 0.0807(9) Uani 1 1 d . . . . .
N301 N 0.26155(15) 0.92319(10) 0.06115(5) 0.0555(7) Uani 1 1 d . . . . .
N302 N 0.22718(18) 0.96568(11) 0.05436(6) 0.0673(9) Uani 1 1 d . . . . .
N303 N 0.18942(18) 0.97725(11) 0.07188(7) 0.0687(9) Uani 1 1 d . . . . .
N307 N 0.17349(15) 0.90489(12) 0.12667(6) 0.0621(8) Uani 1 1 d . . . . .
N312 N 0.15563(18) 0.86016(14) 0.16024(6) 0.0726(9) Uani 1 1 d D . . . .
H312 H 0.177(2) 0.8361(12) 0.1537(8) 0.087 Uiso 1 1 d D U . . .
N316 N 0.1627(2) 0.78149(17) 0.21203(7) 0.0955(14) Uani 1 1 d . . . . .
N317 N 0.1198(3) 0.7896(2) 0.23002(9) 0.126(2) Uani 1 1 d . . . . .
N318 N 0.1493(3) 0.7713(2) 0.24756(9) 0.1211(19) Uani 1 1 d . . . . .
N322 N 0.3050(2) 0.69549(14) 0.24968(6) 0.0800(11) Uani 1 1 d . U . . .
N327 N 0.3977(3) 0.64063(15) 0.25359(6) 0.0870(12) Uani 1 1 d D U . . .
H327 H 0.404(3) 0.646(2) 0.2382(3) 0.104 Uiso 1 1 d D U . . .
N331 N 0.5422(3) 0.60977(15) 0.24589(6) 0.0922(14) Uani 1 1 d . . . . .
N332 N 0.5787(3) 0.6037(2) 0.26216(7) 0.1081(17) Uani 1 1 d . . . . .
N333 N 0.6112(3) 0.6330(2) 0.25625(7) 0.1093(17) Uani 1 1 d . . . . .
N337 N 0.61946(18) 0.70608(14) 0.20234(6) 0.0731(10) Uani 1 1 d . . . . .
N342 N 0.63664(18) 0.74645(13) 0.16728(6) 0.0670(9) Uani 1 1 d D . . . .
H342 H 0.617(2) 0.7274(14) 0.1651(8) 0.080 Uiso 1 1 d D U . . .
N346 N 0.63638(17) 0.81020(13) 0.11137(6) 0.0689(9) Uani 1 1 d . . . . .
N347 N 0.68115(18) 0.83205(15) 0.10190(7) 0.0822(11) Uani 1 1 d . . . . .
N348 N 0.65410(17) 0.86816(13) 0.08827(7) 0.0772(10) Uani 1 1 d . . . . .
N352 N 0.49834(14) 0.89277(10) 0.07135(5) 0.0529(7) Uani 1 1 d . . . . .
N357 N 0.40641(14) 0.90710(10) 0.05635(5) 0.0523(7) Uani 1 1 d D . . . .
H357 H 0.3945(19) 0.8861(11) 0.0675(5) 0.063 Uiso 1 1 d D U . . .
C304 C 0.20064(19) 0.94262(13) 0.08999(7) 0.0624(9) Uani 1 1 d . . . . .
C305 C 0.24663(18) 0.90828(13) 0.08306(7) 0.0584(9) Uani 1 1 d . . . . .
H305 H 0.264208 0.879978 0.091851 0.070 Uiso 1 1 calc R U . . .
C306 C 0.16772(19) 0.94436(15) 0.11278(8) 0.0664(10) Uani 1 1 d . . . . .
C308 C 0.1469(2) 0.90379(15) 0.14762(8) 0.0697(11) Uani 1 1 d . . . . .
C309 C 0.1122(2) 0.94251(19) 0.15562(9) 0.0853(14) Uani 1 1 d . . . . .
H309 H 0.093545 0.940964 0.170746 0.102 Uiso 1 1 calc R U . . .
C310 C 0.1067(3) 0.98194(18) 0.14093(11) 0.0919(16) Uani 1 1 d . . . . .
H310 H 0.083198 1.008599 0.145777 0.110 Uiso 1 1 calc R U . . .
C311 C 0.1348(2) 0.98425(17) 0.11869(9) 0.0811(13) Uani 1 1 d . . . . .
H311 H 0.131390 1.011815 0.108271 0.097 Uiso 1 1 calc R U . . .
C313 C 0.1342(3) 0.84750(19) 0.18201(8) 0.0846(14) Uani 1 1 d . . . . .
C314 C 0.1430(3) 0.7971(2) 0.18944(8) 0.0914(16) Uani 1 1 d . . . . .
H314 H 0.176443 0.781839 0.178757 0.110 Uiso 1 1 calc R U . . .
C315 C 0.0809(3) 0.7858(2) 0.18904(10) 0.1023(18) Uani 1 1 d . . . . .
H31A H 0.068100 0.796365 0.173878 0.153 Uiso 1 1 calc R U . . .
H31B H 0.086633 0.753484 0.193392 0.153 Uiso 1 1 calc R U . . .
H31C H 0.047956 0.800424 0.199579 0.153 Uiso 1 1 calc R U . . .
C319 C 0.2115(3) 0.75063(19) 0.24091(8) 0.0887(15) Uani 1 1 d . . . . .
C320 C 0.2188(3) 0.75798(17) 0.21848(8) 0.0805(14) Uani 1 1 d . . . . .
H320 H 0.256541 0.748345 0.209051 0.097 Uiso 1 1 calc R U . . .
C321 C 0.2541(3) 0.72478(19) 0.25714(8) 0.0874(14) Uani 1 1 d . U . . .
C323 C 0.3453(3) 0.6680(2) 0.26428(8) 0.0870(14) Uani 1 1 d . U . . .
C324 C 0.3355(4) 0.6686(3) 0.28705(9) 0.1082(17) Uani 1 1 d . U . . .
H324 H 0.363021 0.648269 0.297216 0.130 Uiso 1 1 calc R U . . .
C325 C 0.2831(4) 0.7006(3) 0.29417(10) 0.1131(18) Uani 1 1 d . U . . .
H325 H 0.275824 0.703137 0.309458 0.136 Uiso 1 1 calc R U . . .
C326 C 0.2428(3) 0.7280(2) 0.27986(9) 0.0985(16) Uani 1 1 d . U . . .
H326 H 0.207124 0.749322 0.285043 0.118 Uiso 1 1 calc R U . . .
C328 C 0.4382(4) 0.6038(2) 0.26345(9) 0.1128(19) Uani 1 1 d . U . . .
C329 C 0.4945(4) 0.58448(19) 0.24817(9) 0.1030(18) Uani 1 1 d . U . . .
H329 H 0.480751 0.588886 0.233062 0.124 Uiso 1 1 calc R U . . .
C330 C 0.5231(5) 0.5340(2) 0.25642(11) 0.137(3) Uani 1 1 d . U . . .
H33A H 0.490708 0.517871 0.257816 0.206 Uiso 1 1 calc R U . . .
H33B H 0.558768 0.523194 0.245620 0.206 Uiso 1 1 calc R U . . .
H33C H 0.538010 0.529071 0.271051 0.206 Uiso 1 1 calc R U . . .
C334 C 0.5962(3) 0.6587(2) 0.23596(7) 0.0868(15) Uani 1 1 d . . . . .
C335 C 0.5529(3) 0.64357(16) 0.22956(7) 0.0800(13) Uani 1 1 d . . . . .
H335 H 0.533710 0.654751 0.216052 0.096 Uiso 1 1 calc R U . . .
C336 C 0.6239(3) 0.6949(2) 0.22444(8) 0.0855(14) Uani 1 1 d . . . . .
C338 C 0.6428(2) 0.73988(17) 0.19023(8) 0.0746(12) Uani 1 1 d . . . . .
C339 C 0.6697(3) 0.7648(2) 0.19952(10) 0.0969(16) Uani 1 1 d . . . . .
H339 H 0.684729 0.789212 0.190555 0.116 Uiso 1 1 calc R U . . .
C340 C 0.6736(4) 0.7527(3) 0.22211(12) 0.117(2) Uani 1 1 d . . . . .
H340 H 0.692419 0.768624 0.228959 0.140 Uiso 1 1 calc R U . . .
C341 C 0.6509(3) 0.7184(3) 0.23487(11) 0.113(2) Uani 1 1 d . . . . .
H341 H 0.653275 0.710359 0.250565 0.135 Uiso 1 1 calc R U . . .
C343 C 0.6573(2) 0.77587(15) 0.15033(8) 0.0666(10) Uani 1 1 d . . . . .
C344 C 0.6512(2) 0.76775(15) 0.12728(7) 0.0687(10) Uani 1 1 d . . . . .
H344 H 0.616111 0.752926 0.129027 0.082 Uiso 1 1 calc R U . . .
C345 C 0.7120(3) 0.73743(18) 0.11927(9) 0.0906(15) Uani 1 1 d . . . . .
H34A H 0.720711 0.709289 0.130243 0.136 Uiso 1 1 calc R U . . .
H34B H 0.708192 0.731517 0.104809 0.136 Uiso 1 1 calc R U . . .
H34C H 0.746704 0.751689 0.117511 0.136 Uiso 1 1 calc R U . . .
C349 C 0.5915(2) 0.86932(14) 0.08900(7) 0.0624(9) Uani 1 1 d . . . . .
C350 C 0.57979(18) 0.83246(13) 0.10376(6) 0.0572(9) Uani 1 1 d . . . . .
H350 H 0.540796 0.824215 0.107800 0.069 Uiso 1 1 calc R U . . .
C351 C 0.54879(18) 0.90436(13) 0.07493(6) 0.0572(9) Uani 1 1 d . . . . .
C353 C 0.45766(17) 0.92290(12) 0.05825(6) 0.0519(8) Uani 1 1 d . . . . .
C354 C 0.4650(2) 0.96541(13) 0.04799(7) 0.0607(9) Uani 1 1 d . . . . .
H354 H 0.436074 0.985498 0.038257 0.073 Uiso 1 1 calc R U . . .
C355 C 0.5156(2) 0.97703(14) 0.05248(8) 0.0681(10) Uani 1 1 d . . . . .
H355 H 0.521194 1.006090 0.046258 0.082 Uiso 1 1 calc R U . . .
C356 C 0.5589(2) 0.94678(14) 0.06604(7) 0.0671(10) Uani 1 1 d . . . . .
H356 H 0.594154 0.954567 0.069185 0.080 Uiso 1 1 calc R U . . .
C358 C 0.36454(19) 0.92430(13) 0.04110(6) 0.0580(9) Uani 1 1 d . . . . .
C359 C 0.31038(19) 0.90145(13) 0.04559(6) 0.0571(9) Uani 1 1 d . . . . .
H359 H 0.326681 0.869626 0.053012 0.069 Uiso 1 1 calc R U . . .
C360 C 0.2840(2) 0.90236(15) 0.02448(7) 0.0697(11) Uani 1 1 d . . . . .
H36A H 0.317809 0.887515 0.014274 0.105 Uiso 1 1 calc R U . . .
H36B H 0.250159 0.886814 0.028364 0.105 Uiso 1 1 calc R U . . .
H36C H 0.266964 0.933341 0.017124 0.105 Uiso 1 1 calc R U . . .
O373 O 0.97853(19) 0.22907(13) 0.10890(9) 0.1095(13) Uani 1 1 d D . . . .
O388 O 1.4771(2) 0.05684(13) 0.07935(6) 0.0988(12) Uani 1 1 d . . . . .
O403 O 1.71623(15) 0.30369(12) 0.07431(7) 0.0918(10) Uani 1 1 d . . . . .
O418 O 1.24345(15) 0.46919(15) 0.01690(5) 0.0957(12) Uani 1 1 d . . . . .
N361 N 1.16250(15) 0.42687(13) 0.05240(5) 0.0682(9) Uani 1 1 d . . . . .
N362 N 1.11810(18) 0.44881(14) 0.03816(6) 0.0756(10) Uani 1 1 d . . . . .
N363 N 1.08378(18) 0.42164(14) 0.03833(7) 0.0764(10) Uani 1 1 d D . . . .
N367 N 1.08439(17) 0.31588(12) 0.07553(6) 0.0699(9) Uani 1 1 d . . . . .
N372 N 1.0681(2) 0.25351(13) 0.10041(7) 0.0770(10) Uani 1 1 d D . . . .
H372 H 1.094(2) 0.2561(18) 0.1094(8) 0.092 Uiso 1 1 d D U . . .
N376 N 1.1006(2) 0.15541(11) 0.12307(6) 0.0713(9) Uani 1 1 d . . . . .
N377 N 1.0729(2) 0.12740(14) 0.11703(8) 0.0881(12) Uani 1 1 d . . . . .
N378 N 1.1191(2) 0.09962(13) 0.10676(8) 0.0878(12) Uani 1 1 d . . . . .
N382 N 1.2848(2) 0.09488(10) 0.10183(5) 0.0652(9) Uani 1 1 d . . . . .
N387 N 1.3894(2) 0.08457(11) 0.10216(6) 0.0671(9) Uani 1 1 d D . . . .
H387 H 1.377(2) 0.1009(14) 0.1129(6) 0.081 Uiso 1 1 d D U . . .
N391 N 1.5461(2) 0.09388(13) 0.10018(8) 0.0869(12) Uani 1 1 d . . . . .
N392 N 1.5984(2) 0.06463(16) 0.09283(11) 0.1175(19) Uani 1 1 d . . . . .
N393 N 1.6389(2) 0.08745(16) 0.08226(11) 0.1137(18) Uani 1 1 d . . . . .
N397 N 1.62673(16) 0.20312(12) 0.08052(6) 0.0652(8) Uani 1 1 d . . . . .
N402 N 1.63208(16) 0.27310(12) 0.08108(6) 0.0625(8) Uani 1 1 d D . . . .
H402 H 1.5921(11) 0.2778(16) 0.0870(7) 0.075 Uiso 1 1 d D U . . .
N406 N 1.58881(14) 0.37495(11) 0.06830(5) 0.0557(7) Uani 1 1 d . . . . .
N407 N 1.62495(16) 0.39605(13) 0.05177(6) 0.0683(9) Uani 1 1 d . . . . .
N408 N 1.59025(16) 0.41550(12) 0.03533(6) 0.0650(8) Uani 1 1 d . . . . .
N417 N 1.31798(14) 0.43427(10) 0.04085(5) 0.0495(6) Uani 1 1 d D . . . .
H417 H 1.3214(19) 0.4220(13) 0.0556(4) 0.059 Uiso 1 1 d D U . . .
N412 N 1.42445(13) 0.42058(9) 0.03788(4) 0.0453(6) Uani 1 1 d . . . . .
C364 C 1.1062(2) 0.38212(15) 0.05239(7) 0.0698(11) Uani 1 1 d . . . . .
C365 C 1.15612(18) 0.38533(15) 0.06136(6) 0.0648(10) Uani 1 1 d . . . . .
H365 H 1.181058 0.363080 0.071697 0.078 Uiso 1 1 calc R U . . .
C366 C 1.0748(2) 0.34597(15) 0.05636(8) 0.0715(11) Uani 1 1 d . . . . .
C368 C 1.0549(2) 0.28319(15) 0.08016(9) 0.0788(13) Uani 1 1 d . . . . .
C369 C 1.0157(3) 0.27882(18) 0.06583(11) 0.0958(17) Uani 1 1 d . . . . .
H369 H 0.995487 0.255115 0.069512 0.115 Uiso 1 1 calc R U . . .
C370 C 1.0077(3) 0.3098(2) 0.04646(11) 0.1025(19) Uani 1 1 d . . . . .
H370 H 0.981579 0.307583 0.036376 0.123 Uiso 1 1 calc R U . . .
C371 C 1.0368(3) 0.34404(19) 0.04124(9) 0.0875(14) Uani 1 1 d . . . . .
H371 H 1.031134 0.365718 0.027733 0.105 Uiso 1 1 calc R U . . .
C373 C 1.0313(2) 0.22762(16) 0.11289(10) 0.0828(14) Uani 1 1 d . . . . .
C374 C 1.0619(2) 0.19374(16) 0.13268(9) 0.0785(12) Uani 1 1 d . . . . .
H374 H 1.090455 0.206955 0.138242 0.094 Uiso 1 1 calc R U . . .
C375 C 1.0133(3) 0.1811(2) 0.15203(11) 0.1063(19) Uani 1 1 d . . . . .
H37A H 0.988817 0.207750 0.157795 0.159 Uiso 1 1 calc R U . . .
H37B H 0.984633 0.168426 0.146746 0.159 Uiso 1 1 calc R U . . .
H37C H 1.035048 0.159077 0.164018 0.159 Uiso 1 1 calc R U . . .
C379 C 1.1743(2) 0.10997(13) 0.10612(7) 0.0680(11) Uani 1 1 d . . . . .
C380 C 1.1628(2) 0.14568(13) 0.11651(7) 0.0631(10) Uani 1 1 d . . . . .
H380 H 1.192654 0.160166 0.118537 0.076 Uiso 1 1 calc R U . . .
C381 C 1.2351(3) 0.08602(14) 0.09648(7) 0.0705(11) Uani 1 1 d . . . . .
C383 C 1.3429(3) 0.07449(14) 0.09398(7) 0.0698(11) Uani 1 1 d . . . . .
C384 C 1.3549(3) 0.04325(17) 0.08022(8) 0.0847(14) Uani 1 1 d . . . . .
H384 H 1.396796 0.029393 0.074750 0.102 Uiso 1 1 calc R U . . .
C385 C 1.3037(3) 0.03364(19) 0.07503(9) 0.0913(15) Uani 1 1 d . . . . .
H385 H 1.310082 0.012018 0.066120 0.110 Uiso 1 1 calc R U . . .
C386 C 1.2424(3) 0.05504(17) 0.08258(8) 0.0855(14) Uani 1 1 d . . . . .
H386 H 1.206657 0.049133 0.078573 0.103 Uiso 1 1 calc R U . . .
C388 C 1.4520(3) 0.07309(14) 0.09591(7) 0.0751(13) Uani 1 1 d . . . . .
C389 C 1.4908(2) 0.07866(16) 0.11228(8) 0.0792(13) Uani 1 1 d . . . . .
H389 H 1.464185 0.101329 0.121033 0.095 Uiso 1 1 calc R U . . .
C390 C 1.5110(3) 0.03433(19) 0.12830(9) 0.0982(17) Uani 1 1 d . . . . .
H39A H 1.473425 0.024730 0.136220 0.147 Uiso 1 1 calc R U . . .
H39B H 1.537185 0.011949 0.119819 0.147 Uiso 1 1 calc R U . . .
H39C H 1.535566 0.037723 0.139184 0.147 Uiso 1 1 calc R U . . .
C394 C 1.6136(2) 0.13120(16) 0.08315(9) 0.0825(13) Uani 1 1 d . . . . .
C395 C 1.5538(2) 0.13557(15) 0.09461(8) 0.0715(11) Uani 1 1 d . . . . .
H395 H 1.524450 0.162068 0.097855 0.086 Uiso 1 1 calc R U . . .
C396 C 1.6498(2) 0.16424(16) 0.07385(8) 0.0765(12) Uani 1 1 d . . . . .
C398 C 1.6592(2) 0.23363(15) 0.07302(7) 0.0674(10) Uani 1 1 d . . . . .
C399 C 1.7159(2) 0.22759(19) 0.05838(9) 0.0866(14) Uani 1 1 d . . . . .
H399 H 1.737850 0.250335 0.053387 0.104 Uiso 1 1 calc R U . . .
C400 C 1.7381(3) 0.1875(2) 0.05162(11) 0.1007(18) Uani 1 1 d . . . . .
H400 H 1.775862 0.182184 0.041581 0.121 Uiso 1 1 calc R U . . .
C401 C 1.7055(3) 0.1550(2) 0.05945(11) 0.0975(17) Uani 1 1 d . . . . .
H401 H 1.720616 0.126931 0.055113 0.117 Uiso 1 1 calc R U . . .
C403 C 1.6602(2) 0.30500(14) 0.08092(7) 0.0670(10) Uani 1 1 d . . . . .
C404 C 1.6155(2) 0.34670(14) 0.08854(7) 0.0620(9) Uani 1 1 d . . . . .
H404 H 1.580587 0.337761 0.099691 0.074 Uiso 1 1 calc R U . . .
C405 C 1.6489(2) 0.37058(17) 0.09895(8) 0.0736(11) Uani 1 1 d . . . . .
H40A H 1.666125 0.350768 0.112405 0.110 Uiso 1 1 calc R U . . .
H40B H 1.683501 0.379143 0.088157 0.110 Uiso 1 1 calc R U . . .
H40C H 1.618809 0.397336 0.103035 0.110 Uiso 1 1 calc R U . . .
C409 C 1.53268(17) 0.40683(11) 0.04116(6) 0.0515(8) Uani 1 1 d . . . . .
C410 C 1.53129(17) 0.38079(12) 0.06248(6) 0.0513(8) Uani 1 1 d . . . . .
H410 H 1.497240 0.369578 0.071069 0.062 Uiso 1 1 calc R U . . .
C411 C 1.48082(17) 0.42463(11) 0.02707(6) 0.0488(7) Uani 1 1 d . . . . .
C413 C 1.37408(17) 0.43824(11) 0.02694(5) 0.0466(7) Uani 1 1 d . . . . .
C414 C 1.37749(19) 0.45956(12) 0.00430(6) 0.0547(8) Uani 1 1 d . . . . .
H414 H 1.340718 0.471055 -0.003289 0.066 Uiso 1 1 calc R U . . .
C415 C 1.4360(2) 0.46323(14) -0.00651(6) 0.0612(9) Uani 1 1 d . . . . .
H415 H 1.439847 0.478182 -0.021750 0.073 Uiso 1 1 calc R U . . .
C416 C 1.48894(19) 0.44541(13) 0.00458(6) 0.0564(9) Uani 1 1 d . . . . .
H416 H 1.529707 0.447204 -0.002833 0.068 Uiso 1 1 calc R U . . .
C418 C 1.2581(2) 0.45111(16) 0.03570(6) 0.0682(11) Uani 1 1 d . . . . .
C419 C 1.20745(19) 0.44856(17) 0.05616(7) 0.0703(12) Uani 1 1 d . . . . .
H419 H 1.228604 0.430508 0.069632 0.084 Uiso 1 1 calc R U . . .
C420 C 1.1743(2) 0.49501(19) 0.06038(8) 0.0825(14) Uani 1 1 d . . . . .
H42A H 1.205550 0.509141 0.062890 0.124 Uiso 1 1 calc R U . . .
H42B H 1.153015 0.512928 0.047329 0.124 Uiso 1 1 calc R U . . .
H42C H 1.142936 0.492900 0.073643 0.124 Uiso 1 1 calc R U . . .
O433 O 1.0172(2) 0.34401(14) 0.17200(8) 0.1198(14) Uani 1 1 d . U . . .
O448 O 1.32058(14) 0.55406(8) 0.07958(5) 0.0644(7) Uani 1 1 d . . . . .
O463 O 1.5801(2) 0.23538(12) 0.17993(6) 0.0947(11) Uani 1 1 d . . . . .
O478 O 1.33540(16) -0.00728(8) 0.17916(5) 0.0709(8) Uani 1 1 d . . . . .
N421 N 1.22374(18) 0.08260(10) 0.17312(5) 0.0625(8) Uani 1 1 d . . . . .
N422 N 1.1956(2) 0.06164(13) 0.19239(6) 0.0824(11) Uani 1 1 d . . . . .
N423 N 1.1571(2) 0.09273(14) 0.20234(7) 0.0888(12) Uani 1 1 d . . . . .
N427 N 1.11994(18) 0.21027(12) 0.17766(6) 0.0679(9) Uani 1 1 d . . . . .
N432 N 1.0879(2) 0.28268(12) 0.16120(7) 0.0762(10) Uani 1 1 d D U . . .
H432 H 1.110(2) 0.2732(17) 0.1487(6) 0.091 Uiso 1 1 d D U . . .
N436 N 1.07146(18) 0.39420(11) 0.13270(6) 0.0714(9) Uani 1 1 d . . . . .
N437 N 1.02144(19) 0.42733(12) 0.13787(8) 0.0837(11) Uani 1 1 d . . . . .
N438 N 1.04309(19) 0.46250(13) 0.13574(8) 0.0826(11) Uani 1 1 d . . . . .
N442 N 1.20118(16) 0.47369(10) 0.11317(5) 0.0589(7) Uani 1 1 d . . . . .
N447 N 1.29483(16) 0.48812(9) 0.09532(5) 0.0540(7) Uani 1 1 d D . . . .
H447 H 1.305(2) 0.4586(7) 0.0951(7) 0.065 Uiso 1 1 d D U . . .
N451 N 1.43807(15) 0.47061(10) 0.09171(5) 0.0539(7) Uani 1 1 d . . . . .
N452 N 1.46316(19) 0.49947(11) 0.09774(7) 0.0714(9) Uani 1 1 d . . . . .
N453 N 1.49333(19) 0.47749(12) 0.11518(7) 0.0750(10) Uani 1 1 d . . . . .
N457 N 1.51873(17) 0.35938(11) 0.13701(5) 0.0604(7) Uani 1 1 d . U . . .
N462 N 1.54699(18) 0.28449(11) 0.14804(6) 0.0649(8) Uani 1 1 d D . . . .
H462 H 1.532(2) 0.2832(16) 0.1356(5) 0.078 Uiso 1 1 d D U . . .
N466 N 1.5672(2) 0.16551(12) 0.16196(7) 0.0775(11) Uani 1 1 d . . . . .
N467 N 1.6122(2) 0.13872(15) 0.17477(9) 0.1007(16) Uani 1 1 d . . . . .
N468 N 1.5932(2) 0.10301(14) 0.18451(8) 0.0949(14) Uani 1 1 d . . . . .
N472 N 1.45172(17) 0.07788(10) 0.17532(5) 0.0587(8) Uani 1 1 d . . . . .
N477 N 1.36715(17) 0.05743(9) 0.16922(5) 0.0563(7) Uani 1 1 d D . . . .
H477 H 1.358(2) 0.0856(8) 0.1614(6) 0.068 Uiso 1 1 d D U . . .
C424 C 1.1595(2) 0.13328(15) 0.18936(7) 0.0712(11) Uani 1 1 d . . . . .
C425 C 1.2023(2) 0.12687(13) 0.17071(6) 0.0624(10) Uani 1 1 d . . . . .
H425 H 1.214013 0.149030 0.158738 0.075 Uiso 1 1 calc R U . . .
C426 C 1.1212(2) 0.17538(15) 0.19478(7) 0.0747(12) Uani 1 1 d . . . . .
C428 C 1.0847(2) 0.25022(15) 0.18084(8) 0.0761(12) Uani 1 1 d . . . . .
C429 C 1.0503(3) 0.2573(2) 0.20149(9) 0.0991(17) Uani 1 1 d . . . . .
H429 H 1.026294 0.286133 0.203510 0.119 Uiso 1 1 calc R U . . .
C430 C 1.0526(4) 0.2208(2) 0.21865(10) 0.118(2) Uani 1 1 d . . . . .
H430 H 1.029670 0.224447 0.232849 0.141 Uiso 1 1 calc R U . . .
C431 C 1.0871(3) 0.1795(2) 0.21580(9) 0.1009(18) Uani 1 1 d . . . . .
H431 H 1.087978 0.154253 0.227683 0.121 Uiso 1 1 calc R U . . .
C433 C 1.0538(3) 0.32580(17) 0.15782(10) 0.0921(15) Uani 1 1 d . U . . .
C434 C 1.0624(2) 0.35030(14) 0.13344(9) 0.0796(13) Uani 1 1 d . . . . .
H434 H 1.100825 0.332686 0.125466 0.096 Uiso 1 1 calc R U . . .
C435 C 1.0054(3) 0.35365(19) 0.12239(12) 0.0987(17) Uani 1 1 d . . . . .
H43A H 1.000908 0.323671 0.123219 0.148 Uiso 1 1 calc R U . . .
H43B H 0.967389 0.370762 0.130121 0.148 Uiso 1 1 calc R U . . .
H43C H 1.010923 0.368680 0.106649 0.148 Uiso 1 1 calc R U . . .
C439 C 1.1063(2) 0.45167(14) 0.12917(7) 0.0651(10) Uani 1 1 d . . . . .
C440 C 1.1248(2) 0.40805(14) 0.12694(7) 0.0666(10) Uani 1 1 d . . . . .
H440 H 1.166052 0.391425 0.122363 0.080 Uiso 1 1 calc R U . . .
C441 C 1.1439(2) 0.48449(14) 0.12465(7) 0.0671(10) Uani 1 1 d . . . . .
C443 C 1.23542(19) 0.50351(12) 0.10744(6) 0.0577(9) Uani 1 1 d . . . . .
C444 C 1.2149(2) 0.54562(15) 0.11306(9) 0.0804(13) Uani 1 1 d . . . . .
H444 H 1.239984 0.566542 0.108530 0.096 Uiso 1 1 calc R U . . .
C445 C 1.1566(3) 0.55519(19) 0.12546(11) 0.1022(19) Uani 1 1 d . . . . .
H445 H 1.141509 0.582988 0.130077 0.123 Uiso 1 1 calc R U . . .
C446 C 1.1197(3) 0.52520(18) 0.13130(10) 0.0964(17) Uani 1 1 d . . . . .
H446 H 1.079106 0.532097 0.139596 0.116 Uiso 1 1 calc R U . . .
C448 C 1.33289(19) 0.51331(11) 0.08296(6) 0.0522(8) Uani 1 1 d . . . . .
C449 C 1.39699(18) 0.48614(11) 0.07368(5) 0.0512(8) Uani 1 1 d . . . . .
H449 H 1.390347 0.459573 0.069518 0.061 Uiso 1 1 calc R U . . .
C450 C 1.4271(2) 0.51288(13) 0.05309(6) 0.0667(11) Uani 1 1 d . . . . .
H45D H 1.398873 0.522853 0.041321 0.100 Uiso 1 1 calc R U . . .
H45E H 1.434367 0.538874 0.056976 0.100 Uiso 1 1 calc R U . . .
H45F H 1.467628 0.494206 0.047666 0.100 Uiso 1 1 calc R U . . .
C454 C 1.4880(2) 0.43496(13) 0.12012(7) 0.0595(9) Uani 1 1 d . . . . .
C455 C 1.45243(19) 0.43039(12) 0.10511(6) 0.0549(8) Uani 1 1 d . . . . .
H455 H 1.440707 0.404429 0.104427 0.066 Uiso 1 1 calc R U . . .
C456 C 1.5165(2) 0.40091(14) 0.13835(7) 0.0668(10) Uani 1 1 d . U . . .
C458 C 1.5442(2) 0.32578(15) 0.15260(7) 0.0698(10) Uani 1 1 d . U . . .
C459 C 1.5686(3) 0.33169(19) 0.17055(9) 0.0956(15) Uani 1 1 d . U . . .
H459 H 1.585766 0.307221 0.181790 0.115 Uiso 1 1 calc R U . . .
C460 C 1.5664(4) 0.3749(2) 0.17118(10) 0.1072(17) Uani 1 1 d . U . . .
H460 H 1.583883 0.380191 0.182909 0.129 Uiso 1 1 calc R U . . .
C461 C 1.5399(3) 0.41034(18) 0.15538(9) 0.0909(14) Uani 1 1 d . U . . .
H461 H 1.537672 0.440091 0.156107 0.109 Uiso 1 1 calc R U . . .
C463 C 1.5673(2) 0.24326(15) 0.16053(8) 0.0722(11) Uani 1 1 d . . . . .
C464 C 1.5765(2) 0.20704(14) 0.14745(8) 0.0730(12) Uani 1 1 d . . . . .
H464 H 1.544904 0.217466 0.136345 0.088 Uiso 1 1 calc R U . . .
C465 C 1.6428(3) 0.19925(16) 0.13469(9) 0.0841(14) Uani 1 1 d . . . . .
H46A H 1.648598 0.227316 0.124983 0.126 Uiso 1 1 calc R U . . .
H46B H 1.674307 0.188317 0.145374 0.126 Uiso 1 1 calc R U . . .
H46C H 1.648159 0.177115 0.125501 0.126 Uiso 1 1 calc R U . . .
C469 C 1.5368(2) 0.10615(14) 0.17783(7) 0.0704(11) Uani 1 1 d . . . . .
C470 C 1.5193(2) 0.14668(13) 0.16347(7) 0.0650(10) Uani 1 1 d . . . . .
H470 H 1.481839 0.158595 0.156275 0.078 Uiso 1 1 calc R U . . .
C471 C 1.5050(2) 0.07011(13) 0.18467(6) 0.0632(10) Uani 1 1 d . . . . .
C473 C 1.4216(2) 0.04554(11) 0.17995(5) 0.0563(9) Uani 1 1 d . . . . .
C474 C 1.4435(2) 0.00418(13) 0.19380(6) 0.0645(10) Uani 1 1 d . . . . .
H474 H 1.421785 -0.018583 0.196443 0.077 Uiso 1 1 calc R U . . .
C475 C 1.4979(2) -0.00237(13) 0.20352(7) 0.0697(11) Uani 1 1 d . . . . .
H475 H 1.513802 -0.029871 0.213264 0.084 Uiso 1 1 calc R U . . .
C476 C 1.5290(2) 0.03064(14) 0.19914(7) 0.0713(11) Uani 1 1 d . . . . .
H476 H 1.566081 0.026582 0.205875 0.086 Uiso 1 1 calc R U . . .
C478 C 1.3275(2) 0.03196(11) 0.16979(6) 0.0579(9) Uani 1 1 d . . . . .
C479 C 1.2687(2) 0.05656(12) 0.15792(7) 0.0625(10) Uani 1 1 d . . . . .
H479 H 1.281220 0.077619 0.144179 0.075 Uiso 1 1 calc R U . . .
C480 C 1.2392(3) 0.02551(14) 0.15100(8) 0.0794(13) Uani 1 1 d . . . . .
H48A H 1.270160 0.008501 0.140858 0.119 Uiso 1 1 calc R U . . .
H48B H 1.226068 0.004937 0.164330 0.119 Uiso 1 1 calc R U . . .
H48C H 1.202174 0.042910 0.143308 0.119 Uiso 1 1 calc R U . . .
N481 N 0.61417(16) 0.70838(10) 0.52654(4) 0.0529(7) Uani 1 1 d . . . . .
C482 C 0.6725(2) 0.69972(14) 0.53833(6) 0.0605(9) Uani 1 1 d . . . . .
H48D H 0.658612 0.707723 0.553241 0.073 Uiso 1 1 calc R U . . .
H48E H 0.693216 0.667390 0.540811 0.073 Uiso 1 1 calc R U . . .
C483 C 0.7212(2) 0.72475(15) 0.52601(6) 0.0684(11) Uani 1 1 d . . . . .
H48F H 0.732632 0.719199 0.510566 0.082 Uiso 1 1 calc R U . . .
H48G H 0.702552 0.757129 0.524998 0.082 Uiso 1 1 calc R U . . .
C484 C 0.7800(2) 0.71076(17) 0.53761(8) 0.0765(12) Uani 1 1 d . . . . .
H48H H 0.798370 0.678349 0.538649 0.092 Uiso 1 1 calc R U . . .
H48I H 0.768309 0.716224 0.553074 0.092 Uiso 1 1 calc R U . . .
C485 C 0.8298(2) 0.73530(18) 0.52567(8) 0.0787(12) Uani 1 1 d . . . . .
H48J H 0.866848 0.724859 0.533948 0.118 Uiso 1 1 calc R U . . .
H48K H 0.842341 0.729478 0.510455 0.118 Uiso 1 1 calc R U . . .
H48L H 0.812264 0.767375 0.524888 0.118 Uiso 1 1 calc R U . . .
C486 C 0.5696(2) 0.68265(13) 0.54200(6) 0.0580(9) Uani 1 1 d . . . . .
H48M H 0.591186 0.650466 0.544327 0.070 Uiso 1 1 calc R U . . .
H48N H 0.561490 0.691371 0.556755 0.070 Uiso 1 1 calc R U . . .
C487 C 0.5068(2) 0.68966(14) 0.53364(6) 0.0627(10) Uani 1 1 d . . . . .
H48O H 0.514105 0.685582 0.517941 0.075 Uiso 1 1 calc R U . . .
H48P H 0.481297 0.720526 0.533900 0.075 Uiso 1 1 calc R U . . .
C488 C 0.4705(2) 0.65696(13) 0.54812(6) 0.0622(10) Uani 1 1 d . . . . .
H48Q H 0.496125 0.626176 0.547674 0.075 Uiso 1 1 calc R U . . .
H48R H 0.464244 0.660737 0.563843 0.075 Uiso 1 1 calc R U . . .
C489 C 0.4070(2) 0.66321(15) 0.54059(7) 0.0703(11) Uani 1 1 d . . . . .
H48S H 0.385640 0.641436 0.550423 0.105 Uiso 1 1 calc R U . . .
H48T H 0.381004 0.693419 0.541310 0.105 Uiso 1 1 calc R U . . .
H48U H 0.412893 0.658849 0.525136 0.105 Uiso 1 1 calc R U . . .
C490 C 0.58205(19) 0.75763(11) 0.52145(5) 0.0527(8) Uani 1 1 d . . . . .
H49A H 0.544282 0.761885 0.513923 0.063 Uiso 1 1 calc R U . . .
H49B H 0.611364 0.773064 0.510716 0.063 Uiso 1 1 calc R U . . .
C491 C 0.5613(2) 0.78001(14) 0.54169(6) 0.0670(10) Uani 1 1 d . . . . .
H49C H 0.599251 0.780374 0.547936 0.080 Uiso 1 1 calc R U . . .
H49D H 0.536574 0.762561 0.553444 0.080 Uiso 1 1 calc R U . . .
C492 C 0.5210(2) 0.82785(14) 0.53524(7) 0.0703(11) Uani 1 1 d . . . . .
H49E H 0.518295 0.843645 0.547451 0.084 Uiso 1 1 calc R U . . .
H49F H 0.542794 0.843291 0.521600 0.084 Uiso 1 1 calc R U . . .
C493 C 0.4548(2) 0.83137(17) 0.53089(9) 0.0802(12) Uani 1 1 d . . . . .
H49G H 0.432240 0.862850 0.526888 0.120 Uiso 1 1 calc R U . . .
H49H H 0.456822 0.816599 0.518525 0.120 Uiso 1 1 calc R U . . .
H49I H 0.432281 0.816954 0.544420 0.120 Uiso 1 1 calc R U . . .
C494 C 0.6323(2) 0.69335(12) 0.50427(6) 0.0573(9) Uani 1 1 d . . . . .
H49J H 0.665145 0.707935 0.495372 0.069 Uiso 1 1 calc R U . . .
H49K H 0.594710 0.704043 0.495979 0.069 Uiso 1 1 calc R U . . .
C495 C 0.6571(3) 0.64315(13) 0.50577(7) 0.0750(12) Uani 1 1 d . . . . .
H49L H 0.685174 0.630371 0.517791 0.090 Uiso 1 1 calc R U . . .
H49M H 0.621119 0.629159 0.509681 0.090 Uiso 1 1 calc R U . . .
C496 C 0.6936(3) 0.63273(15) 0.48363(8) 0.0841(14) Uani 1 1 d . . . . .
H49N H 0.698045 0.601011 0.483672 0.101 Uiso 1 1 calc R U . . .
H49O H 0.668584 0.650943 0.471312 0.101 Uiso 1 1 calc R U . . .
C497 C 0.7582(3) 0.6412(2) 0.47884(11) 0.1055(19) Uani 1 1 d . . . . .
H49P H 0.778440 0.633675 0.464375 0.158 Uiso 1 1 calc R U . . .
H49Q H 0.754428 0.672684 0.478316 0.158 Uiso 1 1 calc R U . . .
H49R H 0.783940 0.622665 0.490698 0.158 Uiso 1 1 calc R U . . .
N498 N 0.67470(19) 0.53024(11) 0.68288(5) 0.0648(8) Uani 1 1 d . U . . .
C499 C 0.7335(2) 0.49717(15) 0.69210(7) 0.0759(11) Uani 1 1 d D U . . .
H49S H 0.745652 0.509180 0.703555 0.091 Uiso 1 1 calc R U . . .
H49T H 0.722220 0.468997 0.699761 0.091 Uiso 1 1 calc R U . . .
C500 C 0.7904(3) 0.4866(2) 0.67518(11) 0.1119(19) Uani 1 1 d D U . . .
H50A H 0.807811 0.512997 0.669589 0.134 Uiso 1 1 calc R U . . .
H50B H 0.777523 0.479382 0.662268 0.134 Uiso 1 1 calc R U . . .
C501 C 0.8410(4) 0.4475(4) 0.68544(17) 0.157(3) Uani 1 1 d D U . . .
H50C H 0.821669 0.423265 0.694046 0.189 Uiso 1 1 calc R U . . .
H50D H 0.872655 0.436010 0.673444 0.189 Uiso 1 1 calc R U . . .
C502 C 0.8712(7) 0.4616(5) 0.6999(3) 0.244(7) Uani 1 1 d D U . . .
H50E H 0.903990 0.436317 0.706573 0.366 Uiso 1 1 calc R U . . .
H50F H 0.890659 0.485403 0.691302 0.366 Uiso 1 1 calc R U . . .
H50G H 0.839798 0.472690 0.711853 0.366 Uiso 1 1 calc R U . . .
C503 C 0.6241(3) 0.53482(15) 0.70250(7) 0.0778(12) Uani 1 1 d . U . . .
H50H H 0.640762 0.543265 0.714196 0.093 Uiso 1 1 calc R U . . .
H50I H 0.615258 0.505353 0.708866 0.093 Uiso 1 1 calc R U . . .
C504 C 0.5621(3) 0.5686(2) 0.69722(10) 0.0998(16) Uani 1 1 d . U . . .
H50J H 0.539482 0.556502 0.688736 0.120 Uiso 1 1 calc R U . . .
H50K H 0.571345 0.596145 0.687533 0.120 Uiso 1 1 calc R U . . .
C505 C 0.5184(4) 0.5805(2) 0.71857(13) 0.124(2) Uani 1 1 d . U . . .
H50L H 0.476040 0.598057 0.714362 0.149 Uiso 1 1 calc R U . . .
H50M H 0.513310 0.552707 0.729093 0.149 Uiso 1 1 calc R U . . .
C506 C 0.5440(5) 0.6068(3) 0.73019(13) 0.154(3) Uani 1 1 d . U . . .
H50N H 0.514885 0.613518 0.743509 0.231 Uiso 1 1 calc R U . . .
H50O H 0.585528 0.589380 0.734683 0.231 Uiso 1 1 calc R U . . .
H50P H 0.548256 0.634732 0.719951 0.231 Uiso 1 1 calc R U . . .
C507 C 0.6893(3) 0.57497(14) 0.67190(6) 0.0708(12) Uani 1 1 d . . . . .
H50Q H 0.723923 0.570260 0.659549 0.085 Uiso 1 1 calc R U . . .
H50R H 0.651384 0.595132 0.665165 0.085 Uiso 1 1 calc R U . . .
C508 C 0.7079(3) 0.59778(16) 0.68723(8) 0.0883(16) Uani 1 1 d . . . . .
H50S H 0.752038 0.582744 0.690369 0.106 Uiso 1 1 calc R U . . .
H50T H 0.680211 0.595077 0.701638 0.106 Uiso 1 1 calc R U . . .
C509 C 0.7030(3) 0.64691(15) 0.67713(7) 0.0780(13) Uani 1 1 d . . . . .
H50U H 0.733376 0.649520 0.663394 0.094 Uiso 1 1 calc R U . . .
H50V H 0.659833 0.661350 0.672773 0.094 Uiso 1 1 calc R U . . .
C510 C 0.7163(3) 0.67096(17) 0.69320(9) 0.0941(17) Uani 1 1 d . . . . .
H51A H 0.712586 0.702331 0.686029 0.141 Uiso 1 1 calc R U . . .
H51B H 0.685751 0.669007 0.706704 0.141 Uiso 1 1 calc R U . . .
H51C H 0.759285 0.657180 0.697325 0.141 Uiso 1 1 calc R U . . .
C511 C 0.6531(2) 0.51447(13) 0.66495(6) 0.0664(10) Uani 1 1 d . . . . .
H51D H 0.617413 0.538209 0.658610 0.080 Uiso 1 1 calc R U . . .
H51E H 0.688247 0.510477 0.652693 0.080 Uiso 1 1 calc R U . . .
C512 C 0.6323(3) 0.47142(16) 0.67274(8) 0.0809(13) Uani 1 1 d . . . . .
H51F H 0.664336 0.448740 0.681559 0.097 Uiso 1 1 calc R U . . .
H51G H 0.591731 0.476686 0.682598 0.097 Uiso 1 1 calc R U . . .
C513 C 0.6242(3) 0.45413(15) 0.65295(8) 0.0804(13) Uani 1 1 d . . . . .
H51H H 0.598847 0.431903 0.658351 0.096 Uiso 1 1 calc R U . . .
H51I H 0.600253 0.479152 0.642346 0.096 Uiso 1 1 calc R U . . .
C514 C 0.6837(4) 0.43378(18) 0.64113(9) 0.106(2) Uani 1 1 d . . . . .
H51J H 0.675415 0.423307 0.628586 0.158 Uiso 1 1 calc R U . . .
H51K H 0.708713 0.455772 0.635405 0.158 Uiso 1 1 calc R U . . .
H51L H 0.707306 0.408489 0.651422 0.158 Uiso 1 1 calc R U . . .
N515 N 0.4379(3) 1.04475(12) 0.33370(6) 0.0980(13) Uani 1 1 d D U . . .
C516 C 0.3708(3) 1.06734(15) 0.32871(9) 0.0985(16) Uani 1 1 d . U . . .
H51M H 0.355243 1.093141 0.336200 0.118 Uiso 1 1 calc R U . . .
H51N H 0.371691 1.079255 0.312358 0.118 Uiso 1 1 calc R U . . .
C517 C 0.3222(4) 1.03912(19) 0.33565(11) 0.1153(18) Uani 1 1 d . U . . .
H51O H 0.313412 1.032504 0.352201 0.138 Uiso 1 1 calc DR U . . .
H51P H 0.340307 1.010449 0.330655 0.138 Uiso 1 1 calc R U . . .
C518 C 0.2613(4) 1.0626(2) 0.32573(12) 0.1160(19) Uani 1 1 d . U . . .
H51Q H 0.270695 1.070223 0.309225 0.139 Uiso 1 1 calc R U . . .
H51R H 0.233586 1.041851 0.329211 0.139 Uiso 1 1 calc R U . . .
C519 C 0.2260(4) 1.1045(2) 0.33413(10) 0.113(2) Uani 1 1 d . U . . .
H51S H 0.186962 1.117933 0.327004 0.170 Uiso 1 1 calc R U . . .
H51T H 0.215449 1.097133 0.350425 0.170 Uiso 1 1 calc R U . . .
H51U H 0.252601 1.125538 0.330416 0.170 Uiso 1 1 calc R U . . .
C520 C 0.4670(4) 1.00605(15) 0.32159(8) 0.0979(16) Uani 1 1 d . U . . .
H52A H 0.510374 0.991757 0.325713 0.117 Uiso 1 1 calc R U . . .
H52B H 0.441945 0.983648 0.327031 0.117 Uiso 1 1 calc R U . . .
C521 C 0.4704(3) 1.01873(17) 0.29622(8) 0.0960(16) Uani 1 1 d . U . . .
H52C H 0.468483 1.050925 0.291657 0.115 Uiso 1 1 calc R U . . .
H52D H 0.512255 1.002447 0.289908 0.115 Uiso 1 1 calc R U . . .
C522 C 0.4205(4) 1.01005(19) 0.28562(9) 0.1044(18) Uani 1 1 d . U . . .
H52E H 0.378498 1.027995 0.290824 0.125 Uiso 1 1 calc R U . . .
H52F H 0.420462 0.978213 0.290545 0.125 Uiso 1 1 calc R U . . .
C523 C 0.4312(4) 1.0214(2) 0.26029(9) 0.109(2) Uani 1 1 d . U . . .
H52G H 0.397641 1.015260 0.254100 0.163 Uiso 1 1 calc R U . . .
H52H H 0.430417 1.053063 0.255323 0.163 Uiso 1 1 calc R U . . .
H52I H 0.472374 1.003289 0.255044 0.163 Uiso 1 1 calc R U . . .
C524 C 0.4750(4) 1.07931(17) 0.32655(9) 0.1048(17) Uani 1 1 d . U . . .
H52J H 0.457615 1.101834 0.336067 0.126 Uiso 1 1 calc R U . . .
H52K H 0.467741 1.094602 0.310936 0.126 Uiso 1 1 calc R U . . .
C525 C 0.5465(5) 1.0630(3) 0.32756(13) 0.130(2) Uani 1 1 d . U . . .
H52L H 0.566215 1.044391 0.316230 0.156 Uiso 1 1 calc R U . . .
H52M H 0.555205 1.044478 0.342551 0.156 Uiso 1 1 calc R U . . .
C526 C 0.5749(5) 1.1032(3) 0.32300(17) 0.154(3) Uani 1 1 d . U . . .
H52N H 0.554705 1.120870 0.334672 0.185 Uiso 1 1 calc R U . . .
H52O H 0.562850 1.122114 0.308437 0.185 Uiso 1 1 calc R U . . .
C527 C 0.6501(8) 1.0936(5) 0.3223(3) 0.234(5) Uani 1 1 d . U . . .
H52P H 0.661899 1.121936 0.319290 0.351 Uiso 1 1 calc R U . . .
H52Q H 0.663078 1.075885 0.336810 0.351 Uiso 1 1 calc R U . . .
H52R H 0.671258 1.077135 0.310461 0.351 Uiso 1 1 calc R U . . .
C528 C 0.4407(4) 1.02575(18) 0.35879(8) 0.1067(16) Uani 1 1 d D U . . .
H52S H 0.480240 1.001807 0.360772 0.128 Uiso 0.5 1 calc R U P A 1
H52T H 0.404798 1.012016 0.364698 0.128 Uiso 0.5 1 calc R U P A 1
H52U H 0.483228 1.023782 0.362438 0.128 Uiso 0.5 1 calc R U P B 2
H52V H 0.435042 0.995122 0.362195 0.128 Uiso 0.5 1 calc R U P B 2
C529 C 0.4384(6) 1.0602(3) 0.37303(12) 0.080(2) Uani 0.5 1 d D U P C 1
H52W H 0.478586 1.069391 0.369671 0.096 Uiso 0.5 1 calc R U P C 1
H52X H 0.403461 1.087065 0.369147 0.096 Uiso 0.5 1 calc R U P C 1
C530 C 0.4280(6) 1.0398(5) 0.39791(14) 0.088(3) Uani 0.5 1 d D U P C 1
H53A H 0.458693 1.010371 0.401120 0.105 Uiso 0.5 1 calc R U P C 1
H53B H 0.436184 1.059157 0.406776 0.105 Uiso 0.5 1 calc R U P C 1
C531 C 0.3613(5) 1.0341(3) 0.40515(14) 0.080(3) Uani 0.5 1 d D U P C 1
H53C H 0.356774 1.020896 0.421200 0.120 Uiso 0.5 1 calc R U P C 1
H53D H 0.330749 1.063217 0.402296 0.120 Uiso 0.5 1 calc R U P C 1
H53E H 0.353255 1.014437 0.396641 0.120 Uiso 0.5 1 calc R U P C 1
C52B C 0.3905(5) 1.0535(4) 0.37392(15) 0.111(3) Uani 0.5 1 d D U P C 2
H52Y H 0.387746 1.085567 0.368003 0.133 Uiso 0.5 1 calc DR U P C 2
H52Z H 0.348632 1.048384 0.373803 0.133 Uiso 0.5 1 calc DR U P C 2
C53B C 0.4073(7) 1.0408(7) 0.39782(16) 0.101(3) Uani 0.5 1 d D U P C 2
H53F H 0.373625 1.057109 0.407773 0.121 Uiso 0.5 1 calc R U P C 2
H53G H 0.413245 1.008391 0.403685 0.121 Uiso 0.5 1 calc R U P C 2
C53C C 0.4685(7) 1.0539(6) 0.3964(3) 0.134(4) Uani 0.5 1 d D U P C 2
H53H H 0.482205 1.046553 0.411330 0.201 Uiso 0.5 1 calc R U P C 2
H53I H 0.501093 1.037553 0.386370 0.201 Uiso 0.5 1 calc R U P C 2
H53J H 0.461715 1.085973 0.390433 0.201 Uiso 0.5 1 calc R U P C 2
N532 N 0.41786(16) 0.73236(9) 0.40313(5) 0.0548(7) Uani 1 1 d . . . . .
C533 C 0.4465(2) 0.69935(10) 0.42296(6) 0.0540(9) Uani 1 1 d . . . . .
H53K H 0.475956 0.673342 0.417499 0.065 Uiso 1 1 calc R U . . .
H53L H 0.412175 0.688642 0.433338 0.065 Uiso 1 1 calc R U . . .
C534 C 0.4820(2) 0.71709(14) 0.43605(7) 0.0698(11) Uani 1 1 d . . . . .
H53M H 0.453900 0.744138 0.440924 0.084 Uiso 1 1 calc R U . . .
H53N H 0.518847 0.725515 0.426226 0.084 Uiso 1 1 calc R U . . .
C535 C 0.5050(3) 0.68221(16) 0.45658(8) 0.0811(14) Uani 1 1 d . . . . .
H53O H 0.529506 0.654265 0.451701 0.097 Uiso 1 1 calc R U . . .
H53P H 0.533789 0.692852 0.463233 0.097 Uiso 1 1 calc R U . . .
C536 C 0.4519(3) 0.67224(17) 0.47436(8) 0.0961(18) Uani 1 1 d . . . . .
H53Q H 0.469695 0.649746 0.487003 0.144 Uiso 1 1 calc R U . . .
H53R H 0.427956 0.699571 0.479579 0.144 Uiso 1 1 calc R U . . .
H53S H 0.423669 0.660947 0.468037 0.144 Uiso 1 1 calc R U . . .
C537 C 0.4679(2) 0.75190(11) 0.38720(7) 0.0618(10) Uani 1 1 d . . . . .
H53T H 0.447808 0.772246 0.374167 0.074 Uiso 1 1 calc R U . . .
H53U H 0.483096 0.769975 0.394943 0.074 Uiso 1 1 calc R U . . .
C538 C 0.5246(2) 0.71800(13) 0.37864(7) 0.0714(11) Uani 1 1 d . . . . .
H53W H 0.544202 0.696900 0.391573 0.086 Uiso 1 1 calc R U . . .
H53X H 0.510078 0.700761 0.370193 0.086 Uiso 1 1 calc R U . . .
C539 C 0.5738(2) 0.73955(14) 0.36360(7) 0.0738(12) Uani 1 1 d . . . . .
H53Y H 0.586308 0.758388 0.371683 0.089 Uiso 1 1 calc R U . . .
H53Z H 0.555099 0.759067 0.350126 0.089 Uiso 1 1 calc R U . . .
C540 C 0.6322(3) 0.70506(17) 0.35641(8) 0.0909(16) Uani 1 1 d . . . . .
H54A H 0.662880 0.720209 0.346729 0.136 Uiso 1 1 calc R U . . .
H54B H 0.651293 0.686036 0.369696 0.136 Uiso 1 1 calc R U . . .
H54C H 0.620100 0.686715 0.348151 0.136 Uiso 1 1 calc R U . . .
C541 C 0.3910(2) 0.70629(12) 0.39159(6) 0.0600(9) Uani 1 1 d . U . . .
H54D H 0.361809 0.691449 0.402739 0.072 Uiso 1 1 calc R U . . .
H54E H 0.426154 0.682664 0.386267 0.072 Uiso 1 1 calc R U . . .
C542 C 0.3554(3) 0.73405(15) 0.37170(8) 0.0829(13) Uani 1 1 d . U . . .
H54F H 0.322899 0.759744 0.376336 0.099 Uiso 1 1 calc R U . . .
H54G H 0.385339 0.745673 0.359446 0.099 Uiso 1 1 calc R U . . .
C543 C 0.3240(3) 0.70515(19) 0.36345(8) 0.0873(14) Uani 1 1 d . U . . .
H54H H 0.293855 0.694275 0.375847 0.105 Uiso 1 1 calc R U . . .
H54I H 0.299292 0.723961 0.351152 0.105 Uiso 1 1 calc R U . . .
C544 C 0.3674(4) 0.6669(2) 0.35542(11) 0.113(2) Uani 1 1 d . U . . .
H54J H 0.343311 0.650307 0.350477 0.169 Uiso 1 1 calc R U . . .
H54K H 0.396794 0.677225 0.342826 0.169 Uiso 1 1 calc R U . . .
H54L H 0.391346 0.647477 0.367572 0.169 Uiso 1 1 calc R U . . .
C545 C 0.3670(2) 0.77073(11) 0.41072(7) 0.0584(9) Uani 1 1 d . . . . .
H54M H 0.350819 0.792184 0.397297 0.070 Uiso 1 1 calc R U . . .
H54N H 0.386613 0.786286 0.418497 0.070 Uiso 1 1 calc R U . . .
C546 C 0.3115(2) 0.75744(13) 0.42622(8) 0.0733(12) Uani 1 1 d . . . . .
H54O H 0.295280 0.738369 0.419443 0.088 Uiso 1 1 calc R U . . .
H54P H 0.326305 0.739681 0.440651 0.088 Uiso 1 1 calc R U . . .
C547 C 0.2588(2) 0.79688(13) 0.43058(8) 0.0690(11) Uani 1 1 d . . . . .
H54Q H 0.244610 0.814950 0.416123 0.083 Uiso 1 1 calc R U . . .
H54R H 0.274883 0.815654 0.437621 0.083 Uiso 1 1 calc R U . . .
C548 C 0.2022(2) 0.78343(15) 0.44589(9) 0.0765(12) Uani 1 1 d . . . . .
H54S H 0.169088 0.810270 0.448245 0.115 Uiso 1 1 calc R U . . .
H54T H 0.185559 0.765361 0.438853 0.115 Uiso 1 1 calc R U . . .
H54U H 0.215834 0.766065 0.460352 0.115 Uiso 1 1 calc R U . . .
N549 N 0.40265(18) 0.62638(11) 0.10316(6) 0.0668(8) Uani 1 1 d D U . . .
C550 C 0.3522(2) 0.67042(14) 0.10045(8) 0.0696(11) Uani 1 1 d . . . . .
H55A H 0.336961 0.678041 0.115392 0.084 Uiso 1 1 calc R U . . .
H55B H 0.371674 0.694085 0.091140 0.084 Uiso 1 1 calc R U . . .
C551 C 0.2959(2) 0.67017(16) 0.08982(8) 0.0759(12) Uani 1 1 d . . . . .
H55C H 0.305398 0.677202 0.073298 0.091 Uiso 1 1 calc R U . . .
H55D H 0.288437 0.640012 0.094159 0.091 Uiso 1 1 calc R U . . .
C552 C 0.2385(2) 0.7027(2) 0.09677(9) 0.0918(16) Uani 1 1 d . . . . .
H55E H 0.246371 0.732753 0.092751 0.110 Uiso 1 1 calc R U . . .
H55F H 0.228544 0.695260 0.113265 0.110 Uiso 1 1 calc R U . . .
C553 C 0.1825(3) 0.7034(3) 0.08581(11) 0.1059(19) Uani 1 1 d . . . . .
H55G H 0.145186 0.725414 0.090853 0.159 Uiso 1 1 calc R U . . .
H55H H 0.191843 0.711294 0.069486 0.159 Uiso 1 1 calc R U . . .
H55I H 0.174023 0.673818 0.089992 0.159 Uiso 1 1 calc R U . . .
C554 C 0.3754(3) 0.58917(16) 0.11754(7) 0.0813(12) Uani 1 1 d . U . . .
H55J H 0.347483 0.582221 0.108805 0.098 Uiso 1 1 calc DR U . . .
H55K H 0.410588 0.562233 0.120821 0.098 Uiso 1 1 calc DR U . . .
C555 C 0.3384(4) 0.5988(2) 0.13929(8) 0.1018(16) Uani 1 1 d . U . . .
H55L H 0.298394 0.621808 0.136394 0.122 Uiso 1 1 calc R U . . .
H55M H 0.363166 0.610322 0.147268 0.122 Uiso 1 1 calc R U . . .
C556 C 0.3241(5) 0.5566(3) 0.15352(12) 0.141(2) Uani 1 1 d D U . . .
H55N H 0.303714 0.544548 0.144256 0.169 Uiso 0.5 1 calc R U P D 1
H55O H 0.365253 0.534979 0.156297 0.169 Uiso 0.5 1 calc R U P D 1
H55P H 0.282999 0.563958 0.162902 0.169 Uiso 0.5 1 calc R U P E 2
H55Q H 0.320806 0.537203 0.143736 0.169 Uiso 0.5 1 calc R U P E 2
C557 C 0.2872(8) 0.5566(5) 0.17398(16) 0.128(4) Uani 0.5 1 d D U P F 1
H55R H 0.283201 0.526248 0.180702 0.192 Uiso 0.5 1 calc R U P F 1
H55S H 0.307030 0.566857 0.183947 0.192 Uiso 0.5 1 calc R U P F 1
H55T H 0.245051 0.576494 0.171820 0.192 Uiso 0.5 1 calc R U P F 1
C55B C 0.3722(10) 0.5340(7) 0.1673(3) 0.174(6) Uani 0.5 1 d D U P F 2
H55U H 0.362374 0.506587 0.176510 0.261 Uiso 0.5 1 calc R U P F 2
H55V H 0.412722 0.526395 0.158014 0.261 Uiso 0.5 1 calc R U P F 2
H55W H 0.374985 0.553101 0.177145 0.261 Uiso 0.5 1 calc R U P F 2
C558 C 0.4551(2) 0.63213(16) 0.11402(9) 0.0837(13) Uani 1 1 d D U . . .
H55X H 0.469086 0.658566 0.105073 0.100 Uiso 1 1 calc R U . . .
H55Y H 0.437626 0.638232 0.129132 0.100 Uiso 1 1 calc R U . . .
C559 C 0.5123(3) 0.5926(2) 0.11627(11) 0.1113(18) Uani 1 1 d D U . . .
H55Z H 0.498035 0.565455 0.117253 0.134 Uiso 1 1 calc DR U . . .
H559 H 0.541676 0.596058 0.102287 0.134 Uiso 1 1 calc R U . . .
C560 C 0.5478(3) 0.5848(2) 0.13490(11) 0.120(2) Uani 1 1 d D U . . .
H56A H 0.518792 0.582176 0.148993 0.144 Uiso 1 1 calc R U . . .
H56B H 0.564647 0.610945 0.133631 0.144 Uiso 1 1 calc R U . . .
C561 C 0.6021(3) 0.5436(2) 0.13628(11) 0.117(2) Uani 1 1 d D U . . .
H56C H 0.623991 0.540405 0.149244 0.175 Uiso 1 1 calc R U . . .
H56D H 0.585819 0.517411 0.137937 0.175 Uiso 1 1 calc R U . . .
H56E H 0.631727 0.546213 0.122557 0.175 Uiso 1 1 calc R U . . .
C562 C 0.4277(2) 0.61383(13) 0.08057(7) 0.0672(10) Uani 1 1 d . U . . .
H56F H 0.456699 0.583619 0.083074 0.081 Uiso 1 1 calc R U . . .
H56G H 0.391548 0.612143 0.073721 0.081 Uiso 1 1 calc R U . . .
C563 C 0.4619(3) 0.64440(18) 0.06408(9) 0.0890(14) Uani 1 1 d . U . . .
H56H H 0.499154 0.645697 0.070390 0.107 Uiso 1 1 calc R U . . .
H56I H 0.433532 0.674834 0.061275 0.107 Uiso 1 1 calc R U . . .
C564 C 0.4837(4) 0.6280(2) 0.04181(10) 0.1048(17) Uani 1 1 d D U . . .
H56J H 0.496244 0.595034 0.045146 0.126 Uiso 0.5 1 calc R U P G 1
H56K H 0.447414 0.637647 0.032889 0.126 Uiso 0.5 1 calc R U P G 1
H56L H 0.511653 0.645335 0.031604 0.126 Uiso 0.5 1 calc R U P H 2
H56M H 0.506048 0.595985 0.044385 0.126 Uiso 0.5 1 calc R U P H 2
C565 C 0.5365(5) 0.6443(4) 0.02831(18) 0.090(3) Uani 0.5 1 d D U P I 1
H56N H 0.547651 0.632571 0.014487 0.135 Uiso 0.5 1 calc R U P I 1
H56O H 0.524126 0.676924 0.024563 0.135 Uiso 0.5 1 calc R U P I 1
H56P H 0.573021 0.634254 0.036836 0.135 Uiso 0.5 1 calc R U P I 1
C56B C 0.4240(8) 0.6360(7) 0.0330(3) 0.180(7) Uani 0.5 1 d D U P I 2
H56Q H 0.432165 0.626661 0.018529 0.270 Uiso 0.5 1 calc R U P I 2
H56R H 0.397020 0.618918 0.043527 0.270 Uiso 0.5 1 calc R U P I 2
H56S H 0.402577 0.667849 0.030854 0.270 Uiso 0.5 1 calc R U P I 2
N566 N 0.3903(2) 0.86146(10) 0.18392(5) 0.0694(10) Uani 1 1 d . . . . .
C567 C 0.3683(3) 0.86587(14) 0.16123(7) 0.0876(15) Uani 1 1 d . U . . .
H56T H 0.341605 0.844934 0.162925 0.105 Uiso 1 1 calc R U . . .
H56U H 0.405873 0.856889 0.150475 0.105 Uiso 1 1 calc R U . . .
C568 C 0.3305(4) 0.91316(16) 0.15136(8) 0.0963(16) Uani 1 1 d . U . . .
H56V H 0.286379 0.918420 0.158709 0.116 Uiso 1 1 calc R U . . .
H56W H 0.349670 0.935456 0.154207 0.116 Uiso 1 1 calc R U . . .
C569 C 0.3308(4) 0.91842(19) 0.12603(9) 0.1043(18) Uani 1 1 d . U . . .
H56X H 0.323976 0.891359 0.122825 0.125 Uiso 1 1 calc R U . . .
H56Y H 0.296267 0.944215 0.120544 0.125 Uiso 1 1 calc R U . . .
C570 C 0.3890(4) 0.9250(3) 0.11519(11) 0.129(2) Uani 1 1 d . U . . .
H57A H 0.389632 0.928346 0.098986 0.193 Uiso 1 1 calc R U . . .
H57B H 0.395376 0.951907 0.118332 0.193 Uiso 1 1 calc R U . . .
H57C H 0.423006 0.899202 0.120607 0.193 Uiso 1 1 calc R U . . .
C571 C 0.3356(3) 0.88419(14) 0.19931(8) 0.0747(12) Uani 1 1 d . . . . .
H57D H 0.321356 0.915902 0.191951 0.090 Uiso 1 1 calc R U . . .
H57E H 0.352117 0.883382 0.213297 0.090 Uiso 1 1 calc R U . . .
C572 C 0.2775(4) 0.8648(2) 0.20572(12) 0.1089(19) Uani 1 1 d . . . . .
H57F H 0.258635 0.866930 0.192009 0.131 Uiso 1 1 calc R U . . .
H57G H 0.290800 0.832866 0.212880 0.131 Uiso 1 1 calc R U . . .
C573 C 0.2275(3) 0.8898(2) 0.22193(13) 0.117(2) Uani 1 1 d . . . . .
H57H H 0.195134 0.873035 0.228464 0.140 Uiso 1 1 calc R U . . .
H57I H 0.247801 0.892796 0.234309 0.140 Uiso 1 1 calc R U . . .
C574 C 0.1966(4) 0.9357(3) 0.20899(14) 0.129(2) Uani 1 1 d . . . . .
H57J H 0.164651 0.952090 0.219129 0.194 Uiso 1 1 calc R U . . .
H57K H 0.228952 0.952181 0.202661 0.194 Uiso 1 1 calc R U . . .
H57L H 0.176452 0.932482 0.196834 0.194 Uiso 1 1 calc R U . . .
C575 C 0.4113(3) 0.81225(12) 0.19341(7) 0.0773(14) Uani 1 1 d . . . . .
H57M H 0.448497 0.798993 0.183554 0.093 Uiso 1 1 calc R U . . .
H57N H 0.376892 0.798477 0.193038 0.093 Uiso 1 1 calc R U . . .
C576 C 0.4285(3) 0.80032(15) 0.21708(8) 0.0931(18) Uani 1 1 d . . . . .
H57O H 0.393312 0.816045 0.226820 0.112 Uiso 1 1 calc R U . . .
H57P H 0.466525 0.810425 0.217302 0.112 Uiso 1 1 calc R U . . .
C577 C 0.4414(3) 0.75044(15) 0.22630(7) 0.0828(14) Uani 1 1 d . . . . .
H57Q H 0.404662 0.740034 0.224843 0.099 Uiso 1 1 calc R U . . .
H57R H 0.478695 0.735010 0.217203 0.099 Uiso 1 1 calc R U . . .
C578 C 0.4536(3) 0.73788(17) 0.25053(8) 0.0924(16) Uani 1 1 d . . . . .
H57S H 0.461694 0.705489 0.255611 0.139 Uiso 1 1 calc R U . . .
H57T H 0.490589 0.747488 0.252036 0.139 Uiso 1 1 calc R U . . .
H57U H 0.416533 0.752513 0.259679 0.139 Uiso 1 1 calc R U . . .
C579 C 0.4425(2) 0.88382(14) 0.18172(7) 0.0712(11) Uani 1 1 d D U . . .
H57V H 0.452084 0.882545 0.196933 0.085 Uiso 1 1 calc R U . . .
H57W H 0.427204 0.915630 0.174690 0.085 Uiso 1 1 calc R U . . .
C580 C 0.5026(3) 0.8642(2) 0.16827(13) 0.121(2) Uani 1 1 d D U . . .
H58A H 0.492428 0.856796 0.154918 0.146 Uiso 1 1 calc R U . . .
H58B H 0.525946 0.836323 0.177428 0.146 Uiso 1 1 calc R U . . .
C581 C 0.5447(4) 0.8978(4) 0.16075(18) 0.159(3) Uani 1 1 d D U . . .
H58C H 0.575261 0.890956 0.147555 0.190 Uiso 1 1 calc R U . . .
H58D H 0.518513 0.928740 0.157018 0.190 Uiso 1 1 calc R U . . .
C582 C 0.5760(5) 0.8914(4) 0.17964(19) 0.188(4) Uani 1 1 d D U . . .
H58E H 0.604076 0.911406 0.176471 0.282 Uiso 1 1 calc R U . . .
H58F H 0.544692 0.897915 0.192488 0.282 Uiso 1 1 calc R U . . .
H58G H 0.601013 0.860415 0.183096 0.282 Uiso 1 1 calc R U . . .
N583 N 1.37539(17) 0.24556(11) 0.03465(5) 0.0611(8) Uani 1 1 d . . . . .
C584 C 1.4136(2) 0.20521(14) 0.02513(6) 0.0697(11) Uani 1 1 d . . . . .
H58H H 1.385506 0.195819 0.017524 0.084 Uiso 1 1 calc R U . . .
H58I H 1.447259 0.214101 0.013635 0.084 Uiso 1 1 calc R U . . .
C585 C 1.4441(3) 0.16559(18) 0.04216(9) 0.0972(17) Uani 1 1 d . . . . .
H58J H 1.410971 0.152222 0.051779 0.117 Uiso 1 1 calc R U . . .
H58K H 1.465741 0.175701 0.051873 0.117 Uiso 1 1 calc R U . . .
C586 C 1.4919(3) 0.13053(19) 0.03071(11) 0.1037(18) Uani 1 1 d . . . . .
H58L H 1.501290 0.102120 0.041785 0.124 Uiso 1 1 calc R U . . .
H58M H 1.472471 0.125542 0.018639 0.124 Uiso 1 1 calc R U . . .
C587 C 1.5535(3) 0.1427(2) 0.02073(12) 0.118(2) Uani 1 1 d . . . . .
H58N H 1.581739 0.118748 0.013697 0.177 Uiso 1 1 calc R U . . .
H58O H 1.544957 0.170424 0.009430 0.177 Uiso 1 1 calc R U . . .
H58P H 1.573816 0.146969 0.032608 0.177 Uiso 1 1 calc R U . . .
C588 C 1.4177(2) 0.26236(15) 0.04558(6) 0.0651(10) Uani 1 1 d . . . . .
H58Q H 1.392339 0.289850 0.050716 0.078 Uiso 1 1 calc R U . . .
H58R H 1.431434 0.239748 0.059016 0.078 Uiso 1 1 calc R U . . .
C589 C 1.4760(3) 0.27230(19) 0.03076(7) 0.0804(13) Uani 1 1 d . . . . .
H58S H 1.504149 0.244347 0.026825 0.097 Uiso 1 1 calc R U . . .
H58T H 1.463252 0.293045 0.016681 0.097 Uiso 1 1 calc R U . . .
C590 C 1.5117(2) 0.29263(15) 0.04215(7) 0.0657(10) Uani 1 1 d . . . . .
H59A H 1.521942 0.272716 0.056698 0.079 Uiso 1 1 calc R U . . .
H59B H 1.484288 0.321452 0.045256 0.079 Uiso 1 1 calc R U . . .
C591 C 1.5726(2) 0.30030(18) 0.02815(8) 0.0809(13) Uani 1 1 d . . . . .
H59C H 1.594054 0.313546 0.036269 0.121 Uiso 1 1 calc R U . . .
H59D H 1.600365 0.271780 0.025297 0.121 Uiso 1 1 calc R U . . .
H59E H 1.562705 0.320522 0.013854 0.121 Uiso 1 1 calc R U . . .
C592 C 1.3477(3) 0.28136(14) 0.01511(7) 0.0731(11) Uani 1 1 d D U . . .
H59F H 1.382942 0.287668 0.003643 0.088 Uiso 1 1 calc R U . . .
H59G H 1.320996 0.269396 0.008190 0.088 Uiso 1 1 calc R U . . .
C593 C 1.3091(4) 0.3240(2) 0.02143(12) 0.124(2) Uani 1 1 d D U . . .
H59H H 1.278300 0.317243 0.034600 0.148 Uiso 1 1 calc R U . . .
H59I H 1.337337 0.338588 0.025932 0.148 Uiso 1 1 calc R U . . .
C594 C 1.2748(5) 0.3549(3) 0.00360(17) 0.169(3) Uani 1 1 d D U . . .
H59J H 1.254392 0.338799 -0.003508 0.202 Uiso 1 1 calc R U . . .
H59K H 1.241265 0.378106 0.009966 0.202 Uiso 1 1 calc R U . . .
C595 C 1.3153(8) 0.3746(5) -0.0122(2) 0.239(6) Uani 1 1 d D U . . .
H59L H 1.291726 0.395415 -0.024070 0.359 Uiso 1 1 calc R U . . .
H59M H 1.335105 0.390932 -0.005123 0.359 Uiso 1 1 calc R U . . .
H59N H 1.348208 0.351697 -0.018573 0.359 Uiso 1 1 calc R U . . .
C596 C 1.3234(2) 0.23404(16) 0.05274(6) 0.0679(11) Uani 1 1 d . . . . .
H59P H 1.300351 0.261076 0.058699 0.081 Uiso 1 1 calc R U . . .
H59Q H 1.343295 0.211457 0.065198 0.081 Uiso 1 1 calc R U . . .
C597 C 1.2758(3) 0.21624(19) 0.04509(7) 0.0830(14) Uani 1 1 d . . . . .
H59R H 1.297664 0.187693 0.040366 0.100 Uiso 1 1 calc R U . . .
H59S H 1.257528 0.237673 0.031991 0.100 Uiso 1 1 calc R U . . .
C598 C 1.2228(3) 0.20896(17) 0.06374(7) 0.0778(12) Uani 1 1 d . . . . .
H59T H 1.241322 0.187575 0.076809 0.093 Uiso 1 1 calc R U . . .
H59U H 1.201323 0.237547 0.068490 0.093 Uiso 1 1 calc R U . . .
C599 C 1.1747(3) 0.19146(19) 0.05671(9) 0.0908(15) Uani 1 1 d . . . . .
H59V H 1.141710 0.187358 0.069261 0.136 Uiso 1 1 calc R U . . .
H59W H 1.155488 0.212807 0.043980 0.136 Uiso 1 1 calc R U . . .
H59X H 1.195495 0.162825 0.052301 0.136 Uiso 1 1 calc R U . . .
N600 N 1.3106(2) 0.29140(14) 0.19182(5) 0.0834(11) Uani 1 1 d . U . . .
C601 C 1.3538(3) 0.28659(19) 0.20904(7) 0.0915(14) Uani 1 1 d . U . . .
H60D H 1.344793 0.315618 0.213574 0.110 Uiso 1 1 calc R U . . .
H60E H 1.342916 0.264778 0.222464 0.110 Uiso 1 1 calc R U . . .
C602 C 1.4226(4) 0.2723(2) 0.20200(9) 0.1089(18) Uani 1 1 d . U . . .
H60F H 1.434734 0.294189 0.188865 0.131 Uiso 1 1 calc R U . . .
H60G H 1.432695 0.243080 0.197541 0.131 Uiso 1 1 calc R U . . .
C603 C 1.4610(5) 0.2683(3) 0.22170(12) 0.132(2) Uani 1 1 d . U . . .
H60H H 1.447670 0.247016 0.234914 0.159 Uiso 1 1 calc R U . . .
H60I H 1.506590 0.256321 0.217154 0.159 Uiso 1 1 calc R U . . .
C604 C 1.4514(5) 0.3126(3) 0.22816(16) 0.162(3) Uani 1 1 d . U . . .
H60J H 1.476151 0.308564 0.240479 0.243 Uiso 1 1 calc R U . . .
H60K H 1.465307 0.333626 0.215221 0.243 Uiso 1 1 calc R U . . .
H60L H 1.406396 0.324323 0.232978 0.243 Uiso 1 1 calc R U . . .
C605 C 1.2449(3) 0.3091(2) 0.20299(8) 0.0951(15) Uani 1 1 d D U . . .
H60M H 1.237675 0.288023 0.217195 0.114 Uiso 1 1 calc R U . . .
H60N H 1.243106 0.337830 0.206840 0.114 Uiso 1 1 calc R U . . .
C606 C 1.1922(4) 0.3164(3) 0.18920(14) 0.133(2) Uani 1 1 d D U . . .
H60O H 1.186165 0.287650 0.187836 0.159 Uiso 1 1 calc R U . . .
H60P H 1.200485 0.334161 0.174024 0.159 Uiso 1 1 calc R U . . .
C607 C 1.1341(6) 0.3422(4) 0.2029(2) 0.188(4) Uani 1 1 d D U . . .
H60Q H 1.095414 0.333414 0.202033 0.226 Uiso 1 1 calc R U . . .
H60R H 1.141075 0.336713 0.218779 0.226 Uiso 1 1 calc R U . . .
C608 C 1.1291(7) 0.3877(4) 0.1924(2) 0.239(6) Uani 1 1 d D U . . .
H60S H 1.093034 0.406555 0.200144 0.359 Uiso 1 1 calc R U . . .
H60T H 1.168039 0.395505 0.193317 0.359 Uiso 1 1 calc R U . . .
H60U H 1.122694 0.392229 0.176687 0.359 Uiso 1 1 calc R U . . .
C609 C 1.3273(3) 0.32399(15) 0.17058(7) 0.0799(14) Uani 1 1 d . . . . .
H60V H 1.369747 0.310248 0.163594 0.096 Uiso 1 1 calc R U . . .
H60W H 1.296679 0.328196 0.159891 0.096 Uiso 1 1 calc R U . . .
C610 C 1.3274(3) 0.36897(18) 0.17383(8) 0.0920(16) Uani 1 1 d . . . . .
H61A H 1.360927 0.365645 0.183205 0.110 Uiso 1 1 calc R U . . .
H61B H 1.286179 0.382317 0.181783 0.110 Uiso 1 1 calc R U . . .
C611 C 1.3388(3) 0.39957(16) 0.15153(8) 0.0811(13) Uani 1 1 d . . . . .
H61C H 1.379773 0.385793 0.143578 0.097 Uiso 1 1 calc R U . . .
H61D H 1.305127 0.402699 0.142245 0.097 Uiso 1 1 calc R U . . .
C612 C 1.3398(3) 0.44522(18) 0.15386(9) 0.0958(17) Uani 1 1 d . . . . .
H61E H 1.347365 0.463482 0.138957 0.144 Uiso 1 1 calc R U . . .
H61F H 1.299046 0.459380 0.161398 0.144 Uiso 1 1 calc R U . . .
H61G H 1.373734 0.442465 0.162732 0.144 Uiso 1 1 calc R U . . .
C613 C 1.3165(3) 0.24823(16) 0.18450(7) 0.0882(14) Uani 1 1 d . U . . .
H61H H 1.360451 0.237588 0.177668 0.106 Uiso 1 1 calc R U . . .
H61I H 1.288170 0.254416 0.172789 0.106 Uiso 1 1 calc R U . . .
C614 C 1.3002(4) 0.21092(18) 0.20351(7) 0.0991(16) Uani 1 1 d . U . . .
H61J H 1.326219 0.205792 0.215795 0.119 Uiso 1 1 calc R U . . .
H61K H 1.255083 0.220092 0.209559 0.119 Uiso 1 1 calc R U . . .
C615 C 1.3121(4) 0.16846(18) 0.19522(8) 0.0994(17) Uani 1 1 d . U . . .
H61L H 1.356714 0.160178 0.188503 0.119 Uiso 1 1 calc R U . . .
H61M H 1.284657 0.173346 0.183391 0.119 Uiso 1 1 calc R U . . .
C616 C 1.2991(4) 0.13035(19) 0.21410(9) 0.107(2) Uani 1 1 d . U . . .
H61N H 1.307315 0.103270 0.208118 0.161 Uiso 1 1 calc R U . . .
H61O H 1.326743 0.125066 0.225714 0.161 Uiso 1 1 calc R U . . .
H61P H 1.254730 0.138225 0.220605 0.161 Uiso 1 1 calc R U . . .
N617 N 1.19139(16) 0.52603(13) 0.55574(6) 0.0677(8) Uani 1 1 d . U . . .
C618 C 1.2567(2) 0.49344(15) 0.55329(7) 0.0660(10) Uani 1 1 d . . . . .
H61Q H 1.261951 0.483453 0.538969 0.079 Uiso 1 1 calc R U . . .
H61R H 1.289210 0.509829 0.552180 0.079 Uiso 1 1 calc R U . . .
C619 C 1.2698(2) 0.45302(16) 0.57163(7) 0.0741(11) Uani 1 1 d . . . . .
H61S H 1.240350 0.434614 0.572080 0.089 Uiso 1 1 calc R U . . .
H61T H 1.262666 0.462240 0.586231 0.089 Uiso 1 1 calc R U . . .
C620 C 1.3371(2) 0.42583(16) 0.56788(8) 0.0781(12) Uani 1 1 d . . . . .
H62A H 1.343496 0.416477 0.553337 0.094 Uiso 1 1 calc R U . . .
H62B H 1.366048 0.444927 0.566864 0.094 Uiso 1 1 calc R U . . .
C621 C 1.3547(3) 0.3853(2) 0.58583(10) 0.1022(18) Uani 1 1 d . . . . .
H62C H 1.398854 0.369358 0.582285 0.153 Uiso 1 1 calc R U . . .
H62D H 1.349673 0.394194 0.600260 0.153 Uiso 1 1 calc R U . . .
H62E H 1.327090 0.365706 0.586715 0.153 Uiso 1 1 calc R U . . .
C622 C 1.1855(3) 0.5455(2) 0.57648(10) 0.0940(15) Uani 1 1 d . U . . .
H62F H 1.181002 0.522137 0.590011 0.113 Uiso 1 1 calc R U . . .
H62G H 1.225195 0.553825 0.576535 0.113 Uiso 1 1 calc R U . . .
C623 C 1.1308(3) 0.5857(3) 0.57793(13) 0.127(2) Uani 1 1 d . U . . .
H62H H 1.139598 0.611427 0.566484 0.153 Uiso 1 1 calc R U . . .
H62I H 1.092144 0.579719 0.574744 0.153 Uiso 1 1 calc R U . . .
C624 C 1.1195(3) 0.5968(3) 0.60078(14) 0.129(2) Uani 1 1 d . U . . .
H62J H 1.160553 0.592182 0.606367 0.154 Uiso 1 1 calc R U . . .
H62K H 1.096337 0.628544 0.599894 0.154 Uiso 1 1 calc R U . . .
C625 C 1.0820(5) 0.5680(4) 0.61641(16) 0.160(3) Uani 1 1 d . U . . .
H62L H 1.074702 0.575261 0.631312 0.239 Uiso 1 1 calc R U . . .
H62M H 1.041289 0.572922 0.610890 0.239 Uiso 1 1 calc R U . . .
H62N H 1.105349 0.536649 0.617347 0.239 Uiso 1 1 calc R U . . .
C626 C 1.1399(2) 0.50220(19) 0.55801(8) 0.0796(12) Uani 1 1 d . U . . .
H62O H 1.140075 0.481692 0.572828 0.095 Uiso 1 1 calc R U . . .
H62P H 1.098648 0.524763 0.558107 0.095 Uiso 1 1 calc R U . . .
C627 C 1.1428(3) 0.4760(2) 0.54069(9) 0.0845(13) Uani 1 1 d . U . . .
H62Q H 1.185315 0.455164 0.539351 0.101 Uiso 1 1 calc R U . . .
H62R H 1.137092 0.496671 0.526018 0.101 Uiso 1 1 calc R U . . .
C628 C 1.0934(3) 0.4500(3) 0.54611(12) 0.1145(19) Uani 1 1 d D U . . .
H62S H 1.050776 0.470778 0.546657 0.137 Uiso 0.5 1 calc R U P J 1
H62T H 1.097566 0.433271 0.534152 0.137 Uiso 0.5 1 calc R U P J 1
H62U H 1.111030 0.425061 0.538061 0.137 Uiso 0.5 1 calc R U P K 2
H62V H 1.094357 0.436280 0.562246 0.137 Uiso 0.5 1 calc R U P K 2
C629 C 1.1006(7) 0.4182(4) 0.56809(18) 0.110(4) Uani 0.5 1 d D U P L 1
H62W H 1.068017 0.401596 0.571270 0.165 Uiso 0.5 1 calc DR U P L 1
H62X H 1.142598 0.397287 0.567470 0.165 Uiso 0.5 1 calc R U P L 1
H62Y H 1.095869 0.434746 0.579958 0.165 Uiso 0.5 1 calc R U P L 1
C62B C 1.0298(7) 0.4639(6) 0.5432(3) 0.158(6) Uani 0.5 1 d D U P L 2
H62Z H 1.010708 0.438598 0.548433 0.237 Uiso 0.5 1 calc R U P L 2
H62$ H 1.008358 0.487200 0.551718 0.237 Uiso 0.5 1 calc DR U P L 2
H629 H 1.025255 0.475828 0.527205 0.237 Uiso 0.5 1 calc R U P L 2
C630 C 1.1863(3) 0.56213(17) 0.53456(9) 0.0829(13) Uani 1 1 d . U . . .
H63A H 1.143281 0.582395 0.535487 0.099 Uiso 1 1 calc R U . . .
H63B H 1.191134 0.547902 0.521596 0.099 Uiso 1 1 calc R U . . .
C631 C 1.2344(3) 0.58995(19) 0.53006(12) 0.1051(17) Uani 1 1 d . U . . .
H63C H 1.237786 0.598396 0.544089 0.126 Uiso 1 1 calc R U . . .
H63D H 1.276506 0.572213 0.524804 0.126 Uiso 1 1 calc R U . . .
C632 C 1.2143(4) 0.6307(2) 0.51278(16) 0.140(2) Uani 1 1 d . U . . .
H63E H 1.174496 0.650070 0.518734 0.168 Uiso 1 1 calc R U . . .
H63F H 1.206051 0.622353 0.499388 0.168 Uiso 1 1 calc R U . . .
C633 C 1.2666(6) 0.6567(4) 0.5061(2) 0.203(5) Uani 1 1 d . U . . .
H63G H 1.252753 0.683454 0.494668 0.304 Uiso 1 1 calc R U . . .
H63H H 1.274258 0.665258 0.519305 0.304 Uiso 1 1 calc R U . . .
H63I H 1.305758 0.637590 0.499994 0.304 Uiso 1 1 calc R U . . .
N634 N -0.12389(18) 0.89521(14) 0.47344(8) 0.0817(11) Uani 1 1 d . . . . .
C635 C -0.1926(3) 0.9154(2) 0.48093(11) 0.0985(17) Uani 1 1 d . . . . .
H63J H -0.194641 0.923507 0.495551 0.118 Uiso 1 1 calc R U . . .
H63K H -0.207021 0.943477 0.470070 0.118 Uiso 1 1 calc R U . . .
C636 C -0.2388(3) 0.8885(2) 0.48342(11) 0.0974(17) Uani 1 1 d . . . . .
H63L H -0.229485 0.862514 0.495911 0.117 Uiso 1 1 calc R U . . .
H63M H -0.234658 0.877280 0.469515 0.117 Uiso 1 1 calc R U . . .
C637 C -0.3061(3) 0.9161(2) 0.48804(10) 0.0941(16) Uani 1 1 d . . . . .
H63N H -0.308898 0.928652 0.501435 0.113 Uiso 1 1 calc R U . . .
H63O H -0.315282 0.941372 0.475196 0.113 Uiso 1 1 calc R U . . .
C638 C -0.3549(3) 0.8915(3) 0.49178(12) 0.114(2) Uani 1 1 d . . . . .
H63P H -0.396644 0.911595 0.494631 0.171 Uiso 1 1 calc R U . . .
H63Q H -0.353453 0.879603 0.478463 0.171 Uiso 1 1 calc R U . . .
H63R H -0.347057 0.866860 0.504751 0.171 Uiso 1 1 calc R U . . .
C639 C -0.1000(3) 0.8514(2) 0.49055(10) 0.0902(15) Uani 1 1 d . . . . .
H63S H -0.109010 0.858187 0.505752 0.108 Uiso 1 1 calc R U . . .
H63T H -0.124800 0.830221 0.490296 0.108 Uiso 1 1 calc R U . . .
C640 C -0.0296(3) 0.82813(19) 0.48661(10) 0.0902(15) Uani 1 1 d . . . . .
H64A H -0.019265 0.822580 0.471152 0.108 Uiso 1 1 calc R U . . .
H64B H -0.004045 0.847855 0.488152 0.108 Uiso 1 1 calc R U . . .
C641 C -0.0124(3) 0.7840(2) 0.50326(12) 0.1040(18) Uani 1 1 d . . . . .
H64C H -0.021232 0.789661 0.518692 0.125 Uiso 1 1 calc R U . . .
H64D H -0.038989 0.764682 0.502098 0.125 Uiso 1 1 calc R U . . .
C642 C 0.0569(4) 0.7603(2) 0.49879(14) 0.123(2) Uani 1 1 d . . . . .
H64E H 0.066642 0.732112 0.509697 0.185 Uiso 1 1 calc R U . . .
H64F H 0.065574 0.754226 0.483600 0.185 Uiso 1 1 calc R U . . .
H64G H 0.083312 0.779180 0.500178 0.185 Uiso 1 1 calc R U . . .
C643 C -0.0874(3) 0.9282(2) 0.47255(13) 0.116(2) Uani 1 1 d . U . . .
H64H H -0.043676 0.916048 0.465926 0.139 Uiso 1 1 calc R U . . .
H64I H -0.105730 0.955477 0.461834 0.139 Uiso 1 1 calc R U . . .
C644 C -0.0827(3) 0.9416(2) 0.49241(13) 0.1140(17) Uani 1 1 d D U . . .
H64J H -0.039456 0.928470 0.496861 0.137 Uiso 0.5 1 calc R U P M 1
H64K H -0.113070 0.931039 0.504800 0.137 Uiso 0.5 1 calc R U P M 1
H64L H -0.056981 0.914298 0.501182 0.137 Uiso 0.5 1 calc R U P N 2
H64M H -0.126111 0.945334 0.500354 0.137 Uiso 0.5 1 calc R U P N 2
C645 C -0.0982(5) 0.9957(4) 0.48762(19) 0.089(2) Uani 0.5 1 d D U P O 1
H64N H -0.067691 1.005633 0.475066 0.107 Uiso 0.5 1 calc R U P O 1
H64O H -0.141038 1.008210 0.482738 0.107 Uiso 0.5 1 calc R U P O 1
C64B C -0.0615(6) 0.9773(4) 0.4973(2) 0.110(3) Uani 0.5 1 d D U P O 2
H64P H -0.030556 0.962269 0.508288 0.132 Uiso 0.5 1 calc DR U P O 2
H64Q H -0.036763 0.988767 0.483318 0.132 Uiso 0.5 1 calc R U P O 2
C646 C -0.0960(4) 1.0123(3) 0.50463(16) 0.143(2) Uani 1 1 d D U . . .
H64R H -0.105895 1.044910 0.500265 0.215 Uiso 0.5 1 calc R U P O 1
H64S H -0.126919 1.003581 0.517059 0.215 Uiso 0.5 1 calc R U P O 1
H64T H -0.053417 1.000998 0.509370 0.215 Uiso 0.5 1 calc R U P O 1
H64U H -0.068713 1.030324 0.506380 0.215 Uiso 0.5 1 calc R U P O 2
H64V H -0.125805 1.030001 0.493882 0.215 Uiso 0.5 1 calc R U P O 2
H64W H -0.119524 1.003186 0.519151 0.215 Uiso 0.5 1 calc R U P O 2
C647 C -0.1161(3) 0.88387(18) 0.45097(9) 0.0867(14) Uani 1 1 d . . . . .
H64X H -0.135003 0.858546 0.452645 0.104 Uiso 1 1 calc R U . . .
H64Y H -0.070195 0.873197 0.446415 0.104 Uiso 1 1 calc R U . . .
C648 C -0.1445(3) 0.92069(19) 0.43157(10) 0.1006(17) Uani 1 1 d . . . . .
H64Z H -0.191292 0.927829 0.434124 0.121 Uiso 1 1 calc R U . . .
H648 H -0.131060 0.948096 0.430698 0.121 Uiso 1 1 calc R U . . .
C649 C -0.1218(3) 0.9043(2) 0.41063(10) 0.0983(17) Uani 1 1 d . . . . .
H649 H -0.143028 0.880993 0.410538 0.118 Uiso 1 1 calc R U . . .
H64? H -0.075795 0.890159 0.410329 0.118 Uiso 1 1 calc R U . . .
C650 C -0.1330(4) 0.9396(3) 0.38970(13) 0.143(3) Uani 1 1 d . . . . .
H65A H -0.116668 0.926148 0.376510 0.215 Uiso 1 1 calc R U . . .
H65B H -0.178561 0.953323 0.389587 0.215 Uiso 1 1 calc R U . . .
H65C H -0.111220 0.962504 0.389378 0.215 Uiso 1 1 calc R U . . .
N651 N 0.7801(2) 0.92880(15) 0.00528(7) 0.0884(12) Uani 1 1 d . . . . .
C652 C 0.7457(3) 0.97535(17) 0.00856(8) 0.0799(12) Uani 1 1 d . . . . .
H65D H 0.777618 0.991183 0.009059 0.096 Uiso 1 1 calc R U . . .
H65E H 0.723369 0.991188 -0.004760 0.096 Uiso 1 1 calc R U . . .
C653 C 0.6986(3) 0.9789(2) 0.02904(10) 0.1020(17) Uani 1 1 d . . . . .
H65F H 0.719860 0.962124 0.042463 0.122 Uiso 1 1 calc R U . . .
H65G H 0.664676 0.965013 0.028242 0.122 Uiso 1 1 calc R U . . .
C654 C 0.6692(3) 1.02640(19) 0.03158(10) 0.0931(15) Uani 1 1 d . . . . .
H65H H 0.649000 1.043215 0.017933 0.112 Uiso 1 1 calc R U . . .
H65I H 0.635496 1.026641 0.044411 0.112 Uiso 1 1 calc R U . . .
C655 C 0.7145(4) 1.0497(3) 0.03519(11) 0.114(2) Uani 1 1 d . . . . .
H65J H 0.691946 1.080285 0.036677 0.170 Uiso 1 1 calc R U . . .
H65K H 0.733982 1.033878 0.048903 0.170 Uiso 1 1 calc R U . . .
H65L H 0.747508 1.050478 0.022383 0.170 Uiso 1 1 calc R U . . .
C656 C 0.8136(3) 0.9023(2) 0.02594(9) 0.1035(19) Uani 1 1 d . . . . .
H65M H 0.781045 0.898165 0.038877 0.124 Uiso 1 1 calc R U . . .
H65N H 0.837012 0.872341 0.023126 0.124 Uiso 1 1 calc R U . . .
C657 C 0.8600(4) 0.9235(3) 0.03236(11) 0.118(2) Uani 1 1 d . . . . .
H65O H 0.898807 0.920925 0.021513 0.142 Uiso 1 1 calc R U . . .
H65P H 0.840342 0.955435 0.032374 0.142 Uiso 1 1 calc R U . . .
C658 C 0.8761(4) 0.8984(3) 0.05572(13) 0.141(3) Uani 1 1 d . . . . .
H65Q H 0.837373 0.903242 0.066530 0.169 Uiso 1 1 calc R U . . .
H65R H 0.891073 0.866102 0.055806 0.169 Uiso 1 1 calc R U . . .
C659 C 0.9257(5) 0.9133(5) 0.06297(16) 0.206(6) Uani 1 1 d . . . . .
H65S H 0.934705 0.896410 0.078033 0.308 Uiso 1 1 calc R U . . .
H65T H 0.964391 0.907995 0.052472 0.308 Uiso 1 1 calc R U . . .
H65U H 0.910713 0.945120 0.063191 0.308 Uiso 1 1 calc R U . . .
C660 C 0.8277(3) 0.93336(18) -0.01564(9) 0.0882(14) Uani 1 1 d . . . . .
H66A H 0.803920 0.949716 -0.028550 0.106 Uiso 1 1 calc R U . . .
H66B H 0.854415 0.951981 -0.013733 0.106 Uiso 1 1 calc R U . . .
C661 C 0.8710(3) 0.8905(2) -0.02151(11) 0.1042(18) Uani 1 1 d . . . . .
H66C H 0.902159 0.877227 -0.010519 0.125 Uiso 1 1 calc R U . . .
H66D H 0.845623 0.869024 -0.020499 0.125 Uiso 1 1 calc R U . . .
C662 C 0.9053(3) 0.8983(3) -0.04454(10) 0.114(2) Uani 1 1 d . . . . .
H66E H 0.926427 0.922376 -0.045899 0.137 Uiso 1 1 calc R U . . .
H66F H 0.873867 0.908914 -0.055478 0.137 Uiso 1 1 calc R U . . .
C663 C 0.9545(3) 0.8578(3) -0.05076(12) 0.116(2) Uani 1 1 d . . . . .
H66G H 0.974642 0.865780 -0.066065 0.174 Uiso 1 1 calc R U . . .
H66H H 0.986625 0.847466 -0.040326 0.174 Uiso 1 1 calc R U . . .
H66I H 0.933965 0.833978 -0.049923 0.174 Uiso 1 1 calc R U . . .
C664 C 0.7334(3) 0.90356(19) 0.00328(9) 0.0929(16) Uani 1 1 d . . . . .
H66J H 0.701480 0.903894 0.016660 0.112 Uiso 1 1 calc R U . . .
H66K H 0.756391 0.872110 0.003185 0.112 Uiso 1 1 calc R U . . .
C665 C 0.6994(3) 0.9226(2) -0.01765(9) 0.0965(16) Uani 1 1 d . . . . .
H66L H 0.727782 0.913201 -0.030820 0.116 Uiso 1 1 calc R U . . .
H66M H 0.687719 0.955547 -0.020373 0.116 Uiso 1 1 calc R U . . .
C666 C 0.6394(3) 0.9057(2) -0.01447(10) 0.1057(19) Uani 1 1 d . . . . .
H66N H 0.650453 0.873027 -0.008964 0.127 Uiso 1 1 calc R U . . .
H66O H 0.623255 0.911987 -0.029143 0.127 Uiso 1 1 calc R U . . .
C667 C 0.5870(3) 0.9277(2) 0.00217(10) 0.1022(18) Uani 1 1 d . . . . .
H66P H 0.549916 0.915937 0.003658 0.153 Uiso 1 1 calc R U . . .
H66Q H 0.602500 0.921033 0.016826 0.153 Uiso 1 1 calc R U . . .
H66R H 0.575304 0.959992 -0.003352 0.153 Uiso 1 1 calc R U . . .
N668 N 0.79563(19) 0.41737(14) 0.02971(8) 0.0839(11) Uani 1 1 d . . . . .
C669 C 0.7722(3) 0.46115(18) 0.03730(9) 0.0914(16) Uani 1 1 d . . . . .
H66S H 0.803501 0.462958 0.046411 0.110 Uiso 1 1 calc R U . . .
H66T H 0.771815 0.485302 0.023812 0.110 Uiso 1 1 calc R U . . .
C670 C 0.7089(3) 0.47044(18) 0.05048(9) 0.0921(15) Uani 1 1 d . . . . .
H67A H 0.708086 0.445836 0.063691 0.110 Uiso 1 1 calc R U . . .
H67B H 0.676777 0.470739 0.041149 0.110 Uiso 1 1 calc R U . . .
C671 C 0.6904(4) 0.5142(2) 0.05849(12) 0.119(2) Uani 1 1 d . . . . .
H67C H 0.722937 0.513925 0.067643 0.142 Uiso 1 1 calc R U . . .
H67D H 0.691009 0.538713 0.045233 0.142 Uiso 1 1 calc R U . . .
C672 C 0.6277(4) 0.5239(3) 0.07185(13) 0.143(3) Uani 1 1 d . . . . .
H67E H 0.619913 0.552598 0.076258 0.214 Uiso 1 1 calc R U . . .
H67F H 0.594844 0.525178 0.062838 0.214 Uiso 1 1 calc R U . . .
H67G H 0.626844 0.500333 0.085300 0.214 Uiso 1 1 calc R U . . .
C673 C 0.7508(2) 0.41651(19) 0.01367(9) 0.0831(13) Uani 1 1 d . . . . .
H67H H 0.707584 0.420804 0.021834 0.100 Uiso 1 1 calc R U . . .
H67I H 0.750287 0.442617 0.001189 0.100 Uiso 1 1 calc R U . . .
C674 C 0.7635(4) 0.3771(3) 0.00385(13) 0.120(2) Uani 1 1 d . . . . .
H67J H 0.755417 0.351507 0.015608 0.144 Uiso 1 1 calc R U . . .
H67K H 0.808378 0.369235 -0.002583 0.144 Uiso 1 1 calc R U . . .
C675 C 0.7194(5) 0.3871(4) -0.01498(16) 0.162(4) Uani 1 1 d . . . . .
H67L H 0.674888 0.396398 -0.008394 0.194 Uiso 1 1 calc R U . . .
H67M H 0.728547 0.412480 -0.026639 0.194 Uiso 1 1 calc R U . . .
C676 C 0.7257(8) 0.3519(5) -0.0251(3) 0.254(7) Uani 1 1 d . U . . .
H67N H 0.696602 0.360994 -0.036576 0.381 Uiso 1 1 calc R U . . .
H67O H 0.769285 0.342880 -0.032091 0.381 Uiso 1 1 calc R U . . .
H67P H 0.715517 0.326765 -0.013808 0.381 Uiso 1 1 calc R U . . .
C677 C 0.8632(3) 0.4109(2) 0.01863(10) 0.0963(16) Uani 1 1 d . . . . .
H67Q H 0.889242 0.415196 0.028962 0.116 Uiso 1 1 calc R U . . .
H67R H 0.879142 0.379712 0.016610 0.116 Uiso 1 1 calc R U . . .
C678 C 0.8731(3) 0.4408(2) -0.00341(11) 0.111(2) Uani 1 1 d . . . . .
H67S H 0.855799 0.472212 -0.001859 0.133 Uiso 1 1 calc R U . . .
H67T H 0.850058 0.435264 -0.014327 0.133 Uiso 1 1 calc R U . . .
C679 C 0.9433(3) 0.4328(3) -0.01210(13) 0.127(3) Uani 1 1 d . . . . .
H67U H 0.949523 0.457485 -0.024775 0.152 Uiso 1 1 calc R U . . .
H67V H 0.967106 0.433180 -0.000056 0.152 Uiso 1 1 calc R U . . .
C680 C 0.9694(4) 0.3901(3) -0.01965(18) 0.168(4) Uani 1 1 d . . . . .
H68A H 1.014451 0.386599 -0.025049 0.252 Uiso 1 1 calc R U . . .
H68B H 0.964281 0.365456 -0.007086 0.252 Uiso 1 1 calc R U . . .
H68C H 0.946695 0.389767 -0.031811 0.252 Uiso 1 1 calc R U . . .
C681 C 0.7949(3) 0.37873(17) 0.04953(9) 0.0824(13) Uani 1 1 d . . . . .
H68D H 0.750223 0.378964 0.055268 0.099 Uiso 1 1 calc R U . . .
H68E H 0.814490 0.350607 0.044120 0.099 Uiso 1 1 calc R U . . .
C682 C 0.8277(3) 0.37853(19) 0.06837(11) 0.0969(16) Uani 1 1 d . . . . .
H68F H 0.800908 0.401039 0.076928 0.116 Uiso 1 1 calc R U . . .
H68G H 0.867785 0.387144 0.062314 0.116 Uiso 1 1 calc R U . . .
C683 C 0.8423(3) 0.33288(19) 0.08428(12) 0.106(2) Uani 1 1 d . . . . .
H68H H 0.802564 0.323587 0.089972 0.127 Uiso 1 1 calc R U . . .
H68I H 0.870798 0.310490 0.075975 0.127 Uiso 1 1 calc R U . . .
C684 C 0.8725(4) 0.3345(2) 0.10323(14) 0.132(3) Uani 1 1 d . . . . .
H68J H 0.881364 0.305057 0.113141 0.198 Uiso 1 1 calc R U . . .
H68K H 0.912173 0.343268 0.097610 0.198 Uiso 1 1 calc R U . . .
H68L H 0.844023 0.356348 0.111590 0.198 Uiso 1 1 calc R U . . .
N685 N -0.1587(5) 0.8400(4) 0.14149(18) 0.217(3) Uani 1 1 d D U . . .
C686 C -0.1596(5) 0.8065(5) 0.1629(2) 0.217(4) Uani 1 1 d D U . . .
H68M H -0.195048 0.793070 0.163519 0.261 Uiso 1 1 calc R U . . .
H68N H -0.170278 0.823004 0.175289 0.261 Uiso 1 1 calc DR U . . .
C687 C -0.1013(7) 0.7681(6) 0.1683(3) 0.295(6) Uani 1 1 d D U . . .
H68O H -0.072722 0.780147 0.174304 0.354 Uiso 1 1 calc R U . . .
H68P H -0.079453 0.760580 0.153838 0.354 Uiso 1 1 calc R U . . .
C688 C -0.1059(9) 0.7235(6) 0.1845(3) 0.337(7) Uani 1 1 d D U . . .
H68Q H -0.125523 0.730166 0.199343 0.405 Uiso 1 1 calc R U . . .
H68R H -0.062345 0.704859 0.186272 0.405 Uiso 1 1 calc R U . . .
C689 C -0.1448(11) 0.6945(8) 0.1775(4) 0.377(10) Uani 1 1 d D U . . .
H68S H -0.144331 0.667320 0.188959 0.566 Uiso 1 1 calc R U . . .
H68T H -0.188666 0.711992 0.176172 0.566 Uiso 1 1 calc R U . . .
H68U H -0.125246 0.686588 0.163052 0.566 Uiso 1 1 calc R U . . .
C690 C -0.1292(5) 0.8239(5) 0.12047(19) 0.200(3) Uani 1 1 d D U . . .
H69A H -0.131889 0.849099 0.107422 0.240 Uiso 1 1 calc R U . . .
H69B H -0.084205 0.807810 0.121503 0.240 Uiso 1 1 calc R U . . .
C691 C -0.1664(7) 0.7936(6) 0.1185(2) 0.243(4) Uani 1 1 d D U . . .
H69C H -0.212363 0.808117 0.119143 0.292 Uiso 1 1 calc R U . . .
H69D H -0.158673 0.765660 0.129898 0.292 Uiso 1 1 calc R U . . .
C692 C -0.1376(7) 0.7863(6) 0.0952(2) 0.257(5) Uani 1 1 d D U . . .
H69E H -0.165804 0.773395 0.089545 0.308 Uiso 1 1 calc R U . . .
H69F H -0.138540 0.815974 0.085447 0.308 Uiso 1 1 calc R U . . .
C693 C -0.0719(6) 0.7577(6) 0.0920(2) 0.257(6) Uani 1 1 d D U . . .
H69G H -0.060187 0.756285 0.076085 0.386 Uiso 1 1 calc R U . . .
H69H H -0.042476 0.770456 0.096788 0.386 Uiso 1 1 calc R U . . .
H69I H -0.069892 0.727640 0.100908 0.386 Uiso 1 1 calc R U . . .
C694 C -0.2201(6) 0.8734(5) 0.1414(2) 0.229(4) Uani 1 1 d D U . . .
H69J H -0.223418 0.891326 0.152807 0.274 Uiso 1 1 calc R U . . .
H69K H -0.254511 0.857936 0.145742 0.274 Uiso 1 1 calc R U . . .
C695 C -0.2295(6) 0.9059(5) 0.1177(2) 0.225(4) Uani 1 1 d D U . . .
H69L H -0.200180 0.925442 0.114610 0.270 Uiso 1 1 calc R U . . .
H69M H -0.218862 0.888055 0.105905 0.270 Uiso 1 1 calc R U . . .
C696 C -0.2986(6) 0.9353(4) 0.1168(2) 0.200(4) Uani 1 1 d D U . . .
H69N H -0.329112 0.916510 0.120446 0.240 Uiso 1 1 calc R U . . .
H69O H -0.309169 0.955558 0.127539 0.240 Uiso 1 1 calc R U . . .
C697 C -0.2997(6) 0.9615(3) 0.09273(19) 0.176(4) Uani 1 1 d D U . . .
H69P H -0.342181 0.981059 0.090763 0.264 Uiso 1 1 calc R U . . .
H69Q H -0.268954 0.979561 0.089493 0.264 Uiso 1 1 calc R U . . .
H69R H -0.288764 0.940775 0.082448 0.264 Uiso 1 1 calc R U . . .
C698 C -0.1121(6) 0.8677(6) 0.1433(2) 0.232(4) Uani 1 1 d D U . . .
H69S H -0.068718 0.848984 0.140241 0.278 Uiso 1 1 calc R U . . .
H69T H -0.117856 0.893717 0.130651 0.278 Uiso 1 1 calc R U . . .
C699 C -0.1123(6) 0.8848(5) 0.1630(2) 0.217(4) Uani 1 1 d D U . . .
H69U H -0.116459 0.860974 0.176338 0.260 Uiso 1 1 calc DR U . . .
H69V H -0.150703 0.909670 0.164025 0.260 Uiso 1 1 calc R U . . .
C700 C -0.0548(6) 0.9017(5) 0.1646(2) 0.205(4) Uani 1 1 d D U . . .
H70A H -0.051991 0.901110 0.180436 0.245 Uiso 0.5 1 calc R U P P 1
H70B H -0.015336 0.881932 0.158710 0.245 Uiso 0.5 1 calc R U P P 1
H70C H -0.020029 0.875482 0.169439 0.245 Uiso 0.5 1 calc R U P Q 2
H70D H -0.040295 0.916423 0.149309 0.245 Uiso 0.5 1 calc R U P Q 2
C701 C -0.0618(14) 0.9494(7) 0.1509(5) 0.230(8) Uani 0.5 1 d D U P R 1
H70E H -0.025187 0.959877 0.152000 0.344 Uiso 0.5 1 calc R U P R 1
H70F H -0.064007 0.949831 0.135206 0.344 Uiso 0.5 1 calc R U P R 1
H70G H -0.100586 0.968970 0.156888 0.344 Uiso 0.5 1 calc R U P R 1
C70B C -0.0649(13) 0.9343(9) 0.1803(4) 0.210(7) Uani 0.5 1 d D U P R 2
H70H H -0.025350 0.942512 0.179838 0.314 Uiso 0.5 1 calc R U P R 2
H70I H -0.098061 0.961064 0.175421 0.314 Uiso 0.5 1 calc R U P R 2
H70J H -0.077719 0.919970 0.195626 0.314 Uiso 0.5 1 calc R U P R 2
O703 O 1.1344(3) 0.22073(17) 0.53380(8) 0.1382(18) Uani 1 1 d . U . . .
O705 O 1.0295(3) 0.27682(15) 0.57802(8) 0.1152(14) Uani 1 1 d D U . . .
H705 H 1.035(4) 0.287(2) 0.5889(9) 0.173 Uiso 1 1 d D U . . .
C702 C 1.1791(4) 0.2185(3) 0.56461(16) 0.151(3) Uani 1 1 d . U . . .
H70K H 1.198691 0.187651 0.562934 0.226 Uiso 1 1 calc R U . . .
H70L H 1.152920 0.218631 0.579123 0.226 Uiso 1 1 calc R U . . .
H70M H 1.212264 0.233697 0.563857 0.226 Uiso 1 1 calc R U . . .
C703 C 1.1414(4) 0.2405(3) 0.54742(12) 0.1164(19) Uani 1 1 d . U . . .
C704 C 1.1056(4) 0.2904(2) 0.54512(12) 0.124(2) Uani 1 1 d . U . . .
H70N H 1.108396 0.304702 0.529017 0.148 Uiso 1 1 calc R U . . .
H70O H 1.127386 0.304808 0.552710 0.148 Uiso 1 1 calc R U . . .
C705 C 1.0344(4) 0.2997(2) 0.55492(11) 0.1169(19) Uani 1 1 d . U . . .
C706 C 0.9979(5) 0.2792(3) 0.54407(15) 0.151(3) Uani 1 1 d . U . . .
H70P H 0.998596 0.292862 0.528077 0.226 Uiso 1 1 calc R U . . .
H70Q H 1.017269 0.247105 0.545865 0.226 Uiso 1 1 calc R U . . .
H70R H 0.954042 0.284261 0.551170 0.226 Uiso 1 1 calc R U . . .
C707 C 1.0047(5) 0.3489(3) 0.55257(14) 0.160(3) Uani 1 1 d . U . . .
H70S H 1.008776 0.363477 0.536707 0.239 Uiso 1 1 calc R U . . .
H70T H 0.959791 0.353896 0.558461 0.239 Uiso 1 1 calc R U . . .
H70U H 1.026226 0.361462 0.561011 0.239 Uiso 1 1 calc DR U . . .
O709 O 0.7118(3) 0.77108(17) 0.74561(6) 0.149(2) Uani 1 1 d . U . . .
O711 O 0.8916(3) 0.7421(2) 0.70480(9) 0.1411(19) Uani 1 1 d D U . . .
H711 H 0.869(3) 0.741(4) 0.6952(10) 0.212 Uiso 1 1 d D U . . .
C708 C 0.6783(4) 0.8373(2) 0.71952(11) 0.122(2) Uani 1 1 d . U . . .
H70V H 0.635427 0.836413 0.726571 0.183 Uiso 1 1 calc R U . . .
H70W H 0.679719 0.842069 0.703211 0.183 Uiso 1 1 calc R U . . .
H70X H 0.690035 0.861750 0.723338 0.183 Uiso 1 1 calc R U . . .
C709 C 0.7236(4) 0.7943(2) 0.72779(8) 0.1063(17) Uani 1 1 d . U . . .
C710 C 0.7843(4) 0.7828(2) 0.71303(8) 0.1030(16) Uani 1 1 d . U . . .
H71A H 0.800694 0.809706 0.708099 0.124 Uiso 1 1 calc R U . . .
H71B H 0.774399 0.775980 0.699472 0.124 Uiso 1 1 calc R U . . .
C711 C 0.8370(4) 0.7448(2) 0.72226(11) 0.1097(17) Uani 1 1 d . U . . .
C712 C 0.8211(4) 0.7000(2) 0.72830(12) 0.127(2) Uani 1 1 d . U . . .
H71C H 0.784751 0.700917 0.739934 0.191 Uiso 1 1 calc R U . . .
H71D H 0.810582 0.693431 0.714960 0.191 Uiso 1 1 calc R U . . .
H71E H 0.857606 0.676799 0.733907 0.191 Uiso 1 1 calc R U . . .
C713 C 0.8615(5) 0.7538(2) 0.74152(12) 0.130(2) Uani 1 1 d . U . . .
H71F H 0.827920 0.756247 0.754136 0.195 Uiso 1 1 calc R U . . .
H71G H 0.897818 0.729316 0.746188 0.195 Uiso 1 1 calc R U . . .
H71H H 0.874564 0.781786 0.736738 0.195 Uiso 1 1 calc R U . . .
O715 O 0.2672(5) 0.9049(4) 0.62648(17) 0.244(4) Uani 1 1 d . U . . .
O717 O 0.2329(2) 0.88234(16) 0.58926(9) 0.1209(15) Uani 1 1 d D . . . .
H717 H 0.266(3) 0.859(2) 0.5885(11) 0.181 Uiso 1 1 d D U . . .
C714 C 0.3508(4) 0.9399(2) 0.61153(14) 0.129(2) Uani 1 1 d . U . . .
H71I H 0.367062 0.921659 0.625458 0.193 Uiso 1 1 calc R U . . .
H71J H 0.347200 0.971325 0.611122 0.193 Uiso 1 1 calc R U . . .
H71K H 0.379817 0.930611 0.598670 0.193 Uiso 1 1 calc R U . . .
C715 C 0.2876(4) 0.9339(3) 0.61054(15) 0.125(2) Uani 1 1 d . U . . .
C716 C 0.2523(5) 0.9516(3) 0.59272(17) 0.153(3) Uani 1 1 d . U . . .
H71L H 0.267562 0.977519 0.583796 0.184 Uiso 1 1 calc R U . . .
H71M H 0.208183 0.963411 0.599030 0.184 Uiso 1 1 calc R U . . .
C717 C 0.2496(3) 0.9235(2) 0.57619(11) 0.1015(17) Uani 1 1 d . . . . .
C718 C 0.3163(4) 0.9096(3) 0.56391(13) 0.129(3) Uani 1 1 d . . . . .
H71N H 0.345811 0.892285 0.574837 0.193 Uiso 1 1 calc R U . . .
H71O H 0.315761 0.891299 0.553341 0.193 Uiso 1 1 calc R U . . .
H71P H 0.330026 0.936220 0.555697 0.193 Uiso 1 1 calc R U . . .
C719 C 0.2017(4) 0.9491(3) 0.56213(14) 0.147(3) Uani 1 1 d . U . . .
H71Q H 0.213278 0.976308 0.553560 0.221 Uiso 1 1 calc R U . . .
H71R H 0.197652 0.931470 0.551778 0.221 Uiso 1 1 calc R U . . .
H71S H 0.161180 0.957119 0.571432 0.221 Uiso 1 1 calc R U . . .
O721 O 0.0798(3) 0.7684(2) 0.59176(9) 0.150(2) Uani 1 1 d . . . . .
O723 O 0.0620(2) 0.83833(15) 0.52700(7) 0.1063(12) Uani 1 1 d D . . . .
H723 H 0.086(3) 0.846(3) 0.5150(9) 0.159 Uiso 1 1 d D U . . .
C720 C 0.0868(3) 0.7469(2) 0.55877(14) 0.116(2) Uani 1 1 d . . . . .
H72A H 0.115783 0.720186 0.566312 0.174 Uiso 1 1 calc R U . . .
H72B H 0.108891 0.759765 0.544675 0.174 Uiso 1 1 calc R U . . .
H72C H 0.050305 0.738859 0.555600 0.174 Uiso 1 1 calc R U . . .
C721 C 0.0654(3) 0.7791(2) 0.57309(12) 0.0990(18) Uani 1 1 d . . . . .
C722 C 0.0250(3) 0.8254(2) 0.56541(10) 0.0964(17) Uani 1 1 d . . . . .
H72D H 0.010560 0.839929 0.578517 0.116 Uiso 1 1 calc R U . . .
H72E H -0.013174 0.822764 0.560164 0.116 Uiso 1 1 calc R U . . .
C723 C 0.0563(2) 0.85593(16) 0.54684(9) 0.0769(12) Uani 1 1 d . . . . .
C724 C 0.0148(4) 0.9017(2) 0.54307(15) 0.141(3) Uani 1 1 d . . . . .
H72F H 0.010234 0.914359 0.556379 0.212 Uiso 1 1 calc R U . . .
H72G H 0.033584 0.920158 0.530087 0.212 Uiso 1 1 calc DR U . . .
H72H H -0.026904 0.900924 0.540243 0.212 Uiso 1 1 calc R U . . .
C725 C 0.1214(3) 0.8552(2) 0.55021(12) 0.1073(19) Uani 1 1 d . . . . .
H72I H 0.119589 0.866944 0.563599 0.161 Uiso 1 1 calc R U . . .
H72J H 0.147720 0.824469 0.552139 0.161 Uiso 1 1 calc R U . . .
H72K H 0.139675 0.873632 0.537094 0.161 Uiso 1 1 calc R U . . .
O727 O 0.0886(3) 0.70111(17) -0.01330(10) 0.1360(17) Uani 1 1 d . U . . .
O729 O 0.0919(2) 0.79889(15) 0.01769(7) 0.0993(11) Uani 1 1 d D U . . .
H729 H 0.105(4) 0.808(2) 0.0276(8) 0.149 Uiso 1 1 d D U . . .
C726 C 0.1430(5) 0.7565(4) -0.02203(17) 0.172(4) Uani 1 1 d . U . . .
H72L H 0.178821 0.732302 -0.025947 0.257 Uiso 1 1 calc R U . . .
H72M H 0.154726 0.770414 -0.011454 0.257 Uiso 1 1 calc R U . . .
H72N H 0.131881 0.778821 -0.035616 0.257 Uiso 1 1 calc R U . . .
C727 C 0.0885(4) 0.7385(2) -0.01164(14) 0.1186(19) Uani 1 1 d . U . . .
C728 C 0.0329(3) 0.7660(3) 0.00098(13) 0.1152(18) Uani 1 1 d . U . . .
H72O H -0.002409 0.751361 0.004222 0.138 Uiso 1 1 calc R U . . .
H72P H 0.018517 0.795626 -0.008714 0.138 Uiso 1 1 calc R U . . .
C729 C 0.0476(3) 0.7723(2) 0.02302(12) 0.1046(17) Uani 1 1 d . U . . .
C730 C 0.0743(5) 0.7291(3) 0.03739(16) 0.163(3) Uani 1 1 d . U . . .
H73A H 0.043444 0.711069 0.040972 0.244 Uiso 1 1 calc R U . . .
H73B H 0.113200 0.713467 0.029454 0.244 Uiso 1 1 calc R U . . .
H73C H 0.083794 0.734171 0.051278 0.244 Uiso 1 1 calc R U . . .
C731 C -0.0125(4) 0.7979(4) 0.03481(19) 0.178(4) Uani 1 1 d . U . . .
H73D H -0.043856 0.780273 0.038669 0.267 Uiso 1 1 calc R U . . .
H73E H -0.002995 0.803733 0.048521 0.267 Uiso 1 1 calc R U . . .
H73F H -0.029445 0.826280 0.024858 0.267 Uiso 1 1 calc R U . . .
O733 O 0.1245(2) 0.97708(17) 0.00350(9) 0.1227(15) Uani 1 1 d . . . . .
O735 O 0.0357(4) 0.8833(3) -0.01144(14) 0.191(3) Uani 1 1 d D U . . .
H735 H 0.060(2) 0.8596(14) -0.0055(10) 0.287 Uiso 1 1 d D U . . .
C732 C 0.0936(4) 0.9486(3) 0.04162(12) 0.132(3) Uani 1 1 d . . . . .
H73G H 0.126311 0.922939 0.047996 0.197 Uiso 1 1 calc R U . . .
H73H H 0.051732 0.945037 0.048747 0.197 Uiso 1 1 calc R U . . .
H73I H 0.099877 0.975948 0.044283 0.197 Uiso 1 1 calc R U . . .
C733 C 0.0977(3) 0.9512(3) 0.01765(13) 0.111(2) Uani 1 1 d . . . . .
C734 C 0.0637(4) 0.9224(3) 0.01171(13) 0.122(2) Uani 1 1 d . . . . .
H73J H 0.017803 0.934899 0.015602 0.147 Uiso 1 1 calc R U . . .
H73K H 0.075376 0.892703 0.021595 0.147 Uiso 1 1 calc R U . . .
C735 C 0.0732(5) 0.9154(3) -0.01249(14) 0.135(3) Uani 1 1 d D U . . .
C736 C 0.1395(5) 0.8957(3) -0.02012(17) 0.166(4) Uani 1 1 d . U . . .
H73L H 0.164781 0.916755 -0.020871 0.249 Uiso 1 1 calc R U . . .
H73M H 0.155592 0.868041 -0.009575 0.249 Uiso 1 1 calc R U . . .
H73N H 0.142364 0.889284 -0.035026 0.249 Uiso 1 1 calc R U . . .
C737 C 0.0439(6) 0.9572(4) -0.02768(17) 0.189(4) Uani 1 1 d . U . . .
H73O H -0.000157 0.968538 -0.021637 0.284 Uiso 1 1 calc R U . . .
H73P H 0.067447 0.979516 -0.028846 0.284 Uiso 1 1 calc R U . . .
H73Q H 0.045082 0.951245 -0.042574 0.284 Uiso 1 1 calc R U . . .
O739 O 0.8174(3) 0.5447(2) 0.04739(10) 0.154(2) Uani 1 1 d . . . . .
O741 O 0.9457(3) 0.4516(2) 0.05369(11) 0.1431(19) Uani 1 1 d D . . . .
H741 H 0.9832(14) 0.451(2) 0.0467(15) 0.215 Uiso 1 1 d D U . . .
C738 C 0.8971(5) 0.5383(4) 0.01736(13) 0.156(4) Uani 1 1 d . . . . .
H73R H 0.864974 0.532855 0.010138 0.234 Uiso 1 1 calc R U . . .
H73S H 0.936144 0.514530 0.016323 0.234 Uiso 1 1 calc R U . . .
H73T H 0.905715 0.567063 0.009806 0.234 Uiso 1 1 calc R U . . .
C739 C 0.8750(4) 0.5391(2) 0.03989(13) 0.114(2) Uani 1 1 d . . . . .
C740 C 0.9247(4) 0.5284(2) 0.05588(12) 0.118(2) Uani 1 1 d . . . . .
H74A H 0.965127 0.532655 0.047117 0.142 Uiso 1 1 calc R U . . .
H74B H 0.911084 0.549662 0.066149 0.142 Uiso 1 1 calc R U . . .
C741 C 0.9354(3) 0.4823(2) 0.06938(11) 0.1038(17) Uani 1 1 d . . . . .
C742 C 0.9958(4) 0.4708(3) 0.08028(14) 0.135(3) Uani 1 1 d . . . . .
H74C H 1.003020 0.440344 0.089198 0.202 Uiso 1 1 calc R U . . .
H74D H 1.031646 0.472961 0.068642 0.202 Uiso 1 1 calc R U . . .
H74E H 0.991796 0.491668 0.090050 0.202 Uiso 1 1 calc R U . . .
C743 C 0.8808(4) 0.4722(3) 0.08595(16) 0.151(3) Uani 1 1 d . . . . .
H74F H 0.892466 0.441117 0.093963 0.226 Uiso 1 1 calc R U . . .
H74G H 0.869999 0.491977 0.096693 0.226 Uiso 1 1 calc R U . . .
H74H H 0.844138 0.476879 0.078011 0.226 Uiso 1 1 calc R U . . .
O745 O 0.8968(5) 0.1037(4) 0.08026(19) 0.238(4) Uani 1 1 d . U . . .
O747 O 0.8670(4) 0.1999(4) 0.12120(18) 0.223(3) Uani 1 1 d D U . . .
H747 H 0.8978(13) 0.2114(14) 0.118(2) 0.334 Uiso 1 1 d D U . . .
C744 C 0.9779(7) 0.0535(5) 0.1002(3) 0.245(6) Uani 1 1 d . U . . .
H74I H 1.005028 0.048392 0.086225 0.367 Uiso 1 1 calc R U . . .
H74J H 0.957982 0.028752 0.106253 0.367 Uiso 1 1 calc R U . . .
H74K H 1.003559 0.055424 0.111073 0.367 Uiso 1 1 calc R U . . .
C745 C 0.9291(6) 0.0950(5) 0.0956(2) 0.193(4) Uani 1 1 d . U . . .
C746 C 0.9164(4) 0.1341(4) 0.1099(2) 0.174(3) Uani 1 1 d . U . . .
H74L H 0.909157 0.120371 0.126012 0.208 Uiso 1 1 calc R U . . .
H74M H 0.955920 0.143919 0.107827 0.208 Uiso 1 1 calc R U . . .
C747 C 0.8641(5) 0.1743(4) 0.1052(2) 0.166(3) Uani 1 1 d . U . . .
C748 C 0.8010(4) 0.1661(4) 0.11028(19) 0.178(4) Uani 1 1 d . U . . .
H74N H 0.796059 0.148742 0.099940 0.267 Uiso 1 1 calc R U . . .
H74O H 0.795911 0.149423 0.125723 0.267 Uiso 1 1 calc R U . . .
H74P H 0.768896 0.194613 0.108593 0.267 Uiso 1 1 calc R U . . .
C749 C 0.8758(5) 0.2009(4) 0.08155(19) 0.182(4) Uani 1 1 d . U . . .
H74Q H 0.873968 0.183803 0.070601 0.273 Uiso 1 1 calc R U . . .
H74R H 0.843304 0.229212 0.079476 0.273 Uiso 1 1 calc R U . . .
H74S H 0.917686 0.206788 0.079367 0.273 Uiso 1 1 calc R U . . .
O751 O 0.8299(4) 0.7995(3) 0.03129(17) 0.220(4) Uani 1 1 d . U . . .
O753 O 0.7674(2) 0.7257(2) 0.01618(9) 0.1404(19) Uani 1 1 d D U . . .
H753 H 0.7386(18) 0.720(3) 0.0263(6) 0.211 Uiso 1 1 d D U . . .
C750 C 0.7221(4) 0.7967(2) 0.04955(13) 0.125(2) Uani 1 1 d . U . . .
H75D H 0.715161 0.828725 0.048668 0.188 Uiso 1 1 calc R U . . .
H75E H 0.712782 0.782046 0.065147 0.188 Uiso 1 1 calc R U . . .
H75F H 0.694257 0.791983 0.040227 0.188 Uiso 1 1 calc R U . . .
C751 C 0.7922(6) 0.7767(3) 0.0410(2) 0.166(3) Uani 1 1 d . U . . .
C752 C 0.8186(5) 0.7277(3) 0.04586(17) 0.145(2) Uani 1 1 d . U . . .
H75G H 0.858992 0.720319 0.052315 0.174 Uiso 1 1 calc R U . . .
H75H H 0.788680 0.713483 0.057001 0.174 Uiso 1 1 calc R U . . .
C753 C 0.8295(4) 0.7102(3) 0.02511(18) 0.147(3) Uani 1 1 d D U . . .
C754 C 0.8469(5) 0.6592(3) 0.0329(2) 0.188(4) Uani 1 1 d . U . . .
H75I H 0.815269 0.650517 0.045030 0.281 Uiso 1 1 calc R U . . .
H75J H 0.847922 0.645312 0.020275 0.281 Uiso 1 1 calc R U . . .
H75K H 0.888687 0.649273 0.038250 0.281 Uiso 1 1 calc R U . . .
C755 C 0.8739(5) 0.7266(4) 0.0070(2) 0.205(5) Uani 1 1 d . U . . .
H75L H 0.877075 0.712619 -0.005787 0.307 Uiso 1 1 calc R U . . .
H75M H 0.858728 0.759005 0.002341 0.307 Uiso 1 1 calc R U . . .
H75N H 0.915597 0.719222 0.012162 0.307 Uiso 1 1 calc R U . . .
O757 O 0.5092(4) 0.8673(2) 0.73307(10) 0.178(3) Uani 1 1 d . U . . .
C756 C 0.5261(6) 0.8554(3) 0.77109(15) 0.170(4) Uani 1 1 d . U . . .
H75O H 0.569812 0.841414 0.765728 0.255 Uiso 1 1 calc R U . . .
H75P H 0.507936 0.833198 0.782042 0.255 Uiso 1 1 calc R U . . .
H75Q H 0.525688 0.879791 0.778176 0.255 Uiso 1 1 calc R U . . .
C757 C 0.4880(6) 0.8733(3) 0.75181(16) 0.160(3) Uani 1 1 d . U . . .
C758 C 0.4239(7) 0.9037(5) 0.7556(2) 0.228(5) Uani 1 1 d . U . . .
H75R H 0.420675 0.931691 0.744504 0.342 Uiso 1 1 calc R U . . .
H75S H 0.417463 0.909968 0.770711 0.342 Uiso 1 1 calc R U . . .
H75T H 0.391591 0.889527 0.754098 0.342 Uiso 1 1 calc R U . . .
O759 O 1.0379(2) 0.32610(16) 0.60845(10) 0.1247(16) Uani 1 1 d D . . . .
H75U H 1.068(4) 0.324(3) 0.6165(15) 0.187 Uiso 1 1 d D U . . .
H75V H 1.013(3) 0.3522(16) 0.6094(16) 0.187 Uiso 1 1 d D U . . .

loop_
_atom_site_aniso_label
_atom_site_aniso_U_11
_atom_site_aniso_U_22
_atom_site_aniso_U_33
_atom_site_aniso_U_23
_atom_site_aniso_U_13
_atom_site_aniso_U_12
P1 0.0610(5) 0.0356(4) 0.0351(4) -0.0070(3) -0.0094(3) -0.0167(3)
P2 0.0630(5) 0.0360(4) 0.0352(4) -0.0069(3) -0.0089(3) -0.0156(3)
O1 0.0738(16) 0.0428(12) 0.0351(10) -0.0042(9) -0.0103(10) -0.0228(11)
O2 0.0648(14) 0.0372(11) 0.0436(11) -0.0120(9) -0.0116(10) -0.0168(10)
O3 0.0694(15) 0.0441(12) 0.0386(11) -0.0021(9) -0.0142(10) -0.0246(11)
O4 0.0656(14) 0.0441(12) 0.0424(11) -0.0136(9) -0.0072(10) -0.0198(10)
O5 0.0619(14) 0.0423(11) 0.0440(11) -0.0087(9) -0.0082(10) -0.0169(10)
O6 0.0791(16) 0.0420(12) 0.0387(11) -0.0023(9) -0.0150(11) -0.0202(11)
O7 0.0716(15) 0.0414(11) 0.0359(10) -0.0064(9) -0.0104(10) -0.0222(11)
P3 0.0658(5) 0.0358(4) 0.0399(4) -0.0087(3) -0.0045(4) -0.0179(4)
P4 0.0616(5) 0.0382(4) 0.0394(4) -0.0086(3) -0.0047(3) -0.0193(4)
O8 0.0711(16) 0.0419(12) 0.0391(11) -0.0042(9) -0.0061(10) -0.0193(11)
O9 0.0681(15) 0.0426(11) 0.0374(11) -0.0059(9) -0.0069(10) -0.0196(10)
O10 0.0753(16) 0.0391(11) 0.0492(12) -0.0155(9) 0.0000(11) -0.0210(11)
O11 0.0607(14) 0.0418(11) 0.0532(13) -0.0129(10) -0.0032(10) -0.0184(10)
O12 0.0679(15) 0.0426(12) 0.0382(11) -0.0064(9) -0.0112(10) -0.0211(10)
O14 0.0608(14) 0.0504(12) 0.0493(12) -0.0141(10) -0.0029(10) -0.0255(11)
O15 0.0739(16) 0.0437(12) 0.0378(11) -0.0051(9) -0.0088(10) -0.0238(11)
P5 0.0579(5) 0.0340(4) 0.0350(4) -0.0066(3) -0.0041(3) -0.0165(3)
P6 0.0586(5) 0.0337(4) 0.0404(4) -0.0065(3) -0.0072(3) -0.0139(3)
O16 0.0627(14) 0.0422(11) 0.0349(10) -0.0079(8) -0.0021(9) -0.0206(10)
O17 0.0678(14) 0.0346(10) 0.0417(11) -0.0061(8) 0.0016(10) -0.0203(10)
O18 0.0627(14) 0.0341(10) 0.0394(11) -0.0065(8) -0.0029(10) -0.0160(10)
O19 0.0558(13) 0.0479(12) 0.0407(11) -0.0113(9) -0.0060(9) -0.0156(10)
O20 0.0580(14) 0.0458(12) 0.0501(12) -0.0113(10) -0.0059(10) -0.0162(10)
O21 0.0675(15) 0.0326(10) 0.0456(11) -0.0066(9) -0.0052(10) -0.0158(10)
O22 0.0662(15) 0.0333(10) 0.0449(12) -0.0047(9) -0.0049(10) -0.0105(10)
P7 0.0862(6) 0.0339(4) 0.0313(4) -0.0065(3) -0.0074(4) -0.0110(4)
P8 0.0745(6) 0.0443(4) 0.0322(4) -0.0079(3) -0.0005(4) -0.0157(4)
O23 0.0922(18) 0.0325(11) 0.0404(11) -0.0070(9) -0.0013(11) -0.0125(11)
O24 0.0876(18) 0.0321(10) 0.0389(11) -0.0076(9) -0.0074(11) -0.0122(11)
O25 0.101(2) 0.0435(12) 0.0325(11) -0.0093(9) -0.0125(11) -0.0088(12)
O26 0.0786(17) 0.0523(13) 0.0335(11) -0.0115(9) -0.0065(10) -0.0141(12)
O27 0.0732(17) 0.0638(15) 0.0387(12) -0.0116(11) 0.0055(11) -0.0146(13)
O29 0.0796(17) 0.0435(12) 0.0380(11) -0.0072(9) 0.0041(11) -0.0232(12)
O30 0.0801(17) 0.0378(11) 0.0361(11) -0.0064(9) -0.0014(10) -0.0145(11)
P9 0.0465(4) 0.0402(4) 0.0379(4) -0.0105(3) -0.0046(3) -0.0117(3)
P10 0.0534(5) 0.0531(5) 0.0427(4) -0.0160(3) 0.0012(3) -0.0186(4)
O31 0.0527(13) 0.0433(11) 0.0403(11) -0.0071(9) -0.0086(9) -0.0131(10)
O32 0.0584(14) 0.0434(11) 0.0459(11) -0.0134(9) -0.0107(10) -0.0145(10)
O33 0.0586(14) 0.0406(11) 0.0427(11) -0.0144(9) -0.0048(10) -0.0112(10)
O34 0.0465(12) 0.0505(12) 0.0399(11) -0.0107(9) -0.0022(9) -0.0133(10)
O35 0.0504(14) 0.0712(16) 0.0554(14) -0.0207(12) 0.0014(11) -0.0196(12)
O36 0.0712(16) 0.0526(13) 0.0503(13) -0.0198(10) -0.0002(11) -0.0226(12)
O37 0.0703(16) 0.0528(13) 0.0455(12) -0.0184(10) -0.0057(11) -0.0179(12)
P11 0.0811(7) 0.0464(5) 0.0469(5) -0.0083(4) -0.0056(4) -0.0178(4)
P12 0.0661(6) 0.0458(4) 0.0446(4) -0.0077(3) -0.0145(4) -0.0093(4)
O38 0.103(2) 0.0548(15) 0.0500(14) -0.0033(11) -0.0029(14) -0.0216(15)
O39 0.0852(19) 0.0487(14) 0.0598(15) -0.0176(11) -0.0029(13) -0.0227(13)
O40 0.0820(18) 0.0502(13) 0.0492(13) -0.0164(10) -0.0083(12) -0.0159(12)
O41 0.0741(17) 0.0521(13) 0.0483(13) -0.0039(10) -0.0163(12) -0.0120(12)
O42 0.0708(17) 0.0578(15) 0.0523(13) -0.0130(11) -0.0183(12) -0.0032(12)
O44 0.0752(17) 0.0444(12) 0.0464(12) -0.0113(10) -0.0175(11) -0.0104(11)
O45 0.0756(17) 0.0440(12) 0.0554(13) -0.0150(10) -0.0167(12) -0.0098(11)
P13 0.0544(5) 0.0355(4) 0.0366(4) -0.0061(3) -0.0049(3) -0.0112(3)
P14 0.0562(5) 0.0374(4) 0.0377(4) -0.0074(3) -0.0064(3) -0.0099(3)
O46 0.0654(15) 0.0455(12) 0.0373(11) -0.0108(9) -0.0073(10) -0.0164(11)
O47 0.0652(14) 0.0457(12) 0.0366(11) -0.0111(9) 0.0016(10) -0.0181(10)
O48 0.0588(13) 0.0350(10) 0.0414(11) -0.0047(8) -0.0052(9) -0.0116(9)
O49 0.0542(13) 0.0386(11) 0.0503(12) -0.0035(9) -0.0114(10) -0.0103(10)
O50 0.0566(14) 0.0450(12) 0.0501(12) -0.0086(10) -0.0086(10) -0.0108(10)
O51 0.0685(15) 0.0435(12) 0.0350(10) -0.0095(9) -0.0069(10) -0.0167(11)
O52 0.0713(15) 0.0459(12) 0.0357(11) -0.0101(9) -0.0045(10) -0.0183(11)
P15 0.0651(5) 0.0361(4) 0.0348(4) -0.0064(3) -0.0067(3) -0.0129(3)
P16 0.0630(5) 0.0372(4) 0.0470(4) -0.0031(3) -0.0083(4) -0.0150(4)
O53 0.0732(16) 0.0447(12) 0.0348(11) -0.0082(9) -0.0046(10) -0.0175(11)
O54 0.0742(16) 0.0350(11) 0.0414(11) -0.0046(9) -0.0080(10) -0.0136(10)
O55 0.0729(15) 0.0449(12) 0.0338(10) -0.0077(9) -0.0084(10) -0.0186(11)
O56 0.0639(15) 0.0375(11) 0.0514(12) -0.0033(9) -0.0099(11) -0.0137(10)
O57 0.0793(17) 0.0443(12) 0.0403(11) -0.0075(9) -0.0101(11) -0.0205(11)
O59 0.0753(16) 0.0450(12) 0.0378(11) -0.0086(9) -0.0009(10) -0.0202(11)
O60 0.0617(15) 0.0452(13) 0.0661(15) -0.0022(11) -0.0139(12) -0.0165(11)
O13 0.0704(19) 0.102(2) 0.099(2) -0.0503(19) 0.0156(17) -0.0408(18)
O28 0.098(2) 0.0577(17) 0.082(2) 0.0076(15) -0.0189(17) -0.0097(16)
O43 0.065(2) 0.074(2) 0.172(4) -0.028(2) -0.021(2) -0.0173(16)
O58 0.0679(17) 0.095(2) 0.0443(14) -0.0147(13) -0.0023(12) -0.0296(15)
N1 0.0554(18) 0.107(3) 0.0581(17) -0.0483(18) 0.0040(14) -0.0217(17)
N2 0.063(2) 0.149(3) 0.103(3) -0.088(3) 0.0182(19) -0.041(2)
N3 0.070(2) 0.157(4) 0.105(3) -0.089(3) 0.022(2) -0.047(2)
N7 0.0528(17) 0.083(2) 0.0527(17) -0.0268(16) -0.0009(13) -0.0196(16)
N12 0.0598(18) 0.0590(17) 0.0573(17) -0.0173(14) 0.0002(14) -0.0223(15)
N16 0.078(2) 0.0511(17) 0.081(2) -0.0233(16) 0.0113(18) -0.0307(16)
N17 0.092(3) 0.058(2) 0.105(3) -0.022(2) 0.024(2) -0.041(2)
N18 0.092(3) 0.0518(19) 0.096(3) -0.0189(18) 0.017(2) -0.035(2)
N22 0.088(2) 0.0442(15) 0.0502(16) -0.0138(12) -0.0031(15) -0.0243(16)
N27 0.083(2) 0.0406(15) 0.0558(17) -0.0093(13) -0.0086(16) -0.0198(15)
N31 0.077(2) 0.0424(16) 0.085(2) -0.0073(15) -0.0190(18) -0.0095(15)
N32 0.086(3) 0.0485(19) 0.130(4) -0.014(2) -0.034(3) -0.0086(19)
N33 0.090(3) 0.0442(18) 0.131(4) -0.012(2) -0.033(3) -0.0077(18)
N37 0.076(2) 0.0515(17) 0.0647(19) -0.0082(14) -0.0131(16) -0.0156(16)
N42 0.0645(19) 0.0499(16) 0.0654(19) -0.0136(14) -0.0151(15) -0.0110(15)
N46 0.0587(18) 0.0515(16) 0.0538(16) -0.0087(13) -0.0139(13) -0.0214(13)
N47 0.066(2) 0.080(2) 0.0586(19) -0.0124(16) -0.0144(16) -0.0313(17)
N48 0.0602(19) 0.074(2) 0.0590(18) -0.0112(15) -0.0146(15) -0.0268(16)
N52 0.0574(16) 0.0363(13) 0.0429(13) -0.0066(10) -0.0111(12) -0.0182(11)
N57 0.0584(17) 0.0511(15) 0.0400(13) -0.0119(12) -0.0088(12) -0.0168(13)
C4 0.054(2) 0.125(3) 0.072(2) -0.061(2) 0.0036(18) -0.027(2)
C5 0.055(2) 0.091(3) 0.0502(19) -0.0304(18) -0.0014(16) -0.0155(19)
C6 0.052(2) 0.113(4) 0.062(2) -0.046(2) 0.0044(17) -0.025(2)
C8 0.056(2) 0.071(2) 0.0516(19) -0.0148(17) -0.0030(16) -0.0178(18)
C9 0.061(2) 0.101(3) 0.067(2) -0.023(2) 0.0034(19) -0.033(2)
C10 0.074(3) 0.141(5) 0.061(2) -0.038(3) 0.015(2) -0.044(3)
C11 0.065(3) 0.152(5) 0.069(3) -0.059(3) 0.011(2) -0.043(3)
C13 0.067(3) 0.056(2) 0.069(2) -0.0171(18) 0.0026(19) -0.0236(18)
C14 0.075(3) 0.059(2) 0.075(3) -0.0248(19) 0.000(2) -0.030(2)
C15 0.086(3) 0.095(3) 0.087(3) -0.039(3) 0.001(3) -0.038(3)
C19 0.093(3) 0.051(2) 0.058(2) -0.0195(16) 0.007(2) -0.033(2)
C20 0.083(3) 0.054(2) 0.0525(19) -0.0211(16) 0.0057(18) -0.0296(19)
C21 0.094(3) 0.0500(19) 0.0515(19) -0.0174(16) 0.0030(19) -0.035(2)
C23 0.093(3) 0.0459(18) 0.0463(18) -0.0129(15) -0.0087(18) -0.028(2)
C24 0.106(3) 0.0455(19) 0.057(2) -0.0066(16) -0.021(2) -0.028(2)
C25 0.120(4) 0.051(2) 0.055(2) -0.0016(17) -0.015(2) -0.038(3)
C26 0.113(4) 0.051(2) 0.056(2) -0.0082(17) -0.006(2) -0.041(2)
C28 0.092(3) 0.047(2) 0.060(2) -0.0112(17) -0.013(2) -0.021(2)
C29 0.083(3) 0.0439(19) 0.074(3) -0.0051(17) -0.017(2) -0.0110(19)
C30 0.099(3) 0.073(3) 0.061(2) -0.012(2) -0.008(2) -0.017(2)
C34 0.083(3) 0.048(2) 0.080(3) -0.0025(19) -0.024(2) -0.010(2)
C35 0.084(3) 0.0425(19) 0.069(2) -0.0027(17) -0.016(2) -0.0111(18)
C36 0.085(3) 0.053(2) 0.087(3) -0.004(2) -0.027(2) -0.016(2)
C38 0.076(3) 0.060(2) 0.067(2) -0.0122(19) -0.017(2) -0.013(2)
C39 0.082(3) 0.073(3) 0.125(4) -0.022(3) -0.047(3) -0.008(2)
C40 0.103(4) 0.073(3) 0.146(5) -0.016(3) -0.064(4) -0.005(3)
C41 0.102(4) 0.062(3) 0.132(5) -0.004(3) -0.052(4) -0.010(3)
C43 0.065(3) 0.064(2) 0.077(3) -0.017(2) -0.010(2) -0.019(2)
C44 0.062(2) 0.059(2) 0.055(2) -0.0126(16) -0.0098(16) -0.0195(17)
C45 0.076(3) 0.071(3) 0.061(2) -0.0022(19) -0.0094(19) -0.032(2)
C49 0.060(2) 0.0392(16) 0.0516(18) -0.0055(13) -0.0154(15) -0.0164(14)
C50 0.058(2) 0.0373(15) 0.0518(18) -0.0043(13) -0.0139(15) -0.0162(14)
C51 0.063(2) 0.0385(15) 0.0487(17) -0.0073(13) -0.0115(15) -0.0204(15)
C53 0.066(2) 0.0396(16) 0.0439(16) -0.0070(13) -0.0121(15) -0.0211(15)
C54 0.070(2) 0.069(2) 0.0412(17) -0.0095(16) -0.0114(16) -0.0255(19)
C55 0.085(3) 0.088(3) 0.0434(19) -0.0018(19) -0.0212(19) -0.033(2)
C56 0.068(2) 0.065(2) 0.0513(19) -0.0042(16) -0.0203(18) -0.0241(19)
C58 0.066(2) 0.059(2) 0.0417(17) -0.0150(15) -0.0019(15) -0.0270(17)
C59 0.057(2) 0.075(2) 0.0495(19) -0.0211(17) -0.0072(16) -0.0155(18)
C60 0.084(3) 0.076(3) 0.056(2) -0.016(2) -0.004(2) -0.007(2)
O73 0.121(3) 0.0633(18) 0.0709(19) -0.0129(15) -0.0247(18) -0.0017(18)
O88 0.0793(17) 0.0413(12) 0.0688(15) -0.0220(11) -0.0076(13) -0.0208(12)
O103 0.179(4) 0.078(2) 0.0504(16) -0.0234(15) 0.0238(19) -0.048(2)
O118 0.158(3) 0.0535(16) 0.0716(18) -0.0303(14) 0.0121(19) -0.0389(19)
N61 0.113(3) 0.0568(19) 0.0554(18) -0.0213(15) -0.0106(18) -0.0287(19)
N62 0.139(4) 0.077(3) 0.080(3) -0.039(2) -0.031(3) -0.025(3)
N63 0.145(4) 0.081(3) 0.087(3) -0.042(2) -0.039(3) -0.016(3)
N67 0.084(2) 0.0617(19) 0.0553(18) -0.0175(15) -0.0089(16) -0.0205(17)
N72 0.069(2) 0.0565(18) 0.0609(18) -0.0152(14) -0.0133(15) -0.0147(15)
N76 0.0591(19) 0.0502(17) 0.089(2) -0.0215(16) -0.0195(17) -0.0065(14)
N77 0.060(2) 0.0541(19) 0.122(3) -0.028(2) -0.025(2) -0.0041(16)
N78 0.063(2) 0.0492(18) 0.122(3) -0.0250(19) -0.022(2) -0.0066(15)
N82 0.0619(18) 0.0416(14) 0.0597(17) -0.0090(12) -0.0114(14) -0.0155(13)
N87 0.0653(18) 0.0363(13) 0.0525(15) -0.0086(12) -0.0117(13) -0.0150(13)
N91 0.0623(17) 0.0339(12) 0.0453(14) -0.0061(10) -0.0123(12) -0.0164(12)
N92 0.073(2) 0.0386(14) 0.0574(17) -0.0079(12) -0.0083(14) -0.0242(14)
N93 0.081(2) 0.0406(14) 0.0546(17) -0.0080(12) -0.0047(15) -0.0241(14)
N97 0.0700(19) 0.0470(15) 0.0392(14) -0.0049(11) -0.0100(13) -0.0185(13)
N102 0.079(2) 0.0518(16) 0.0407(14) -0.0099(12) -0.0023(14) -0.0209(15)
N106 0.117(3) 0.059(2) 0.0510(18) -0.0232(15) 0.0130(18) -0.024(2)
N107 0.121(3) 0.073(2) 0.061(2) -0.0339(18) 0.021(2) -0.030(2)
N108 0.123(3) 0.064(2) 0.062(2) -0.0305(17) 0.014(2) -0.028(2)
N112 0.114(3) 0.0451(16) 0.0436(16) -0.0125(13) -0.0019(17) -0.0188(17)
N117 0.113(3) 0.0439(16) 0.0472(16) -0.0163(13) -0.0015(17) -0.0227(17)
C64 0.108(4) 0.072(3) 0.058(2) -0.028(2) -0.015(2) -0.023(2)
C65 0.102(3) 0.055(2) 0.050(2) -0.0220(16) -0.005(2) -0.027(2)
C66 0.109(4) 0.079(3) 0.057(2) -0.026(2) -0.017(2) -0.015(3)
C68 0.083(3) 0.067(3) 0.059(2) -0.0170(19) -0.011(2) -0.017(2)
C69 0.130(5) 0.078(3) 0.071(3) -0.022(2) -0.035(3) 0.002(3)
C70 0.171(7) 0.123(5) 0.080(4) -0.046(4) -0.059(4) 0.016(5)
C71 0.149(6) 0.103(4) 0.090(4) -0.052(3) -0.050(4) 0.007(4)
C73 0.072(3) 0.055(2) 0.060(2) -0.0123(18) -0.0085(19) -0.0128(18)
C74 0.072(3) 0.0487(19) 0.075(2) -0.0133(17) -0.023(2) -0.0182(18)
C75 0.111(4) 0.080(3) 0.056(2) -0.010(2) -0.009(2) -0.044(3)
C79 0.061(2) 0.0466(19) 0.080(3) -0.0124(17) -0.0178(19) -0.0118(17)
C80 0.0500(19) 0.0494(18) 0.065(2) -0.0125(16) -0.0098(16) -0.0117(15)
C81 0.064(2) 0.0454(19) 0.077(2) -0.0083(17) -0.0168(19) -0.0134(17)
C83 0.061(2) 0.0377(16) 0.0575(19) -0.0049(14) -0.0124(16) -0.0138(15)
C84 0.079(3) 0.0329(16) 0.095(3) -0.0141(18) -0.015(2) -0.0148(17)
C85 0.083(3) 0.0367(19) 0.134(4) -0.020(2) -0.026(3) -0.008(2)
C86 0.066(3) 0.044(2) 0.132(4) -0.019(2) -0.029(3) -0.0024(18)
C88 0.064(2) 0.0357(15) 0.0452(16) -0.0064(13) -0.0067(14) -0.0199(14)
C89 0.069(2) 0.0360(15) 0.0427(16) -0.0058(12) -0.0132(15) -0.0179(15)
C90 0.086(3) 0.0407(17) 0.0500(18) -0.0073(14) -0.0207(18) -0.0227(17)
C94 0.068(2) 0.0397(16) 0.0455(17) -0.0032(13) -0.0122(15) -0.0174(15)
C95 0.069(2) 0.0350(15) 0.0453(16) -0.0072(12) -0.0174(15) -0.0176(14)
C96 0.080(3) 0.0446(18) 0.0410(17) -0.0014(14) -0.0125(16) -0.0158(17)
C98 0.076(2) 0.0526(19) 0.0406(17) -0.0090(14) -0.0085(16) -0.0171(17)
C99 0.113(4) 0.065(2) 0.0400(18) -0.0047(17) -0.005(2) -0.024(2)
C100 0.150(5) 0.064(3) 0.043(2) 0.0047(18) -0.003(2) -0.035(3)
C101 0.127(4) 0.047(2) 0.050(2) 0.0031(16) -0.008(2) -0.030(2)
C103 0.106(3) 0.063(2) 0.049(2) -0.0198(18) 0.004(2) -0.030(2)
C104 0.129(4) 0.060(2) 0.051(2) -0.0219(18) 0.009(2) -0.027(3)
C105 0.152(6) 0.077(3) 0.075(3) -0.026(3) -0.016(3) -0.021(4)
C109 0.110(4) 0.052(2) 0.0468(19) -0.0155(16) 0.011(2) -0.020(2)
C110 0.112(4) 0.0456(19) 0.054(2) -0.0151(16) 0.012(2) -0.019(2)
C111 0.126(4) 0.050(2) 0.050(2) -0.0149(17) 0.005(2) -0.024(2)
C113 0.119(4) 0.0460(19) 0.047(2) -0.0119(16) -0.007(2) -0.019(2)
C114 0.157(5) 0.077(3) 0.059(3) -0.031(2) 0.004(3) -0.048(3)
C115 0.179(6) 0.096(4) 0.058(3) -0.041(3) 0.015(3) -0.060(4)
C116 0.160(5) 0.077(3) 0.051(2) -0.028(2) 0.020(3) -0.044(3)
C118 0.123(4) 0.0448(19) 0.051(2) -0.0155(16) -0.004(2) -0.024(2)
C119 0.120(4) 0.0462(19) 0.049(2) -0.0137(16) -0.008(2) -0.029(2)
C120 0.141(5) 0.053(2) 0.067(3) -0.0201(19) -0.001(3) -0.042(3)
O133 0.153(3) 0.0585(18) 0.0627(18) -0.0082(14) -0.029(2) 0.0030(19)
O148 0.113(2) 0.0772(19) 0.0378(13) -0.0146(12) -0.0178(14) -0.0202(17)
O163 0.149(4) 0.123(3) 0.069(2) -0.021(2) -0.009(2) -0.079(3)
O178 0.099(2) 0.125(3) 0.0577(16) -0.0414(17) 0.0084(15) -0.064(2)
N121 0.0642(18) 0.0538(16) 0.0568(17) -0.0220(13) 0.0066(14) -0.0323(14)
N122 0.089(2) 0.0553(18) 0.0606(18) -0.0260(15) 0.0087(17) -0.0366(17)
N123 0.089(2) 0.0505(17) 0.0636(19) -0.0207(15) 0.0087(17) -0.0330(17)
N127 0.0672(19) 0.0442(15) 0.0553(17) -0.0140(13) 0.0046(14) -0.0161(14)
N132 0.079(2) 0.0475(16) 0.0549(18) -0.0108(14) -0.0038(15) -0.0061(15)
N136 0.095(3) 0.073(2) 0.0524(18) -0.0173(16) -0.0262(18) 0.002(2)
N137 0.098(3) 0.103(3) 0.063(2) -0.023(2) -0.031(2) 0.009(2)
N138 0.098(3) 0.102(3) 0.064(2) -0.018(2) -0.030(2) 0.003(2)
N142 0.097(3) 0.0432(15) 0.0424(15) -0.0091(12) -0.0191(15) -0.0161(16)
N147 0.100(3) 0.0472(16) 0.0350(14) -0.0051(12) -0.0166(15) -0.0193(16)
N151 0.092(2) 0.0566(18) 0.0356(14) -0.0039(12) -0.0105(14) -0.0177(16)
N152 0.114(3) 0.083(3) 0.0395(16) 0.0037(16) -0.0105(18) -0.033(2)
N153 0.114(3) 0.085(3) 0.0446(17) 0.0038(17) -0.0124(19) -0.037(2)
N157 0.086(2) 0.073(2) 0.0486(16) -0.0078(15) -0.0055(15) -0.0276(18)
N162 0.076(2) 0.086(3) 0.0499(17) -0.0154(17) -0.0023(15) -0.0298(19)
N166 0.073(2) 0.084(2) 0.0527(17) -0.0223(16) -0.0023(16) -0.0269(18)
N167 0.071(2) 0.111(3) 0.0593(19) -0.034(2) -0.0016(17) -0.034(2)
N168 0.071(2) 0.101(3) 0.0599(19) -0.0273(19) 0.0005(16) -0.034(2)
N172 0.0647(18) 0.0541(16) 0.0436(14) -0.0095(12) -0.0052(13) -0.0259(14)
N177 0.0665(19) 0.0598(17) 0.0451(15) -0.0205(13) 0.0017(13) -0.0306(15)
C124 0.069(2) 0.0494(19) 0.061(2) -0.0193(16) 0.0100(17) -0.0300(17)
C125 0.061(2) 0.0512(19) 0.0562(19) -0.0223(15) 0.0054(16) -0.0268(16)
C126 0.070(2) 0.0476(18) 0.059(2) -0.0144(16) 0.0100(17) -0.0262(17)
C128 0.065(2) 0.0499(19) 0.054(2) -0.0104(16) 0.0042(17) -0.0160(17)
C129 0.086(3) 0.049(2) 0.059(2) -0.0074(17) 0.005(2) -0.0130(19)
C130 0.087(3) 0.045(2) 0.072(3) -0.0086(18) 0.009(2) -0.0142(19)
C131 0.078(3) 0.049(2) 0.076(3) -0.0193(19) 0.014(2) -0.0245(19)
C133 0.094(3) 0.055(2) 0.050(2) -0.0107(17) -0.012(2) -0.001(2)
C134 0.095(3) 0.060(2) 0.050(2) -0.0120(17) -0.014(2) 0.001(2)
C135 0.100(4) 0.067(3) 0.085(3) -0.008(2) -0.022(3) -0.006(3)
C139 0.102(3) 0.057(2) 0.057(2) -0.0157(18) -0.029(2) -0.001(2)
C140 0.087(3) 0.0490(19) 0.054(2) -0.0159(16) -0.023(2) -0.0018(19)
C141 0.104(3) 0.053(2) 0.049(2) -0.0125(16) -0.027(2) -0.011(2)
C143 0.105(3) 0.0429(17) 0.0380(17) -0.0052(14) -0.0198(18) -0.0222(19)
C144 0.111(4) 0.056(2) 0.0388(18) -0.0023(15) -0.022(2) -0.022(2)
C145 0.123(4) 0.068(3) 0.047(2) 0.0022(18) -0.036(2) -0.021(3)
C146 0.113(4) 0.062(2) 0.053(2) -0.0076(18) -0.032(2) -0.006(2)
C148 0.101(3) 0.0492(19) 0.0386(17) -0.0089(14) -0.0135(18) -0.0219(19)
C149 0.094(3) 0.054(2) 0.0359(16) -0.0084(14) -0.0087(17) -0.015(2)
C150 0.118(4) 0.064(2) 0.0415(19) -0.0131(17) -0.006(2) -0.015(2)
C154 0.099(3) 0.068(3) 0.046(2) 0.0011(18) -0.010(2) -0.031(2)
C155 0.098(3) 0.058(2) 0.0356(17) -0.0024(15) -0.0092(18) -0.023(2)
C156 0.104(3) 0.082(3) 0.052(2) -0.0045(19) -0.009(2) -0.038(2)
C158 0.096(3) 0.091(3) 0.056(2) -0.012(2) -0.002(2) -0.040(2)
C159 0.140(4) 0.122(4) 0.074(3) -0.009(3) -0.005(3) -0.081(3)
C160 0.165(5) 0.128(4) 0.076(3) -0.003(3) -0.010(3) -0.094(4)
C161 0.156(5) 0.107(4) 0.065(3) 0.002(3) -0.009(3) -0.076(3)
C163 0.084(3) 0.092(3) 0.054(2) -0.024(2) 0.004(2) -0.030(3)
C164 0.084(3) 0.090(3) 0.053(2) -0.028(2) -0.004(2) -0.024(2)
C165 0.090(4) 0.111(4) 0.079(3) -0.045(3) -0.013(3) -0.003(3)
C169 0.074(3) 0.072(2) 0.0440(18) -0.0119(17) -0.0024(17) -0.029(2)
C170 0.069(2) 0.069(2) 0.0482(19) -0.0077(17) -0.0054(17) -0.0271(19)
C171 0.069(2) 0.062(2) 0.0480(18) -0.0093(16) -0.0026(16) -0.0309(19)
C173 0.067(2) 0.0523(19) 0.0482(18) -0.0132(15) -0.0023(16) -0.0289(17)
C174 0.076(3) 0.070(2) 0.057(2) -0.0234(18) -0.0008(18) -0.034(2)
C175 0.089(3) 0.071(3) 0.069(2) -0.029(2) -0.002(2) -0.044(2)
C176 0.077(3) 0.074(3) 0.064(2) -0.0219(19) -0.002(2) -0.042(2)
C178 0.074(2) 0.071(2) 0.053(2) -0.0279(18) 0.0005(17) -0.032(2)
C179 0.066(2) 0.058(2) 0.0550(19) -0.0209(16) 0.0035(17) -0.0284(18)
C180 0.078(3) 0.066(2) 0.061(2) -0.0187(18) 0.0060(19) -0.033(2)
O193 0.0592(19) 0.099(2) 0.126(3) -0.043(2) 0.0081(18) -0.0305(17)
O208 0.0686(15) 0.0466(13) 0.0454(12) -0.0007(10) -0.0108(11) -0.0202(11)
O223 0.110(3) 0.175(5) 0.094(3) -0.007(3) 0.034(2) 0.024(3)
O238 0.198(5) 0.0569(18) 0.081(2) -0.0121(16) -0.020(2) -0.052(2)
N181 0.144(4) 0.069(2) 0.060(2) -0.0210(17) -0.014(2) -0.049(2)
N182 0.177(5) 0.103(3) 0.076(3) -0.029(2) -0.017(3) -0.081(4)
N183 0.150(4) 0.097(3) 0.075(3) -0.026(2) -0.020(3) -0.066(3)
N187 0.067(2) 0.0509(17) 0.072(2) -0.0061(15) -0.0172(17) -0.0203(15)
N192 0.0543(18) 0.0554(17) 0.075(2) -0.0143(15) -0.0058(15) -0.0155(15)
N196 0.0565(18) 0.0471(16) 0.0689(19) -0.0126(14) 0.0102(14) -0.0185(14)
N197 0.062(2) 0.0583(19) 0.082(2) -0.0051(17) 0.0148(18) -0.0169(16)
N198 0.066(2) 0.0574(19) 0.074(2) -0.0087(16) 0.0143(17) -0.0239(16)
N202 0.0597(17) 0.0439(14) 0.0455(14) -0.0095(11) 0.0028(12) -0.0218(13)
N207 0.0591(17) 0.0448(14) 0.0380(13) 0.0005(11) -0.0048(12) -0.0193(13)
N211 0.0560(17) 0.0612(18) 0.0411(14) 0.0059(13) -0.0077(12) -0.0140(14)
N212 0.063(2) 0.078(2) 0.0459(16) 0.0082(15) -0.0133(14) -0.0072(17)
N213 0.065(2) 0.076(2) 0.0509(17) 0.0025(16) -0.0072(15) -0.0080(17)
N217 0.072(2) 0.070(2) 0.0565(18) -0.0132(16) -0.0016(16) -0.0122(17)
N222 0.089(3) 0.092(3) 0.056(2) -0.0159(19) 0.0111(19) -0.003(2)
N226 0.127(3) 0.102(3) 0.054(2) -0.017(2) 0.028(2) 0.012(3)
N227 0.148(4) 0.128(4) 0.092(3) -0.038(3) 0.035(3) 0.009(3)
N228 0.156(4) 0.106(3) 0.081(3) -0.033(3) 0.022(3) 0.012(3)
N232 0.157(4) 0.0509(19) 0.0397(16) -0.0100(14) -0.003(2) -0.008(2)
N237 0.160(4) 0.0461(19) 0.0476(18) -0.0110(14) -0.012(2) -0.030(2)
C184 0.117(4) 0.056(2) 0.071(3) -0.0128(19) -0.026(3) -0.034(2)
C185 0.113(4) 0.0462(19) 0.062(2) -0.0091(17) -0.023(2) -0.029(2)
C186 0.083(3) 0.053(2) 0.077(3) -0.0102(18) -0.031(2) -0.023(2)
C188 0.063(2) 0.049(2) 0.084(3) -0.0086(18) -0.024(2) -0.0162(17)
C189 0.064(2) 0.062(2) 0.090(3) -0.008(2) -0.012(2) -0.023(2)
C190 0.076(3) 0.061(2) 0.106(4) -0.007(2) -0.023(3) -0.027(2)
C191 0.090(3) 0.056(2) 0.096(3) -0.007(2) -0.036(3) -0.027(2)
C193 0.059(2) 0.061(2) 0.078(3) -0.0136(19) 0.0007(19) -0.0210(19)
C194 0.058(2) 0.050(2) 0.074(2) -0.0127(18) 0.0058(18) -0.0132(17)
C195 0.063(2) 0.055(2) 0.091(3) -0.012(2) 0.004(2) -0.0078(19)
C199 0.058(2) 0.0427(17) 0.064(2) -0.0119(15) 0.0057(16) -0.0203(15)
C200 0.052(2) 0.0449(17) 0.067(2) -0.0169(16) 0.0040(16) -0.0189(15)
C201 0.066(2) 0.0474(18) 0.0557(19) -0.0142(15) 0.0063(16) -0.0273(17)
C203 0.063(2) 0.0455(17) 0.0422(16) -0.0078(13) -0.0016(15) -0.0228(16)
C204 0.071(2) 0.0511(19) 0.0508(19) -0.0001(15) -0.0013(17) -0.0246(18)
C205 0.086(3) 0.057(2) 0.057(2) 0.0018(17) 0.005(2) -0.030(2)
C206 0.072(3) 0.051(2) 0.062(2) -0.0009(17) 0.0069(19) -0.0232(19)
C208 0.066(2) 0.0481(17) 0.0313(14) -0.0042(13) -0.0088(14) -0.0228(16)
C209 0.060(2) 0.0535(19) 0.0411(16) 0.0044(14) -0.0098(15) -0.0208(16)
C210 0.067(2) 0.053(2) 0.065(2) 0.0006(17) -0.0110(18) -0.0266(18)
C214 0.065(2) 0.061(2) 0.0496(19) -0.0003(16) -0.0097(17) -0.0173(18)
C215 0.059(2) 0.0548(19) 0.0430(17) -0.0001(14) -0.0072(15) -0.0168(16)
C216 0.070(3) 0.068(2) 0.057(2) -0.0102(18) -0.0077(18) -0.011(2)
C218 0.085(3) 0.081(3) 0.058(2) -0.017(2) 0.004(2) -0.007(2)
C219 0.102(4) 0.112(4) 0.075(3) -0.028(3) 0.008(3) 0.017(3)
C220 0.106(4) 0.101(4) 0.087(4) -0.025(3) -0.009(3) 0.022(3)
C221 0.085(3) 0.083(3) 0.072(3) -0.011(2) -0.015(2) 0.000(3)
C223 0.105(4) 0.112(4) 0.065(3) -0.016(3) 0.026(3) 0.007(3)
C224 0.128(5) 0.106(4) 0.056(3) -0.019(3) 0.028(3) -0.002(4)
C225 0.133(5) 0.136(6) 0.090(4) -0.010(4) 0.046(4) -0.017(4)
C229 0.141(4) 0.078(3) 0.048(2) -0.010(2) 0.005(2) 0.008(3)
C230 0.135(4) 0.072(3) 0.0359(18) -0.0044(18) 0.009(2) 0.009(3)
C231 0.151(4) 0.061(2) 0.0391(18) -0.0084(17) 0.002(2) 0.008(3)
C233 0.173(5) 0.044(2) 0.0341(18) -0.0072(15) -0.009(2) -0.008(3)
C234 0.175(4) 0.055(2) 0.053(2) -0.0091(18) -0.016(3) -0.014(3)
C235 0.149(4) 0.059(2) 0.060(2) -0.0176(18) -0.014(2) 0.002(2)
C236 0.140(4) 0.077(3) 0.063(2) -0.015(2) -0.005(2) 0.000(3)
C238 0.175(6) 0.051(2) 0.042(2) -0.0093(16) -0.011(3) -0.041(3)
C239 0.150(5) 0.057(2) 0.058(2) -0.0159(19) -0.013(3) -0.045(3)
C240 0.160(5) 0.064(3) 0.062(3) -0.010(2) -0.020(3) -0.044(3)
O253 0.055(2) 0.151(4) 0.143(4) -0.046(3) -0.004(2) -0.034(2)
O268 0.0708(18) 0.096(2) 0.0588(15) -0.0432(15) 0.0037(13) -0.0203(15)
O283 0.121(3) 0.164(3) 0.117(3) -0.043(2) -0.035(2) 0.023(2)
O298 0.236(7) 0.086(3) 0.275(7) 0.028(4) -0.026(6) -0.095(4)
N241 0.163(4) 0.099(3) 0.097(3) -0.008(2) -0.021(3) -0.088(3)
N242 0.172(4) 0.127(3) 0.115(3) 0.004(3) -0.028(3) -0.100(3)
N243 0.165(4) 0.132(4) 0.123(4) -0.006(3) -0.026(3) -0.101(3)
N247 0.087(3) 0.104(3) 0.071(2) -0.038(2) 0.008(2) -0.050(2)
N252 0.058(2) 0.108(3) 0.070(2) -0.040(2) 0.0048(17) -0.032(2)
N256 0.0531(19) 0.095(3) 0.074(2) -0.0356(19) -0.0112(16) -0.0155(17)
N257 0.055(2) 0.117(3) 0.079(2) -0.043(2) -0.0180(18) -0.013(2)
N258 0.059(2) 0.106(3) 0.074(2) -0.036(2) -0.0118(17) -0.023(2)
N262 0.0527(16) 0.0543(16) 0.0487(15) -0.0143(12) -0.0098(12) -0.0155(13)
N267 0.0550(16) 0.0526(16) 0.0410(14) -0.0152(12) -0.0026(12) -0.0139(13)
N271 0.0492(16) 0.0680(19) 0.0467(15) -0.0226(14) 0.0031(12) -0.0095(14)
N272 0.0589(19) 0.085(2) 0.0528(17) -0.0253(16) 0.0076(14) -0.0004(17)
N273 0.063(2) 0.083(2) 0.064(2) -0.0275(18) 0.0070(16) -0.0058(18)
N277 0.064(2) 0.069(2) 0.067(2) -0.0228(17) -0.0119(16) -0.0055(16)
N282 0.091(3) 0.088(3) 0.072(2) -0.029(2) -0.025(2) 0.016(2)
N286 0.122(3) 0.101(3) 0.077(2) -0.022(2) -0.022(2) 0.024(2)
N287 0.146(4) 0.110(4) 0.116(3) -0.020(3) -0.020(3) 0.038(3)
N288 0.160(5) 0.095(3) 0.111(3) -0.018(3) -0.018(3) 0.033(3)
N292 0.175(4) 0.070(2) 0.084(3) -0.016(2) -0.024(3) -0.012(3)
N297 0.197(5) 0.065(2) 0.104(3) -0.007(2) -0.028(3) -0.048(3)
C244 0.141(4) 0.104(3) 0.091(3) -0.017(3) -0.013(3) -0.080(3)
C245 0.144(4) 0.092(3) 0.082(3) -0.013(3) -0.013(3) -0.073(3)
C246 0.104(4) 0.105(4) 0.090(3) -0.044(3) 0.005(3) -0.056(3)
C248 0.065(3) 0.104(4) 0.072(3) -0.043(3) 0.011(2) -0.038(2)
C249 0.093(4) 0.121(5) 0.099(4) -0.046(3) -0.003(3) -0.051(3)
C250 0.114(5) 0.132(6) 0.133(5) -0.061(5) -0.008(4) -0.065(4)
C251 0.134(6) 0.118(5) 0.121(5) -0.044(4) -0.005(4) -0.073(4)
C253 0.059(3) 0.120(4) 0.081(3) -0.049(3) -0.001(2) -0.026(3)
C254 0.053(2) 0.105(4) 0.077(3) -0.043(3) -0.007(2) -0.016(2)
C255 0.067(3) 0.119(4) 0.098(4) -0.052(3) -0.017(3) -0.004(3)
C259 0.055(2) 0.080(3) 0.066(2) -0.022(2) -0.0154(18) -0.0189(19)
C260 0.049(2) 0.079(3) 0.067(2) -0.024(2) -0.0094(17) -0.0206(18)
C261 0.059(2) 0.069(2) 0.059(2) -0.0160(18) -0.0077(17) -0.0245(18)
C263 0.061(2) 0.0527(19) 0.0463(17) -0.0150(14) -0.0050(15) -0.0183(16)
C264 0.069(3) 0.086(3) 0.057(2) -0.034(2) -0.0061(18) -0.023(2)
C265 0.075(3) 0.119(4) 0.067(3) -0.046(3) -0.003(2) -0.033(3)
C266 0.070(3) 0.100(3) 0.068(2) -0.032(2) -0.016(2) -0.030(2)
C268 0.058(2) 0.060(2) 0.0430(17) -0.0155(15) 0.0008(15) -0.0142(16)
C269 0.055(2) 0.064(2) 0.0458(17) -0.0211(16) -0.0002(15) -0.0112(17)
C270 0.070(2) 0.066(2) 0.062(2) -0.0226(19) 0.0033(18) -0.021(2)
C274 0.056(2) 0.069(2) 0.057(2) -0.0252(18) -0.0027(17) -0.0097(18)
C275 0.054(2) 0.066(2) 0.0484(19) -0.0218(16) -0.0026(15) -0.0125(17)
C276 0.061(2) 0.070(3) 0.078(3) -0.028(2) -0.010(2) -0.005(2)
C278 0.075(3) 0.075(3) 0.082(3) -0.024(2) -0.022(2) 0.006(2)
C279 0.104(4) 0.094(4) 0.103(4) -0.048(3) -0.038(3) 0.028(3)
C280 0.107(4) 0.101(4) 0.110(4) -0.054(3) -0.034(3) 0.035(3)
C281 0.086(3) 0.091(3) 0.089(3) -0.047(3) -0.020(3) 0.010(3)
C283 0.099(4) 0.123(4) 0.091(3) -0.033(3) -0.034(3) 0.034(3)
C284 0.111(3) 0.116(3) 0.083(3) -0.037(3) -0.026(2) 0.016(3)
C285 0.131(5) 0.157(6) 0.103(4) -0.044(4) -0.050(4) 0.034(4)
C289 0.141(3) 0.085(3) 0.085(3) -0.021(2) -0.024(3) 0.013(3)
C290 0.143(4) 0.086(3) 0.064(2) -0.018(2) -0.027(3) 0.013(3)
C291 0.177(5) 0.072(3) 0.086(3) -0.023(2) -0.021(3) 0.004(3)
C293 0.188(5) 0.075(3) 0.118(4) -0.025(3) -0.023(4) -0.032(3)
C294 0.211(6) 0.095(4) 0.166(5) -0.036(4) -0.004(5) -0.041(4)
C295 0.215(6) 0.103(4) 0.177(5) -0.045(4) 0.000(5) -0.023(4)
C296 0.199(6) 0.093(4) 0.147(5) -0.042(4) -0.003(5) -0.010(4)
C298 0.192(6) 0.083(3) 0.138(5) -0.002(3) -0.036(4) -0.068(4)
C299 0.170(5) 0.088(3) 0.105(4) -0.002(3) -0.028(4) -0.080(3)
C300 0.206(8) 0.128(5) 0.092(4) 0.003(4) -0.017(4) -0.115(5)
O313 0.141(4) 0.100(3) 0.092(2) -0.051(2) 0.036(2) -0.029(2)
O328 0.211(6) 0.193(5) 0.070(2) 0.054(3) 0.014(3) -0.019(4)
O343 0.090(2) 0.091(2) 0.098(2) -0.0209(19) -0.0242(19) -0.0370(19)
O358 0.088(2) 0.0725(19) 0.0780(19) 0.0169(16) -0.0294(16) -0.0307(16)
N301 0.0545(17) 0.0509(16) 0.0618(18) -0.0071(13) -0.0207(14) -0.0098(13)
N302 0.075(2) 0.0509(17) 0.077(2) -0.0104(16) -0.0285(18) -0.0075(16)
N303 0.069(2) 0.0533(18) 0.083(2) -0.0138(17) -0.0234(18) -0.0055(16)
N307 0.0543(18) 0.067(2) 0.068(2) -0.0253(16) -0.0054(15) -0.0117(15)
N312 0.067(2) 0.086(3) 0.067(2) -0.0338(19) 0.0127(17) -0.0197(19)
N316 0.105(3) 0.100(3) 0.067(2) -0.031(2) 0.032(2) -0.018(3)
N317 0.112(4) 0.176(6) 0.067(3) -0.045(3) 0.032(3) -0.009(4)
N318 0.115(4) 0.161(5) 0.076(3) -0.050(3) 0.037(3) -0.026(4)
N322 0.117(3) 0.081(2) 0.0547(19) -0.0199(17) 0.0127(19) -0.055(2)
N327 0.132(4) 0.080(3) 0.0538(19) 0.0008(19) -0.005(2) -0.049(3)
N331 0.131(4) 0.079(3) 0.0471(19) -0.0028(18) -0.012(2) -0.004(3)
N332 0.145(5) 0.121(4) 0.045(2) -0.007(2) -0.025(2) -0.014(4)
N333 0.143(5) 0.131(4) 0.046(2) -0.012(2) -0.024(2) -0.020(4)
N337 0.076(2) 0.085(3) 0.0566(19) -0.0246(18) -0.0193(17) -0.0018(19)
N342 0.070(2) 0.072(2) 0.0625(19) -0.0165(17) -0.0200(16) -0.0140(17)
N346 0.061(2) 0.076(2) 0.073(2) -0.0040(17) -0.0166(16) -0.0282(17)
N347 0.058(2) 0.088(3) 0.100(3) 0.005(2) -0.019(2) -0.0316(19)
N348 0.059(2) 0.075(2) 0.096(3) 0.003(2) -0.0145(19) -0.0284(18)
N352 0.0523(16) 0.0528(16) 0.0557(16) -0.0114(13) -0.0063(13) -0.0162(13)
N357 0.0540(17) 0.0496(16) 0.0520(16) -0.0051(12) -0.0093(13) -0.0137(13)
C304 0.057(2) 0.058(2) 0.076(3) -0.0204(19) -0.0135(19) -0.0123(17)
C305 0.058(2) 0.0516(19) 0.068(2) -0.0084(17) -0.0193(18) -0.0135(17)
C306 0.054(2) 0.067(2) 0.081(3) -0.022(2) -0.0089(19) -0.0126(18)
C308 0.063(2) 0.071(3) 0.081(3) -0.030(2) -0.002(2) -0.018(2)
C309 0.077(3) 0.092(4) 0.093(3) -0.050(3) 0.014(3) -0.020(3)
C310 0.085(3) 0.069(3) 0.123(4) -0.045(3) 0.006(3) -0.010(2)
C311 0.074(3) 0.067(3) 0.103(4) -0.032(2) -0.001(3) -0.013(2)
C313 0.088(3) 0.096(4) 0.074(3) -0.038(3) 0.017(2) -0.027(3)
C314 0.106(4) 0.103(4) 0.062(3) -0.034(3) 0.028(3) -0.030(3)
C315 0.118(5) 0.110(4) 0.084(3) -0.042(3) 0.029(3) -0.044(4)
C319 0.116(4) 0.093(3) 0.062(3) -0.031(3) 0.026(3) -0.043(3)
C320 0.101(4) 0.079(3) 0.067(3) -0.036(2) 0.026(3) -0.036(3)
C321 0.115(4) 0.095(3) 0.070(3) -0.040(2) 0.032(3) -0.061(3)
C323 0.123(4) 0.106(3) 0.051(2) -0.020(2) 0.009(2) -0.065(3)
C324 0.132(4) 0.146(5) 0.065(3) -0.023(3) 0.002(3) -0.070(4)
C325 0.135(5) 0.161(5) 0.070(3) -0.048(3) 0.013(3) -0.075(4)
C326 0.124(4) 0.126(4) 0.069(3) -0.048(3) 0.023(3) -0.066(3)
C328 0.151(5) 0.109(4) 0.061(3) 0.015(3) -0.002(3) -0.039(4)
C329 0.156(5) 0.078(3) 0.061(3) 0.011(2) -0.022(3) -0.023(3)
C330 0.225(8) 0.085(4) 0.091(4) 0.018(3) -0.059(5) -0.029(5)
C334 0.106(4) 0.101(4) 0.048(2) -0.025(2) -0.018(2) -0.005(3)
C335 0.108(4) 0.068(3) 0.051(2) -0.006(2) -0.012(2) -0.005(3)
C336 0.098(4) 0.104(4) 0.057(2) -0.029(3) -0.016(2) -0.015(3)
C338 0.071(3) 0.083(3) 0.072(3) -0.025(2) -0.018(2) -0.009(2)
C339 0.115(4) 0.110(4) 0.084(3) -0.036(3) -0.027(3) -0.035(3)
C340 0.138(6) 0.141(6) 0.099(4) -0.050(4) -0.032(4) -0.047(5)
C341 0.128(5) 0.153(6) 0.074(3) -0.050(4) -0.026(3) -0.031(5)
C343 0.058(2) 0.069(3) 0.073(3) -0.012(2) -0.0178(19) -0.013(2)
C344 0.074(3) 0.067(2) 0.068(2) -0.0066(19) -0.016(2) -0.024(2)
C345 0.107(4) 0.076(3) 0.081(3) -0.021(2) -0.011(3) -0.007(3)
C349 0.061(2) 0.068(2) 0.066(2) -0.0101(19) -0.0115(18) -0.0284(19)
C350 0.055(2) 0.068(2) 0.0535(19) -0.0142(17) -0.0079(16) -0.0204(18)
C351 0.056(2) 0.061(2) 0.058(2) -0.0148(17) -0.0026(16) -0.0208(17)
C353 0.057(2) 0.0485(18) 0.0513(18) -0.0114(15) -0.0046(15) -0.0142(15)
C354 0.068(2) 0.0492(19) 0.064(2) -0.0096(16) -0.0055(18) -0.0170(17)
C355 0.076(3) 0.052(2) 0.077(3) -0.0072(19) -0.004(2) -0.025(2)
C356 0.070(3) 0.065(2) 0.072(2) -0.014(2) -0.001(2) -0.030(2)
C358 0.061(2) 0.052(2) 0.057(2) 0.0001(16) -0.0137(17) -0.0139(17)
C359 0.065(2) 0.0503(19) 0.0542(19) -0.0062(15) -0.0183(17) -0.0081(17)
C360 0.086(3) 0.064(2) 0.062(2) -0.0082(19) -0.026(2) -0.016(2)
O373 0.087(3) 0.082(2) 0.161(4) -0.002(2) -0.046(3) -0.024(2)
O388 0.130(3) 0.096(2) 0.083(2) -0.0518(19) 0.040(2) -0.052(2)
O403 0.0560(18) 0.081(2) 0.137(3) -0.030(2) -0.0037(18) -0.0132(15)
O418 0.0643(18) 0.146(3) 0.0530(16) 0.0169(18) -0.0129(14) -0.0159(19)
N361 0.0502(18) 0.088(2) 0.0501(17) 0.0097(16) -0.0123(14) -0.0075(16)
N362 0.062(2) 0.080(2) 0.070(2) 0.0119(18) -0.0246(17) -0.0083(19)
N363 0.067(2) 0.077(2) 0.076(2) 0.0076(19) -0.0255(18) -0.0113(19)
N367 0.067(2) 0.0590(19) 0.077(2) -0.0070(17) -0.0262(17) -0.0007(16)
N372 0.078(3) 0.061(2) 0.092(3) -0.0057(19) -0.033(2) -0.0144(19)
N376 0.091(3) 0.0475(17) 0.082(2) -0.0001(16) -0.030(2) -0.0262(17)
N377 0.095(3) 0.066(2) 0.115(3) -0.006(2) -0.041(3) -0.031(2)
N378 0.102(3) 0.057(2) 0.115(3) -0.016(2) -0.048(3) -0.016(2)
N382 0.101(3) 0.0469(16) 0.0539(17) -0.0063(14) -0.0235(18) -0.0226(17)
N387 0.098(3) 0.0520(17) 0.0584(18) -0.0234(15) -0.0010(18) -0.0250(18)
N391 0.084(3) 0.064(2) 0.109(3) -0.045(2) 0.018(2) -0.0097(19)
N392 0.093(3) 0.073(3) 0.176(5) -0.056(3) 0.042(3) -0.013(2)
N393 0.093(3) 0.075(3) 0.165(5) -0.055(3) 0.035(3) -0.012(2)
N397 0.062(2) 0.0610(19) 0.068(2) -0.0187(16) -0.0048(16) -0.0057(16)
N402 0.0524(18) 0.0634(19) 0.0643(19) -0.0124(15) -0.0031(15) -0.0060(15)
N406 0.0518(17) 0.0582(17) 0.0541(16) -0.0090(13) -0.0052(13) -0.0122(14)
N407 0.0543(19) 0.079(2) 0.067(2) -0.0030(17) -0.0060(16) -0.0198(17)
N408 0.0544(18) 0.076(2) 0.0599(18) -0.0047(16) -0.0050(15) -0.0179(16)
N417 0.0530(16) 0.0531(16) 0.0388(13) -0.0022(12) -0.0042(12) -0.0142(13)
N412 0.0505(15) 0.0410(13) 0.0435(14) -0.0110(11) -0.0002(12) -0.0114(12)
C364 0.055(2) 0.075(3) 0.063(2) 0.000(2) -0.0153(18) 0.003(2)
C365 0.051(2) 0.078(3) 0.0485(19) 0.0024(18) -0.0123(16) 0.0010(18)
C366 0.064(2) 0.068(3) 0.074(3) -0.012(2) -0.021(2) 0.002(2)
C368 0.076(3) 0.056(2) 0.102(3) -0.008(2) -0.037(3) -0.005(2)
C369 0.101(4) 0.073(3) 0.120(4) -0.012(3) -0.060(4) -0.011(3)
C370 0.110(4) 0.088(4) 0.117(4) -0.022(3) -0.064(4) -0.004(3)
C371 0.091(3) 0.081(3) 0.087(3) -0.012(3) -0.040(3) -0.004(3)
C373 0.072(3) 0.063(3) 0.118(4) -0.013(3) -0.033(3) -0.015(2)
C374 0.079(3) 0.071(3) 0.092(3) -0.007(2) -0.019(2) -0.031(2)
C375 0.100(4) 0.117(5) 0.108(4) -0.008(4) -0.008(3) -0.050(4)
C379 0.094(3) 0.051(2) 0.067(2) 0.0048(18) -0.035(2) -0.030(2)
C380 0.081(3) 0.051(2) 0.059(2) 0.0024(16) -0.0179(19) -0.0255(19)
C381 0.109(4) 0.052(2) 0.051(2) -0.0019(17) -0.021(2) -0.021(2)
C383 0.104(3) 0.056(2) 0.052(2) -0.0166(17) -0.001(2) -0.024(2)
C384 0.117(4) 0.083(3) 0.071(3) -0.039(2) 0.006(3) -0.041(3)
C385 0.127(5) 0.085(3) 0.074(3) -0.036(3) -0.007(3) -0.032(3)
C386 0.123(4) 0.074(3) 0.078(3) -0.025(2) -0.025(3) -0.038(3)
C388 0.103(4) 0.056(2) 0.067(2) -0.0238(19) 0.022(2) -0.032(2)
C389 0.085(3) 0.074(3) 0.081(3) -0.040(2) 0.014(2) -0.018(2)
C390 0.112(4) 0.085(3) 0.082(3) -0.027(3) 0.020(3) -0.012(3)
C394 0.075(3) 0.065(3) 0.103(4) -0.038(2) 0.008(3) -0.005(2)
C395 0.068(3) 0.063(2) 0.084(3) -0.034(2) 0.001(2) -0.006(2)
C396 0.065(3) 0.076(3) 0.086(3) -0.031(2) 0.002(2) -0.008(2)
C398 0.055(2) 0.072(3) 0.067(2) -0.018(2) -0.0036(18) -0.003(2)
C399 0.072(3) 0.086(3) 0.100(4) -0.033(3) 0.009(3) -0.017(2)
C400 0.076(3) 0.100(4) 0.126(5) -0.052(4) 0.026(3) -0.020(3)
C401 0.076(3) 0.090(4) 0.129(5) -0.056(3) 0.016(3) -0.012(3)
C403 0.061(3) 0.063(2) 0.072(2) -0.0071(19) -0.0121(19) -0.0098(19)
C404 0.063(2) 0.060(2) 0.059(2) -0.0058(17) -0.0122(17) -0.0115(18)
C405 0.070(3) 0.088(3) 0.068(2) -0.014(2) -0.014(2) -0.025(2)
C409 0.053(2) 0.0472(18) 0.0522(18) -0.0121(14) 0.0002(15) -0.0112(15)
C410 0.051(2) 0.0497(18) 0.0531(19) -0.0167(15) -0.0020(15) -0.0103(15)
C411 0.056(2) 0.0421(16) 0.0488(17) -0.0132(13) -0.0039(15) -0.0113(14)
C413 0.057(2) 0.0409(16) 0.0426(16) -0.0083(13) -0.0063(14) -0.0129(14)
C414 0.061(2) 0.056(2) 0.0426(17) -0.0056(15) -0.0042(15) -0.0135(17)
C415 0.070(2) 0.066(2) 0.0437(18) -0.0054(16) -0.0013(17) -0.0177(19)
C416 0.059(2) 0.058(2) 0.0484(18) -0.0118(15) 0.0045(16) -0.0142(17)
C418 0.057(2) 0.089(3) 0.048(2) 0.0086(19) -0.0092(17) -0.018(2)
C419 0.050(2) 0.100(3) 0.049(2) 0.005(2) -0.0114(16) -0.013(2)
C420 0.065(3) 0.112(4) 0.064(3) -0.011(2) -0.004(2) -0.021(3)
O433 0.132(3) 0.085(2) 0.112(2) -0.0145(19) 0.024(2) -0.006(2)
O448 0.0841(19) 0.0382(12) 0.0726(16) -0.0137(11) -0.0101(14) -0.0157(12)
O463 0.134(3) 0.081(2) 0.0682(19) -0.0001(16) -0.046(2) -0.018(2)
O478 0.108(2) 0.0368(13) 0.0687(16) 0.0019(11) -0.0270(15) -0.0200(13)
N421 0.086(2) 0.0497(17) 0.0458(15) 0.0051(13) -0.0110(15) -0.0181(16)
N422 0.108(3) 0.058(2) 0.063(2) 0.0130(17) 0.003(2) -0.021(2)
N423 0.109(3) 0.064(2) 0.069(2) 0.0102(19) 0.004(2) -0.013(2)
N427 0.076(2) 0.0591(19) 0.065(2) -0.0087(15) -0.0017(16) -0.0181(17)
N432 0.086(3) 0.0535(19) 0.079(2) -0.0092(17) 0.0036(19) -0.0147(17)
N436 0.074(2) 0.0501(18) 0.081(2) -0.0116(16) 0.0008(18) -0.0085(16)
N437 0.070(2) 0.055(2) 0.115(3) -0.021(2) 0.006(2) -0.0063(17)
N438 0.075(2) 0.060(2) 0.105(3) -0.025(2) 0.010(2) -0.0103(18)
N442 0.069(2) 0.0537(17) 0.0528(16) -0.0177(13) 0.0019(14) -0.0128(15)
N447 0.0715(19) 0.0385(14) 0.0517(16) -0.0140(12) -0.0024(14) -0.0123(14)
N451 0.0654(18) 0.0446(15) 0.0569(16) -0.0171(13) -0.0053(14) -0.0176(13)
N452 0.091(3) 0.0470(17) 0.089(2) -0.0224(17) -0.025(2) -0.0211(17)
N453 0.087(3) 0.0512(18) 0.097(3) -0.0218(18) -0.032(2) -0.0148(17)
N457 0.074(2) 0.0551(17) 0.0550(16) -0.0122(13) -0.0152(15) -0.0149(15)
N462 0.080(2) 0.0557(18) 0.0617(19) -0.0036(15) -0.0273(17) -0.0173(16)
N466 0.087(3) 0.059(2) 0.086(2) 0.0162(18) -0.048(2) -0.0218(18)
N467 0.100(3) 0.075(3) 0.125(4) 0.036(3) -0.071(3) -0.030(2)
N468 0.105(3) 0.070(2) 0.108(3) 0.027(2) -0.061(3) -0.029(2)
N472 0.081(2) 0.0439(15) 0.0473(15) -0.0026(12) -0.0135(15) -0.0113(15)
N477 0.085(2) 0.0369(14) 0.0436(15) -0.0009(11) -0.0107(14) -0.0137(14)
C424 0.089(3) 0.064(2) 0.054(2) 0.0006(18) -0.009(2) -0.018(2)
C425 0.087(3) 0.049(2) 0.050(2) 0.0026(15) -0.0172(19) -0.0219(19)
C426 0.092(3) 0.066(3) 0.060(2) -0.0063(19) -0.007(2) -0.016(2)
C428 0.090(3) 0.056(2) 0.075(3) -0.011(2) 0.001(2) -0.015(2)
C429 0.120(5) 0.082(3) 0.086(3) -0.029(3) 0.016(3) -0.017(3)
C430 0.165(6) 0.088(4) 0.075(3) -0.018(3) 0.022(4) -0.013(4)
C431 0.134(5) 0.086(4) 0.063(3) -0.006(2) 0.007(3) -0.016(3)
C433 0.101(3) 0.062(3) 0.095(3) -0.012(2) 0.018(3) -0.013(2)
C434 0.084(3) 0.047(2) 0.097(3) -0.014(2) 0.004(3) -0.010(2)
C435 0.097(4) 0.073(3) 0.131(5) -0.033(3) -0.016(3) -0.017(3)
C439 0.068(3) 0.056(2) 0.065(2) -0.0168(18) 0.0055(19) -0.0114(18)
C440 0.070(3) 0.057(2) 0.063(2) -0.0122(18) 0.0010(19) -0.0072(19)
C441 0.070(3) 0.062(2) 0.067(2) -0.0245(19) 0.0049(19) -0.0108(19)
C443 0.068(2) 0.0482(19) 0.059(2) -0.0220(16) -0.0038(17) -0.0115(17)
C444 0.084(3) 0.060(2) 0.103(3) -0.041(2) 0.010(3) -0.018(2)
C445 0.098(4) 0.077(3) 0.140(5) -0.065(3) 0.028(3) -0.025(3)
C446 0.089(3) 0.083(3) 0.120(4) -0.057(3) 0.026(3) -0.017(3)
C448 0.075(2) 0.0388(16) 0.0450(17) -0.0123(13) -0.0100(16) -0.0128(16)
C449 0.069(2) 0.0434(17) 0.0453(17) -0.0141(13) -0.0009(15) -0.0208(16)
C450 0.100(3) 0.050(2) 0.054(2) -0.0121(16) 0.004(2) -0.032(2)
C454 0.070(2) 0.052(2) 0.061(2) -0.0228(17) -0.0109(18) -0.0112(17)
C455 0.068(2) 0.0449(18) 0.0537(19) -0.0152(15) 0.0000(16) -0.0173(16)
C456 0.079(3) 0.060(2) 0.068(2) -0.0230(18) -0.0187(19) -0.0138(19)
C458 0.087(3) 0.064(2) 0.063(2) -0.0129(18) -0.023(2) -0.016(2)
C459 0.137(4) 0.079(3) 0.080(3) -0.017(2) -0.054(3) -0.014(3)
C460 0.153(5) 0.085(3) 0.098(3) -0.028(3) -0.064(3) -0.014(3)
C461 0.125(4) 0.070(3) 0.090(3) -0.030(2) -0.046(3) -0.014(3)
C463 0.085(3) 0.061(2) 0.070(3) 0.002(2) -0.029(2) -0.018(2)
C464 0.092(3) 0.053(2) 0.077(3) 0.0079(19) -0.042(2) -0.021(2)
C465 0.108(4) 0.061(3) 0.082(3) -0.003(2) -0.025(3) -0.021(3)
C469 0.084(3) 0.056(2) 0.069(2) 0.0059(19) -0.032(2) -0.016(2)
C470 0.081(3) 0.050(2) 0.065(2) -0.0005(17) -0.029(2) -0.0150(19)
C471 0.084(3) 0.052(2) 0.053(2) -0.0061(16) -0.0203(19) -0.0115(19)
C473 0.087(3) 0.0405(17) 0.0380(16) -0.0051(13) -0.0067(16) -0.0131(17)
C474 0.098(3) 0.0485(19) 0.0408(18) -0.0013(15) -0.0080(19) -0.015(2)
C475 0.101(3) 0.050(2) 0.049(2) 0.0038(16) -0.018(2) -0.010(2)
C476 0.096(3) 0.055(2) 0.059(2) 0.0025(18) -0.027(2) -0.014(2)
C478 0.087(3) 0.0405(17) 0.0450(18) -0.0073(14) -0.0089(17) -0.0147(17)
C479 0.092(3) 0.0409(17) 0.056(2) 0.0018(15) -0.0186(19) -0.0229(18)
C480 0.121(4) 0.053(2) 0.072(3) 0.0034(19) -0.036(3) -0.032(2)
N481 0.079(2) 0.0497(15) 0.0333(13) 0.0020(11) -0.0125(13) -0.0259(14)
C482 0.080(3) 0.062(2) 0.0420(17) 0.0040(15) -0.0182(17) -0.0278(19)
C483 0.086(3) 0.076(3) 0.0478(19) 0.0082(18) -0.0195(19) -0.038(2)
C484 0.087(3) 0.083(3) 0.062(2) 0.008(2) -0.018(2) -0.037(2)
C485 0.080(3) 0.094(3) 0.065(3) -0.007(2) -0.007(2) -0.037(3)
C486 0.079(3) 0.058(2) 0.0384(16) 0.0075(15) -0.0123(16) -0.0314(19)
C487 0.083(3) 0.060(2) 0.0477(19) 0.0067(16) -0.0166(18) -0.031(2)
C488 0.085(3) 0.051(2) 0.053(2) 0.0045(16) -0.0164(19) -0.0289(19)
C489 0.089(3) 0.068(2) 0.059(2) 0.0069(19) -0.022(2) -0.037(2)
C490 0.075(2) 0.0476(18) 0.0385(16) -0.0010(13) -0.0126(15) -0.0222(17)
C491 0.094(3) 0.068(2) 0.0473(19) -0.0127(17) -0.0115(19) -0.030(2)
C492 0.093(3) 0.061(2) 0.065(2) -0.0234(19) -0.005(2) -0.027(2)
C493 0.089(3) 0.072(3) 0.081(3) -0.025(2) 0.001(2) -0.023(2)
C494 0.085(3) 0.0493(19) 0.0400(17) -0.0025(14) -0.0124(17) -0.0234(18)
C495 0.113(4) 0.047(2) 0.063(2) -0.0064(17) -0.010(2) -0.022(2)
C496 0.122(4) 0.051(2) 0.075(3) -0.013(2) -0.010(3) -0.017(2)
C497 0.116(5) 0.080(3) 0.102(4) -0.016(3) 0.002(3) -0.005(3)
N498 0.103(2) 0.0522(16) 0.0435(15) 0.0027(13) -0.0157(15) -0.0325(17)
C499 0.105(3) 0.066(2) 0.059(2) 0.0022(18) -0.023(2) -0.029(2)
C500 0.103(4) 0.115(4) 0.104(4) 0.006(3) -0.019(3) -0.025(3)
C501 0.110(5) 0.175(7) 0.156(6) 0.004(6) -0.026(5) -0.012(5)
C502 0.171(10) 0.244(13) 0.252(13) 0.037(11) -0.025(10) -0.026(9)
C503 0.118(3) 0.061(2) 0.057(2) -0.0052(18) -0.005(2) -0.034(2)
C504 0.126(4) 0.081(3) 0.091(3) -0.028(3) -0.001(3) -0.022(3)
C505 0.150(5) 0.087(4) 0.121(4) -0.030(3) 0.013(4) -0.016(4)
C506 0.239(10) 0.107(5) 0.106(5) -0.045(4) -0.015(5) -0.011(6)
C507 0.120(4) 0.057(2) 0.0428(18) 0.0021(16) -0.017(2) -0.039(2)
C508 0.155(5) 0.068(3) 0.057(2) 0.002(2) -0.030(3) -0.054(3)
C509 0.126(4) 0.062(2) 0.057(2) -0.0040(19) -0.023(2) -0.039(3)
C510 0.152(5) 0.066(3) 0.076(3) -0.008(2) -0.029(3) -0.042(3)
C511 0.099(3) 0.053(2) 0.050(2) -0.0022(16) -0.020(2) -0.024(2)
C512 0.117(4) 0.066(3) 0.066(3) -0.008(2) -0.009(3) -0.040(3)
C513 0.113(4) 0.057(2) 0.079(3) -0.010(2) -0.031(3) -0.026(2)
C514 0.171(6) 0.071(3) 0.076(3) -0.019(3) 0.013(4) -0.047(4)
N515 0.177(4) 0.0470(17) 0.0567(18) -0.0105(15) 0.004(2) -0.018(2)
C516 0.161(4) 0.049(2) 0.078(3) -0.014(2) 0.024(3) -0.036(3)
C517 0.150(4) 0.066(2) 0.117(3) -0.020(2) 0.034(3) -0.037(3)
C518 0.143(4) 0.090(3) 0.119(3) -0.037(3) 0.029(3) -0.049(3)
C519 0.161(6) 0.084(3) 0.095(4) -0.033(3) 0.033(4) -0.049(4)
C520 0.181(5) 0.047(2) 0.060(2) -0.0158(18) 0.001(3) -0.025(3)
C521 0.167(5) 0.064(2) 0.061(2) -0.023(2) -0.004(3) -0.031(3)
C522 0.172(5) 0.073(3) 0.080(3) -0.025(2) 0.003(3) -0.052(3)
C523 0.178(6) 0.085(4) 0.079(3) -0.022(3) -0.024(4) -0.047(4)
C524 0.187(5) 0.057(2) 0.074(3) -0.022(2) -0.023(3) -0.025(3)
C525 0.184(6) 0.107(4) 0.104(4) -0.037(3) -0.029(4) -0.023(4)
C526 0.184(6) 0.143(5) 0.163(5) -0.076(4) -0.021(5) -0.045(5)
C527 0.271(12) 0.223(10) 0.227(10) -0.083(9) -0.040(10) -0.053(9)
C528 0.162(4) 0.072(2) 0.068(2) -0.013(2) 0.002(3) -0.010(3)
C529 0.131(5) 0.053(3) 0.061(3) -0.016(3) 0.011(4) -0.041(4)
C530 0.132(6) 0.062(4) 0.070(4) -0.017(3) 0.007(4) -0.033(5)
C531 0.118(7) 0.044(4) 0.062(4) -0.015(3) 0.033(4) -0.019(4)
C52B 0.153(5) 0.085(4) 0.084(4) -0.021(4) 0.000(4) -0.019(4)
C53B 0.144(6) 0.073(4) 0.080(4) -0.020(4) 0.005(4) -0.025(5)
C53C 0.170(9) 0.113(8) 0.114(7) -0.031(6) -0.022(7) -0.019(7)
N532 0.084(2) 0.0318(13) 0.0528(16) -0.0017(11) -0.0181(15) -0.0205(13)
C533 0.084(3) 0.0309(15) 0.0509(18) -0.0023(13) -0.0227(17) -0.0171(16)
C534 0.102(3) 0.056(2) 0.065(2) -0.0148(18) -0.022(2) -0.031(2)
C535 0.118(4) 0.064(3) 0.072(3) -0.022(2) -0.040(3) -0.017(3)
C536 0.168(6) 0.063(3) 0.060(3) -0.017(2) -0.028(3) -0.023(3)
C537 0.088(3) 0.0357(16) 0.060(2) 0.0017(15) -0.0150(19) -0.0181(17)
C538 0.103(3) 0.0399(18) 0.065(2) -0.0044(16) -0.012(2) -0.012(2)
C539 0.096(3) 0.054(2) 0.058(2) -0.0022(18) -0.004(2) -0.009(2)
C540 0.117(4) 0.070(3) 0.064(3) -0.003(2) 0.000(3) -0.004(3)
C541 0.095(3) 0.0385(16) 0.0522(19) -0.0043(14) -0.0249(18) -0.0199(17)
C542 0.122(4) 0.056(2) 0.075(3) -0.0109(19) -0.046(3) -0.010(2)
C543 0.111(4) 0.097(3) 0.064(2) -0.008(2) -0.036(2) -0.034(3)
C544 0.173(5) 0.079(3) 0.103(4) -0.008(3) -0.063(4) -0.039(4)
C545 0.083(3) 0.0331(16) 0.062(2) -0.0047(14) -0.0147(18) -0.0181(16)
C546 0.093(3) 0.0381(18) 0.091(3) -0.0097(18) -0.008(2) -0.0236(19)
C547 0.091(3) 0.047(2) 0.074(3) -0.0084(18) -0.018(2) -0.024(2)
C548 0.086(3) 0.058(2) 0.089(3) -0.015(2) -0.006(2) -0.026(2)
N549 0.083(2) 0.0558(17) 0.075(2) -0.0370(15) -0.0078(17) -0.0198(16)
C550 0.080(3) 0.056(2) 0.083(3) -0.038(2) -0.010(2) -0.013(2)
C551 0.080(3) 0.076(3) 0.085(3) -0.040(2) -0.002(2) -0.024(2)
C552 0.076(3) 0.116(4) 0.087(3) -0.050(3) -0.008(3) -0.005(3)
C553 0.079(3) 0.141(5) 0.108(4) -0.061(4) -0.002(3) -0.019(3)
C554 0.129(4) 0.065(2) 0.064(2) -0.0251(19) -0.006(2) -0.039(2)
C555 0.170(5) 0.090(3) 0.064(3) -0.029(2) -0.003(3) -0.058(3)
C556 0.214(7) 0.134(5) 0.087(4) -0.011(4) -0.013(4) -0.077(5)
C557 0.221(12) 0.106(8) 0.049(5) -0.012(5) 0.016(6) -0.051(8)
C55B 0.246(14) 0.142(11) 0.135(10) -0.010(9) -0.017(11) -0.069(11)
C558 0.089(3) 0.076(3) 0.103(3) -0.054(2) -0.021(2) -0.011(2)
C559 0.114(4) 0.106(4) 0.124(4) -0.065(3) -0.045(3) 0.009(3)
C560 0.137(4) 0.106(4) 0.100(4) -0.039(3) -0.037(3) 0.026(3)
C561 0.147(5) 0.091(4) 0.096(4) -0.031(3) -0.042(4) 0.020(4)
C562 0.084(3) 0.051(2) 0.075(2) -0.0304(18) -0.002(2) -0.0215(19)
C563 0.107(3) 0.074(3) 0.099(3) -0.032(2) 0.009(3) -0.044(3)
C564 0.127(4) 0.100(4) 0.096(4) -0.030(3) 0.018(3) -0.054(3)
C565 0.110(7) 0.085(6) 0.085(6) -0.035(5) 0.024(5) -0.046(6)
C56B 0.216(13) 0.142(11) 0.142(11) -0.014(9) 0.027(10) -0.022(10)
N566 0.129(3) 0.0413(15) 0.0432(15) -0.0117(12) -0.0273(17) -0.0174(17)
C567 0.165(5) 0.052(2) 0.057(2) -0.0112(18) -0.048(3) -0.025(3)
C568 0.168(5) 0.060(2) 0.071(3) -0.010(2) -0.053(3) -0.024(3)
C569 0.172(5) 0.070(3) 0.078(3) -0.010(2) -0.061(3) -0.018(3)
C570 0.158(6) 0.109(4) 0.086(4) -0.018(3) 0.008(4) 0.004(4)
C571 0.118(4) 0.047(2) 0.068(2) -0.0174(18) -0.019(2) -0.025(2)
C572 0.137(5) 0.085(4) 0.114(4) -0.016(3) 0.000(4) -0.055(4)
C573 0.118(5) 0.098(4) 0.140(6) -0.027(4) 0.013(4) -0.053(4)
C574 0.135(6) 0.128(6) 0.131(6) -0.017(5) -0.020(5) -0.048(5)
C575 0.142(4) 0.0396(18) 0.052(2) -0.0122(16) -0.029(2) -0.011(2)
C576 0.176(6) 0.051(2) 0.057(2) -0.0065(19) -0.044(3) -0.022(3)
C577 0.132(4) 0.055(2) 0.058(2) -0.0073(19) -0.027(3) -0.012(3)
C578 0.151(5) 0.069(3) 0.058(2) -0.002(2) -0.021(3) -0.033(3)
C579 0.104(3) 0.057(2) 0.057(2) -0.0199(17) -0.009(2) -0.020(2)
C580 0.114(4) 0.110(4) 0.141(5) -0.060(4) 0.012(4) -0.018(3)
C581 0.103(5) 0.205(7) 0.169(6) -0.082(6) 0.001(5) -0.014(5)
C582 0.163(8) 0.171(8) 0.191(9) -0.040(7) 0.027(7) -0.007(7)
N583 0.080(2) 0.0657(19) 0.0395(14) -0.0201(13) -0.0071(14) -0.0128(16)
C584 0.096(3) 0.069(2) 0.0463(19) -0.0242(18) 0.0023(19) -0.021(2)
C585 0.130(5) 0.076(3) 0.071(3) -0.015(2) 0.004(3) -0.013(3)
C586 0.123(5) 0.073(3) 0.096(4) -0.016(3) 0.006(3) -0.007(3)
C587 0.105(5) 0.112(5) 0.117(5) -0.019(4) 0.005(4) -0.011(4)
C588 0.075(3) 0.082(3) 0.0414(18) -0.0254(18) -0.0083(17) -0.013(2)
C589 0.094(3) 0.105(4) 0.051(2) -0.032(2) 0.002(2) -0.032(3)
C590 0.073(3) 0.067(2) 0.058(2) -0.0249(18) -0.0072(18) -0.009(2)
C591 0.087(3) 0.090(3) 0.071(3) -0.033(2) 0.002(2) -0.024(3)
C592 0.107(3) 0.066(2) 0.054(2) -0.0185(18) -0.028(2) -0.018(2)
C593 0.165(5) 0.090(3) 0.109(4) -0.028(3) -0.058(4) 0.009(3)
C594 0.230(7) 0.129(5) 0.157(6) -0.037(4) -0.083(5) -0.018(5)
C595 0.340(13) 0.208(10) 0.189(10) -0.059(8) -0.102(9) -0.043(10)
C596 0.081(3) 0.085(3) 0.0419(18) -0.0232(18) -0.0024(18) -0.022(2)
C597 0.112(4) 0.097(3) 0.051(2) -0.019(2) -0.009(2) -0.041(3)
C598 0.098(3) 0.082(3) 0.060(2) -0.018(2) -0.010(2) -0.030(3)
C599 0.114(4) 0.090(3) 0.076(3) -0.005(3) -0.023(3) -0.042(3)
N600 0.135(3) 0.082(2) 0.0410(16) -0.0266(15) 0.0019(18) -0.036(2)
C601 0.148(4) 0.090(3) 0.044(2) -0.015(2) -0.005(2) -0.045(3)
C602 0.159(5) 0.105(4) 0.069(3) -0.018(3) -0.024(3) -0.037(4)
C603 0.175(6) 0.133(5) 0.096(4) -0.023(4) -0.041(4) -0.034(5)
C604 0.214(9) 0.169(8) 0.140(6) -0.052(6) -0.067(6) -0.060(7)
C605 0.131(4) 0.105(3) 0.066(3) -0.041(2) 0.013(3) -0.051(3)
C606 0.142(5) 0.151(5) 0.125(5) -0.063(4) 0.007(4) -0.051(4)
C607 0.199(8) 0.174(7) 0.177(7) -0.012(6) -0.015(6) -0.047(7)
C608 0.247(12) 0.203(11) 0.211(11) 0.050(9) -0.034(10) -0.041(10)
C609 0.129(4) 0.070(3) 0.0422(19) -0.0164(18) 0.003(2) -0.030(3)
C610 0.141(5) 0.085(3) 0.060(3) -0.033(2) 0.010(3) -0.044(3)
C611 0.118(4) 0.072(3) 0.062(2) -0.026(2) 0.007(2) -0.040(3)
C612 0.138(5) 0.077(3) 0.079(3) -0.031(3) 0.012(3) -0.039(3)
C613 0.156(4) 0.070(3) 0.0441(19) -0.0163(18) 0.000(2) -0.040(3)
C614 0.173(5) 0.084(3) 0.045(2) -0.016(2) 0.003(3) -0.048(3)
C615 0.174(5) 0.085(3) 0.051(2) -0.019(2) 0.006(3) -0.056(3)
C616 0.189(6) 0.082(3) 0.063(3) -0.013(2) -0.005(3) -0.060(4)
N617 0.0592(18) 0.081(2) 0.0672(19) -0.0247(16) -0.0200(15) -0.0095(16)
C618 0.068(2) 0.075(3) 0.061(2) -0.0215(19) -0.0072(18) -0.022(2)
C619 0.080(3) 0.080(3) 0.062(2) -0.008(2) -0.012(2) -0.021(2)
C620 0.088(3) 0.071(3) 0.067(3) -0.009(2) -0.009(2) -0.011(2)
C621 0.108(4) 0.088(4) 0.092(4) 0.003(3) -0.022(3) -0.007(3)
C622 0.080(3) 0.114(4) 0.096(3) -0.058(3) -0.025(2) 0.002(3)
C623 0.100(4) 0.152(5) 0.140(4) -0.090(4) -0.026(3) 0.009(4)
C624 0.092(4) 0.165(6) 0.156(5) -0.107(5) -0.013(4) -0.014(4)
C625 0.148(7) 0.189(8) 0.165(7) -0.099(7) 0.034(6) -0.059(6)
C626 0.069(3) 0.101(3) 0.067(2) -0.020(2) -0.008(2) -0.017(2)
C627 0.079(3) 0.105(3) 0.085(3) -0.022(3) -0.010(2) -0.044(3)
C628 0.099(4) 0.147(5) 0.119(4) -0.029(4) -0.011(3) -0.064(4)
C629 0.146(9) 0.116(8) 0.092(7) -0.025(6) 0.022(7) -0.092(8)
C62B 0.142(12) 0.171(13) 0.148(12) -0.046(11) 0.018(10) -0.030(11)
C630 0.089(3) 0.074(3) 0.091(3) -0.019(2) -0.038(2) -0.012(2)
C631 0.124(4) 0.079(3) 0.124(4) -0.009(3) -0.052(3) -0.032(3)
C632 0.168(5) 0.095(4) 0.166(5) 0.013(4) -0.075(4) -0.047(4)
C633 0.239(9) 0.151(7) 0.243(9) 0.049(7) -0.099(8) -0.120(7)
N634 0.064(2) 0.079(2) 0.118(3) -0.053(2) 0.009(2) -0.0271(19)
C635 0.084(3) 0.104(4) 0.119(4) -0.058(4) 0.013(3) -0.027(3)
C636 0.073(3) 0.127(5) 0.112(4) -0.044(4) -0.003(3) -0.044(3)
C637 0.088(4) 0.117(4) 0.087(3) -0.017(3) -0.016(3) -0.041(3)
C638 0.085(4) 0.163(6) 0.119(5) -0.063(5) 0.018(3) -0.062(4)
C639 0.089(4) 0.097(4) 0.100(4) -0.040(3) 0.000(3) -0.037(3)
C640 0.082(3) 0.096(4) 0.107(4) -0.037(3) -0.008(3) -0.033(3)
C641 0.107(4) 0.102(4) 0.122(5) -0.032(4) -0.025(4) -0.040(4)
C642 0.125(6) 0.102(5) 0.153(6) -0.045(4) -0.031(5) -0.019(4)
C643 0.115(4) 0.101(4) 0.154(5) -0.070(4) 0.034(4) -0.056(3)
C644 0.097(3) 0.121(4) 0.152(4) -0.080(3) 0.018(3) -0.047(3)
C645 0.074(5) 0.104(5) 0.105(5) -0.046(4) 0.005(4) -0.036(4)
C64B 0.103(5) 0.111(5) 0.136(5) -0.067(4) 0.024(4) -0.045(4)
C646 0.124(4) 0.116(4) 0.176(5) -0.038(4) 0.038(4) -0.034(4)
C647 0.085(3) 0.079(3) 0.101(4) -0.031(3) 0.009(3) -0.029(3)
C648 0.110(4) 0.071(3) 0.109(4) -0.014(3) 0.010(3) -0.024(3)
C649 0.090(4) 0.099(4) 0.097(4) -0.012(3) 0.009(3) -0.028(3)
C650 0.158(7) 0.144(7) 0.117(5) 0.005(5) 0.007(5) -0.061(6)
N651 0.111(3) 0.077(3) 0.075(2) -0.009(2) -0.018(2) -0.021(2)
C652 0.091(3) 0.072(3) 0.076(3) -0.010(2) -0.018(2) -0.019(2)
C653 0.126(5) 0.094(4) 0.091(4) -0.015(3) 0.000(3) -0.047(4)
C654 0.112(4) 0.083(3) 0.090(3) -0.025(3) -0.001(3) -0.035(3)
C655 0.129(5) 0.130(5) 0.103(4) -0.049(4) -0.001(4) -0.053(4)
C656 0.130(5) 0.096(4) 0.073(3) -0.008(3) -0.032(3) -0.005(4)
C657 0.120(5) 0.134(6) 0.099(4) -0.014(4) -0.047(4) -0.017(4)
C658 0.128(6) 0.175(8) 0.108(5) -0.011(5) -0.048(5) -0.014(5)
C659 0.138(8) 0.361(18) 0.128(7) -0.023(9) -0.059(6) -0.076(10)
C660 0.099(4) 0.083(3) 0.078(3) -0.012(2) -0.018(3) -0.015(3)
C661 0.123(5) 0.088(4) 0.100(4) -0.026(3) -0.027(4) -0.011(3)
C662 0.107(5) 0.138(6) 0.087(4) -0.027(4) -0.016(3) -0.006(4)
C663 0.107(5) 0.131(6) 0.109(5) -0.047(4) -0.026(4) -0.001(4)
C664 0.129(5) 0.077(3) 0.080(3) -0.011(2) -0.012(3) -0.042(3)
C665 0.121(5) 0.103(4) 0.076(3) -0.017(3) -0.013(3) -0.045(4)
C666 0.136(5) 0.117(5) 0.084(3) -0.026(3) -0.005(3) -0.064(4)
C667 0.129(5) 0.102(4) 0.085(3) -0.025(3) 0.002(3) -0.048(4)
N668 0.069(2) 0.079(3) 0.098(3) -0.016(2) -0.006(2) -0.016(2)
C669 0.134(5) 0.082(3) 0.071(3) -0.009(2) -0.015(3) -0.049(3)
C670 0.098(4) 0.079(3) 0.084(3) -0.011(3) -0.014(3) -0.002(3)
C671 0.158(7) 0.090(4) 0.111(5) -0.031(4) -0.032(5) -0.019(4)
C672 0.135(6) 0.142(6) 0.121(5) -0.060(5) -0.027(5) 0.048(5)
C673 0.074(3) 0.100(4) 0.079(3) -0.019(3) -0.009(2) -0.027(3)
C674 0.110(5) 0.138(6) 0.123(5) -0.060(5) 0.000(4) -0.029(4)
C675 0.151(7) 0.210(10) 0.163(8) -0.118(8) -0.038(6) -0.029(7)
C676 0.294(15) 0.234(13) 0.245(12) -0.121(11) -0.085(11) 0.011(11)
C677 0.084(4) 0.091(4) 0.106(4) -0.012(3) -0.006(3) -0.019(3)
C678 0.091(4) 0.111(5) 0.108(4) 0.003(4) -0.007(3) -0.015(3)
C679 0.082(4) 0.130(6) 0.131(5) 0.019(5) 0.008(4) -0.017(4)
C680 0.121(6) 0.129(7) 0.204(10) -0.008(6) 0.042(6) -0.011(5)
C681 0.080(3) 0.069(3) 0.089(3) -0.008(2) -0.002(3) -0.017(2)
C682 0.092(4) 0.083(3) 0.117(4) -0.006(3) -0.027(3) -0.028(3)
C683 0.092(4) 0.076(3) 0.138(5) 0.013(3) -0.038(4) -0.019(3)
C684 0.126(6) 0.106(5) 0.152(6) -0.001(4) -0.066(5) -0.004(4)
N685 0.145(5) 0.316(7) 0.193(5) -0.061(6) 0.016(5) -0.081(5)
C686 0.144(6) 0.360(10) 0.151(6) -0.074(7) 0.020(6) -0.072(7)
C687 0.225(9) 0.424(13) 0.203(9) -0.050(9) 0.022(8) -0.071(9)
C688 0.273(12) 0.450(16) 0.243(11) -0.028(11) 0.031(10) -0.092(12)
C689 0.311(18) 0.50(2) 0.321(18) -0.060(18) 0.020(16) -0.165(17)
C690 0.131(6) 0.341(9) 0.166(6) -0.078(7) -0.010(5) -0.102(6)
C691 0.175(7) 0.368(11) 0.197(7) -0.043(8) -0.016(7) -0.100(8)
C692 0.182(8) 0.388(12) 0.187(8) -0.016(10) -0.011(8) -0.095(9)
C693 0.186(11) 0.411(18) 0.195(11) -0.064(12) -0.009(9) -0.114(12)
C694 0.156(6) 0.292(9) 0.214(7) -0.039(7) 0.035(7) -0.064(7)
C695 0.176(7) 0.264(9) 0.208(8) -0.043(7) 0.011(7) -0.038(7)
C696 0.189(8) 0.223(9) 0.190(8) -0.080(7) 0.007(7) -0.041(7)
C697 0.224(10) 0.129(7) 0.185(9) -0.036(6) -0.044(8) -0.044(7)
C698 0.171(6) 0.317(9) 0.234(8) -0.087(7) 0.023(7) -0.105(6)
C699 0.189(7) 0.289(8) 0.209(7) -0.096(7) 0.041(6) -0.118(6)
C700 0.189(6) 0.253(7) 0.198(7) -0.081(6) 0.026(6) -0.098(6)
C701 0.203(12) 0.259(13) 0.220(12) -0.068(11) 0.013(11) -0.054(11)
C70B 0.206(12) 0.255(13) 0.185(11) -0.082(10) 0.004(10) -0.070(11)
O703 0.216(6) 0.115(3) 0.108(3) -0.035(3) -0.028(3) -0.065(4)
O705 0.155(4) 0.086(3) 0.108(3) -0.020(2) 0.010(3) -0.052(3)
C702 0.145(7) 0.170(8) 0.164(7) -0.029(6) -0.061(6) -0.061(6)
C703 0.161(5) 0.118(4) 0.101(4) -0.038(3) -0.002(4) -0.079(4)
C704 0.180(5) 0.113(4) 0.106(4) -0.035(3) 0.018(4) -0.093(4)
C705 0.175(5) 0.102(4) 0.092(4) -0.027(3) 0.006(4) -0.071(4)
C706 0.180(8) 0.167(7) 0.140(6) -0.044(6) -0.024(6) -0.083(6)
C707 0.251(10) 0.097(5) 0.122(6) -0.012(4) -0.005(6) -0.049(6)
O709 0.277(7) 0.124(4) 0.0493(19) -0.006(2) 0.005(3) -0.081(4)
O711 0.202(6) 0.136(4) 0.116(4) -0.034(3) -0.065(4) -0.055(4)
C708 0.190(6) 0.097(4) 0.086(3) -0.025(3) -0.001(4) -0.050(4)
C709 0.190(5) 0.092(3) 0.049(2) -0.015(2) -0.004(3) -0.061(3)
C710 0.177(5) 0.086(3) 0.059(2) -0.015(2) -0.018(3) -0.053(3)
C711 0.166(4) 0.094(3) 0.085(3) -0.022(2) -0.026(3) -0.047(3)
C712 0.209(6) 0.092(4) 0.107(4) -0.026(3) -0.047(4) -0.056(4)
C713 0.215(7) 0.103(4) 0.105(4) -0.029(3) -0.055(4) -0.060(4)
O715 0.245(9) 0.255(9) 0.210(8) 0.039(7) -0.037(7) -0.098(7)
O717 0.114(3) 0.096(3) 0.145(4) -0.015(3) 0.009(3) -0.038(2)
C714 0.153(6) 0.087(4) 0.150(6) -0.030(4) -0.056(5) -0.009(4)
C715 0.156(6) 0.107(4) 0.126(5) -0.033(4) -0.041(4) -0.034(4)
C716 0.197(8) 0.120(5) 0.164(7) -0.037(5) -0.053(6) -0.046(5)
C717 0.082(4) 0.123(5) 0.098(4) -0.030(4) 0.008(3) -0.029(3)
C718 0.128(6) 0.115(5) 0.121(5) 0.005(4) 0.008(4) -0.033(4)
C719 0.113(5) 0.167(6) 0.124(5) 0.022(5) -0.011(4) -0.020(5)
O721 0.174(5) 0.159(5) 0.100(3) 0.024(3) -0.016(3) -0.057(4)
O723 0.121(3) 0.101(3) 0.105(3) -0.019(2) 0.020(2) -0.062(2)
C720 0.097(4) 0.075(3) 0.172(7) -0.016(4) 0.009(4) -0.039(3)
C721 0.089(4) 0.095(4) 0.106(4) 0.002(3) 0.013(3) -0.046(3)
C722 0.075(3) 0.097(4) 0.106(4) -0.009(3) 0.016(3) -0.029(3)
C723 0.072(3) 0.072(3) 0.089(3) -0.020(2) 0.005(2) -0.028(2)
C724 0.113(5) 0.085(4) 0.180(8) 0.004(4) 0.023(5) -0.003(4)
C725 0.089(4) 0.104(4) 0.126(5) -0.006(4) 0.004(3) -0.044(3)
O727 0.149(4) 0.100(3) 0.184(5) -0.053(3) -0.053(4) -0.031(3)
O729 0.104(3) 0.114(3) 0.103(3) -0.033(2) -0.025(2) -0.047(2)
C726 0.190(8) 0.181(8) 0.174(7) -0.080(6) 0.051(6) -0.102(6)
C727 0.131(5) 0.109(4) 0.143(5) -0.058(4) -0.022(4) -0.042(4)
C728 0.110(4) 0.116(4) 0.141(5) -0.032(4) -0.045(4) -0.039(3)
C729 0.092(3) 0.123(4) 0.125(4) -0.043(3) -0.024(3) -0.045(3)
C730 0.213(9) 0.146(7) 0.156(7) 0.005(6) -0.075(7) -0.083(7)
C731 0.096(5) 0.243(10) 0.221(9) -0.122(8) 0.012(6) -0.040(6)
O733 0.122(4) 0.115(3) 0.141(4) -0.023(3) -0.010(3) -0.052(3)
O735 0.205(7) 0.212(7) 0.204(6) -0.076(6) -0.072(5) -0.071(6)
C732 0.127(6) 0.177(8) 0.115(5) -0.033(5) -0.031(4) -0.065(5)
C733 0.108(5) 0.122(5) 0.125(5) -0.029(4) -0.028(4) -0.051(4)
C734 0.108(5) 0.140(6) 0.134(6) -0.038(5) -0.015(4) -0.045(4)
C735 0.173(7) 0.119(5) 0.136(5) -0.046(4) -0.065(5) -0.028(5)
C736 0.156(8) 0.142(7) 0.161(7) -0.030(6) 0.006(6) 0.006(6)
C737 0.214(8) 0.171(7) 0.150(6) -0.046(6) -0.046(6) 0.029(6)
O739 0.138(5) 0.165(5) 0.133(4) -0.028(4) -0.002(4) -0.008(4)
O741 0.132(4) 0.137(4) 0.173(5) -0.077(4) 0.001(4) -0.028(3)
C738 0.179(8) 0.220(10) 0.106(5) -0.049(6) 0.019(5) -0.116(8)
C739 0.109(5) 0.110(5) 0.117(5) -0.031(4) 0.011(4) -0.027(4)
C740 0.157(7) 0.104(5) 0.104(4) -0.020(4) -0.011(4) -0.053(5)
C741 0.111(5) 0.099(4) 0.105(4) -0.024(3) -0.010(4) -0.031(4)
C742 0.112(5) 0.143(7) 0.138(6) -0.029(5) -0.035(5) -0.004(5)
C743 0.135(7) 0.138(7) 0.175(8) -0.053(6) 0.038(6) -0.045(5)
O745 0.212(8) 0.255(9) 0.274(10) -0.102(8) -0.080(8) -0.030(7)
O747 0.192(7) 0.296(10) 0.210(8) -0.080(7) -0.010(6) -0.094(7)
C744 0.198(11) 0.231(12) 0.263(13) 0.015(11) -0.092(10) -0.003(10)
C745 0.137(6) 0.235(9) 0.207(8) -0.024(7) -0.059(6) -0.040(6)
C746 0.107(5) 0.234(8) 0.189(7) -0.018(6) -0.051(5) -0.058(5)
C747 0.113(5) 0.225(8) 0.182(7) -0.039(6) -0.039(5) -0.067(5)
C748 0.100(5) 0.234(10) 0.200(9) -0.035(8) -0.016(6) -0.052(6)
C749 0.146(7) 0.226(10) 0.174(8) 0.016(8) -0.050(7) -0.075(7)
O751 0.209(7) 0.160(6) 0.304(9) 0.023(6) -0.046(7) -0.117(5)
O753 0.084(3) 0.214(6) 0.130(4) -0.055(4) -0.002(3) -0.038(3)
C750 0.162(7) 0.098(4) 0.118(5) -0.027(4) 0.007(5) -0.043(4)
C751 0.178(6) 0.116(5) 0.209(7) 0.008(5) -0.041(6) -0.068(5)
C752 0.154(5) 0.114(5) 0.181(6) -0.014(5) -0.063(5) -0.044(4)
C753 0.130(5) 0.147(5) 0.173(6) -0.045(5) -0.033(5) -0.026(5)
C754 0.156(8) 0.136(7) 0.255(11) -0.045(8) -0.030(8) -0.003(6)
C755 0.109(6) 0.237(11) 0.276(12) -0.065(10) 0.034(7) -0.078(7)
O757 0.305(8) 0.122(4) 0.112(4) -0.050(3) -0.001(4) -0.054(5)
C756 0.234(9) 0.139(7) 0.121(6) -0.027(5) -0.014(6) -0.027(7)
C757 0.219(7) 0.139(5) 0.118(5) -0.052(4) -0.024(5) -0.014(5)
C758 0.251(9) 0.212(8) 0.176(7) -0.037(7) -0.026(7) 0.011(7)
O759 0.111(3) 0.095(3) 0.159(4) -0.045(3) -0.031(3) 0.013(3)

loop_
_atom_type_symbol
_atom_type_description
_atom_type_scat_dispersion_real
_atom_type_scat_dispersion_imag
_atom_type_scat_source
C C 0.0181 0.0091 'International Tables Vol C Tables 4.2.6.8 and 6.1.1.4'
H H 0.0000 0.0000 'International Tables Vol C Tables 4.2.6.8 and 6.1.1.4'
N N 0.0311 0.0180 'International Tables Vol C Tables 4.2.6.8 and 6.1.1.4'
O O 0.0492 0.0322 'International Tables Vol C Tables 4.2.6.8 and 6.1.1.4'
P P 0.2955 0.4335 'International Tables Vol C Tables 4.2.6.8 and 6.1.1.4'

loop_
_geom_angle_atom_site_label_1
_geom_angle_atom_site_label_2
_geom_angle_atom_site_label_3
_geom_angle
O3 P1 O2 116.63(13)
O3 P1 O1 111.28(13)
O2 P1 O1 109.11(12)
O3 P1 O4 109.08(13)
O2 P1 O4 103.93(13)
O1 P1 O4 106.07(13)
O6 P2 O5 117.12(14)
O6 P2 O7 110.42(13)
O5 P2 O7 109.09(13)
O6 P2 O4 109.33(13)
O5 P2 O4 104.02(13)
O7 P2 O4 106.16(13)
P1 O1 H1 114(3)
P2 O4 P1 135.44(15)
P2 O7 H7 121(3)
O10 P3 O9 116.85(13)
O10 P3 O8 108.65(14)
O9 P3 O8 110.69(14)
O10 P3 O11 103.93(14)
O9 P3 O11 109.62(13)
O8 P3 O11 106.43(13)
O15 P4 O14 116.88(14)
O15 P4 O12 111.29(13)
O14 P4 O12 109.03(14)
O15 P4 O11 109.00(14)
O14 P4 O11 104.16(13)
O12 P4 O11 105.68(13)
P3 O8 H8 119(3)
P3 O11 P4 134.31(16)
P4 O12 H12O 112(3)
O17 P5 O16 118.35(13)
O17 P5 O18 110.86(13)
O16 P5 O18 108.07(12)
O17 P5 O19 109.38(13)
O16 P5 O19 103.88(13)
O18 P5 O19 105.36(13)
O21 P6 O20 117.28(14)
O21 P6 O22 111.13(13)
O20 P6 O22 107.90(14)
O21 P6 O19 109.45(13)
O20 P6 O19 103.98(13)
O22 P6 O19 106.38(13)
P5 O18 H18 117(3)
P5 O19 P6 134.89(15)
P6 O22 H22 116(3)
O23 P7 O25 117.50(14)
O23 P7 O24 111.20(14)
O25 P7 O24 108.10(14)
O23 P7 O26 109.27(15)
O25 P7 O26 104.12(15)
O24 P7 O26 105.83(14)
O30 P8 O27 117.17(15)
O30 P8 O29 110.59(13)
O27 P8 O29 108.40(16)
O30 P8 O26 109.50(15)
O27 P8 O26 103.94(14)
O29 P8 O26 106.57(14)
P7 O24 H24O 117(4)
P7 O26 P8 134.87(16)
P8 O29 H29O 105(4)
O31 P9 O32 116.56(13)
O31 P9 O33 108.60(12)
O32 P9 O33 110.80(13)
O31 P9 O34 104.53(12)
O32 P9 O34 109.02(13)
O33 P9 O34 106.73(13)
O36 P10 O35 117.47(16)
O36 P10 O37 111.27(15)
O35 P10 O37 108.78(15)
O36 P10 O34 109.02(13)
O35 P10 O34 103.69(14)
O37 P10 O34 105.75(13)
P9 O33 H33 112(3)
P10 O34 P9 135.67(15)
P10 O37 H37 112(4)
O38 P11 O40 116.72(16)
O38 P11 O39 109.71(16)
O40 P11 O39 110.96(16)
O38 P11 O41 103.47(17)
O40 P11 O41 109.13(15)
O39 P11 O41 106.10(15)
O45 P12 O42 116.48(15)
O45 P12 O44 111.02(14)
O42 P12 O44 109.37(16)
O45 P12 O41 108.86(15)
O42 P12 O41 104.05(14)
O44 P12 O41 106.38(14)
P11 O39 H39O 114(4)
P11 O41 P12 134.56(17)
P12 O44 H44O 118(3)
O48 P13 O47 115.94(13)
O48 P13 O46 109.47(13)
O47 P13 O46 110.88(13)
O48 P13 O49 103.83(13)
O47 P13 O49 109.17(13)
O46 P13 O49 106.97(13)
O52 P14 O50 116.96(14)
O52 P14 O51 110.98(13)
O50 P14 O51 108.85(14)
O52 P14 O49 109.84(13)
O50 P14 O49 103.73(13)
O51 P14 O49 105.69(13)
P13 O46 H46 124(3)
P13 O49 P14 134.93(16)
P14 O51 H51 112(3)
O55 P15 O54 117.42(13)
O55 P15 O53 110.62(14)
O54 P15 O53 108.62(13)
O55 P15 O56 109.54(14)
O54 P15 O56 103.87(14)
O53 P15 O56 106.01(13)
O60 P16 O57 116.02(15)
O60 P16 O59 109.52(15)
O57 P16 O59 111.45(13)
O60 P16 O56 103.79(13)
O57 P16 O56 109.01(14)
O59 P16 O56 106.37(14)
P15 O53 H53 112(3)
P16 O56 P15 135.11(16)
P16 O59 H59O 111(4)
C5 N1 N2 110.1(4)
C5 N1 C59 130.3(3)
N2 N1 C59 119.4(3)
N3 N2 N1 107.4(4)
N2 N3 C4 109.2(4)
C8 N7 C6 118.1(3)
C13 N12 C8 125.1(3)
C13 N12 H12 116(3)
C8 N12 H12 119(3)
C20 N16 N17 110.5(4)
C20 N16 C14 127.9(3)
N17 N16 C14 121.6(4)
N18 N17 N16 107.2(4)
N17 N18 C19 108.6(3)
C23 N22 C21 118.5(3)
C28 N27 C23 127.8(3)
C28 N27 H27 118(3)
C23 N27 H27 115(3)
N32 N31 C35 110.3(4)
N32 N31 C29 119.6(3)
C35 N31 C29 130.0(4)
N33 N32 N31 107.5(4)
N32 N33 C34 109.0(4)
C38 N37 C36 117.8(4)
C43 N42 C38 126.6(4)
C43 N42 H42 115(3)
C38 N42 H42 119(3)
C50 N46 N47 111.3(3)
C50 N46 C44 128.4(3)
N47 N46 C44 120.0(3)
N48 N47 N46 106.7(3)
N47 N48 C49 109.3(3)
C53 N52 C51 119.2(3)
C58 N57 C53 127.8(3)
C58 N57 H57 115(3)
C53 N57 H57 117(3)
C5 C4 N3 106.9(4)
C5 C4 C6 132.6(4)
N3 C4 C6 120.4(4)
N1 C5 C4 106.3(3)
N1 C5 H5 126.9
C4 C5 H5 126.9
N7 C6 C11 122.3(4)
N7 C6 C4 116.9(4)
C11 C6 C4 120.8(4)
N7 C8 C9 123.4(4)
N7 C8 N12 112.5(3)
C9 C8 N12 124.0(4)
C10 C9 C8 117.3(4)
C10 C9 H9 121.4
C8 C9 H9 121.4
C11 C10 C9 121.0(4)
C11 C10 H10 119.5
C9 C10 H10 119.5
C10 C11 C6 117.9(4)
C10 C11 H11 121.1
C6 C11 H11 121.1
O13 C13 N12 125.8(4)
O13 C13 C14 120.9(4)
N12 C13 C14 113.3(3)
N16 C14 C15 110.5(4)
N16 C14 C13 106.9(3)
C15 C14 C13 112.0(4)
N16 C14 H14 109.1
C15 C14 H14 109.1
C13 C14 H14 109.1
C14 C15 H15A 109.5
C14 C15 H15B 109.5
H15A C15 H15B 109.5
C14 C15 H15C 109.5
H15A C15 H15C 109.5
H15B C15 H15C 109.5
N18 C19 C20 109.2(4)
N18 C19 C21 123.8(4)
C20 C19 C21 127.0(4)
N16 C20 C19 104.5(4)
N16 C20 H20 127.7
C19 C20 H20 127.7
N22 C21 C26 122.4(4)
N22 C21 C19 113.6(3)
C26 C21 C19 124.0(4)
N22 C23 N27 111.4(3)
N22 C23 C24 123.9(4)
N27 C23 C24 124.6(4)
C25 C24 C23 116.4(5)
C25 C24 H24 121.8
C23 C24 H24 121.8
C26 C25 C24 120.8(4)
C26 C25 H25 119.6
C24 C25 H25 119.6
C21 C26 C25 118.1(4)
C21 C26 H26 121.0
C25 C26 H26 121.0
O28 C28 N27 125.3(4)
O28 C28 C29 121.1(4)
N27 C28 C29 113.5(3)
N31 C29 C30 111.3(4)
N31 C29 C28 110.1(4)
C30 C29 C28 108.4(4)
N31 C29 H29 109.0
C30 C29 H29 109.0
C28 C29 H29 109.0
C29 C30 H30A 109.5
C29 C30 H30B 109.5
H30A C30 H30B 109.5
C29 C30 H30C 109.5
H30A C30 H30C 109.5
H30B C30 H30C 109.5
C35 C34 N33 107.8(4)
C35 C34 C36 130.8(4)
N33 C34 C36 121.3(4)
N31 C35 C34 105.3(4)
N31 C35 H35 127.3
C34 C35 H35 127.3
N37 C36 C41 122.6(5)
N37 C36 C34 115.2(4)
C41 C36 C34 122.2(4)
N37 C38 C39 123.2(4)
N37 C38 N42 112.7(4)
C39 C38 N42 124.1(4)
C40 C39 C38 117.2(5)
C40 C39 H39 121.4
C38 C39 H39 121.4
C41 C40 C39 121.2(5)
C41 C40 H40 119.4
C39 C40 H40 119.4
C40 C41 C36 117.8(5)
C40 C41 H41 121.1
C36 C41 H41 121.1
O43 C43 N42 125.1(4)
O43 C43 C44 120.7(4)
N42 C43 C44 114.1(4)
N46 C44 C43 105.8(3)
N46 C44 C45 111.2(3)
C43 C44 C45 113.0(4)
N46 C44 H44 108.9
C43 C44 H44 108.9
C45 C44 H44 108.9
C44 C45 H45A 109.5
C44 C45 H45B 109.5
H45A C45 H45B 109.5
C44 C45 H45C 109.5
H45A C45 H45C 109.5
H45B C45 H45C 109.5
N48 C49 C50 108.3(3)
N48 C49 C51 124.2(3)
C50 C49 C51 127.5(3)
N46 C50 C49 104.4(3)
N46 C50 H50 127.8
C49 C50 H50 127.8
N52 C51 C56 122.6(3)
N52 C51 C49 114.2(3)
C56 C51 C49 123.1(3)
N52 C53 N57 113.0(3)
N52 C53 C54 122.7(3)
N57 C53 C54 124.3(3)
C55 C54 C53 116.8(4)
C55 C54 H54 121.6
C53 C54 H54 121.6
C54 C55 C56 121.5(3)
C54 C55 H55 119.3
C56 C55 H55 119.3
C51 C56 C55 117.2(4)
C51 C56 H56 121.4
C55 C56 H56 121.4
O58 C58 N57 125.1(4)
O58 C58 C59 120.7(3)
N57 C58 C59 114.1(3)
N1 C59 C60 111.1(4)
N1 C59 C58 109.3(3)
C60 C59 C58 108.3(3)
N1 C59 H59 109.4
C60 C59 H59 109.4
C58 C59 H59 109.4
C59 C60 H60A 109.5
C59 C60 H60B 109.5
H60A C60 H60B 109.5
C59 C60 H60C 109.5
H60A C60 H60C 109.5
H60B C60 H60C 109.5
C65 N61 N62 111.4(4)
C65 N61 C119 128.2(4)
N62 N61 C119 120.1(3)
N63 N62 N61 106.8(4)
N62 N63 C64 109.1(4)
C68 N67 C66 118.9(4)
C73 N72 C68 128.3(4)
C73 N72 H72 114(3)
C68 N72 H72 117(3)
N77 N76 C80 111.0(3)
N77 N76 C74 120.8(3)
C80 N76 C74 127.8(3)
N78 N77 N76 107.0(3)
N77 N78 C79 109.0(3)
C83 N82 C81 118.6(3)
C88 N87 C83 126.9(3)
C88 N87 H87 121(3)
C83 N87 H87 111(3)
C95 N91 N92 111.4(3)
C95 N91 C89 127.8(3)
N92 N91 C89 120.8(3)
N93 N92 N91 107.4(3)
N92 N93 C94 108.3(3)
C98 N97 C96 118.4(3)
C103 N102 C98 128.7(3)
C103 N102 H102 113(3)
C98 N102 H102 119(3)
C110 N106 N107 111.5(4)
C110 N106 C104 128.4(4)
N107 N106 C104 120.1(4)
N108 N107 N106 106.5(4)
N107 N108 C109 109.5(3)
C113 N112 C111 118.1(3)
C118 N117 C113 127.3(3)
C118 N117 H117 111(3)
C113 N117 H117 121(3)
C65 C64 N63 107.8(4)
C65 C64 C66 127.9(4)
N63 C64 C66 124.3(4)
N61 C65 C64 104.9(4)
N61 C65 H65 127.6
C64 C65 H65 127.6
N67 C66 C71 122.7(5)
N67 C66 C64 113.4(4)
C71 C66 C64 123.9(4)
N67 C68 C69 123.3(4)
N67 C68 N72 111.7(4)
C69 C68 N72 125.0(4)
C70 C69 C68 116.9(5)
C70 C69 H69 121.6
C68 C69 H69 121.6
C69 C70 C71 120.9(5)
C69 C70 H70 119.5
C71 C70 H70 119.5
C66 C71 C70 117.3(5)
C66 C71 H71 121.3
C70 C71 H71 121.3
O73 C73 N72 125.2(4)
O73 C73 C74 123.1(4)
N72 C73 C74 111.5(3)
N76 C74 C73 111.8(3)
N76 C74 C75 109.9(4)
C73 C74 C75 108.3(3)
N76 C74 H74 108.9
C73 C74 H74 108.9
C75 C74 H74 108.9
C74 C75 H75A 109.5
C74 C75 H75B 109.5
H75A C75 H75B 109.5
C74 C75 H75C 109.5
H75A C75 H75C 109.5
H75B C75 H75C 109.5
N78 C79 C80 108.3(3)
N78 C79 C81 122.6(3)
C80 C79 C81 128.8(4)
N76 C80 C79 104.6(3)
N76 C80 H80 127.7
C79 C80 H80 127.7
N82 C81 C86 122.6(4)
N82 C81 C79 114.8(3)
C86 C81 C79 122.5(4)
N82 C83 C84 123.0(4)
N82 C83 N87 112.6(3)
C84 C83 N87 124.3(3)
C85 C84 C83 117.0(4)
C85 C84 H84 121.5
C83 C84 H84 121.5
C86 C85 C84 121.0(4)
C86 C85 H85 119.5
C84 C85 H85 119.5
C85 C86 C81 117.8(4)
C85 C86 H86 121.1
C81 C86 H86 121.1
O88 C88 N87 125.4(3)
O88 C88 C89 121.1(3)
N87 C88 C89 113.4(3)
N91 C89 C90 110.4(3)
N91 C89 C88 108.6(2)
C90 C89 C88 112.6(3)
N91 C89 H89 108.3
C90 C89 H89 108.3
C88 C89 H89 108.3
C89 C90 H90A 109.5
C89 C90 H90B 109.5
H90A C90 H90B 109.5
C89 C90 H90C 109.5
H90A C90 H90C 109.5
H90B C90 H90C 109.5
N93 C94 C95 108.7(3)
N93 C94 C96 124.3(3)
C95 C94 C96 127.0(3)
N91 C95 C94 104.2(3)
N91 C95 H95 127.9
C94 C95 H95 127.9
N97 C96 C101 122.4(3)
N97 C96 C94 114.5(3)
C101 C96 C94 123.1(3)
N97 C98 C99 123.5(4)
N97 C98 N102 111.8(3)
C99 C98 N102 124.7(3)
C100 C99 C98 117.1(4)
C100 C99 H99 121.5
C98 C99 H99 121.5
C101 C100 C99 120.2(4)
C101 C100 H100 119.9
C99 C100 H100 119.9
C100 C101 C96 118.4(4)
C100 C101 H101 120.8
C96 C101 H101 120.8
O103 C103 N102 124.6(4)
O103 C103 C104 122.7(4)
N102 C103 C104 112.6(3)
N106 C104 C103 111.3(4)
N106 C104 C105 110.9(4)
C103 C104 C105 109.6(5)
N106 C104 H104 108.3
C103 C104 H104 108.3
C105 C104 H104 108.3
C104 C105 H10A 109.5
C104 C105 H10B 109.5
H10A C105 H10B 109.5
C104 C105 H10C 109.5
H10A C105 H10C 109.5
H10B C105 H10C 109.5
C110 C109 N108 107.6(4)
C110 C109 C111 130.0(4)
N108 C109 C111 122.2(4)
N106 C110 C109 105.0(4)
N106 C110 H110 127.5
C109 C110 H110 127.5
N112 C111 C116 122.5(5)
N112 C111 C109 115.3(3)
C116 C111 C109 122.1(5)
N112 C113 C114 123.5(5)
N112 C113 N117 113.0(3)
C114 C113 N117 123.5(5)
C115 C114 C113 117.0(5)
C115 C114 H114 121.5
C113 C114 H114 121.5
C114 C115 C116 121.6(4)
C114 C115 H115 119.2
C116 C115 H115 119.2
C115 C116 C111 117.3(5)
C115 C116 H116 121.3
C111 C116 H116 121.3
O118 C118 N117 124.1(4)
O118 C118 C119 121.9(4)
N117 C118 C119 114.0(3)
N61 C119 C120 110.8(4)
N61 C119 C118 106.6(3)
C120 C119 C118 112.9(3)
N61 C119 H119 108.8
C120 C119 H119 108.8
C118 C119 H119 108.8
C119 C120 H12A 109.5
C119 C120 H12B 109.5
H12A C120 H12B 109.5
C119 C120 H12C 109.5
H12A C120 H12C 109.5
H12B C120 H12C 109.5
C125 N121 N122 110.5(3)
C125 N121 C179 128.9(3)
N122 N121 C179 120.6(3)
N123 N122 N121 107.4(3)
N122 N123 C124 108.7(3)
C128 N127 C126 118.4(3)
C133 N132 C128 128.2(3)
C133 N132 H132 114(3)
C128 N132 H132 118(3)
C140 N136 N137 112.0(4)
C140 N136 C134 128.6(4)
N137 N136 C134 119.2(4)
N138 N137 N136 106.2(4)
N137 N138 C139 109.6(4)
C143 N142 C141 117.8(3)
C148 N147 C143 126.3(3)
C148 N147 H147 116(3)
C143 N147 H147 116(3)
C155 N151 N152 110.6(4)
C155 N151 C149 128.5(3)
N152 N151 C149 120.8(3)
N153 N152 N151 107.4(3)
N152 N153 C154 108.4(4)
C158 N157 C156 117.8(4)
C163 N162 C158 126.8(4)
C163 N162 H162 117(3)
C158 N162 H162 116(3)
N167 N166 C170 110.7(3)
N167 N166 C164 121.0(4)
C170 N166 C164 128.1(4)
N168 N167 N166 107.2(3)
N167 N168 C169 108.7(3)
C173 N172 C171 117.8(3)
C178 N177 C173 124.8(3)
C178 N177 H177 117(3)
C173 N177 H177 117(3)
N123 C124 C125 108.7(4)
N123 C124 C126 123.6(4)
C125 C124 C126 127.6(3)
N121 C125 C124 104.7(3)
N121 C125 H125 127.7
C124 C125 H125 127.7
N127 C126 C131 122.7(4)
N127 C126 C124 114.0(3)
C131 C126 C124 123.3(4)
N127 C128 N132 112.2(3)
N127 C128 C129 122.7(4)
N132 C128 C129 125.1(4)
C130 C129 C128 117.5(4)
C130 C129 H129 121.2
C128 C129 H129 121.2
C129 C130 C131 121.1(4)
C129 C130 H130 119.5
C131 C130 H130 119.5
C130 C131 C126 117.6(4)
C130 C131 H131 121.2
C126 C131 H131 121.2
O133 C133 N132 125.1(4)
O133 C133 C134 121.7(4)
N132 C133 C134 113.1(3)
N136 C134 C135 110.5(4)
N136 C134 C133 109.6(4)
C135 C134 C133 109.2(4)
N136 C134 H134 109.2
C135 C134 H134 109.2
C133 C134 H134 109.2
C134 C135 H13A 109.5
C134 C135 H13B 109.5
H13A C135 H13B 109.5
C134 C135 H13C 109.5
H13A C135 H13C 109.5
H13B C135 H13C 109.5
C140 C139 N138 108.1(4)
C140 C139 C141 130.2(5)
N138 C139 C141 121.7(4)
N136 C140 C139 104.1(4)
N136 C140 H140 128.0
C139 C140 H140 128.0
N142 C141 C146 123.5(4)
N142 C141 C139 116.4(3)
C146 C141 C139 120.2(4)
N142 C143 C144 123.2(4)
N142 C143 N147 113.3(3)
C144 C143 N147 123.5(4)
C145 C144 C143 117.7(4)
C145 C144 H144 121.2
C143 C144 H144 121.2
C144 C145 C146 120.4(4)
C144 C145 H145 119.8
C146 C145 H145 119.8
C141 C146 C145 117.4(5)
C141 C146 H146 121.3
C145 C146 H146 121.3
O148 C148 N147 125.3(4)
O148 C148 C149 120.6(4)
N147 C148 C149 114.1(3)
N151 C149 C150 110.2(4)
N151 C149 C148 108.5(3)
C150 C149 C148 112.1(3)
N151 C149 H149 108.6
C150 C149 H149 108.6
C148 C149 H149 108.6
C149 C150 H15D 109.5
C149 C150 H15E 109.5
H15D C150 H15E 109.5
C149 C150 H15F 109.5
H15D C150 H15F 109.5
H15E C150 H15F 109.5
N153 C154 C155 108.9(4)
N153 C154 C156 123.3(4)
C155 C154 C156 127.8(4)
N151 C155 C154 104.7(3)
N151 C155 H155 127.7
C154 C155 H155 127.7
N157 C156 C161 122.8(5)
N157 C156 C154 114.1(4)
C161 C156 C154 123.1(4)
N157 C158 C159 123.9(4)
N157 C158 N162 111.4(4)
C159 C158 N162 124.7(5)
C160 C159 C158 117.1(5)
C160 C159 H159 121.5
C158 C159 H159 121.5
C159 C160 C161 120.4(5)
C159 C160 H160 119.8
C161 C160 H160 119.8
C156 C161 C160 118.1(5)
C156 C161 H161 121.0
C160 C161 H161 121.0
O163 C163 N162 125.6(5)
O163 C163 C164 122.3(4)
N162 C163 C164 111.9(4)
N166 C164 C165 110.4(4)
N166 C164 C163 108.6(4)
C165 C164 C163 109.9(4)
N166 C164 H164 109.3
C165 C164 H164 109.3
C163 C164 H164 109.3
C164 C165 H16A 109.5
C164 C165 H16B 109.5
H16A C165 H16B 109.5
C164 C165 H16C 109.5
H16A C165 H16C 109.5
H16B C165 H16C 109.5
C170 C169 N168 108.9(4)
C170 C169 C171 128.9(4)
N168 C169 C171 122.2(4)
N166 C170 C169 104.5(4)
N166 C170 H170 127.7
C169 C170 H170 127.7
N172 C171 C176 122.6(4)
N172 C171 C169 114.9(3)
C176 C171 C169 122.6(4)
N172 C173 C174 123.7(3)
N172 C173 N177 113.7(3)
C174 C173 N177 122.5(3)
C175 C174 C173 117.5(4)
C175 C174 H174 121.2
C173 C174 H174 121.2
C174 C175 C176 119.9(4)
C174 C175 H175 120.0
C176 C175 H175 120.0
C175 C176 C171 118.4(4)
C175 C176 H176 120.8
C171 C176 H176 120.8
O178 C178 N177 125.1(4)
O178 C178 C179 121.2(3)
N177 C178 C179 113.7(3)
N121 C179 C180 111.6(3)
N121 C179 C178 107.1(3)
C180 C179 C178 112.4(3)
N121 C179 H179 108.5
C180 C179 H179 108.5
C178 C179 H179 108.5
C179 C180 H18A 109.5
C179 C180 H18B 109.5
H18A C180 H18B 109.5
C179 C180 H18C 109.5
H18A C180 H18C 109.5
H18B C180 H18C 109.5
C185 N181 N182 110.3(5)
C185 N181 C239 128.9(4)
N182 N181 C239 120.7(4)
N183 N182 N181 108.1(4)
N182 N183 C184 108.0(4)
C188 N187 C186 117.9(4)
C193 N192 C188 126.0(4)
C193 N192 H192 119(3)
C188 N192 H192 114(3)
C200 N196 N197 111.5(3)
C200 N196 C194 127.4(3)
N197 N196 C194 120.4(3)
N198 N197 N196 105.7(3)
N197 N198 C199 109.9(3)
C203 N202 C201 119.0(3)
C208 N207 C203 127.5(3)
C208 N207 H207 118(3)
C203 N207 H207 114(3)
C215 N211 N212 111.1(3)
C215 N211 C209 128.7(3)
N212 N211 C209 120.1(3)
N213 N212 N211 106.4(3)
N212 N213 C214 109.1(3)
C218 N217 C216 118.4(4)
C223 N222 C218 127.5(5)
C223 N222 H222 121(4)
C218 N222 H222 112(4)
C230 N226 N227 107.9(7)
C230 N226 C224 128.7(4)
N227 N226 C224 122.6(6)
N228 N227 N226 108.5(7)
N227 N228 C229 109.6(6)
C233 N232 C231 118.9(5)
C238 N237 C233 127.8(4)
C238 N237 H237 123(4)
C233 N237 H237 109(4)
N183 C184 C185 108.9(5)
N183 C184 C186 121.3(5)
C185 C184 C186 129.7(4)
N181 C185 C184 104.7(4)
N181 C185 H185 127.6
C184 C185 H185 127.6
N187 C186 C191 122.1(5)
N187 C186 C184 115.2(4)
C191 C186 C184 122.7(4)
N187 C188 C189 123.8(4)
N187 C188 N192 112.5(4)
C189 C188 N192 123.7(4)
C190 C189 C188 117.4(5)
C190 C189 H189 121.3
C188 C189 H189 121.3
C189 C190 C191 120.0(4)
C189 C190 H190 120.0
C191 C190 H190 120.0
C190 C191 C186 118.8(4)
C190 C191 H191 120.6
C186 C191 H191 120.6
O193 C193 N192 124.4(4)
O193 C193 C194 121.8(4)
N192 C193 C194 113.8(3)
N196 C194 C195 112.8(4)
N196 C194 C193 105.4(3)
C195 C194 C193 112.8(4)
N196 C194 H194 108.6
C195 C194 H194 108.6
C193 C194 H194 108.6
C194 C195 H19A 109.5
C194 C195 H19B 109.5
H19A C195 H19B 109.5
C194 C195 H19C 109.5
H19A C195 H19C 109.5
H19B C195 H19C 109.5
C200 C199 N198 107.8(3)
C200 C199 C201 127.2(3)
N198 C199 C201 124.9(3)
N196 C200 C199 105.0(3)
N196 C200 H200 127.5
C199 C200 H200 127.5
N202 C201 C206 122.2(4)
N202 C201 C199 114.3(3)
C206 C201 C199 123.4(3)
N202 C203 C204 123.0(3)
N202 C203 N207 112.4(3)
C204 C203 N207 124.5(3)
C203 C204 C205 116.8(4)
C203 C204 H204 121.6
C205 C204 H204 121.6
C206 C205 C204 121.2(4)
C206 C205 H205 119.4
C204 C205 H205 119.4
C205 C206 C201 117.7(4)
C205 C206 H206 121.1
C201 C206 H206 121.1
O208 C208 N207 125.5(3)
O208 C208 C209 122.3(3)
N207 C208 C209 112.2(3)
N211 C209 C210 111.3(3)
N211 C209 C208 111.0(3)
C210 C209 C208 109.1(3)
N211 C209 H209 108.5
C210 C209 H209 108.5
C208 C209 H209 108.5
C209 C210 H21A 109.5
C209 C210 H21B 109.5
H21A C210 H21B 109.5
C209 C210 H21C 109.5
H21A C210 H21C 109.5
H21B C210 H21C 109.5
N213 C214 C215 108.5(4)
N213 C214 C216 122.0(4)
C215 C214 C216 129.3(3)
N211 C215 C214 104.8(3)
N211 C215 H215 127.6
C214 C215 H215 127.6
N217 C216 C221 122.8(4)
N217 C216 C214 114.3(4)
C221 C216 C214 122.9(4)
N217 C218 N222 112.6(4)
N217 C218 C219 122.4(4)
N222 C218 C219 125.0(4)
C220 C219 C218 117.8(5)
C220 C219 H219 121.1
C218 C219 H219 121.1
C219 C220 C221 120.9(5)
C219 C220 H220 119.6
C221 C220 H220 119.6
C220 C221 C216 117.7(5)
C220 C221 H221 121.2
C216 C221 H221 121.2
O223 C223 N222 123.7(5)
O223 C223 C224 122.5(5)
N222 C223 C224 113.8(5)
N226 C224 C225 111.8(5)
N226 C224 C223 103.9(5)
C225 C224 C223 112.8(6)
N226 C224 H224 109.4
C225 C224 H224 109.4
C223 C224 H224 109.4
C224 C225 H22A 109.5
C224 C225 H22B 109.5
H22A C225 H22B 109.5
C224 C225 H22C 109.5
H22A C225 H22C 109.5
H22B C225 H22C 109.5
C230 C229 N228 107.3(7)
C230 C229 C231 128.0(6)
N228 C229 C231 124.6(6)
N226 C230 C229 106.6(5)
N226 C230 H230 126.7
C229 C230 H230 126.7
N232 C231 C236 123.5(7)
N232 C231 C229 115.8(5)
C236 C231 C229 120.7(6)
N232 C233 C234 124.5(6)
N232 C233 N237 113.2(4)
C234 C233 N237 122.2(7)
C233 C234 C235 112.7(7)
C233 C234 H234 123.6
C235 C234 H234 123.6
C236 C235 C234 124.6(5)
C236 C235 H235 117.7
C234 C235 H235 117.7
C235 C236 C231 115.6(6)
C235 C236 H236 122.2
C231 C236 H236 122.2
O238 C238 N237 125.6(6)
O238 C238 C239 119.0(6)
N237 C238 C239 115.3(4)
N181 C239 C240 111.7(5)
N181 C239 C238 109.8(4)
C240 C239 C238 108.1(4)
N181 C239 H239 109.1
C240 C239 H239 109.1
C238 C239 H239 109.1
C239 C240 H24A 109.5
C239 C240 H24B 109.5
H24A C240 H24B 109.5
C239 C240 H24C 109.5
H24A C240 H24C 109.5
H24B C240 H24C 109.5
N242 N241 C245 109.7(5)
N242 N241 C299 118.2(5)
C245 N241 C299 132.1(5)
N243 N242 N241 106.7(5)
N242 N243 C244 110.2(5)
C248 N247 C246 118.7(4)
C253 N252 C248 125.9(4)
C253 N252 H252 124(3)
C248 N252 H252 107(3)
C260 N256 N257 110.4(3)
C260 N256 C254 127.8(3)
N257 N256 C254 121.7(3)
N258 N257 N256 107.4(3)
N257 N258 C259 109.2(3)
C263 N262 C261 118.1(3)
C268 N267 C263 126.9(3)
C268 N267 H267 117(3)
C263 N267 H267 116(3)
C275 N271 N272 111.3(3)
C275 N271 C269 128.9(3)
N272 N271 C269 119.8(3)
N273 N272 N271 106.9(3)
N272 N273 C274 108.8(3)
C278 N277 C276 118.5(4)
C283 N282 C278 126.7(5)
C283 N282 H282 116(4)
C278 N282 H282 116(4)
C290 N286 N287 109.3(7)
C290 N286 C284 131.3(5)
N287 N286 C284 119.4(7)
N288 N287 N286 106.0(7)
N287 N288 C289 109.4(7)
C293 N292 C291 121.1(7)
C298 N297 C293 129.1(6)
C298 N297 H297 121(5)
C293 N297 H297 110(5)
C245 C244 N243 107.2(6)
C245 C244 C246 131.5(5)
N243 C244 C246 121.2(5)
C244 C245 N241 106.2(5)
C244 C245 H245 126.9
N241 C245 H245 126.9
N247 C246 C251 121.6(6)
N247 C246 C244 117.7(5)
C251 C246 C244 120.6(6)
N247 C248 N252 115.5(4)
N247 C248 C249 123.5(5)
N252 C248 C249 120.9(5)
C250 C249 C248 115.9(6)
C250 C249 H249 122.0
C248 C249 H249 122.1
C251 C250 C249 120.5(6)
C251 C250 H250 119.8
C249 C250 H250 119.8
C250 C251 C246 119.8(7)
C250 C251 H251 120.1
C246 C251 H251 120.1
O253 C253 N252 124.4(6)
O253 C253 C254 120.2(5)
N252 C253 C254 115.4(4)
N256 C254 C255 110.9(4)
N256 C254 C253 106.7(4)
C255 C254 C253 113.6(4)
N256 C254 H254 108.5
C255 C254 H254 108.5
C253 C254 H254 108.5
C254 C255 H25A 109.5
C254 C255 H25B 109.5
H25A C255 H25B 109.5
C254 C255 H25C 109.5
H25A C255 H25C 109.5
H25B C255 H25C 109.5
C260 C259 N258 107.7(4)
C260 C259 C261 128.1(4)
N258 C259 C261 124.2(4)
N256 C260 C259 105.4(3)
N256 C260 H260 127.3
C259 C260 H260 127.3
N262 C261 C266 122.6(4)
N262 C261 C259 114.2(3)
C266 C261 C259 123.2(4)
N262 C263 C264 123.5(4)
N262 C263 N267 111.5(3)
C264 C263 N267 125.0(3)
C265 C264 C263 117.5(4)
C265 C264 H264 121.3
C263 C264 H264 121.3
C264 C265 C266 121.0(4)
C264 C265 H265 119.5
C266 C265 H265 119.5
C265 C266 C261 117.3(4)
C265 C266 H266 121.3
C261 C266 H266 121.3
O268 C268 N267 125.4(4)
O268 C268 C269 120.8(3)
N267 C268 C269 113.8(3)
N271 C269 C270 111.3(3)
N271 C269 C268 108.6(3)
C270 C269 C268 109.6(3)
N271 C269 H269 109.1
C270 C269 H269 109.1
C268 C269 H269 109.1
C269 C270 H27A 109.5
C269 C270 H27B 109.5
H27A C270 H27B 109.5
C269 C270 H27C 109.5
H27A C270 H27C 109.5
H27B C270 H27C 109.5
N273 C274 C275 107.6(4)
N273 C274 C276 121.6(4)
C275 C274 C276 130.8(4)
N271 C275 C274 105.5(3)
N271 C275 H275 127.3
C274 C275 H275 127.3
N277 C276 C281 122.4(4)
N277 C276 C274 115.4(4)
C281 C276 C274 122.2(4)
N277 C278 N282 114.2(4)
N277 C278 C279 123.0(5)
N282 C278 C279 122.8(5)
C280 C279 C278 117.4(5)
C280 C279 H279 121.3
C278 C279 H279 121.3
C281 C280 C279 120.6(5)
C281 C280 H280 119.7
C279 C280 H280 119.7
C280 C281 C276 118.0(5)
C280 C281 H281 121.0
C276 C281 H281 121.0
O283 C283 N282 124.6(6)
O283 C283 C284 121.2(5)
N282 C283 C284 114.1(5)
N286 C284 C285 114.4(6)
N286 C284 C283 106.6(6)
C285 C284 C283 111.3(6)
N286 C284 H284 108.1
C285 C284 H284 108.1
C283 C284 H284 108.1
C284 C285 H28A 109.5
C284 C285 H28B 109.5
H28A C285 H28B 109.5
C284 C285 H28C 109.5
H28A C285 H28C 109.5
H28B C285 H28C 109.5
N288 C289 C290 108.7(8)
N288 C289 C291 123.3(7)
C290 C289 C291 128.0(7)
N286 C290 C289 106.5(6)
N286 C290 H290 126.7
C289 C290 H290 126.7
N292 C291 C289 115.8(6)
N292 C291 C296 122.3(9)
C289 C291 C296 121.5(8)
N292 C293 C294 122.8(9)
N292 C293 N297 114.7(6)
C294 C293 N297 122.5(9)
C293 C294 C295 113.2(10)
C293 C294 H294 123.4
C295 C294 H294 123.4
C296 C295 C294 125.6(10)
C296 C295 H295 117.2
C294 C295 H295 117.2
C295 C296 C291 114.9(9)
C295 C296 H296 122.6
C291 C296 H296 122.6
O298 C298 N297 121.6(9)
O298 C298 C299 120.9(9)
N297 C298 C299 117.5(6)
N241 C299 C300 111.2(7)
N241 C299 C298 108.0(6)
C300 C299 C298 111.6(6)
N241 C299 H299 108.7
C300 C299 H299 108.7
C298 C299 H299 108.7
C299 C300 H30D 109.5
C299 C300 H30E 109.5
H30D C300 H30E 109.5
C299 C300 H30F 109.5
H30D C300 H30F 109.5
H30E C300 H30F 109.5
C305 N301 N302 111.1(3)
C305 N301 C359 128.7(3)
N302 N301 C359 120.1(3)
N303 N302 N301 106.8(3)
N302 N303 C304 108.8(3)
C308 N307 C306 118.2(4)
C313 N312 C308 127.1(4)
C313 N312 H312 112(3)
C308 N312 H312 120(3)
C320 N316 N317 110.7(5)
C320 N316 C314 129.5(4)
N317 N316 C314 119.7(5)
N318 N317 N316 106.5(5)
N317 N318 C319 109.3(4)
C321 N322 C323 119.5(4)
C328 N327 C323 126.9(4)
C328 N327 H327 114(4)
C323 N327 H327 119(4)
C335 N331 N332 109.2(6)
C335 N331 C329 128.4(5)
N332 N331 C329 122.2(5)
N333 N332 N331 107.9(5)
N332 N333 C334 109.1(5)
C338 N337 C336 118.3(4)
C343 N342 C338 127.5(4)
C343 N342 H342 122(3)
C338 N342 H342 110(3)
N347 N346 C350 111.0(3)
N347 N346 C344 121.3(4)
C350 N346 C344 127.7(4)
N348 N347 N346 107.2(3)
N347 N348 C349 108.9(3)
C353 N352 C351 117.8(3)
C358 N357 C353 127.5(3)
C358 N357 H357 112(3)
C353 N357 H357 119(3)
C305 C304 N303 108.3(4)
C305 C304 C306 127.9(4)
N303 C304 C306 123.8(4)
N301 C305 C304 104.9(3)
N301 C305 H305 127.5
C304 C305 H305 127.5
N307 C306 C311 124.2(4)
N307 C306 C304 114.6(4)
C311 C306 C304 121.2(4)
N307 C308 N312 112.2(4)
N307 C308 C309 122.7(5)
N312 C308 C309 125.1(4)
C310 C309 C308 117.4(5)
C310 C309 H309 121.3
C308 C309 H309 121.3
C309 C310 C311 121.3(5)
C309 C310 H310 119.4
C311 C310 H310 119.4
C306 C311 C310 116.2(5)
C306 C311 H311 121.9
C310 C311 H311 121.9
O313 C313 N312 125.3(5)
O313 C313 C314 121.4(5)
N312 C313 C314 113.2(4)
N316 C314 C315 110.1(4)
N316 C314 C313 110.5(5)
C315 C314 C313 109.2(5)
N316 C314 H314 109.0
C315 C314 H314 109.0
C313 C314 H314 109.0
C314 C315 H31A 109.5
C314 C315 H31B 109.5
H31A C315 H31B 109.5
C314 C315 H31C 109.5
H31A C315 H31C 109.5
H31B C315 H31C 109.5
C320 C319 N318 107.2(6)
C320 C319 C321 131.5(5)
N318 C319 C321 121.1(4)
N316 C320 C319 106.3(5)
N316 C320 H320 126.9
C319 C320 H320 126.9
N322 C321 C326 120.5(6)
N322 C321 C319 116.1(4)
C326 C321 C319 123.3(6)
N322 C323 C324 122.6(6)
N322 C323 N327 112.3(4)
C324 C323 N327 125.1(6)
C323 C324 C325 116.5(7)
C323 C324 H324 121.8
C325 C324 H324 121.8
C326 C325 C324 121.4(6)
C326 C325 H325 119.3
C324 C325 H325 119.3
C325 C326 C321 119.4(6)
C325 C326 H326 120.3
C321 C326 H326 120.3
O328 C328 N327 123.9(7)
O328 C328 C329 121.0(7)
N327 C328 C329 115.1(4)
N331 C329 C328 108.0(5)
N331 C329 C330 110.8(6)
C328 C329 C330 113.2(5)
N331 C329 H329 108.2
C328 C329 H329 108.2
C330 C329 H329 108.2
C329 C330 H33A 109.5
C329 C330 H33B 109.5
H33A C330 H33B 109.5
C329 C330 H33C 109.5
H33A C330 H33C 109.5
H33B C330 H33C 109.5
C335 C334 N333 107.3(6)
C335 C334 C336 129.0(4)
N333 C334 C336 123.7(6)
N331 C335 C334 106.6(5)
N331 C335 H335 126.7
C334 C335 H335 126.7
N337 C336 C341 121.4(6)
N337 C336 C334 113.8(5)
C341 C336 C334 124.8(5)
N337 C338 C339 123.2(5)
N337 C338 N342 111.5(4)
C339 C338 N342 125.3(5)
C340 C339 C338 117.2(6)
C340 C339 H339 121.4
C338 C339 H339 121.4
C341 C340 C339 121.0(6)
C341 C340 H340 119.5
C339 C340 H340 119.5
C340 C341 C336 118.7(6)
C340 C341 H341 120.6
C336 C341 H341 120.6
O343 C343 N342 125.4(4)
O343 C343 C344 122.6(4)
N342 C343 C344 111.9(4)
N346 C344 C345 111.3(4)
N346 C344 C343 109.9(4)
C345 C344 C343 108.9(4)
N346 C344 H344 108.9
C345 C344 H344 108.9
C343 C344 H344 108.9
C344 C345 H34A 109.5
C344 C345 H34B 109.5
H34A C345 H34B 109.5
C344 C345 H34C 109.5
H34A C345 H34C 109.5
H34B C345 H34C 109.5
C350 C349 N348 108.4(4)
C350 C349 C351 129.1(4)
N348 C349 C351 122.5(4)
N346 C350 C349 104.5(3)
N346 C350 H350 127.7
C349 C350 H350 127.7
N352 C351 C356 122.5(4)
N352 C351 C349 114.4(3)
C356 C351 C349 123.2(4)
N352 C353 C354 123.7(4)
N352 C353 N357 112.1(3)
C354 C353 N357 124.2(3)
C355 C354 C353 117.4(4)
C355 C354 H354 121.3
C353 C354 H354 121.3
C354 C355 C356 120.6(4)
C354 C355 H355 119.7
C356 C355 H355 119.7
C355 C356 C351 117.9(4)
C355 C356 H356 121.1
C351 C356 H356 121.1
O358 C358 N357 125.2(4)
O358 C358 C359 121.4(3)
N357 C358 C359 113.3(3)
N301 C359 C360 111.1(3)
N301 C359 C358 107.5(3)
C360 C359 C358 113.2(3)
N301 C359 H359 108.3
C360 C359 H359 108.3
C358 C359 H359 108.3
C359 C360 H36A 109.5
C359 C360 H36B 109.5
H36A C360 H36B 109.5
C359 C360 H36C 109.5
H36A C360 H36C 109.5
H36B C360 H36C 109.5
C365 N361 N362 110.2(4)
C365 N361 C419 129.2(3)
N362 N361 C419 120.6(4)
N363 N362 N361 107.3(3)
N362 N363 C364 108.9(4)
C368 N367 C366 117.6(4)
C373 N372 C368 125.8(4)
C373 N372 H372 108(4)
C368 N372 H372 123(4)
C380 N376 N377 110.7(4)
C380 N376 C374 128.0(4)
N377 N376 C374 120.9(4)
N378 N377 N376 106.5(4)
N377 N378 C379 109.1(4)
C381 N382 C383 119.6(4)
C388 N387 C383 127.4(4)
C388 N387 H387 115(3)
C383 N387 H387 117(3)
C395 N391 N392 110.9(4)
C395 N391 C389 128.5(4)
N392 N391 C389 120.5(4)
N393 N392 N391 107.2(4)
N392 N393 C394 109.2(4)
C398 N397 C396 117.5(4)
C403 N402 C398 127.1(4)
C403 N402 H402 115(3)
C398 N402 H402 118(3)
C410 N406 N407 111.3(3)
C410 N406 C404 127.8(3)
N407 N406 C404 120.7(3)
N408 N407 N406 106.8(3)
N407 N408 C409 109.2(3)
C418 N417 C413 127.8(3)
C418 N417 H417 115(3)
C413 N417 H417 117(3)
C413 N412 C411 118.5(3)
C365 C364 N363 108.5(4)
C365 C364 C366 131.1(4)
N363 C364 C366 120.4(4)
N361 C365 C364 105.1(3)
N361 C365 H365 127.4
C364 C365 H365 127.4
N367 C366 C371 123.0(5)
N367 C366 C364 115.6(4)
C371 C366 C364 121.3(4)
N367 C368 N372 113.3(4)
N367 C368 C369 123.0(5)
N372 C368 C369 123.7(5)
C370 C369 C368 117.6(6)
C370 C369 H369 121.2
C368 C369 H369 121.2
C369 C370 C371 121.1(5)
C369 C370 H370 119.5
C371 C370 H370 119.5
C370 C371 C366 117.7(5)
C370 C371 H371 121.1
C366 C371 H371 121.1
O373 C373 N372 124.3(5)
O373 C373 C374 121.3(5)
N372 C373 C374 114.4(4)
N376 C374 C375 112.8(4)
N376 C374 C373 105.0(4)
C375 C374 C373 112.8(5)
N376 C374 H374 108.7
C375 C374 H374 108.7
C373 C374 H374 108.7
C374 C375 H37A 109.5
C374 C375 H37B 109.5
H37A C375 H37B 109.5
C374 C375 H37C 109.5
H37A C375 H37C 109.5
H37B C375 H37C 109.5
N378 C379 C380 108.6(5)
N378 C379 C381 124.3(4)
C380 C379 C381 127.1(4)
N376 C380 C379 105.1(4)
N376 C380 H380 127.4
C379 C380 H380 127.4
N382 C381 C386 121.4(5)
N382 C381 C379 114.6(4)
C386 C381 C379 124.0(5)
N382 C383 N387 112.9(4)
N382 C383 C384 123.1(5)
N387 C383 C384 123.8(5)
C385 C384 C383 117.2(5)
C385 C384 H384 121.4
C383 C384 H384 121.4
C384 C385 C386 121.0(5)
C384 C385 H385 119.5
C386 C385 H385 119.5
C385 C386 C381 117.6(5)
C385 C386 H386 121.2
C381 C386 H386 121.2
O388 C388 N387 124.9(5)
O388 C388 C389 121.6(5)
N387 C388 C389 113.3(4)
N391 C389 C388 110.1(4)
N391 C389 C390 110.7(5)
C388 C389 C390 108.8(4)
N391 C389 H389 109.1
C388 C389 H389 109.1
C390 C389 H389 109.1
C389 C390 H39A 109.5
C389 C390 H39B 109.5
H39A C390 H39B 109.5
C389 C390 H39C 109.5
H39A C390 H39C 109.5
H39B C390 H39C 109.5
N393 C394 C395 108.2(5)
N393 C394 C396 121.3(4)
C395 C394 C396 130.4(4)
N391 C395 C394 104.5(4)
N391 C395 H395 127.8
C394 C395 H395 127.8
N397 C396 C401 123.0(5)
N397 C396 C394 115.5(4)
C401 C396 C394 121.5(5)
N397 C398 N402 113.7(4)
N397 C398 C399 123.9(4)
N402 C398 C399 122.4(4)
C400 C399 C398 117.3(5)
C400 C399 H399 121.4
C398 C399 H399 121.3
C399 C400 C401 119.8(5)
C399 C400 H400 120.1
C401 C400 H400 120.1
C400 C401 C396 118.5(5)
C400 C401 H401 120.8
C396 C401 H401 120.8
O403 C403 N402 125.0(4)
O403 C403 C404 120.4(4)
N402 C403 C404 114.5(4)
N406 C404 C405 111.7(3)
N406 C404 C403 105.1(3)
C405 C404 C403 112.7(4)
N406 C404 H404 109.1
C405 C404 H404 109.1
C403 C404 H404 109.1
C404 C405 H40A 109.5
C404 C405 H40B 109.5
H40A C405 H40B 109.5
C404 C405 H40C 109.5
H40A C405 H40C 109.5
H40B C405 H40C 109.5
N408 C409 C410 108.5(3)
N408 C409 C411 124.1(3)
C410 C409 C411 127.4(3)
N406 C410 C409 104.2(3)
N406 C410 H410 127.9
C409 C410 H410 127.9
N412 C411 C416 122.7(3)
N412 C411 C409 114.0(3)
C416 C411 C409 123.2(3)
N412 C413 C414 123.0(3)
N412 C413 N417 112.0(3)
C414 C413 N417 125.0(3)
C415 C414 C413 117.5(4)
C415 C414 H414 121.2
C413 C414 H414 121.2
C414 C415 C416 120.4(3)
C414 C415 H415 119.8
C416 C415 H415 119.8
C415 C416 C411 117.8(3)
C415 C416 H416 121.1
C411 C416 H416 121.1
O418 C418 N417 124.8(4)
O418 C418 C419 121.1(4)
N417 C418 C419 113.9(3)
N361 C419 C420 110.7(4)
N361 C419 C418 109.6(4)
C420 C419 C418 110.2(4)
N361 C419 H419 108.8
C420 C419 H419 108.8
C418 C419 H419 108.8
C419 C420 H42A 109.5
C419 C420 H42B 109.5
H42A C420 H42B 109.5
C419 C420 H42C 109.5
H42A C420 H42C 109.5
H42B C420 H42C 109.5
C425 N421 N422 110.7(4)
C425 N421 C479 129.1(3)
N422 N421 C479 120.2(3)
N423 N422 N421 107.2(3)
N422 N423 C424 108.8(4)
C428 N427 C426 118.5(4)
C433 N432 C428 126.8(4)
C433 N432 H432 115(4)
C428 N432 H432 117(4)
C440 N436 N437 111.4(4)
C440 N436 C434 128.8(4)
N437 N436 C434 119.8(4)
N438 N437 N436 106.7(4)
N437 N438 C439 108.8(4)
C443 N442 C441 118.6(3)
C448 N447 C443 126.4(3)
C448 N447 H447 119(3)
C443 N447 H447 114(3)
C455 N451 N452 111.0(3)
C455 N451 C449 128.6(3)
N452 N451 C449 120.2(3)
N453 N452 N451 107.0(3)
N452 N453 C454 108.9(3)
C458 N457 C456 119.0(3)
C463 N462 C458 128.8(4)
C463 N462 H462 111(3)
C458 N462 H462 120(3)
C470 N466 N467 111.0(3)
C470 N466 C464 128.0(3)
N467 N466 C464 120.7(4)
N468 N467 N466 107.0(4)
N467 N468 C469 109.4(3)
C473 N472 C471 117.9(3)
C478 N477 C473 127.5(3)
C478 N477 H477 119(3)
C473 N477 H477 114(3)
N423 C424 C425 108.5(4)
N423 C424 C426 124.0(4)
C425 C424 C426 127.5(4)
N421 C425 C424 104.9(3)
N421 C425 H425 127.5
C424 C425 H425 127.5
N427 C426 C431 122.3(5)
N427 C426 C424 114.1(4)
C431 C426 C424 123.7(4)
N427 C428 C429 122.7(4)
N427 C428 N432 111.0(4)
C429 C428 N432 126.3(4)
C430 C429 C428 117.2(5)
C430 C429 H429 121.4
C428 C429 H429 121.4
C431 C430 C429 121.4(5)
C431 C430 H430 119.3
C429 C430 H430 119.3
C430 C431 C426 117.9(5)
C430 C431 H431 121.1
C426 C431 H431 121.1
O433 C433 N432 125.6(5)
O433 C433 C434 121.3(5)
N432 C433 C434 113.0(4)
N436 C434 C435 111.9(4)
N436 C434 C433 109.6(4)
C435 C434 C433 108.9(5)
N436 C434 H434 108.8
C435 C434 H434 108.8
C433 C434 H434 108.8
C434 C435 H43A 109.5
C434 C435 H43B 109.5
H43A C435 H43B 109.5
C434 C435 H43C 109.5
H43A C435 H43C 109.5
H43B C435 H43C 109.5
N438 C439 C440 108.9(4)
N438 C439 C441 121.8(4)
C440 C439 C441 129.3(4)
N436 C440 C439 104.2(4)
N436 C440 H440 127.9
C439 C440 H440 127.9
N442 C441 C446 122.4(4)
N442 C441 C439 116.4(4)
C446 C441 C439 121.2(4)
N442 C443 C444 123.3(4)
N442 C443 N447 113.1(3)
C444 C443 N447 123.6(4)
C445 C444 C443 116.7(4)
C445 C444 H444 121.7
C443 C444 H444 121.7
C446 C445 C444 121.2(4)
C446 C445 H445 119.4
C444 C445 H445 119.4
C445 C446 C441 117.8(5)
C445 C446 H446 121.1
C441 C446 H446 121.1
O448 C448 N447 125.4(4)
O448 C448 C449 120.9(3)
N447 C448 C449 113.7(3)
N451 C449 C450 111.0(3)
N451 C449 C448 107.6(3)
C450 C449 C448 112.3(3)
N451 C449 H449 108.6
C450 C449 H449 108.6
C448 C449 H449 108.6
C449 C450 H45D 109.5
C449 C450 H45E 109.5
H45D C450 H45E 109.5
C449 C450 H45F 109.5
H45D C450 H45F 109.5
H45E C450 H45F 109.5
N453 C454 C455 108.4(3)
N453 C454 C456 123.9(4)
C455 C454 C456 127.6(4)
N451 C455 C454 104.7(3)
N451 C455 H455 127.7
C454 C455 H455 127.7
N457 C456 C461 122.7(4)
N457 C456 C454 113.9(3)
C461 C456 C454 123.4(4)
N457 C458 C459 122.9(4)
N457 C458 N462 112.1(3)
C459 C458 N462 124.9(4)
C460 C459 C458 116.5(5)
C460 C459 H459 121.7
C458 C459 H459 121.7
C461 C460 C459 121.9(5)
C461 C460 H460 119.1
C459 C460 H460 119.1
C460 C461 C456 117.0(5)
C460 C461 H461 121.5
C456 C461 H461 121.5
O463 C463 N462 124.9(4)
O463 C463 C464 122.9(4)
N462 C463 C464 112.1(4)
N466 C464 C463 112.0(4)
N466 C464 C465 110.1(4)
C463 C464 C465 109.1(4)
N466 C464 H464 108.5
C463 C464 H464 108.5
C465 C464 H464 108.5
C464 C465 H46A 109.5
C464 C465 H46B 109.5
H46A C465 H46B 109.5
C464 C465 H46C 109.5
H46A C465 H46C 109.5
H46B C465 H46C 109.5
N468 C469 C470 108.3(4)
N468 C469 C471 122.7(4)
C470 C469 C471 129.0(4)
N466 C470 C469 104.3(4)
N466 C470 H470 127.9
C469 C470 H470 127.9
N472 C471 C476 122.9(4)
N472 C471 C469 114.6(3)
C476 C471 C469 122.5(4)
N472 C473 N477 112.7(3)
N472 C473 C474 123.1(4)
N477 C473 C474 124.3(4)
C475 C474 C473 117.4(4)
C475 C474 H474 121.3
C473 C474 H474 121.3
C476 C475 C474 120.2(4)
C476 C475 H475 119.9
C474 C475 H475 119.9
C475 C476 C471 118.4(4)
C475 C476 H476 120.8
C471 C476 H476 120.8
O478 C478 N477 125.0(4)
O478 C478 C479 120.9(4)
N477 C478 C479 114.1(3)
N421 C479 C480 111.0(4)
N421 C479 C478 107.6(3)
C480 C479 C478 112.7(3)
N421 C479 H479 108.5
C480 C479 H479 108.5
C478 C479 H479 108.5
C479 C480 H48A 109.5
C479 C480 H48B 109.5
H48A C480 H48B 109.5
C479 C480 H48C 109.5
H48A C480 H48C 109.5
H48B C480 H48C 109.5
C490 N481 C494 106.9(2)
C490 N481 C482 110.8(3)
C494 N481 C482 110.7(3)
C490 N481 C486 110.6(3)
C494 N481 C486 110.4(3)
C482 N481 C486 107.5(2)
C483 C482 N481 115.4(3)
C483 C482 H48D 108.4
N481 C482 H48D 108.4
C483 C482 H48E 108.4
N481 C482 H48E 108.4
H48D C482 H48E 107.5
C484 C483 C482 111.8(3)
C484 C483 H48F 109.3
C482 C483 H48F 109.3
C484 C483 H48G 109.3
C482 C483 H48G 109.3
H48F C483 H48G 107.9
C483 C484 C485 113.1(4)
C483 C484 H48H 109.0
C485 C484 H48H 109.0
C483 C484 H48I 109.0
C485 C484 H48I 109.0
H48H C484 H48I 107.8
C484 C485 H48J 109.5
C484 C485 H48K 109.5
H48J C485 H48K 109.5
C484 C485 H48L 109.5
H48J C485 H48L 109.5
H48K C485 H48L 109.5
C487 C486 N481 115.0(3)
C487 C486 H48M 108.5
N481 C486 H48M 108.5
C487 C486 H48N 108.5
N481 C486 H48N 108.5
H48M C486 H48N 107.5
C486 C487 C488 110.9(3)
C486 C487 H48O 109.5
C488 C487 H48O 109.5
C486 C487 H48P 109.5
C488 C487 H48P 109.5
H48O C487 H48P 108.0
C489 C488 C487 112.8(3)
C489 C488 H48Q 109.0
C487 C488 H48Q 109.0
C489 C488 H48R 109.0
C487 C488 H48R 109.0
H48Q C488 H48R 107.8
C488 C489 H48S 109.5
C488 C489 H48T 109.5
H48S C489 H48T 109.5
C488 C489 H48U 109.5
H48S C489 H48U 109.5
H48T C489 H48U 109.5
N481 C490 C491 115.6(3)
N481 C490 H49A 108.4
C491 C490 H49A 108.4
N481 C490 H49B 108.4
C491 C490 H49B 108.4
H49A C490 H49B 107.4
C490 C491 C492 111.3(3)
C490 C491 H49C 109.4
C492 C491 H49C 109.4
C490 C491 H49D 109.4
C492 C491 H49D 109.4
H49C C491 H49D 108.0
C493 C492 C491 114.5(4)
C493 C492 H49E 108.6
C491 C492 H49E 108.6
C493 C492 H49F 108.6
C491 C492 H49F 108.6
H49E C492 H49F 107.6
C492 C493 H49G 109.5
C492 C493 H49H 109.5
H49G C493 H49H 109.5
C492 C493 H49I 109.5
H49G C493 H49I 109.5
H49H C493 H49I 109.5
N481 C494 C495 115.6(3)
N481 C494 H49J 108.4
C495 C494 H49J 108.4
N481 C494 H49K 108.4
C495 C494 H49K 108.4
H49J C494 H49K 107.4
C496 C495 C494 111.0(3)
C496 C495 H49L 109.4
C494 C495 H49L 109.4
C496 C495 H49M 109.4
C494 C495 H49M 109.4
H49L C495 H49M 108.0
C497 C496 C495 114.6(5)
C497 C496 H49N 108.6
C495 C496 H49N 108.6
C497 C496 H49O 108.6
C495 C496 H49O 108.6
H49N C496 H49O 107.6
C496 C497 H49P 109.5
C496 C497 H49Q 109.5
H49P C497 H49Q 109.5
C496 C497 H49R 109.5
H49P C497 H49R 109.5
H49Q C497 H49R 109.5
C503 N498 C511 110.7(4)
C503 N498 C507 111.0(3)
C511 N498 C507 106.8(3)
C503 N498 C499 106.6(3)
C511 N498 C499 111.7(3)
C507 N498 C499 110.0(4)
C500 C499 N498 116.0(4)
C500 C499 H49S 108.3
N498 C499 H49S 108.3
C500 C499 H49T 108.3
N498 C499 H49T 108.3
H49S C499 H49T 107.4
C499 C500 C501 110.9(6)
C499 C500 H50A 109.5
C501 C500 H50A 109.5
C499 C500 H50B 109.5
C501 C500 H50B 109.4
H50A C500 H50B 108.0
C502 C501 C500 109.5(10)
C502 C501 H50C 109.8
C500 C501 H50C 109.8
C502 C501 H50D 109.8
C500 C501 H50D 109.8
H50C C501 H50D 108.2
C501 C502 H50E 109.5
C501 C502 H50F 109.5
H50E C502 H50F 109.5
C501 C502 H50G 109.5
H50E C502 H50G 109.5
H50F C502 H50G 109.5
N498 C503 C504 115.3(4)
N498 C503 H50H 108.4
C504 C503 H50H 108.4
N498 C503 H50I 108.4
C504 C503 H50I 108.4
H50H C503 H50I 107.5
C503 C504 C505 112.8(5)
C503 C504 H50J 109.0
C505 C504 H50J 109.0
C503 C504 H50K 109.0
C505 C504 H50K 109.0
H50J C504 H50K 107.8
C506 C505 C504 112.5(7)
C506 C505 H50L 109.1
C504 C505 H50L 109.1
C506 C505 H50M 109.1
C504 C505 H50M 109.1
H50L C505 H50M 107.8
C505 C506 H50N 109.5
C505 C506 H50O 109.5
H50N C506 H50O 109.5
C505 C506 H50P 109.5
H50N C506 H50P 109.5
H50O C506 H50P 109.5
C508 C507 N498 115.4(3)
C508 C507 H50Q 108.4
N498 C507 H50Q 108.4
C508 C507 H50R 108.4
N498 C507 H50R 108.4
H50Q C507 H50R 107.5
C507 C508 C509 112.0(4)
C507 C508 H50S 109.2
C509 C508 H50S 109.2
C507 C508 H50T 109.2
C509 C508 H50T 109.2
H50S C508 H50T 107.9
C510 C509 C508 112.3(4)
C510 C509 H50U 109.1
C508 C509 H50U 109.1
C510 C509 H50V 109.1
C508 C509 H50V 109.1
H50U C509 H50V 107.9
C509 C510 H51A 109.5
C509 C510 H51B 109.5
H51A C510 H51B 109.5
C509 C510 H51C 109.5
H51A C510 H51C 109.5
H51B C510 H51C 109.5
C512 C511 N498 115.5(3)
C512 C511 H51D 108.4
N498 C511 H51D 108.4
C512 C511 H51E 108.4
N498 C511 H51E 108.4
H51D C511 H51E 107.5
C513 C512 C511 111.0(4)
C513 C512 H51F 109.4
C511 C512 H51F 109.4
C513 C512 H51G 109.4
C511 C512 H51G 109.4
H51F C512 H51G 108.0
C514 C513 C512 113.3(5)
C514 C513 H51H 108.9
C512 C513 H51H 108.9
C514 C513 H51I 108.9
C512 C513 H51I 108.9
H51H C513 H51I 107.7
C513 C514 H51J 109.5
C513 C514 H51K 109.5
H51J C514 H51K 109.5
C513 C514 H51L 109.5
H51J C514 H51L 109.5
H51K C514 H51L 109.5
C524 N515 C516 107.5(4)
C524 N515 C520 110.9(5)
C516 N515 C520 111.4(5)
C524 N515 C528 108.5(5)
C516 N515 C528 111.3(5)
C520 N515 C528 107.2(4)
C517 C516 N515 117.5(5)
C517 C516 H51M 107.9
N515 C516 H51M 107.9
C517 C516 H51N 107.9
N515 C516 H51N 107.9
H51M C516 H51N 107.2
C516 C517 C518 111.9(5)
C516 C517 H51O 109.2
C518 C517 H51O 109.2
C516 C517 H51P 109.2
C518 C517 H51P 109.2
H51O C517 H51P 107.9
C519 C518 C517 113.9(6)
C519 C518 H51Q 108.8
C517 C518 H51Q 108.8
C519 C518 H51R 108.8
C517 C518 H51R 108.8
H51Q C518 H51R 107.7
C518 C519 H51S 109.5
C518 C519 H51T 109.5
H51S C519 H51T 109.5
C518 C519 H51U 109.5
H51S C519 H51U 109.5
H51T C519 H51U 109.5
C521 C520 N515 115.0(4)
C521 C520 H52A 108.5
N515 C520 H52A 108.5
C521 C520 H52B 108.5
N515 C520 H52B 108.5
H52A C520 H52B 107.5
C522 C521 C520 117.2(5)
C522 C521 H52C 108.0
C520 C521 H52C 108.0
C522 C521 H52D 108.0
C520 C521 H52D 108.0
H52C C521 H52D 107.3
C521 C522 C523 112.2(5)
C521 C522 H52E 109.2
C523 C522 H52E 109.2
C521 C522 H52F 109.2
C523 C522 H52F 109.2
H52E C522 H52F 107.9
C522 C523 H52G 109.5
C522 C523 H52H 109.5
H52G C523 H52H 109.5
C522 C523 H52I 109.5
H52G C523 H52I 109.5
H52H C523 H52I 109.5
N515 C524 C525 116.9(5)
N515 C524 H52J 108.1
C525 C524 H52J 108.1
N515 C524 H52K 108.1
C525 C524 H52K 108.1
H52J C524 H52K 107.3
C524 C525 C526 109.5(7)
C524 C525 H52L 109.8
C526 C525 H52L 109.8
C524 C525 H52M 109.8
C526 C525 H52M 109.8
H52L C525 H52M 108.2
C525 C526 C527 117.8(9)
C525 C526 H52N 107.9
C527 C526 H52N 107.9
C525 C526 H52O 107.9
C527 C526 H52O 107.9
H52N C526 H52O 107.2
C526 C527 H52P 109.5
C526 C527 H52Q 109.5
H52P C527 H52Q 109.5
C526 C527 H52R 109.5
H52P C527 H52R 109.5
H52Q C527 H52R 109.5
N515 C528 C52B 113.9(6)
N515 C528 C529 115.0(5)
N515 C528 H52S 108.5
C529 C528 H52S 108.5
N515 C528 H52T 108.5
C529 C528 H52T 108.5
H52S C528 H52T 107.5
N515 C528 H52U 108.8
C52B C528 H52U 108.8
N515 C528 H52V 108.8
C52B C528 H52V 108.8
H52U C528 H52V 107.7
C530 C529 C528 109.9(7)
C530 C529 H52W 109.7
C528 C529 H52W 109.7
C530 C529 H52X 109.7
C528 C529 H52X 109.7
H52W C529 H52X 108.2
C531 C530 C529 112.3(9)
C531 C530 H53A 109.2
C529 C530 H53A 109.2
C531 C530 H53B 109.2
C529 C530 H53B 109.2
H53A C530 H53B 107.9
C530 C531 H53C 109.5
C530 C531 H53D 109.5
H53C C531 H53D 109.5
C530 C531 H53E 109.5
H53C C531 H53E 109.5
H53D C531 H53E 109.5
C53B C52B C528 110.7(9)
C53B C52B H52Y 109.5
C528 C52B H52Y 109.5
C53B C52B H52Z 109.5
C528 C52B H52Z 109.5
H52Y C52B H52Z 108.1
C53C C53B C52B 105.1(10)
C53C C53B H53F 110.7
C52B C53B H53F 110.7
C53C C53B H53G 110.7
C52B C53B H53G 110.7
H53F C53B H53G 108.8
C53B C53C H53H 109.5
C53B C53C H53I 109.5
H53H C53C H53I 109.5
C53B C53C H53J 109.5
H53H C53C H53J 109.5
H53I C53C H53J 109.5
C541 N532 C533 105.8(2)
C541 N532 C545 111.5(3)
C533 N532 C545 110.9(3)
C541 N532 C537 110.3(3)
C533 N532 C537 110.8(3)
C545 N532 C537 107.5(3)
N532 C533 C534 115.4(3)
N532 C533 H53K 108.4
C534 C533 H53K 108.4
N532 C533 H53L 108.4
C534 C533 H53L 108.4
H53K C533 H53L 107.5
C533 C534 C535 111.1(3)
C533 C534 H53M 109.4
C535 C534 H53M 109.4
C533 C534 H53N 109.4
C535 C534 H53N 109.4
H53M C534 H53N 108.0
C536 C535 C534 113.6(5)
C536 C535 H53O 108.9
C534 C535 H53O 108.9
C536 C535 H53P 108.9
C534 C535 H53P 108.9
H53O C535 H53P 107.7
C535 C536 H53Q 109.5
C535 C536 H53R 109.5
H53Q C536 H53R 109.5
C535 C536 H53S 109.5
H53Q C536 H53S 109.5
H53R C536 H53S 109.5
C538 C537 N532 115.1(3)
C538 C537 H53T 108.5
N532 C537 H53T 108.5
C538 C537 H53U 108.5
N532 C537 H53U 108.5
H53T C537 H53U 107.5
C539 C538 C537 112.4(3)
C539 C538 H53W 109.1
C537 C538 H53W 109.1
C539 C538 H53X 109.1
C537 C538 H53X 109.1
H53W C538 H53X 107.9
C538 C539 C540 111.8(4)
C538 C539 H53Y 109.3
C540 C539 H53Y 109.3
C538 C539 H53Z 109.3
C540 C539 H53Z 109.3
H53Y C539 H53Z 107.9
C539 C540 H54A 109.5
C539 C540 H54B 109.5
H54A C540 H54B 109.5
C539 C540 H54C 109.5
H54A C540 H54C 109.5
H54B C540 H54C 109.5
N532 C541 C542 114.8(3)
N532 C541 H54D 108.6
C542 C541 H54D 108.6
N532 C541 H54E 108.6
C542 C541 H54E 108.6
H54D C541 H54E 107.5
C543 C542 C541 109.5(4)
C543 C542 H54F 109.8
C541 C542 H54F 109.8
C543 C542 H54G 109.8
C541 C542 H54G 109.8
H54F C542 H54G 108.2
C544 C543 C542 115.0(5)
C544 C543 H54H 108.5
C542 C543 H54H 108.5
C544 C543 H54I 108.5
C542 C543 H54I 108.5
H54H C543 H54I 107.5
C543 C544 H54J 109.5
C543 C544 H54K 109.5
H54J C544 H54K 109.5
C543 C544 H54L 109.5
H54J C544 H54L 109.5
H54K C544 H54L 109.5
N532 C545 C546 114.8(3)
N532 C545 H54M 108.6
C546 C545 H54M 108.6
N532 C545 H54N 108.6
C546 C545 H54N 108.6
H54M C545 H54N 107.5
C547 C546 C545 112.5(3)
C547 C546 H54O 109.1
C545 C546 H54O 109.1
C547 C546 H54P 109.1
C545 C546 H54P 109.1
H54O C546 H54P 107.8
C546 C547 C548 112.5(3)
C546 C547 H54Q 109.1
C548 C547 H54Q 109.1
C546 C547 H54R 109.1
C548 C547 H54R 109.1
H54Q C547 H54R 107.8
C547 C548 H54S 109.5
C547 C548 H54T 109.5
H54S C548 H54T 109.5
C547 C548 H54U 109.5
H54S C548 H54U 109.5
H54T C548 H54U 109.5
C554 N549 C562 107.0(3)
C554 N549 C558 110.3(4)
C562 N549 C558 110.9(4)
C554 N549 C550 110.8(4)
C562 N549 C550 110.3(3)
C558 N549 C550 107.5(3)
C551 C550 N549 114.2(3)
C551 C550 H55A 108.7
N549 C550 H55A 108.7
C551 C550 H55B 108.7
N549 C550 H55B 108.7
H55A C550 H55B 107.6
C552 C551 C550 111.6(4)
C552 C551 H55C 109.3
C550 C551 H55C 109.3
C552 C551 H55D 109.3
C550 C551 H55D 109.3
H55C C551 H55D 108.0
C551 C552 C553 111.9(4)
C551 C552 H55E 109.2
C553 C552 H55E 109.2
C551 C552 H55F 109.2
C553 C552 H55F 109.2
H55E C552 H55F 107.9
C552 C553 H55G 109.5
C552 C553 H55H 109.5
H55G C553 H55H 109.5
C552 C553 H55I 109.5
H55G C553 H55I 109.5
H55H C553 H55I 109.5
C555 C554 N549 115.1(4)
C555 C554 H55J 108.5
N549 C554 H55J 108.5
C555 C554 H55K 108.5
N549 C554 H55K 108.5
H55J C554 H55K 107.5
C554 C555 C556 109.2(5)
C554 C555 H55L 109.8
C556 C555 H55L 109.8
C554 C555 H55M 109.8
C556 C555 H55M 109.8
H55L C555 H55M 108.3
C557 C556 C555 121.3(9)
C55B C556 C555 110.2(11)
C557 C556 H55N 107.0
C555 C556 H55N 107.0
C557 C556 H55O 107.0
C555 C556 H55O 107.0
H55N C556 H55O 106.7
C55B C556 H55P 109.6
C555 C556 H55P 109.6
C55B C556 H55Q 109.6
C555 C556 H55Q 109.6
H55P C556 H55Q 108.1
C556 C557 H55R 109.5
C556 C557 H55S 109.5
H55R C557 H55S 109.5
C556 C557 H55T 109.5
H55R C557 H55T 109.5
H55S C557 H55T 109.5
C556 C55B H55U 109.5
C556 C55B H55V 109.5
H55U C55B H55V 109.5
C556 C55B H55W 109.5
H55U C55B H55W 109.5
H55V C55B H55W 109.5
C559 C558 N549 114.9(4)
C559 C558 H55X 108.5
N549 C558 H55X 108.5
C559 C558 H55Y 108.5
N549 C558 H55Y 108.5
H55X C558 H55Y 107.5
C560 C559 C558 117.8(4)
C560 C559 H55Z 107.9
C558 C559 H55Z 107.9
C560 C559 H559 107.9
C558 C559 H559 107.9
H55Z C559 H559 107.2
C559 C560 C561 113.8(5)
C559 C560 H56A 108.8
C561 C560 H56A 108.8
C559 C560 H56B 108.8
C561 C560 H56B 108.8
H56A C560 H56B 107.7
C560 C561 H56C 109.5
C560 C561 H56D 109.5
H56C C561 H56D 109.5
C560 C561 H56E 109.5
H56C C561 H56E 109.5
H56D C561 H56E 109.5
C563 C562 N549 116.3(3)
C563 C562 H56F 108.2
N549 C562 H56F 108.2
C563 C562 H56G 108.2
N549 C562 H56G 108.2
H56F C562 H56G 107.4
C562 C563 C564 110.7(4)
C562 C563 H56H 109.5
C564 C563 H56H 109.5
C562 C563 H56I 109.5
C564 C563 H56I 109.5
H56H C563 H56I 108.1
C56B C564 C563 102.2(10)
C565 C564 C563 114.1(6)
C565 C564 H56J 108.7
C563 C564 H56J 108.7
C565 C564 H56K 108.7
C563 C564 H56K 108.7
H56J C564 H56K 107.6
C56B C564 H56L 111.3
C563 C564 H56L 111.3
C56B C564 H56M 111.3
C563 C564 H56M 111.3
H56L C564 H56M 109.2
C564 C565 H56N 109.5
C564 C565 H56O 109.5
H56N C565 H56O 109.5
C564 C565 H56P 109.5
H56N C565 H56P 109.5
H56O C565 H56P 109.5
C564 C56B H56Q 109.5
C564 C56B H56R 109.5
H56Q C56B H56R 109.5
C564 C56B H56S 109.5
H56Q C56B H56S 109.5
H56R C56B H56S 109.5
C579 N566 C575 111.5(4)
C579 N566 C571 106.7(3)
C575 N566 C571 110.7(3)
C579 N566 C567 111.8(4)
C575 N566 C567 106.4(3)
C571 N566 C567 109.7(4)
N566 C567 C568 114.1(3)
N566 C567 H56T 108.7
C568 C567 H56T 108.7
N566 C567 H56U 108.7
C568 C567 H56U 108.7
H56T C567 H56U 107.6
C569 C568 C567 109.9(4)
C569 C568 H56V 109.7
C567 C568 H56V 109.7
C569 C568 H56W 109.7
C567 C568 H56W 109.7
H56V C568 H56W 108.2
C570 C569 C568 108.9(6)
C570 C569 H56X 109.9
C568 C569 H56X 109.9
C570 C569 H56Y 109.9
C568 C569 H56Y 109.9
H56X C569 H56Y 108.3
C569 C570 H57A 109.5
C569 C570 H57B 109.5
H57A C570 H57B 109.5
C569 C570 H57C 109.5
H57A C570 H57C 109.5
H57B C570 H57C 109.5
N566 C571 C572 117.0(4)
N566 C571 H57D 108.1
C572 C571 H57D 108.1
N566 C571 H57E 108.1
C572 C571 H57E 108.1
H57D C571 H57E 107.3
C573 C572 C571 111.1(5)
C573 C572 H57F 109.4
C571 C572 H57F 109.4
C573 C572 H57G 109.4
C571 C572 H57G 109.4
H57F C572 H57G 108.0
C574 C573 C572 108.6(6)
C574 C573 H57H 110.0
C572 C573 H57H 110.0
C574 C573 H57I 110.0
C572 C573 H57I 110.0
H57H C573 H57I 108.4
C573 C574 H57J 109.5
C573 C574 H57K 109.5
H57J C574 H57K 109.5
C573 C574 H57L 109.5
H57J C574 H57L 109.5
H57K C574 H57L 109.5
N566 C575 C576 115.1(3)
N566 C575 H57M 108.5
C576 C575 H57M 108.5
N566 C575 H57N 108.5
C576 C575 H57N 108.5
H57M C575 H57N 107.5
C575 C576 C577 111.6(4)
C575 C576 H57O 109.3
C577 C576 H57O 109.3
C575 C576 H57P 109.3
C577 C576 H57P 109.3
H57O C576 H57P 108.0
C578 C577 C576 112.8(4)
C578 C577 H57Q 109.0
C576 C577 H57Q 109.0
C578 C577 H57R 109.0
C576 C577 H57R 109.0
H57Q C577 H57R 107.8
C577 C578 H57S 109.5
C577 C578 H57T 109.5
H57S C578 H57T 109.5
C577 C578 H57U 109.5
H57S C578 H57U 109.5
H57T C578 H57U 109.5
N566 C579 C580 115.0(4)
N566 C579 H57V 108.5
C580 C579 H57V 108.5
N566 C579 H57W 108.5
C580 C579 H57W 108.5
H57V C579 H57W 107.5
C579 C580 C581 110.3(6)
C579 C580 H58A 109.6
C581 C580 H58A 109.6
C579 C580 H58B 109.6
C581 C580 H58B 109.6
H58A C580 H58B 108.1
C582 C581 C580 103.4(10)
C582 C581 H58C 111.1
C580 C581 H58C 111.1
C582 C581 H58D 111.1
C580 C581 H58D 111.1
H58C C581 H58D 109.1
C581 C582 H58E 109.5
C581 C582 H58F 109.5
H58E C582 H58F 109.5
C581 C582 H58G 109.5
H58E C582 H58G 109.5
H58F C582 H58G 109.5
C584 N583 C596 111.3(3)
C584 N583 C588 110.1(3)
C596 N583 C588 106.8(3)
C584 N583 C592 107.2(3)
C596 N583 C592 111.1(3)
C588 N583 C592 110.4(3)
C585 C584 N583 115.1(3)
C585 C584 H58H 108.5
N583 C584 H58H 108.5
C585 C584 H58I 108.5
N583 C584 H58I 108.5
H58H C584 H58I 107.5
C584 C585 C586 111.2(4)
C584 C585 H58J 109.4
C586 C585 H58J 109.4
C584 C585 H58K 109.4
C586 C585 H58K 109.4
H58J C585 H58K 108.0
C587 C586 C585 114.1(6)
C587 C586 H58L 108.7
C585 C586 H58L 108.7
C587 C586 H58M 108.7
C585 C586 H58M 108.7
H58L C586 H58M 107.6
C586 C587 H58N 109.5
C586 C587 H58O 109.5
H58N C587 H58O 109.5
C586 C587 H58P 109.5
H58N C587 H58P 109.5
H58O C587 H58P 109.5
C589 C588 N583 115.3(3)
C589 C588 H58Q 108.4
N583 C588 H58Q 108.4
C589 C588 H58R 108.4
N583 C588 H58R 108.4
H58Q C588 H58R 107.5
C590 C589 C588 111.6(3)
C590 C589 H58S 109.3
C588 C589 H58S 109.3
C590 C589 H58T 109.3
C588 C589 H58T 109.3
H58S C589 H58T 108.0
C589 C590 C591 112.6(4)
C589 C590 H59A 109.1
C591 C590 H59A 109.1
C589 C590 H59B 109.1
C591 C590 H59B 109.1
H59A C590 H59B 107.8
C590 C591 H59C 109.5
C590 C591 H59D 109.5
H59C C591 H59D 109.5
C590 C591 H59E 109.5
H59C C591 H59E 109.5
H59D C591 H59E 109.5
C593 C592 N583 114.5(4)
C593 C592 H59F 108.6
N583 C592 H59F 108.6
C593 C592 H59G 108.6
N583 C592 H59G 108.6
H59F C592 H59G 107.6
C594 C593 C592 113.9(6)
C594 C593 H59H 108.8
C592 C593 H59H 108.8
C594 C593 H59I 108.8
C592 C593 H59I 108.8
H59H C593 H59I 107.7
C595 C594 C593 110.2(10)
C595 C594 H59J 109.6
C593 C594 H59J 109.6
C595 C594 H59K 109.6
C593 C594 H59K 109.6
H59J C594 H59K 108.1
C594 C595 H59L 109.5
C594 C595 H59M 109.5
H59L C595 H59M 109.5
C594 C595 H59N 109.5
H59L C595 H59N 109.5
H59M C595 H59N 109.5
N583 C596 C597 114.9(3)
N583 C596 H59P 108.5
C597 C596 H59P 108.5
N583 C596 H59Q 108.5
C597 C596 H59Q 108.5
H59P C596 H59Q 107.5
C596 C597 C598 111.3(4)
C596 C597 H59R 109.4
C598 C597 H59R 109.4
C596 C597 H59S 109.4
C598 C597 H59S 109.4
H59R C597 H59S 108.0
C599 C598 C597 112.7(4)
C599 C598 H59T 109.1
C597 C598 H59T 109.1
C599 C598 H59U 109.1
C597 C598 H59U 109.1
H59T C598 H59U 107.8
C598 C599 H59V 109.5
C598 C599 H59W 109.5
H59V C599 H59W 109.5
C598 C599 H59X 109.5
H59V C599 H59X 109.5
H59W C599 H59X 109.5
C601 N600 C605 104.3(4)
C601 N600 C613 113.7(4)
C605 N600 C613 111.8(4)
C601 N600 C609 109.6(4)
C605 N600 C609 111.6(4)
C613 N600 C609 105.9(3)
C602 C601 N600 116.3(4)
C602 C601 H60D 108.2
N600 C601 H60D 108.2
C602 C601 H60E 108.2
N600 C601 H60E 108.2
H60D C601 H60E 107.4
C601 C602 C603 110.2(5)
C601 C602 H60F 109.6
C603 C602 H60F 109.6
C601 C602 H60G 109.6
C603 C602 H60G 109.6
H60F C602 H60G 108.1
C604 C603 C602 112.3(7)
C604 C603 H60H 109.2
C602 C603 H60H 109.2
C604 C603 H60I 109.2
C602 C603 H60I 109.2
H60H C603 H60I 107.9
C603 C604 H60J 109.5
C603 C604 H60K 109.5
H60J C604 H60K 109.5
C603 C604 H60L 109.5
H60J C604 H60L 109.5
H60K C604 H60L 109.5
C606 C605 N600 115.0(4)
C606 C605 H60M 108.5
N600 C605 H60M 108.5
C606 C605 H60N 108.5
N600 C605 H60N 108.5
H60M C605 H60N 107.5
C605 C606 C607 102.7(7)
C605 C606 H60O 111.2
C607 C606 H60O 111.2
C605 C606 H60P 111.2
C607 C606 H60P 111.2
H60O C606 H60P 109.1
C608 C607 C606 104.1(11)
C608 C607 H60Q 110.9
C606 C607 H60Q 110.9
C608 C607 H60R 110.9
C606 C607 H60R 110.9
H60Q C607 H60R 109.0
C607 C608 H60S 109.5
C607 C608 H60T 109.5
H60S C608 H60T 109.5
C607 C608 H60U 109.5
H60S C608 H60U 109.5
H60T C608 H60U 109.5
C610 C609 N600 115.7(3)
C610 C609 H60V 108.3
N600 C609 H60V 108.3
C610 C609 H60W 108.3
N600 C609 H60W 108.3
H60V C609 H60W 107.4
C609 C610 C611 111.0(4)
C609 C610 H61A 109.4
C611 C610 H61A 109.4
C609 C610 H61B 109.4
C611 C610 H61B 109.4
H61A C610 H61B 108.0
C612 C611 C610 113.1(4)
C612 C611 H61C 109.0
C610 C611 H61C 109.0
C612 C611 H61D 109.0
C610 C611 H61D 109.0
H61C C611 H61D 107.8
C611 C612 H61E 109.5
C611 C612 H61F 109.5
H61E C612 H61F 109.5
C611 C612 H61G 109.5
H61E C612 H61G 109.5
H61F C612 H61G 109.5
N600 C613 C614 114.3(3)
N600 C613 H61H 108.7
C614 C613 H61H 108.7
N600 C613 H61I 108.7
C614 C613 H61I 108.7
H61H C613 H61I 107.6
C615 C614 C613 110.8(4)
C615 C614 H61J 109.5
C613 C614 H61J 109.5
C615 C614 H61K 109.5
C613 C614 H61K 109.5
H61J C614 H61K 108.1
C614 C615 C616 111.7(4)
C614 C615 H61L 109.3
C616 C615 H61L 109.3
C614 C615 H61M 109.3
C616 C615 H61M 109.3
H61L C615 H61M 107.9
C615 C616 H61N 109.5
C615 C616 H61O 109.5
H61N C616 H61O 109.5
C615 C616 H61P 109.5
H61N C616 H61P 109.5
H61O C616 H61P 109.5
C626 N617 C630 108.9(3)
C626 N617 C622 110.2(4)
C630 N617 C622 111.4(4)
C626 N617 C618 110.2(4)
C630 N617 C618 107.5(4)
C622 N617 C618 108.6(3)
C619 C618 N617 116.4(4)
C619 C618 H61Q 108.2
N617 C618 H61Q 108.2
C619 C618 H61R 108.2
N617 C618 H61R 108.2
H61Q C618 H61R 107.3
C618 C619 C620 110.6(4)
C618 C619 H61S 109.5
C620 C619 H61S 109.5
C618 C619 H61T 109.5
C620 C619 H61T 109.5
H61S C619 H61T 108.1
C621 C620 C619 114.1(4)
C621 C620 H62A 108.7
C619 C620 H62A 108.7
C621 C620 H62B 108.7
C619 C620 H62B 108.7
H62A C620 H62B 107.6
C620 C621 H62C 109.5
C620 C621 H62D 109.5
H62C C621 H62D 109.5
C620 C621 H62E 109.5
H62C C621 H62E 109.5
H62D C621 H62E 109.5
C623 C622 N617 114.2(4)
C623 C622 H62F 108.7
N617 C622 H62F 108.7
C623 C622 H62G 108.7
N617 C622 H62G 108.7
H62F C622 H62G 107.6
C624 C623 C622 111.1(6)
C624 C623 H62H 109.4
C622 C623 H62H 109.4
C624 C623 H62I 109.4
C622 C623 H62I 109.4
H62H C623 H62I 108.0
C625 C624 C623 109.5(7)
C625 C624 H62J 109.8
C623 C624 H62J 109.8
C625 C624 H62K 109.8
C623 C624 H62K 109.8
H62J C624 H62K 108.2
C624 C625 H62L 109.5
C624 C625 H62M 109.5
H62L C625 H62M 109.5
C624 C625 H62N 109.5
H62L C625 H62N 109.5
H62M C625 H62N 109.5
C627 C626 N617 117.8(4)
C627 C626 H62O 107.8
N617 C626 H62O 107.8
C627 C626 H62P 107.8
N617 C626 H62P 107.8
H62O C626 H62P 107.2
C626 C627 C628 112.8(5)
C626 C627 H62Q 109.0
C628 C627 H62Q 109.0
C626 C627 H62R 109.0
C628 C627 H62R 109.0
H62Q C627 H62R 107.8
C62B C628 C627 129.9(11)
C629 C628 C627 110.9(6)
C629 C628 H62S 109.5
C627 C628 H62S 109.5
C629 C628 H62T 109.5
C627 C628 H62T 109.5
H62S C628 H62T 108.1
C62B C628 H62U 104.8
C627 C628 H62U 104.8
C62B C628 H62V 104.8
C627 C628 H62V 104.8
H62U C628 H62V 105.8
C628 C629 H62W 109.5
C628 C629 H62X 109.5
H62W C629 H62X 109.5
C628 C629 H62Y 109.5
H62W C629 H62Y 109.5
H62X C629 H62Y 109.5
C628 C62B H62Z 109.5
C628 C62B H62$ 109.5
H62Z C62B H62$ 109.5
C628 C62B H629 109.5
H62Z C62B H629 109.5
H62$ C62B H629 109.5
N617 C630 C631 115.4(4)
N617 C630 H63A 108.4
C631 C630 H63A 108.4
N617 C630 H63B 108.4
C631 C630 H63B 108.4
H63A C630 H63B 107.5
C632 C631 C630 109.8(5)
C632 C631 H63C 109.7
C630 C631 H63C 109.7
C632 C631 H63D 109.7
C630 C631 H63D 109.7
H63C C631 H63D 108.2
C631 C632 C633 110.3(7)
C631 C632 H63E 109.6
C633 C632 H63E 109.6
C631 C632 H63F 109.6
C633 C632 H63F 109.6
H63E C632 H63F 108.1
C632 C633 H63G 109.5
C632 C633 H63H 109.5
H63G C633 H63H 109.5
C632 C633 H63I 109.5
H63G C633 H63I 109.5
H63H C633 H63I 109.5
C647 N634 C643 109.7(4)
C647 N634 C635 111.4(4)
C643 N634 C635 108.1(4)
C647 N634 C639 108.0(4)
C643 N634 C639 111.2(5)
C635 N634 C639 108.5(4)
C636 C635 N634 118.4(5)
C636 C635 H63J 107.7
N634 C635 H63J 107.7
C636 C635 H63K 107.7
N634 C635 H63K 107.7
H63J C635 H63K 107.1
C635 C636 C637 111.0(5)
C635 C636 H63L 109.4
C637 C636 H63L 109.4
C635 C636 H63M 109.4
C637 C636 H63M 109.4
H63L C636 H63M 108.0
C638 C637 C636 114.7(6)
C638 C637 H63N 108.6
C636 C637 H63N 108.6
C638 C637 H63O 108.6
C636 C637 H63O 108.6
H63N C637 H63O 107.6
C637 C638 H63P 109.5
C637 C638 H63Q 109.5
H63P C638 H63Q 109.5
C637 C638 H63R 109.5
H63P C638 H63R 109.5
H63Q C638 H63R 109.5
C640 C639 N634 115.8(4)
C640 C639 H63S 108.3
N634 C639 H63S 108.3
C640 C639 H63T 108.3
N634 C639 H63T 108.3
H63S C639 H63T 107.4
C641 C640 C639 111.3(5)
C641 C640 H64A 109.4
C639 C640 H64A 109.4
C641 C640 H64B 109.4
C639 C640 H64B 109.4
H64A C640 H64B 108.0
C642 C641 C640 111.2(6)
C642 C641 H64C 109.4
C640 C641 H64C 109.4
C642 C641 H64D 109.4
C640 C641 H64D 109.4
H64C C641 H64D 108.0
C641 C642 H64E 109.5
C641 C642 H64F 109.5
H64E C642 H64F 109.5
C641 C642 H64G 109.5
H64E C642 H64G 109.5
H64F C642 H64G 109.5
C644 C643 N634 120.7(6)
C644 C643 H64H 107.1
N634 C643 H64H 107.1
C644 C643 H64I 107.1
N634 C643 H64I 107.2
H64H C643 H64I 106.8
C643 C644 C64B 135.4(8)
C643 C644 C645 109.0(7)
C643 C644 H64J 109.9
C645 C644 H64J 109.9
C643 C644 H64K 109.9
C645 C644 H64K 109.9
H64J C644 H64K 108.3
C643 C644 H64L 103.3
C64B C644 H64L 103.3
C643 C644 H64M 103.3
C64B C644 H64M 103.3
H64L C644 H64M 105.2
C646 C645 C644 115.0(9)
C646 C645 H64N 108.5
C644 C645 H64N 108.5
C646 C645 H64O 108.5
C644 C645 H64O 108.5
H64N C645 H64O 107.5
C646 C64B C644 127.7(10)
C646 C64B H64P 105.4
C644 C64B H64P 105.4
C646 C64B H64Q 105.4
C644 C64B H64Q 105.4
H64P C64B H64Q 106.0
C645 C646 H64R 109.5
C645 C646 H64S 109.5
H64R C646 H64S 109.5
C645 C646 H64T 109.5
H64R C646 H64T 109.5
H64S C646 H64T 109.5
C64B C646 H64U 109.5
C64B C646 H64V 109.5
H64U C646 H64V 109.5
C64B C646 H64W 109.5
H64U C646 H64W 109.5
H64V C646 H64W 109.5
N634 C647 C648 118.1(4)
N634 C647 H64X 107.8
C648 C647 H64X 107.8
N634 C647 H64Y 107.8
C648 C647 H64Y 107.8
H64X C647 H64Y 107.1
C649 C648 C647 108.2(5)
C649 C648 H64Z 110.1
C647 C648 H64Z 110.1
C649 C648 H648 110.1
C647 C648 H648 110.1
H64Z C648 H648 108.4
C648 C649 C650 114.4(6)
C648 C649 H649 108.7
C650 C649 H649 108.7
C648 C649 H64? 108.7
C650 C649 H64? 108.7
H649 C649 H64? 107.6
C649 C650 H65A 109.5
C649 C650 H65B 109.5
H65A C650 H65B 109.5
C649 C650 H65C 109.5
H65A C650 H65C 109.5
H65B C650 H65C 109.5
C652 N651 C664 110.5(4)
C652 N651 C660 107.2(4)
C664 N651 C660 112.2(4)
C652 N651 C656 110.1(4)
C664 N651 C656 105.9(4)
C660 N651 C656 111.0(5)
C653 C652 N651 116.5(4)
C653 C652 H65D 108.2
N651 C652 H65D 108.2
C653 C652 H65E 108.2
N651 C652 H65E 108.2
H65D C652 H65E 107.3
C652 C653 C654 112.8(5)
C652 C653 H65F 109.0
C654 C653 H65F 109.0
C652 C653 H65G 109.0
C654 C653 H65G 109.0
H65F C653 H65G 107.8
C655 C654 C653 114.4(6)
C655 C654 H65H 108.7
C653 C654 H65H 108.7
C655 C654 H65I 108.7
C653 C654 H65I 108.7
H65H C654 H65I 107.6
C654 C655 H65J 109.5
C654 C655 H65K 109.5
H65J C655 H65K 109.5
C654 C655 H65L 109.5
H65J C655 H65L 109.5
H65K C655 H65L 109.5
C657 C656 N651 115.3(5)
C657 C656 H65M 108.4
N651 C656 H65M 108.4
C657 C656 H65N 108.4
N651 C656 H65N 108.4
H65M C656 H65N 107.5
C658 C657 C656 106.9(6)
C658 C657 H65O 110.3
C656 C657 H65O 110.3
C658 C657 H65P 110.3
C656 C657 H65P 110.3
H65O C657 H65P 108.6
C659 C658 C657 111.9(8)
C659 C658 H65Q 109.2
C657 C658 H65Q 109.2
C659 C658 H65R 109.2
C657 C658 H65R 109.2
H65Q C658 H65R 107.9
C658 C659 H65S 109.5
C658 C659 H65T 109.5
H65S C659 H65T 109.5
C658 C659 H65U 109.5
H65S C659 H65U 109.5
H65T C659 H65U 109.5
C661 C660 N651 116.7(5)
C661 C660 H66A 108.1
N651 C660 H66A 108.1
C661 C660 H66B 108.1
N651 C660 H66B 108.1
H66A C660 H66B 107.3
C662 C661 C660 111.7(5)
C662 C661 H66C 109.3
C660 C661 H66C 109.3
C662 C661 H66D 109.3
C660 C661 H66D 109.3
H66C C661 H66D 107.9
C661 C662 C663 114.8(6)
C661 C662 H66E 108.6
C663 C662 H66E 108.6
C661 C662 H66F 108.6
C663 C662 H66F 108.6
H66E C662 H66F 107.6
C662 C663 H66G 109.5
C662 C663 H66H 109.5
H66G C663 H66H 109.5
C662 C663 H66I 109.5
H66G C663 H66I 109.5
H66H C663 H66I 109.5
N651 C664 C665 113.8(4)
N651 C664 H66J 108.8
C665 C664 H66J 108.8
N651 C664 H66K 108.8
C665 C664 H66K 108.8
H66J C664 H66K 107.7
C664 C665 C666 109.5(5)
C664 C665 H66L 109.8
C666 C665 H66L 109.8
C664 C665 H66M 109.8
C666 C665 H66M 109.8
H66L C665 H66M 108.2
C665 C666 C667 112.4(5)
C665 C666 H66N 109.1
C667 C666 H66N 109.1
C665 C666 H66O 109.1
C667 C666 H66O 109.1
H66N C666 H66O 107.9
C666 C667 H66P 109.5
C666 C667 H66Q 109.5
H66P C667 H66Q 109.5
C666 C667 H66R 109.5
H66P C667 H66R 109.5
H66Q C667 H66R 109.5
C669 N668 C677 111.3(4)
C669 N668 C681 110.7(4)
C677 N668 C681 106.9(4)
C669 N668 C673 107.9(4)
C677 N668 C673 111.4(4)
C681 N668 C673 108.5(4)
C670 C669 N668 117.8(5)
C670 C669 H66S 107.9
N668 C669 H66S 107.9
C670 C669 H66T 107.9
N668 C669 H66T 107.9
H66S C669 H66T 107.2
C669 C670 C671 114.3(6)
C669 C670 H67A 108.7
C671 C670 H67A 108.7
C669 C670 H67B 108.7
C671 C670 H67B 108.7
H67A C670 H67B 107.6
C672 C671 C670 115.2(7)
C672 C671 H67C 108.5
C670 C671 H67C 108.5
C672 C671 H67D 108.5
C670 C671 H67D 108.5
H67C C671 H67D 107.5
C671 C672 H67E 109.5
C671 C672 H67F 109.5
H67E C672 H67F 109.5
C671 C672 H67G 109.5
H67E C672 H67G 109.5
H67F C672 H67G 109.5
C674 C673 N668 118.7(5)
C674 C673 H67H 107.6
N668 C673 H67H 107.6
C674 C673 H67I 107.6
N668 C673 H67I 107.6
H67H C673 H67I 107.1
C673 C674 C675 109.4(6)
C673 C674 H67J 109.8
C675 C674 H67J 109.8
C673 C674 H67K 109.8
C675 C674 H67K 109.8
H67J C674 H67K 108.2
C676 C675 C674 114.9(10)
C676 C675 H67L 108.5
C674 C675 H67L 108.5
C676 C675 H67M 108.5
C674 C675 H67M 108.5
H67L C675 H67M 107.5
C675 C676 H67N 109.5
C675 C676 H67O 109.5
H67N C676 H67O 109.5
C675 C676 H67P 109.5
H67N C676 H67P 109.5
H67O C676 H67P 109.5
C678 C677 N668 116.0(5)
C678 C677 H67Q 108.3
N668 C677 H67Q 108.3
C678 C677 H67R 108.3
N668 C677 H67R 108.3
H67Q C677 H67R 107.4
C677 C678 C679 110.9(5)
C677 C678 H67S 109.5
C679 C678 H67S 109.5
C677 C678 H67T 109.5
C679 C678 H67T 109.5
H67S C678 H67T 108.1
C680 C679 C678 112.7(7)
C680 C679 H67U 109.0
C678 C679 H67U 109.0
C680 C679 H67V 109.0
C678 C679 H67V 109.0
H67U C679 H67V 107.8
C679 C680 H68A 109.5
C679 C680 H68B 109.5
H68A C680 H68B 109.5
C679 C680 H68C 109.5
H68A C680 H68C 109.5
H68B C680 H68C 109.5
C682 C681 N668 115.7(4)
C682 C681 H68D 108.4
N668 C681 H68D 108.4
C682 C681 H68E 108.4
N668 C681 H68E 108.4
H68D C681 H68E 107.4
C681 C682 C683 112.6(5)
C681 C682 H68F 109.1
C683 C682 H68F 109.1
C681 C682 H68G 109.1
C683 C682 H68G 109.1
H68F C682 H68G 107.8
C684 C683 C682 110.9(6)
C684 C683 H68H 109.5
C682 C683 H68H 109.5
C684 C683 H68I 109.5
C682 C683 H68I 109.5
H68H C683 H68I 108.0
C683 C684 H68J 109.5
C683 C684 H68K 109.5
H68J C684 H68K 109.5
C683 C684 H68L 109.5
H68J C684 H68L 109.5
H68K C684 H68L 109.5
C694 N685 C690 118.9(11)
C694 N685 C686 108.3(9)
C690 N685 C686 118.3(11)
C694 N685 C698 102.3(11)
C690 N685 C698 100.5(9)
C686 N685 C698 106.0(10)
N685 C686 C687 120.8(11)
N685 C686 H68M 107.1
C687 C686 H68M 107.1
N685 C686 H68N 107.1
C687 C686 H68N 107.1
H68M C686 H68N 106.8
C686 C687 C688 122.5(12)
C686 C687 H68O 106.7
C688 C687 H68O 106.7
C686 C687 H68P 106.7
C688 C687 H68P 106.7
H68O C687 H68P 106.6
C687 C688 C689 117.2(13)
C687 C688 H68Q 108.0
C689 C688 H68Q 108.0
C687 C688 H68R 108.0
C689 C688 H68R 108.0
H68Q C688 H68R 107.3
C688 C689 H68S 109.5
C688 C689 H68T 109.5
H68S C689 H68T 109.5
C688 C689 H68U 109.5
H68S C689 H68U 109.5
H68T C689 H68U 109.5
C691 C690 N685 104.6(10)
C691 C690 H69A 110.8
N685 C690 H69A 110.8
C691 C690 H69B 110.8
N685 C690 H69B 110.8
H69A C690 H69B 108.9
C690 C691 C692 97.6(12)
C690 C691 H69C 112.2
C692 C691 H69C 112.2
C690 C691 H69D 112.2
C692 C691 H69D 112.2
H69C C691 H69D 109.8
C693 C692 C691 119.3(13)
C693 C692 H69E 107.5
C691 C692 H69E 107.5
C693 C692 H69F 107.5
C691 C692 H69F 107.5
H69E C692 H69F 107.0
C692 C693 H69G 109.5
C692 C693 H69H 109.5
H69G C693 H69H 109.5
C692 C693 H69I 109.5
H69G C693 H69I 109.5
H69H C693 H69I 109.5
N685 C694 C695 112.8(10)
N685 C694 H69J 109.0
C695 C694 H69J 109.0
N685 C694 H69K 109.0
C695 C694 H69K 109.0
H69J C694 H69K 107.8
C696 C695 C694 111.8(11)
C696 C695 H69L 109.3
C694 C695 H69L 109.3
C696 C695 H69M 109.3
C694 C695 H69M 109.3
H69L C695 H69M 107.9
C697 C696 C695 104.3(10)
C697 C696 H69N 110.9
C695 C696 H69N 110.9
C697 C696 H69O 110.9
C695 C696 H69O 110.9
H69N C696 H69O 108.9
C696 C697 H69P 109.5
C696 C697 H69Q 109.5
H69P C697 H69Q 109.5
C696 C697 H69R 109.5
H69P C697 H69R 109.5
H69Q C697 H69R 109.5
C699 C698 N685 123.9(11)
C699 C698 H69S 106.3
N685 C698 H69S 106.4
C699 C698 H69T 106.4
N685 C698 H69T 106.4
H69S C698 H69T 106.4
C698 C699 C700 118.0(11)
C698 C699 H69U 107.8
C700 C699 H69U 107.8
C698 C699 H69V 107.8
C700 C699 H69V 107.8
H69U C699 H69V 107.2
C701 C700 C699 109.9(17)
C70B C700 C699 117.1(14)
C701 C700 H70A 109.7
C699 C700 H70A 109.7
C701 C700 H70B 109.7
C699 C700 H70B 109.7
H70A C700 H70B 108.2
C70B C700 H70C 108.0
C699 C700 H70C 108.0
C70B C700 H70D 108.0
C699 C700 H70D 108.0
H70C C700 H70D 107.3
C700 C701 H70E 109.5
C700 C701 H70F 109.5
H70E C701 H70F 109.5
C700 C701 H70G 109.5
H70E C701 H70G 109.5
H70F C701 H70G 109.5
C700 C70B H70H 109.5
C700 C70B H70I 109.5
H70H C70B H70I 109.5
C700 C70B H70J 109.5
H70H C70B H70J 109.5
H70I C70B H70J 109.5
C705 O705 H705 124(5)
C703 C702 H70K 109.5
C703 C702 H70L 109.5
H70K C702 H70L 109.5
C703 C702 H70M 109.5
H70K C702 H70M 109.5
H70L C702 H70M 109.5
O703 C703 C702 120.8(8)
O703 C703 C704 117.4(7)
C702 C703 C704 121.7(7)
C703 C704 C705 115.4(5)
C703 C704 H70N 108.4
C705 C704 H70N 108.4
C703 C704 H70O 108.4
C705 C704 H70O 108.4
H70N C704 H70O 107.5
O705 C705 C706 103.5(6)
O705 C705 C707 111.5(6)
C706 C705 C707 110.1(8)
O705 C705 C704 108.9(7)
C706 C705 C704 111.6(6)
C707 C705 C704 111.0(6)
C705 C706 H70P 109.5
C705 C706 H70Q 109.5
H70P C706 H70Q 109.5
C705 C706 H70R 109.5
H70P C706 H70R 109.5
H70Q C706 H70R 109.5
C705 C707 H70S 109.5
C705 C707 H70T 109.5
H70S C707 H70T 109.5
C705 C707 H70U 109.5
H70S C707 H70U 109.5
H70T C707 H70U 109.5
C711 O711 H711 91(5)
C709 C708 H70V 109.5
C709 C708 H70W 109.5
H70V C708 H70W 109.5
C709 C708 H70X 109.5
H70V C708 H70X 109.5
H70W C708 H70X 109.5
O709 C709 C708 121.1(7)
O709 C709 C710 122.7(7)
C708 C709 C710 116.1(5)
C709 C710 C711 118.7(5)
C709 C710 H71A 107.6
C711 C710 H71A 107.6
C709 C710 H71B 107.6
C711 C710 H71B 107.6
H71A C710 H71B 107.1
O711 C711 C710 107.4(5)
O711 C711 C713 103.5(6)
C710 C711 C713 112.5(6)
O711 C711 C712 107.7(6)
C710 C711 C712 113.7(7)
C713 C711 C712 111.4(6)
C711 C712 H71C 109.5
C711 C712 H71D 109.5
H71C C712 H71D 109.5
C711 C712 H71E 109.5
H71C C712 H71E 109.5
H71D C712 H71E 109.5
C711 C713 H71F 109.5
C711 C713 H71G 109.5
H71F C713 H71G 109.5
C711 C713 H71H 109.5
H71F C713 H71H 109.5
H71G C713 H71H 109.5
C717 O717 H717 110(7)
C715 C714 H71I 109.5
C715 C714 H71J 109.5
H71I C714 H71J 109.5
C715 C714 H71K 109.5
H71I C714 H71K 109.5
H71J C714 H71K 109.5
O715 C715 C716 116.3(9)
O715 C715 C714 117.1(8)
C716 C715 C714 125.9(9)
C715 C716 C717 121.8(8)
C715 C716 H71L 106.9
C717 C716 H71L 106.9
C715 C716 H71M 106.9
C717 C716 H71M 106.9
H71L C716 H71M 106.7
C719 C717 O717 110.2(6)
C719 C717 C716 107.7(7)
O717 C717 C716 108.0(6)
C719 C717 C718 115.3(6)
O717 C717 C718 107.2(5)
C716 C717 C718 108.1(7)
C717 C718 H71N 109.5
C717 C718 H71O 109.5
H71N C718 H71O 109.5
C717 C718 H71P 109.5
H71N C718 H71P 109.5
H71O C718 H71P 109.5
C717 C719 H71Q 109.5
C717 C719 H71R 109.5
H71Q C719 H71R 109.5
C717 C719 H71S 109.5
H71Q C719 H71S 109.5
H71R C719 H71S 109.5
C723 O723 H723 121(6)
C721 C720 H72A 109.5
C721 C720 H72B 109.5
H72A C720 H72B 109.5
C721 C720 H72C 109.5
H72A C720 H72C 109.5
H72B C720 H72C 109.5
O721 C721 C720 118.6(7)
O721 C721 C722 119.1(7)
C720 C721 C722 122.3(7)
C721 C722 C723 116.1(4)
C721 C722 H72D 108.3
C723 C722 H72D 108.3
C721 C722 H72E 108.3
C723 C722 H72E 108.3
H72D C722 H72E 107.4
O723 C723 C724 108.0(6)
O723 C723 C725 106.9(5)
C724 C723 C725 112.0(5)
O723 C723 C722 104.9(4)
C724 C723 C722 110.4(5)
C725 C723 C722 114.2(5)
C723 C724 H72F 109.5
C723 C724 H72G 109.5
H72F C724 H72G 109.5
C723 C724 H72H 109.5
H72F C724 H72H 109.5
H72G C724 H72H 109.5
C723 C725 H72I 109.5
C723 C725 H72J 109.5
H72I C725 H72J 109.5
C723 C725 H72K 109.5
H72I C725 H72K 109.5
H72J C725 H72K 109.5
C729 O729 H729 123(5)
C727 C726 H72L 109.5
C727 C726 H72M 109.5
H72L C726 H72M 109.5
C727 C726 H72N 109.5
H72L C726 H72N 109.5
H72M C726 H72N 109.5
O727 C727 C726 119.5(8)
O727 C727 C728 120.5(7)
C726 C727 C728 120.0(7)
C727 C728 C729 113.7(6)
C727 C728 H72O 108.8
C729 C728 H72O 108.8
C727 C728 H72P 108.8
C729 C728 H72P 108.8
H72O C728 H72P 107.7
O729 C729 C730 110.0(6)
O729 C729 C731 107.9(6)
C730 C729 C731 111.1(8)
O729 C729 C728 107.8(6)
C730 C729 C728 111.1(6)
C731 C729 C728 108.8(6)
C729 C730 H73A 109.5
C729 C730 H73B 109.5
H73A C730 H73B 109.5
C729 C730 H73C 109.5
H73A C730 H73C 109.5
H73B C730 H73C 109.5
C729 C731 H73D 109.5
C729 C731 H73E 109.5
H73D C731 H73E 109.5
C729 C731 H73F 109.5
H73D C731 H73F 109.5
H73E C731 H73F 109.5
C735 O735 H735 100(5)
C733 C732 H73G 109.5
C733 C732 H73H 109.5
H73G C732 H73H 109.5
C733 C732 H73I 109.5
H73G C732 H73I 109.5
H73H C732 H73I 109.5
O733 C733 C732 122.7(7)
O733 C733 C734 123.5(7)
C732 C733 C734 113.7(7)
C733 C734 C735 119.7(7)
C733 C734 H73J 107.4
C735 C734 H73J 107.4
C733 C734 H73K 107.4
C735 C734 H73K 107.4
H73J C734 H73K 106.9
C736 C735 O735 108.9(8)
C736 C735 C737 113.6(9)
O735 C735 C737 106.8(8)
C736 C735 C734 112.8(7)
O735 C735 C734 103.8(7)
C737 C735 C734 110.3(8)
C735 C736 H73L 109.5
C735 C736 H73M 109.5
H73L C736 H73M 109.5
C735 C736 H73N 109.5
H73L C736 H73N 109.5
H73M C736 H73N 109.5
C735 C737 H73O 109.5
C735 C737 H73P 109.5
H73O C737 H73P 109.5
C735 C737 H73Q 109.5
H73O C737 H73Q 109.5
H73P C737 H73Q 109.5
C741 O741 H741 106(8)
C739 C738 H73R 109.5
C739 C738 H73S 109.5
H73R C738 H73S 109.5
C739 C738 H73T 109.5
H73R C738 H73T 109.5
H73S C738 H73T 109.5
O739 C739 C738 122.8(8)
O739 C739 C740 120.0(7)
C738 C739 C740 117.0(7)
C741 C740 C739 113.1(6)
C741 C740 H74A 109.0
C739 C740 H74A 109.0
C741 C740 H74B 109.0
C739 C740 H74B 109.0
H74A C740 H74B 107.8
C740 C741 O741 107.6(6)
C740 C741 C743 115.7(7)
O741 C741 C743 104.4(6)
C740 C741 C742 109.3(6)
O741 C741 C742 107.2(6)
C743 C741 C742 112.1(7)
C741 C742 H74C 109.5
C741 C742 H74D 109.5
H74C C742 H74D 109.5
C741 C742 H74E 109.5
H74C C742 H74E 109.5
H74D C742 H74E 109.5
C741 C743 H74F 109.5
C741 C743 H74G 109.5
H74F C743 H74G 109.5
C741 C743 H74H 109.5
H74F C743 H74H 109.5
H74G C743 H74H 109.5
C747 O747 H747 115(9)
C745 C744 H74I 109.5
C745 C744 H74J 109.5
H74I C744 H74J 109.5
C745 C744 H74K 109.5
H74I C744 H74K 109.5
H74J C744 H74K 109.5
O745 C745 C744 122.4(16)
O745 C745 C746 115.6(12)
C744 C745 C746 121.9(12)
C747 C746 C745 119.0(9)
C747 C746 H74L 107.6
C745 C746 H74L 107.6
C747 C746 H74M 107.6
C745 C746 H74M 107.6
H74L C746 H74M 107.0
O747 C747 C748 105.4(10)
O747 C747 C746 103.0(9)
C748 C747 C746 114.5(11)
O747 C747 C749 108.9(10)
C748 C747 C749 113.1(9)
C746 C747 C749 111.1(10)
C747 C748 H74N 109.5
C747 C748 H74O 109.5
H74N C748 H74O 109.5
C747 C748 H74P 109.5
H74N C748 H74P 109.5
H74O C748 H74P 109.5
C747 C749 H74Q 109.5
C747 C749 H74R 109.5
H74Q C749 H74R 109.5
C747 C749 H74S 109.5
H74Q C749 H74S 109.5
H74R C749 H74S 109.5
C753 O753 H753 110(4)
C751 C750 H75D 109.5
C751 C750 H75E 109.5
H75D C750 H75E 109.5
C751 C750 H75F 109.5
H75D C750 H75F 109.5
H75E C750 H75F 109.5
O751 C751 C752 116.5(11)
O751 C751 C750 123.9(9)
C752 C751 C750 119.5(8)
C753 C752 C751 110.2(9)
C753 C752 H75G 109.6
C751 C752 H75G 109.6
C753 C752 H75H 109.6
C751 C752 H75H 109.6
H75G C752 H75H 108.1
C755 C753 C752 117.2(10)
C755 C753 O753 105.3(9)
C752 C753 O753 104.9(8)
C755 C753 C754 113.9(10)
C752 C753 C754 105.0(9)
O753 C753 C754 110.3(8)
C753 C754 H75I 109.5
C753 C754 H75J 109.5
H75I C754 H75J 109.5
C753 C754 H75K 109.5
H75I C754 H75K 109.5
H75J C754 H75K 109.5
C753 C755 H75L 109.5
C753 C755 H75M 109.5
H75L C755 H75M 109.5
C753 C755 H75N 109.5
H75L C755 H75N 109.5
H75M C755 H75N 109.5
C757 C756 H75O 109.5
C757 C756 H75P 109.5
H75O C756 H75P 109.5
C757 C756 H75Q 109.5
H75O C756 H75Q 109.5
H75P C756 H75Q 109.5
O757 C757 C756 122.5(11)
O757 C757 C758 119.6(10)
C756 C757 C758 117.6(9)
C757 C758 H75R 109.5
C757 C758 H75S 109.5
H75R C758 H75S 109.5
C757 C758 H75T 109.5
H75R C758 H75T 109.5
H75S C758 H75T 109.5
H75U O759 H75V 102(8)

loop_
_geom_bond_atom_site_label_1
_geom_bond_atom_site_label_2
_geom_bond_distance
P1 O3 1.497(2)
P1 O2 1.499(2)
P1 O1 1.555(2)
P1 O4 1.615(3)
P2 O6 1.495(2)
P2 O5 1.496(3)
P2 O7 1.559(2)
P2 O4 1.609(2)
O1 H1 0.844(19)
O7 H7 0.864(19)
P3 O10 1.494(2)
P3 O9 1.495(2)
P3 O8 1.556(2)
P3 O11 1.611(3)
P4 O15 1.494(2)
P4 O14 1.494(3)
P4 O12 1.555(2)
P4 O11 1.615(2)
O8 H8 0.838(19)
O12 H12O 0.840(19)
P5 O17 1.494(2)
P5 O16 1.497(2)
P5 O18 1.564(2)
P5 O19 1.608(3)
P6 O21 1.489(2)
P6 O20 1.498(3)
P6 O22 1.557(2)
P6 O19 1.614(2)
O18 H18 0.831(19)
O22 H22 0.820(19)
P7 O23 1.488(2)
P7 O25 1.500(2)
P7 O24 1.560(3)
P7 O26 1.611(3)
P8 O30 1.492(2)
P8 O27 1.499(3)
P8 O29 1.562(2)
P8 O26 1.612(3)
O24 H24O 0.838(19)
O29 H29O 0.838(19)
P9 O31 1.499(2)
P9 O32 1.499(2)
P9 O33 1.549(2)
P9 O34 1.617(2)
P10 O36 1.487(3)
P10 O35 1.495(3)
P10 O37 1.550(2)
P10 O34 1.597(2)
O33 H33 0.868(19)
O37 H37 0.853(19)
P11 O38 1.487(3)
P11 O40 1.498(3)
P11 O39 1.553(3)
P11 O41 1.604(3)
P12 O45 1.499(3)
P12 O42 1.502(3)
P12 O44 1.550(2)
P12 O41 1.627(3)
O39 H39O 0.88(2)
O44 H44O 0.864(19)
P13 O48 1.495(2)
P13 O47 1.504(2)
P13 O46 1.542(2)
P13 O49 1.613(2)
P14 O52 1.492(2)
P14 O50 1.493(3)
P14 O51 1.556(2)
P14 O49 1.616(2)
O46 H46 0.835(19)
O51 H51 0.834(19)
P15 O55 1.493(2)
P15 O54 1.497(2)
P15 O53 1.559(2)
P15 O56 1.613(3)
P16 O60 1.497(3)
P16 O57 1.508(2)
P16 O59 1.541(3)
P16 O56 1.611(2)
O53 H53 0.840(19)
O59 H59O 0.825(19)
O13 C13 1.207(5)
O28 C28 1.217(5)
O43 C43 1.231(5)
O58 C58 1.220(4)
N1 C5 1.342(6)
N1 N2 1.352(5)
N1 C59 1.438(5)
N2 N3 1.301(6)
N3 C4 1.383(6)
N7 C8 1.335(5)
N7 C6 1.343(5)
N12 C13 1.348(5)
N12 C8 1.412(5)
N12 H12 0.896(19)
N16 C20 1.349(6)
N16 N17 1.352(5)
N16 C14 1.462(6)
N17 N18 1.316(6)
N18 C19 1.350(6)
N22 C23 1.328(6)
N22 C21 1.351(5)
N27 C28 1.352(6)
N27 C23 1.401(5)
N27 H27 0.893(19)
N31 N32 1.346(5)
N31 C35 1.352(5)
N31 C29 1.449(6)
N32 N33 1.310(6)
N33 C34 1.370(6)
N37 C38 1.339(6)
N37 C36 1.340(5)
N42 C43 1.356(5)
N42 C38 1.398(5)
N42 H42 0.908(19)
N46 C50 1.338(5)
N46 N47 1.354(4)
N46 C44 1.467(5)
N47 N48 1.306(5)
N48 C49 1.359(5)
N52 C53 1.324(5)
N52 C51 1.338(5)
N57 C58 1.348(5)
N57 C53 1.398(5)
N57 H57 0.915(19)
C4 C5 1.359(6)
C4 C6 1.459(7)
C5 H5 0.9500
C6 C11 1.403(6)
C8 C9 1.392(6)
C9 C10 1.379(7)
C9 H9 0.9500
C10 C11 1.367(7)
C10 H10 0.9500
C11 H11 0.9500
C13 C14 1.555(6)
C14 C15 1.523(7)
C14 H14 1.0000
C15 H15A 0.9800
C15 H15B 0.9800
C15 H15C 0.9800
C19 C20 1.364(6)
C19 C21 1.464(7)
C20 H20 0.9500
C21 C26 1.386(6)
C23 C24 1.402(5)
C24 C25 1.392(7)
C24 H24 0.9500
C25 C26 1.388(7)
C25 H25 0.9500
C26 H26 0.9500
C28 C29 1.528(6)
C29 C30 1.528(6)
C29 H29 1.0000
C30 H30A 0.9800
C30 H30B 0.9800
C30 H30C 0.9800
C34 C35 1.366(7)
C34 C36 1.456(7)
C35 H35 0.9500
C36 C41 1.397(7)
C38 C39 1.397(7)
C39 C40 1.371(8)
C39 H39 0.9500
C40 C41 1.366(8)
C40 H40 0.9500
C41 H41 0.9500
C43 C44 1.516(6)
C44 C45 1.522(6)
C44 H44 1.0000
C45 H45A 0.9800
C45 H45B 0.9800
C45 H45C 0.9800
C49 C50 1.375(5)
C49 C51 1.459(5)
C50 H50 0.9500
C51 C56 1.386(5)
C53 C54 1.409(5)
C54 C55 1.371(6)
C54 H54 0.9500
C55 C56 1.388(6)
C55 H55 0.9500
C56 H56 0.9500
C58 C59 1.539(5)
C59 C60 1.529(6)
C59 H59 1.0000
C60 H60A 0.9800
C60 H60B 0.9800
C60 H60C 0.9800
O73 C73 1.219(5)
O88 C88 1.222(4)
O103 C103 1.227(5)
O118 C118 1.225(5)
N61 C65 1.338(5)
N61 N62 1.343(5)
N61 C119 1.462(6)
N62 N63 1.305(6)
N63 C64 1.371(6)
N67 C68 1.328(6)
N67 C66 1.335(6)
N72 C73 1.357(5)
N72 C68 1.407(5)
N72 H72 0.921(19)
N76 N77 1.346(5)
N76 C80 1.349(5)
N76 C74 1.457(5)
N77 N78 1.313(5)
N78 C79 1.361(5)
N82 C83 1.331(5)
N82 C81 1.336(5)
N87 C88 1.351(4)
N87 C83 1.409(5)
N87 H87 0.904(19)
N91 C95 1.338(4)
N91 N92 1.345(4)
N91 C89 1.471(4)
N92 N93 1.314(4)
N93 C94 1.359(4)
N97 C98 1.323(5)
N97 C96 1.334(5)
N102 C103 1.341(5)
N102 C98 1.408(5)
N102 H102 0.897(19)
N106 C110 1.333(7)
N106 N107 1.352(5)
N106 C104 1.471(6)
N107 N108 1.302(6)
N108 C109 1.371(6)
N112 C113 1.330(6)
N112 C111 1.342(6)
N117 C118 1.346(6)
N117 C113 1.411(6)
N117 H117 0.899(19)
C64 C65 1.363(7)
C64 C66 1.464(7)
C65 H65 0.9500
C66 C71 1.374(7)
C68 C69 1.391(7)
C69 C70 1.370(8)
C69 H69 0.9500
C70 C71 1.401(9)
C70 H70 0.9500
C71 H71 0.9500
C73 C74 1.509(6)
C74 C75 1.515(7)
C74 H74 1.0000
C75 H75A 0.9800
C75 H75B 0.9800
C75 H75C 0.9800
C79 C80 1.369(5)
C79 C81 1.469(6)
C80 H80 0.9500
C81 C86 1.389(6)
C83 C84 1.395(5)
C84 C85 1.381(7)
C84 H84 0.9500
C85 C86 1.370(7)
C85 H85 0.9500
C86 H86 0.9500
C88 C89 1.533(5)
C89 C90 1.514(5)
C89 H89 1.0000
C90 H90A 0.9800
C90 H90B 0.9800
C90 H90C 0.9800
C94 C95 1.380(5)
C94 C96 1.465(5)
C95 H95 0.9500
C96 C101 1.389(5)
C98 C99 1.398(5)
C99 C100 1.378(6)
C99 H99 0.9500
C100 C101 1.376(7)
C100 H100 0.9500
C101 H101 0.9500
C103 C104 1.522(6)
C104 C105 1.524(9)
C104 H104 1.0000
C105 H10A 0.9800
C105 H10B 0.9800
C105 H10C 0.9800
C109 C110 1.367(6)
C109 C111 1.456(7)
C110 H110 0.9500
C111 C116 1.394(6)
C113 C114 1.395(6)
C114 C115 1.362(8)
C114 H114 0.9500
C115 C116 1.377(8)
C115 H115 0.9500
C116 H116 0.9500
C118 C119 1.529(7)
C119 C120 1.528(6)
C119 H119 1.0000
C120 H12A 0.9800
C120 H12B 0.9800
C120 H12C 0.9800
O133 C133 1.217(5)
O148 C148 1.223(4)
O163 C163 1.205(6)
O178 C178 1.218(5)
N121 C125 1.348(5)
N121 N122 1.356(4)
N121 C179 1.465(5)
N122 N123 1.307(5)
N123 C124 1.362(5)
N127 C128 1.331(5)
N127 C126 1.342(5)
N132 C133 1.345(5)
N132 C128 1.398(5)
N132 H132 0.899(19)
N136 C140 1.348(6)
N136 N137 1.350(5)
N136 C134 1.469(5)
N137 N138 1.305(6)
N138 C139 1.374(7)
N142 C143 1.329(5)
N142 C141 1.347(6)
N147 C148 1.353(5)
N147 C143 1.406(6)
N147 H147 0.912(19)
N151 C155 1.348(5)
N151 N152 1.353(5)
N151 C149 1.464(6)
N152 N153 1.312(6)
N153 C154 1.364(5)
N157 C158 1.332(6)
N157 C156 1.339(5)
N162 C163 1.361(6)
N162 C158 1.413(6)
N162 H162 0.901(19)
N166 N167 1.349(5)
N166 C170 1.351(6)
N166 C164 1.466(5)
N167 N168 1.305(5)
N168 C169 1.363(6)
N172 C173 1.334(5)
N172 C171 1.348(5)
N177 C178 1.356(5)
N177 C173 1.404(5)
N177 H177 0.893(19)
C124 C125 1.368(5)
C124 C126 1.464(6)
C125 H125 0.9500
C126 C131 1.401(6)
C128 C129 1.411(5)
C129 C130 1.370(6)
C129 H129 0.9500
C130 C131 1.375(7)
C130 H130 0.9500
C131 H131 0.9500
C133 C134 1.527(6)
C134 C135 1.517(8)
C134 H134 1.0000
C135 H13A 0.9800
C135 H13B 0.9800
C135 H13C 0.9800
C139 C140 1.368(6)
C139 C141 1.468(7)
C140 H140 0.9500
C141 C146 1.381(5)
C143 C144 1.399(5)
C144 C145 1.373(7)
C144 H144 0.9500
C145 C146 1.392(7)
C145 H145 0.9500
C146 H146 0.9500
C148 C149 1.541(6)
C149 C150 1.516(6)
C149 H149 1.0000
C150 H15D 0.9800
C150 H15E 0.9800
C150 H15F 0.9800
C154 C155 1.365(6)
C154 C156 1.464(7)
C155 H155 0.9500
C156 C161 1.381(7)
C158 C159 1.387(7)
C159 C160 1.376(8)
C159 H159 0.9500
C160 C161 1.381(8)
C160 H160 0.9500
C161 H161 0.9500
C163 C164 1.534(7)
C164 C165 1.521(7)
C164 H164 1.0000
C165 H16A 0.9800
C165 H16B 0.9800
C165 H16C 0.9800
C169 C170 1.356(6)
C169 C171 1.465(6)
C170 H170 0.9500
C171 C176 1.392(5)
C173 C174 1.396(5)
C174 C175 1.384(6)
C174 H174 0.9500
C175 C176 1.387(6)
C175 H175 0.9500
C176 H176 0.9500
C178 C179 1.528(5)
C179 C180 1.509(5)
C179 H179 1.0000
C180 H18A 0.9800
C180 H18B 0.9800
C180 H18C 0.9800
O193 C193 1.224(5)
O208 C208 1.215(4)
O223 C223 1.217(7)
O238 C238 1.240(6)
N181 C185 1.345(6)
N181 N182 1.356(6)
N181 C239 1.455(7)
N182 N183 1.308(7)
N183 C184 1.365(6)
N187 C188 1.334(6)
N187 C186 1.352(5)
N192 C193 1.351(5)
N192 C188 1.405(5)
N192 H192 0.921(19)
N196 C200 1.349(5)
N196 N197 1.364(5)
N196 C194 1.457(5)
N197 N198 1.321(5)
N198 C199 1.372(5)
N202 C203 1.330(5)
N202 C201 1.341(5)
N207 C208 1.349(5)
N207 C203 1.409(5)
N207 H207 0.886(19)
N211 C215 1.337(5)
N211 N212 1.354(4)
N211 C209 1.462(5)
N212 N213 1.313(5)
N213 C214 1.355(5)
N217 C218 1.331(6)
N217 C216 1.338(5)
N222 C223 1.366(6)
N222 C218 1.388(6)
N222 H222 0.917(17)
N226 C230 1.344(9)
N226 N227 1.373(7)
N226 C224 1.480(9)
N227 N228 1.274(10)
N228 C229 1.362(9)
N232 C233 1.288(8)
N232 C231 1.353(7)
N237 C238 1.327(8)
N237 C233 1.433(8)
N237 H237 0.92(2)
C184 C185 1.372(7)
C184 C186 1.457(7)
C185 H185 0.9500
C186 C191 1.388(7)
C188 C189 1.394(6)
C189 C190 1.377(7)
C189 H189 0.9500
C190 C191 1.384(8)
C190 H190 0.9500
C191 H191 0.9500
C193 C194 1.538(6)
C194 C195 1.520(6)
C194 H194 1.0000
C195 H19A 0.9800
C195 H19B 0.9800
C195 H19C 0.9800
C199 C200 1.370(5)
C199 C201 1.451(6)
C200 H200 0.9500
C201 C206 1.397(5)
C203 C204 1.392(5)
C204 C205 1.394(6)
C204 H204 0.9500
C205 C206 1.367(6)
C205 H205 0.9500
C206 H206 0.9500
C208 C209 1.533(5)
C209 C210 1.513(5)
C209 H209 1.0000
C210 H21A 0.9800
C210 H21B 0.9800
C210 H21C 0.9800
C214 C215 1.363(6)
C214 C216 1.462(6)
C215 H215 0.9500
C216 C221 1.385(7)
C218 C219 1.405(7)
C219 C220 1.358(8)
C219 H219 0.9500
C220 C221 1.378(8)
C220 H220 0.9500
C221 H221 0.9500
C223 C224 1.513(8)
C224 C225 1.488(9)
C224 H224 1.0000
C225 H22A 0.9800
C225 H22B 0.9800
C225 H22C 0.9800
C229 C230 1.361(8)
C229 C231 1.428(9)
C230 H230 0.9500
C231 C236 1.384(8)
C233 C234 1.415(7)
C234 C235 1.428(9)
C234 H234 0.9500
C235 C236 1.332(9)
C235 H235 0.9500
C236 H236 0.9500
C238 C239 1.539(8)
C239 C240 1.525(6)
C239 H239 1.0000
C240 H24A 0.9800
C240 H24B 0.9800
C240 H24C 0.9800
O253 C253 1.241(6)
O268 C268 1.218(4)
O283 C283 1.239(8)
O298 C298 1.254(8)
N241 N242 1.350(7)
N241 C245 1.362(7)
N241 C299 1.465(8)
N242 N243 1.310(8)
N243 C244 1.364(8)
N247 C248 1.327(7)
N247 C246 1.331(7)
N252 C253 1.345(7)
N252 C248 1.405(7)
N252 H252 0.91(2)
N256 C260 1.343(5)
N256 N257 1.353(5)
N256 C254 1.471(6)
N257 N258 1.299(5)
N258 C259 1.371(5)
N262 C263 1.335(5)
N262 C261 1.337(5)
N267 C268 1.352(5)
N267 C263 1.406(5)
N267 H267 0.902(19)
N271 C275 1.334(5)
N271 N272 1.345(4)
N271 C269 1.457(5)
N272 N273 1.324(5)
N273 C274 1.371(5)
N277 C278 1.327(6)
N277 C276 1.331(6)
N282 C283 1.341(7)
N282 C278 1.388(6)
N282 H282 0.89(2)
N286 C290 1.311(9)
N286 N287 1.387(8)
N286 C284 1.444(10)
N287 N288 1.297(10)
N288 C289 1.338(9)
N292 C293 1.300(10)
N292 C291 1.318(9)
N297 C298 1.350(11)
N297 C293 1.422(11)
N297 H297 0.92(2)
C244 C245 1.350(8)
C244 C246 1.452(9)
C245 H245 0.9500
C246 C251 1.391(8)
C248 C249 1.406(7)
C249 C250 1.401(10)
C249 H249 0.9500
C250 C251 1.341(10)
C250 H250 0.9500
C251 H251 0.9500
C253 C254 1.533(8)
C254 C255 1.507(7)
C254 H254 1.0000
C255 H25A 0.9800
C255 H25B 0.9800
C255 H25C 0.9800
C259 C260 1.365(6)
C259 C261 1.448(6)
C260 H260 0.9500
C261 C266 1.400(6)
C263 C264 1.383(5)
C264 C265 1.371(6)
C264 H264 0.9500
C265 C266 1.377(7)
C265 H265 0.9500
C266 H266 0.9500
C268 C269 1.540(5)
C269 C270 1.508(6)
C269 H269 1.0000
C270 H27A 0.9800
C270 H27B 0.9800
C270 H27C 0.9800
C274 C275 1.373(5)
C274 C276 1.451(6)
C275 H275 0.9500
C276 C281 1.391(6)
C278 C279 1.390(7)
C279 C280 1.375(8)
C279 H279 0.9500
C280 C281 1.367(8)
C280 H280 0.9500
C281 H281 0.9500
C283 C284 1.543(9)
C284 C285 1.529(9)
C284 H284 1.0000
C285 H28A 0.9800
C285 H28B 0.9800
C285 H28C 0.9800
C289 C290 1.340(10)
C289 C291 1.414(11)
C290 H290 0.9500
C291 C296 1.417(10)
C293 C294 1.412(10)
C294 C295 1.412(14)
C294 H294 0.9500
C295 C296 1.324(14)
C295 H295 0.9500
C296 H296 0.9500
C298 C299 1.512(12)
C299 C300 1.500(10)
C299 H299 1.0000
C300 H30D 0.9800
C300 H30E 0.9800
C300 H30F 0.9800
O313 C313 1.210(6)
O328 C328 1.232(7)
O343 C343 1.209(5)
O358 C358 1.216(5)
N301 C305 1.339(5)
N301 N302 1.360(4)
N301 C359 1.452(5)
N302 N303 1.307(5)
N303 C304 1.374(6)
N307 C308 1.322(6)
N307 C306 1.330(6)
N312 C313 1.351(6)
N312 C308 1.402(6)
N312 H312 0.93(2)
N316 C320 1.331(7)
N316 N317 1.356(6)
N316 C314 1.466(7)
N317 N318 1.293(8)
N318 C319 1.387(8)
N322 C321 1.337(7)
N322 C323 1.357(7)
N327 C328 1.344(8)
N327 C323 1.408(8)
N327 H327 0.92(2)
N331 C335 1.334(6)
N331 N332 1.346(7)
N331 C329 1.473(9)
N332 N333 1.288(8)
N333 C334 1.362(7)
N337 C338 1.337(7)
N337 C336 1.342(6)
N342 C343 1.340(6)
N342 C338 1.409(6)
N342 H342 0.893(19)
N346 N347 1.346(5)
N346 C350 1.357(5)
N346 C344 1.461(6)
N347 N348 1.311(5)
N348 C349 1.373(5)
N352 C353 1.336(5)
N352 C351 1.343(5)
N357 C358 1.350(5)
N357 C353 1.402(5)
N357 H357 0.899(19)
C304 C305 1.365(6)
C304 C306 1.475(6)
C305 H305 0.9500
C306 C311 1.376(6)
C308 C309 1.410(6)
C309 C310 1.352(8)
C309 H309 0.9500
C310 C311 1.401(8)
C310 H310 0.9500
C311 H311 0.9500
C313 C314 1.531(8)
C314 C315 1.527(9)
C314 H314 1.0000
C315 H31A 0.9800
C315 H31B 0.9800
C315 H31C 0.9800
C319 C320 1.339(7)
C319 C321 1.440(9)
C320 H320 0.9500
C321 C326 1.408(7)
C323 C324 1.391(7)
C324 C325 1.397(10)
C324 H324 0.9500
C325 C326 1.345(10)
C325 H325 0.9500
C326 H326 0.9500
C328 C329 1.505(10)
C329 C330 1.549(8)
C329 H329 1.0000
C330 H33A 0.9800
C330 H33B 0.9800
C330 H33C 0.9800
C334 C335 1.344(8)
C334 C336 1.441(9)
C335 H335 0.9500
C336 C341 1.403(8)
C338 C339 1.392(7)
C339 C340 1.369(9)
C339 H339 0.9500
C340 C341 1.356(10)
C340 H340 0.9500
C341 H341 0.9500
C343 C344 1.545(6)
C344 C345 1.501(7)
C344 H344 1.0000
C345 H34A 0.9800
C345 H34B 0.9800
C345 H34C 0.9800
C349 C350 1.364(6)
C349 C351 1.457(6)
C350 H350 0.9500
C351 C356 1.400(6)
C353 C354 1.397(5)
C354 C355 1.369(6)
C354 H354 0.9500
C355 C356 1.386(6)
C355 H355 0.9500
C356 H356 0.9500
C358 C359 1.530(6)
C359 C360 1.514(5)
C359 H359 1.0000
C360 H36A 0.9800
C360 H36B 0.9800
C360 H36C 0.9800
O373 C373 1.225(6)
O388 C388 1.233(5)
O403 C403 1.230(5)
O418 C418 1.223(5)
N361 C365 1.347(6)
N361 N362 1.361(5)
N361 C419 1.444(6)
N362 N363 1.306(6)
N363 C364 1.365(5)
N367 C368 1.336(6)
N367 C366 1.341(6)
N372 C373 1.341(7)
N372 C368 1.397(6)
N372 H372 0.91(2)
N376 C380 1.335(6)
N376 N377 1.370(5)
N376 C374 1.471(7)
N377 N378 1.329(7)
N378 C379 1.347(6)
N382 C381 1.326(6)
N382 C383 1.333(6)
N387 C388 1.341(6)
N387 C383 1.371(6)
N387 H387 0.903(19)
N391 C395 1.346(6)
N391 N392 1.351(6)
N391 C389 1.464(7)
N392 N393 1.305(7)
N393 C394 1.361(6)
N397 C398 1.323(6)
N397 C396 1.337(6)
N402 C403 1.336(6)
N402 C398 1.403(6)
N402 H402 0.882(19)
N406 C410 1.337(5)
N406 N407 1.353(5)
N406 C404 1.465(5)
N407 N408 1.309(5)
N408 C409 1.353(5)
N417 C418 1.347(5)
N417 C413 1.402(5)
N417 H417 0.908(19)
N412 C413 1.323(4)
N412 C411 1.336(5)
C364 C365 1.362(6)
C364 C366 1.465(7)
C365 H365 0.9500
C366 C371 1.388(7)
C368 C369 1.401(7)
C369 C370 1.360(8)
C369 H369 0.9500
C370 C371 1.371(8)
C370 H370 0.9500
C371 H371 0.9500
C373 C374 1.538(7)
C374 C375 1.523(8)
C374 H374 1.0000
C375 H37A 0.9800
C375 H37B 0.9800
C375 H37C 0.9800
C379 C380 1.383(6)
C379 C381 1.452(7)
C380 H380 0.9500
C381 C386 1.420(6)
C383 C384 1.405(6)
C384 C385 1.364(8)
C384 H384 0.9500
C385 C386 1.392(8)
C385 H385 0.9500
C386 H386 0.9500
C388 C389 1.512(7)
C389 C390 1.519(8)
C389 H389 1.0000
C390 H39A 0.9800
C390 H39B 0.9800
C390 H39C 0.9800
C394 C395 1.376(7)
C394 C396 1.456(7)
C395 H395 0.9500
C396 C401 1.391(7)
C398 C399 1.408(7)
C399 C400 1.373(8)
C399 H399 0.9500
C400 C401 1.380(8)
C400 H400 0.9500
C401 H401 0.9500
C403 C404 1.539(6)
C404 C405 1.509(6)
C404 H404 1.0000
C405 H40A 0.9800
C405 H40B 0.9800
C405 H40C 0.9800
C409 C410 1.380(5)
C409 C411 1.466(5)
C410 H410 0.9500
C411 C416 1.394(5)
C413 C414 1.401(5)
C414 C415 1.374(6)
C414 H414 0.9500
C415 C416 1.375(6)
C415 H415 0.9500
C416 H416 0.9500
C418 C419 1.540(6)
C419 C420 1.520(7)
C419 H419 1.0000
C420 H42A 0.9800
C420 H42B 0.9800
C420 H42C 0.9800
O433 C433 1.222(6)
O448 C448 1.225(4)
O463 C463 1.232(5)
O478 C478 1.225(4)
N421 C425 1.338(5)
N421 N422 1.360(5)
N421 C479 1.465(6)
N422 N423 1.313(6)
N423 C424 1.360(6)
N427 C428 1.333(6)
N427 C426 1.338(6)
N432 C433 1.355(6)
N432 C428 1.401(6)
N432 H432 0.90(2)
N436 C440 1.342(6)
N436 N437 1.350(5)
N436 C434 1.463(6)
N437 N438 1.314(6)
N438 C439 1.357(6)
N442 C443 1.329(5)
N442 C441 1.337(5)
N447 C448 1.345(5)
N447 C443 1.415(5)
N447 H447 0.910(19)
N451 C455 1.337(5)
N451 N452 1.354(4)
N451 C449 1.468(5)
N452 N453 1.314(5)
N453 C454 1.355(5)
N457 C458 1.323(5)
N457 C456 1.337(5)
N462 C463 1.353(5)
N462 C458 1.397(6)
N462 H462 0.904(19)
N466 C470 1.344(6)
N466 N467 1.350(5)
N466 C464 1.458(5)
N467 N468 1.303(6)
N468 C469 1.354(6)
N472 C473 1.334(5)
N472 C471 1.341(5)
N477 C478 1.351(5)
N477 C473 1.395(5)
N477 H477 0.897(19)
C424 C425 1.375(6)
C424 C426 1.453(7)
C425 H425 0.9500
C426 C431 1.400(7)
C428 C429 1.401(7)
C429 C430 1.370(8)
C429 H429 0.9500
C430 C431 1.359(8)
C430 H430 0.9500
C431 H431 0.9500
C433 C434 1.529(7)
C434 C435 1.506(8)
C434 H434 1.0000
C435 H43A 0.9800
C435 H43B 0.9800
C435 H43C 0.9800
C439 C440 1.371(6)
C439 C441 1.467(6)
C440 H440 0.9500
C441 C446 1.390(6)
C443 C444 1.400(5)
C444 C445 1.376(7)
C444 H444 0.9500
C445 C446 1.377(8)
C445 H445 0.9500
C446 H446 0.9500
C448 C449 1.534(5)
C449 C450 1.517(5)
C449 H449 1.0000
C450 H45D 0.9800
C450 H45E 0.9800
C450 H45F 0.9800
C454 C455 1.378(5)
C454 C456 1.457(6)
C455 H455 0.9500
C456 C461 1.381(6)
C458 C459 1.390(6)
C459 C460 1.378(8)
C459 H459 0.9500
C460 C461 1.369(8)
C460 H460 0.9500
C461 H461 0.9500
C463 C464 1.516(7)
C464 C465 1.526(8)
C464 H464 1.0000
C465 H46A 0.9800
C465 H46B 0.9800
C465 H46C 0.9800
C469 C470 1.378(5)
C469 C471 1.460(6)
C470 H470 0.9500
C471 C476 1.385(5)
C473 C474 1.397(5)
C474 C475 1.385(7)
C474 H474 0.9500
C475 C476 1.368(7)
C475 H475 0.9500
C476 H476 0.9500
C478 C479 1.527(6)
C479 C480 1.509(6)
C479 H479 1.0000
C480 H48A 0.9800
C480 H48B 0.9800
C480 H48C 0.9800
N481 C490 1.512(5)
N481 C494 1.518(5)
N481 C482 1.522(5)
N481 C486 1.523(5)
C482 C483 1.516(6)
C482 H48D 0.9900
C482 H48E 0.9900
C483 C484 1.503(6)
C483 H48F 0.9900
C483 H48G 0.9900
C484 C485 1.519(6)
C484 H48H 0.9900
C484 H48I 0.9900
C485 H48J 0.9800
C485 H48K 0.9800
C485 H48L 0.9800
C486 C487 1.511(6)
C486 H48M 0.9900
C486 H48N 0.9900
C487 C488 1.522(5)
C487 H48O 0.9900
C487 H48P 0.9900
C488 C489 1.508(6)
C488 H48Q 0.9900
C488 H48R 0.9900
C489 H48S 0.9800
C489 H48T 0.9800
C489 H48U 0.9800
C490 C491 1.527(5)
C490 H49A 0.9900
C490 H49B 0.9900
C491 C492 1.533(6)
C491 H49C 0.9900
C491 H49D 0.9900
C492 C493 1.509(7)
C492 H49E 0.9900
C492 H49F 0.9900
C493 H49G 0.9800
C493 H49H 0.9800
C493 H49I 0.9800
C494 C495 1.526(5)
C494 H49J 0.9900
C494 H49K 0.9900
C495 C496 1.522(7)
C495 H49L 0.9900
C495 H49M 0.9900
C496 C497 1.498(9)
C496 H49N 0.9900
C496 H49O 0.9900
C497 H49P 0.9800
C497 H49Q 0.9800
C497 H49R 0.9800
N498 C503 1.506(6)
N498 C511 1.521(5)
N498 C507 1.526(5)
N498 C499 1.527(6)
C499 C500 1.505(8)
C499 H49S 0.9900
C499 H49T 0.9900
C500 C501 1.513(9)
C500 H50A 0.9900
C500 H50B 0.9900
C501 C502 1.426(13)
C501 H50C 0.9900
C501 H50D 0.9900
C502 H50E 0.9800
C502 H50F 0.9800
C502 H50G 0.9800
C503 C504 1.519(8)
C503 H50H 0.9900
C503 H50I 0.9900
C504 C505 1.553(9)
C504 H50J 0.9900
C504 H50K 0.9900
C505 C506 1.501(11)
C505 H50L 0.9900
C505 H50M 0.9900
C506 H50N 0.9800
C506 H50O 0.9800
C506 H50P 0.9800
C507 C508 1.500(6)
C507 H50Q 0.9900
C507 H50R 0.9900
C508 C509 1.524(6)
C508 H50S 0.9900
C508 H50T 0.9900
C509 C510 1.507(6)
C509 H50U 0.9900
C509 H50V 0.9900
C510 H51A 0.9800
C510 H51B 0.9800
C510 H51C 0.9800
C511 C512 1.517(6)
C511 H51D 0.9900
C511 H51E 0.9900
C512 C513 1.517(7)
C512 H51F 0.9900
C512 H51G 0.9900
C513 C514 1.449(8)
C513 H51H 0.9900
C513 H51I 0.9900
C514 H51J 0.9800
C514 H51K 0.9800
C514 H51L 0.9800
N515 C524 1.500(8)
N515 C516 1.508(9)
N515 C520 1.526(6)
N515 C528 1.530(6)
C516 C517 1.537(9)
C516 H51M 0.9900
C516 H51N 0.9900
C517 C518 1.503(10)
C517 H51O 0.9900
C517 H51P 0.9900
C518 C519 1.507(8)
C518 H51Q 0.9900
C518 H51R 0.9900
C519 H51S 0.9800
C519 H51T 0.9800
C519 H51U 0.9800
C520 C521 1.518(7)
C520 H52A 0.9900
C520 H52B 0.9900
C521 C522 1.500(9)
C521 H52C 0.9900
C521 H52D 0.9900
C522 C523 1.513(8)
C522 H52E 0.9900
C522 H52F 0.9900
C523 H52G 0.9800
C523 H52H 0.9800
C523 H52I 0.9800
C524 C525 1.530(11)
C524 H52J 0.9900
C524 H52K 0.9900
C525 C526 1.535(12)
C525 H52L 0.9900
C525 H52M 0.9900
C526 C527 1.602(17)
C526 H52N 0.9900
C526 H52O 0.9900
C527 H52P 0.9800
C527 H52Q 0.9800
C527 H52R 0.9800
C528 C52B 1.540(8)
C528 C529 1.554(7)
C528 H52S 0.9900
C528 H52T 0.9900
C528 H52U 0.9900
C528 H52V 0.9900
C529 C530 1.525(8)
C529 H52W 0.9900
C529 H52X 0.9900
C530 C531 1.519(9)
C530 H53A 0.9900
C530 H53B 0.9900
C531 H53C 0.9800
C531 H53D 0.9800
C531 H53E 0.9800
C52B C53B 1.520(9)
C52B H52Y 0.9900
C52B H52Z 0.9900
C53B C53C 1.511(9)
C53B H53F 0.9900
C53B H53G 0.9900
C53C H53H 0.9800
C53C H53I 0.9800
C53C H53J 0.9800
N532 C541 1.510(5)
N532 C533 1.514(4)
N532 C545 1.516(5)
N532 C537 1.518(5)
C533 C534 1.517(5)
C533 H53K 0.9900
C533 H53L 0.9900
C534 C535 1.529(6)
C534 H53M 0.9900
C534 H53N 0.9900
C535 C536 1.512(8)
C535 H53O 0.9900
C535 H53P 0.9900
C536 H53Q 0.9800
C536 H53R 0.9800
C536 H53S 0.9800
C537 C538 1.517(6)
C537 H53T 0.9900
C537 H53U 0.9900
C538 C539 1.514(7)
C538 H53W 0.9900
C538 H53X 0.9900
C539 C540 1.520(7)
C539 H53Y 0.9900
C539 H53Z 0.9900
C540 H54A 0.9800
C540 H54B 0.9800
C540 H54C 0.9800
C541 C542 1.530(5)
C541 H54D 0.9900
C541 H54E 0.9900
C542 C543 1.524(7)
C542 H54F 0.9900
C542 H54G 0.9900
C543 C544 1.456(9)
C543 H54H 0.9900
C543 H54I 0.9900
C544 H54J 0.9800
C544 H54K 0.9800
C544 H54L 0.9800
C545 C546 1.517(6)
C545 H54M 0.9900
C545 H54N 0.9900
C546 C547 1.497(6)
C546 H54O 0.9900
C546 H54P 0.9900
C547 C548 1.534(7)
C547 H54Q 0.9900
C547 H54R 0.9900
C548 H54S 0.9800
C548 H54T 0.9800
C548 H54U 0.9800
N549 C554 1.511(6)
N549 C562 1.514(5)
N549 C558 1.516(6)
N549 C550 1.522(5)
C550 C551 1.513(6)
C550 H55A 0.9900
C550 H55B 0.9900
C551 C552 1.468(7)
C551 H55C 0.9900
C551 H55D 0.9900
C552 C553 1.511(8)
C552 H55E 0.9900
C552 H55F 0.9900
C553 H55G 0.9800
C553 H55H 0.9800
C553 H55I 0.9800
C554 C555 1.499(7)
C554 H55J 0.9900
C554 H55K 0.9900
C555 C556 1.506(9)
C555 H55L 0.9900
C555 H55M 0.9900
C556 C557 1.381(11)
C556 C55B 1.407(14)
C556 H55N 0.9900
C556 H55O 0.9900
C556 H55P 0.9900
C556 H55Q 0.9900
C557 H55R 0.9800
C557 H55S 0.9800
C557 H55T 0.9800
C55B H55U 0.9800
C55B H55V 0.9800
C55B H55W 0.9800
C558 C559 1.514(6)
C558 H55X 0.9900
C558 H55Y 0.9900
C559 C560 1.443(6)
C559 H55Z 0.9900
C559 H559 0.9900
C560 C561 1.506(6)
C560 H56A 0.9900
C560 H56B 0.9900
C561 H56C 0.9800
C561 H56D 0.9800
C561 H56E 0.9800
C562 C563 1.497(7)
C562 H56F 0.9900
C562 H56G 0.9900
C563 C564 1.541(8)
C563 H56H 0.9900
C563 H56I 0.9900
C564 C56B 1.454(15)
C564 C565 1.460(10)
C564 H56J 0.9900
C564 H56K 0.9900
C564 H56L 0.9900
C564 H56M 0.9900
C565 H56N 0.9800
C565 H56O 0.9800
C565 H56P 0.9800
C56B H56Q 0.9800
C56B H56R 0.9800
C56B H56S 0.9800
N566 C579 1.497(6)
N566 C575 1.506(5)
N566 C571 1.526(6)
N566 C567 1.529(5)
C567 C568 1.541(7)
C567 H56T 0.9900
C567 H56U 0.9900
C568 C569 1.534(7)
C568 H56V 0.9900
C568 H56W 0.9900
C569 C570 1.393(10)
C569 H56X 0.9900
C569 H56Y 0.9900
C570 H57A 0.9800
C570 H57B 0.9800
C570 H57C 0.9800
C571 C572 1.538(8)
C571 H57D 0.9900
C571 H57E 0.9900
C572 C573 1.537(10)
C572 H57F 0.9900
C572 H57G 0.9900
C573 C574 1.523(10)
C573 H57H 0.9900
C573 H57I 0.9900
C574 H57J 0.9800
C574 H57K 0.9800
C574 H57L 0.9800
C575 C576 1.510(6)
C575 H57M 0.9900
C575 H57N 0.9900
C576 C577 1.519(6)
C576 H57O 0.9900
C576 H57P 0.9900
C577 C578 1.508(6)
C577 H57Q 0.9900
C577 H57R 0.9900
C578 H57S 0.9800
C578 H57T 0.9800
C578 H57U 0.9800
C579 C580 1.499(7)
C579 H57V 0.9900
C579 H57W 0.9900
C580 C581 1.555(10)
C580 H58A 0.9900
C580 H58B 0.9900
C581 C582 1.408(11)
C581 H58C 0.9900
C581 H58D 0.9900
C582 H58E 0.9800
C582 H58F 0.9800
C582 H58G 0.9800
N583 C584 1.515(5)
N583 C596 1.519(5)
N583 C588 1.522(5)
N583 C592 1.530(5)
C584 C585 1.514(7)
C584 H58H 0.9900
C584 H58I 0.9900
C585 C586 1.524(8)
C585 H58J 0.9900
C585 H58K 0.9900
C586 C587 1.515(9)
C586 H58L 0.9900
C586 H58M 0.9900
C587 H58N 0.9800
C587 H58O 0.9800
C587 H58P 0.9800
C588 C589 1.513(7)
C588 H58Q 0.9900
C588 H58R 0.9900
C589 C590 1.503(6)
C589 H58S 0.9900
C589 H58T 0.9900
C590 C591 1.520(7)
C590 H59A 0.9900
C590 H59B 0.9900
C591 H59C 0.9800
C591 H59D 0.9800
C591 H59E 0.9800
C592 C593 1.489(7)
C592 H59F 0.9900
C592 H59G 0.9900
C593 C594 1.454(9)
C593 H59H 0.9900
C593 H59I 0.9900
C594 C595 1.368(13)
C594 H59J 0.9900
C594 H59K 0.9900
C595 H59L 0.9800
C595 H59M 0.9800
C595 H59N 0.9800
C596 C597 1.521(7)
C596 H59P 0.9900
C596 H59Q 0.9900
C597 C598 1.521(7)
C597 H59R 0.9900
C597 H59S 0.9900
C598 C599 1.506(7)
C598 H59T 0.9900
C598 H59U 0.9900
C599 H59V 0.9800
C599 H59W 0.9800
C599 H59X 0.9800
N600 C601 1.508(7)
N600 C605 1.511(7)
N600 C613 1.518(6)
N600 C609 1.528(6)
C601 C602 1.480(9)
C601 H60D 0.9900
C601 H60E 0.9900
C602 C603 1.569(9)
C602 H60F 0.9900
C602 H60G 0.9900
C603 C604 1.510(11)
C603 H60H 0.9900
C603 H60I 0.9900
C604 H60J 0.9800
C604 H60K 0.9800
C604 H60L 0.9800
C605 C606 1.501(9)
C605 H60M 0.9900
C605 H60N 0.9900
C606 C607 1.550(11)
C606 H60O 0.9900
C606 H60P 0.9900
C607 C608 1.421(11)
C607 H60Q 0.9900
C607 H60R 0.9900
C608 H60S 0.9800
C608 H60T 0.9800
C608 H60U 0.9800
C609 C610 1.500(7)
C609 H60V 0.9900
C609 H60W 0.9900
C610 C611 1.514(7)
C610 H61A 0.9900
C610 H61B 0.9900
C611 C612 1.508(7)
C611 H61C 0.9900
C611 H61D 0.9900
C612 H61E 0.9800
C612 H61F 0.9800
C612 H61G 0.9800
C613 C614 1.535(7)
C613 H61H 0.9900
C613 H61I 0.9900
C614 C615 1.503(7)
C614 H61J 0.9900
C614 H61K 0.9900
C615 C616 1.526(7)
C615 H61L 0.9900
C615 H61M 0.9900
C616 H61N 0.9800
C616 H61O 0.9800
C616 H61P 0.9800
N617 C626 1.516(6)
N617 C630 1.520(6)
N617 C622 1.527(6)
N617 C618 1.532(6)
C618 C619 1.495(6)
C618 H61Q 0.9900
C618 H61R 0.9900
C619 C620 1.508(7)
C619 H61S 0.9900
C619 H61T 0.9900
C620 C621 1.495(7)
C620 H62A 0.9900
C620 H62B 0.9900
C621 H62C 0.9800
C621 H62D 0.9800
C621 H62E 0.9800
C622 C623 1.504(8)
C622 H62F 0.9900
C622 H62G 0.9900
C623 C624 1.502(9)
C623 H62H 0.9900
C623 H62I 0.9900
C624 C625 1.484(12)
C624 H62J 0.9900
C624 H62K 0.9900
C625 H62L 0.9800
C625 H62M 0.9800
C625 H62N 0.9800
C626 C627 1.493(7)
C626 H62O 0.9900
C626 H62P 0.9900
C627 C628 1.505(8)
C627 H62Q 0.9900
C627 H62R 0.9900
C628 C62B 1.386(15)
C628 C629 1.492(12)
C628 H62S 0.9900
C628 H62T 0.9900
C628 H62U 0.9900
C628 H62V 0.9900
C629 H62W 0.9800
C629 H62X 0.9800
C629 H62Y 0.9800
C62B H62Z 0.9800
C62B H62$ 0.9800
C62B H629 0.9800
C630 C631 1.524(8)
C630 H63A 0.9900
C630 H63B 0.9900
C631 C632 1.485(9)
C631 H63C 0.9900
C631 H63D 0.9900
C632 C633 1.556(12)
C632 H63E 0.9900
C632 H63F 0.9900
C633 H63G 0.9800
C633 H63H 0.9800
C633 H63I 0.9800
N634 C647 1.489(7)
N634 C643 1.488(7)
N634 C635 1.514(7)
N634 C639 1.557(7)
C635 C636 1.482(8)
C635 H63J 0.9900
C635 H63K 0.9900
C636 C637 1.519(8)
C636 H63L 0.9900
C636 H63M 0.9900
C637 C638 1.467(8)
C637 H63N 0.9900
C637 H63O 0.9900
C638 H63P 0.9800
C638 H63Q 0.9800
C638 H63R 0.9800
C639 C640 1.531(8)
C639 H63S 0.9900
C639 H63T 0.9900
C640 C641 1.525(9)
C640 H64A 0.9900
C640 H64B 0.9900
C641 C642 1.517(10)
C641 H64C 0.9900
C641 H64D 0.9900
C642 H64E 0.9800
C642 H64F 0.9800
C642 H64G 0.9800
C643 C644 1.426(9)
C643 H64H 0.9900
C643 H64I 0.9900
C644 C64B 1.463(11)
C644 C645 1.627(12)
C644 H64J 0.9900
C644 H64K 0.9900
C644 H64L 0.9900
C644 H64M 0.9900
C645 C646 1.302(12)
C645 H64N 0.9900
C645 H64O 0.9900
C64B C646 1.294(12)
C64B H64P 0.9900
C64B H64Q 0.9900
C646 H64R 0.9800
C646 H64S 0.9800
C646 H64T 0.9800
C646 H64U 0.9800
C646 H64V 0.9800
C646 H64W 0.9800
C647 C648 1.545(8)
C647 H64X 0.9900
C647 H64Y 0.9900
C648 C649 1.468(8)
C648 H64Z 0.9900
C648 H648 0.9900
C649 C650 1.504(9)
C649 H649 0.9900
C649 H64? 0.9900
C650 H65A 0.9800
C650 H65B 0.9800
C650 H65C 0.9800
N651 C652 1.510(7)
N651 C664 1.520(7)
N651 C660 1.525(7)
N651 C656 1.536(7)
C652 C653 1.499(8)
C652 H65D 0.9900
C652 H65E 0.9900
C653 C654 1.506(8)
C653 H65F 0.9900
C653 H65G 0.9900
C654 C655 1.485(8)
C654 H65H 0.9900
C654 H65I 0.9900
C655 H65J 0.9800
C655 H65K 0.9800
C655 H65L 0.9800
C656 C657 1.533(10)
C656 H65M 0.9900
C656 H65N 0.9900
C657 C658 1.523(9)
C657 H65O 0.9900
C657 H65P 0.9900
C658 C659 1.488(12)
C658 H65Q 0.9900
C658 H65R 0.9900
C659 H65S 0.9800
C659 H65T 0.9800
C659 H65U 0.9800
C660 C661 1.516(8)
C660 H66A 0.9900
C660 H66B 0.9900
C661 C662 1.492(9)
C661 H66C 0.9900
C661 H66D 0.9900
C662 C663 1.518(9)
C662 H66E 0.9900
C662 H66F 0.9900
C663 H66G 0.9800
C663 H66H 0.9800
C663 H66I 0.9800
C664 C665 1.523(8)
C664 H66J 0.9900
C664 H66K 0.9900
C665 C666 1.538(9)
C665 H66L 0.9900
C665 H66M 0.9900
C666 C667 1.537(9)
C666 H66N 0.9900
C666 H66O 0.9900
C667 H66P 0.9800
C667 H66Q 0.9800
C667 H66R 0.9800
N668 C669 1.505(7)
N668 C677 1.513(7)
N668 C681 1.518(6)
N668 C673 1.534(7)
C669 C670 1.484(8)
C669 H66S 0.9900
C669 H66T 0.9900
C670 C671 1.518(8)
C670 H67A 0.9900
C670 H67B 0.9900
C671 C672 1.479(11)
C671 H67C 0.9900
C671 H67D 0.9900
C672 H67E 0.9800
C672 H67F 0.9800
C672 H67G 0.9800
C673 C674 1.464(8)
C673 H67H 0.9900
C673 H67I 0.9900
C674 C675 1.568(11)
C674 H67J 0.9900
C674 H67K 0.9900
C675 C676 1.377(14)
C675 H67L 0.9900
C675 H67M 0.9900
C676 H67N 0.9800
C676 H67O 0.9800
C676 H67P 0.9800
C677 C678 1.484(8)
C677 H67Q 0.9900
C677 H67R 0.9900
C678 C679 1.526(9)
C678 H67S 0.9900
C678 H67T 0.9900
C679 C680 1.478(12)
C679 H67U 0.9900
C679 H67V 0.9900
C680 H68A 0.9800
C680 H68B 0.9800
C680 H68C 0.9800
C681 C682 1.478(8)
C681 H68D 0.9900
C681 H68E 0.9900
C682 C683 1.534(8)
C682 H68F 0.9900
C682 H68G 0.9900
C683 C684 1.467(10)
C683 H68H 0.9900
C683 H68I 0.9900
C684 H68J 0.9800
C684 H68K 0.9800
C684 H68L 0.9800
N685 C694 1.472(11)
N685 C690 1.488(11)
N685 C686 1.492(11)
N685 C698 1.574(11)
C686 C687 1.528(12)
C686 H68M 0.9900
C686 H68N 0.9900
C687 C688 1.549(13)
C687 H68O 0.9900
C687 H68P 0.9900
C688 C689 1.605(13)
C688 H68Q 0.9900
C688 H68R 0.9900
C689 H68S 0.9800
C689 H68T 0.9800
C689 H68U 0.9800
C690 C691 1.477(12)
C690 H69A 0.9900
C690 H69B 0.9900
C691 C692 1.513(12)
C691 H69C 0.9900
C691 H69D 0.9900
C692 C693 1.492(12)
C692 H69E 0.9900
C692 H69F 0.9900
C693 H69G 0.9800
C693 H69H 0.9800
C693 H69I 0.9800
C694 C695 1.589(12)
C694 H69J 0.9900
C694 H69K 0.9900
C695 C696 1.555(11)
C695 H69L 0.9900
C695 H69M 0.9900
C696 C697 1.526(11)
C696 H69N 0.9900
C696 H69O 0.9900
C697 H69P 0.9800
C697 H69Q 0.9800
C697 H69R 0.9800
C698 C699 1.452(11)
C698 H69S 0.9900
C698 H69T 0.9900
C699 C700 1.547(11)
C699 H69U 0.9900
C699 H69V 0.9900
C700 C701 1.533(14)
C700 C70B 1.535(13)
C700 H70A 0.9900
C700 H70B 0.9900
C700 H70C 0.9900
C700 H70D 0.9900
C701 H70E 0.9800
C701 H70F 0.9800
C701 H70G 0.9800
C70B H70H 0.9800
C70B H70I 0.9800
C70B H70J 0.9800
O703 C703 1.223(7)
O705 C705 1.440(8)
O705 H705 0.858(10)
C702 C703 1.395(11)
C702 H70K 0.9800
C702 H70L 0.9800
C702 H70M 0.9800
C703 C704 1.549(11)
C704 C705 1.560(11)
C704 H70N 0.9900
C704 H70O 0.9900
C705 C706 1.496(10)
C705 C707 1.505(11)
C706 H70P 0.9800
C706 H70Q 0.9800
C706 H70R 0.9800
C707 H70S 0.9800
C707 H70T 0.9800
C707 H70U 0.9800
O709 C709 1.204(6)
O711 C711 1.472(10)
O711 H711 0.860(19)
C708 C709 1.488(10)
C708 H70V 0.9800
C708 H70W 0.9800
C708 H70X 0.9800
C709 C710 1.493(10)
C710 C711 1.501(10)
C710 H71A 0.9900
C710 H71B 0.9900
C711 C713 1.510(8)
C711 C712 1.517(9)
C712 H71C 0.9800
C712 H71D 0.9800
C712 H71E 0.9800
C713 H71F 0.9800
C713 H71G 0.9800
C713 H71H 0.9800
O715 C715 1.295(11)
O717 C717 1.479(8)
O717 H717 0.889(19)
C714 C715 1.481(11)
C714 H71I 0.9800
C714 H71J 0.9800
C714 H71K 0.9800
C715 C716 1.378(11)
C716 C717 1.533(10)
C716 H71L 0.9900
C716 H71M 0.9900
C717 C719 1.430(10)
C717 C718 1.535(9)
C718 H71N 0.9800
C718 H71O 0.9800
C718 H71P 0.9800
C719 H71Q 0.9800
C719 H71R 0.9800
C719 H71S 0.9800
O721 C721 1.196(8)
O723 C723 1.441(7)
O723 H723 0.87(2)
C720 C721 1.444(9)
C720 H72A 0.9800
C720 H72B 0.9800
C720 H72C 0.9800
C721 C722 1.509(9)
C722 C723 1.522(7)
C722 H72D 0.9900
C722 H72E 0.9900
C723 C724 1.478(8)
C723 C725 1.488(8)
C724 H72F 0.9800
C724 H72G 0.9800
C724 H72H 0.9800
C725 H72I 0.9800
C725 H72J 0.9800
C725 H72K 0.9800
O727 C727 1.223(8)
O729 C729 1.421(7)
O729 H729 0.861(16)
C726 C727 1.467(11)
C726 H72L 0.9800
C726 H72M 0.9800
C726 H72N 0.9800
C727 C728 1.509(10)
C728 C729 1.529(9)
C728 H72O 0.9900
C728 H72P 0.9900
C729 C730 1.475(11)
C729 C731 1.517(11)
C730 H73A 0.9800
C730 H73B 0.9800
C730 H73C 0.9800
C731 H73D 0.9800
C731 H73E 0.9800
C731 H73F 0.9800
O733 C733 1.244(8)
O735 C735 1.477(10)
O735 H735 0.8402(11)
C732 C733 1.453(10)
C732 H73G 0.9800
C732 H73H 0.9800
C732 H73I 0.9800
C733 C734 1.488(9)
C734 C735 1.537(11)
C734 H73J 0.9900
C734 H73K 0.9900
C735 C736 1.466(13)
C735 C737 1.487(12)
C736 H73L 0.9800
C736 H73M 0.9800
C736 H73N 0.9800
C737 H73O 0.9800
C737 H73P 0.9800
C737 H73Q 0.9800
O739 C739 1.259(9)
O741 C741 1.486(9)
O741 H741 0.863(10)
C738 C739 1.397(10)
C738 H73R 0.9800
C738 H73S 0.9800
C738 H73T 0.9800
C739 C740 1.522(11)
C740 C741 1.485(9)
C740 H74A 0.9900
C740 H74B 0.9900
C741 C743 1.500(10)
C741 C742 1.519(10)
C742 H74C 0.9800
C742 H74D 0.9800
C742 H74E 0.9800
C743 H74F 0.9800
C743 H74G 0.9800
C743 H74H 0.9800
O745 C745 1.220(13)
O747 C747 1.451(14)
O747 H747 0.8401(18)
C744 C745 1.456(17)
C744 H74I 0.9800
C744 H74J 0.9800
C744 H74K 0.9800
C745 C746 1.638(18)
C746 C747 1.473(15)
C746 H74L 0.9900
C746 H74M 0.9900
C747 C748 1.463(12)
C747 C749 1.523(14)
C748 H74N 0.9800
C748 H74O 0.9800
C748 H74P 0.9800
C749 H74Q 0.9800
C749 H74R 0.9800
C749 H74S 0.9800
O751 C751 1.246(11)
O753 C753 1.483(9)
O753 H753 0.8403(11)
C750 C751 1.553(14)
C750 H75D 0.9800
C750 H75E 0.9800
C750 H75F 0.9800
C751 C752 1.483(12)
C752 C753 1.477(13)
C752 H75G 0.9900
C752 H75H 0.9900
C753 C755 1.457(14)
C753 C754 1.537(13)
C754 H75I 0.9800
C754 H75J 0.9800
C754 H75K 0.9800
C755 H75L 0.9800
C755 H75M 0.9800
C755 H75N 0.9800
O757 C757 1.210(10)
C756 C757 1.489(13)
C756 H75O 0.9800
C756 H75P 0.9800
C756 H75Q 0.9800
C757 C758 1.491(16)
C758 H75R 0.9800
C758 H75S 0.9800
C758 H75T 0.9800
O759 H75U 0.88(2)
O759 H75V 0.866(19)

loop_
_geom_hbond_atom_site_label_D
_geom_hbond_atom_site_label_H
_geom_hbond_atom_site_label_A
_geom_hbond_distance_DH
_geom_hbond_distance_HA
_geom_hbond_distance_DA
_geom_hbond_angle_DHA
O1 H1 O15 0.844(19) 1.67(2) 2.512(3) 173(5)
O7 H7 O9 0.864(19) 1.67(2) 2.528(3) 170(5)
O8 H8 O6 0.838(19) 1.69(2) 2.525(3) 175(5)
O12 H12O O3 0.840(19) 1.69(2) 2.519(3) 168(5)
O18 H18 O30 0.831(19) 1.70(2) 2.528(3) 175(5)
O22 H22 O23 0.820(19) 1.74(2) 2.554(3) 175(5)
O24 H24O O21 0.838(19) 1.69(2) 2.530(3) 178(5)
O29 H29O O17 0.838(19) 1.73(2) 2.546(3) 164(5)
O33 H33 O45 0.868(19) 1.65(2) 2.516(3) 173(5)
O37 H37 O40 0.853(19) 1.65(2) 2.493(4) 168(5)
O39 H39O O36 0.88(2) 1.66(2) 2.534(4) 172(6)
O44 H44O O32 0.864(19) 1.68(2) 2.540(3) 176(5)
O46 H46 O57 0.835(19) 1.69(2) 2.518(3) 169(5)
O51 H51 O55 0.834(19) 1.70(2) 2.528(3) 170(5)
O53 H53 O52 0.840(19) 1.72(2) 2.541(3) 167(5)
O59 H59O O47 0.825(19) 1.70(2) 2.515(3) 170(5)
N12 H12 O14 0.896(19) 1.94(2) 2.799(4) 160(4)
N27 H27 O10 0.893(19) 1.96(2) 2.839(4) 167(4)
N42 H42 O5 0.908(19) 1.88(2) 2.780(4) 172(4)
N57 H57 O2 0.915(19) 1.90(2) 2.803(3) 168(4)
N72 H72 O14 0.921(19) 1.93(2) 2.830(4) 166(4)
N87 H87 O2 0.904(19) 1.90(2) 2.777(3) 164(4)
N102 H102 O5 0.897(19) 1.92(2) 2.814(4) 174(4)
N117 H117 O10 0.899(19) 1.84(2) 2.739(4) 173(5)
N132 H132 O20 0.899(19) 1.90(2) 2.798(4) 176(5)
N147 H147 O25 0.912(19) 1.85(2) 2.758(4) 171(4)
N162 H162 O27 0.901(19) 1.90(2) 2.794(5) 174(5)
N177 H177 O16 0.893(19) 1.97(2) 2.834(4) 163(4)
N192 H192 O20 0.921(19) 1.83(2) 2.726(4) 164(4)
N207 H207 O16 0.886(19) 1.97(2) 2.847(3) 172(4)
N222 H222 O27 0.917(17) 1.925(17) 2.797(5) 158(4)
N237 H237 O25 0.92(2) 1.91(2) 2.819(5) 169(6)
N252 H252 O35 0.91(2) 1.86(3) 2.711(4) 155(5)
N267 H267 O31 0.902(19) 1.90(2) 2.805(3) 176(4)
N282 H282 O42 0.89(2) 1.88(2) 2.761(5) 171(6)
N297 H297 O38 0.92(2) 1.86(3) 2.748(6) 163(7)
N312 H312 O35 0.93(2) 1.94(2) 2.857(4) 172(5)
N327 H327 O38 0.92(2) 1.87(2) 2.779(5) 171(6)
N342 H342 O42 0.893(19) 1.91(2) 2.792(5) 171(5)
N357 H357 O31 0.899(19) 1.95(2) 2.798(4) 157(4)
N372 H372 O60 0.91(2) 1.86(2) 2.745(5) 166(5)
N387 H387 O54 0.903(19) 1.91(2) 2.810(4) 177(5)
N402 H402 O50 0.882(19) 1.93(2) 2.799(4) 167(4)
N417 H417 O48 0.908(19) 1.90(2) 2.799(3) 173(4)
N432 H432 O60 0.90(2) 1.92(2) 2.820(5) 174(5)
N447 H447 O48 0.910(19) 1.89(2) 2.778(4) 165(4)
N462 H462 O50 0.904(19) 1.92(2) 2.809(4) 168(5)
N477 H477 O54 0.897(19) 1.93(2) 2.784(3) 159(4)
O705 H705 O759 0.858(10) 1.956(17) 2.791(7) 164(6)
O711 H711 N63 0.860(19) 2.139(19) 2.968(6) 162(7)
O717 H717 N33 0.889(19) 2.129(19) 2.950(6) 153(5)
O723 H723 N198 0.87(2) 1.99(3) 2.849(5) 168(9)
O729 H729 N258 0.861(16) 2.028(16) 2.877(5) 169(7)
O735 H735 O729 0.8402(11) 2.135(17) 2.936(9) 159(5)
O741 H741 N363 0.863(10) 2.181(19) 2.991(7) 156(5)
O747 H747 O373 0.8401(18) 1.978(16) 2.808(10) 169(9)
O753 H753 N272 0.8403(11) 2.57(3) 3.292(6) 144(5)
O753 H753 N273 0.8403(11) 2.077(12) 2.907(6) 170(6)
O759 H75V N78 0.866(19) 2.047(19) 2.865(6) 157(6)

loop_
_geom_torsion_atom_site_label_1
_geom_torsion_atom_site_label_2
_geom_torsion_atom_site_label_3
_geom_torsion_atom_site_label_4
_geom_torsion
O6 P2 O4 P1 55.3(2)
O5 P2 O4 P1 -178.87(19)
O7 P2 O4 P1 -63.8(2)
O3 P1 O4 P2 58.2(2)
O2 P1 O4 P2 -176.72(19)
O1 P1 O4 P2 -61.7(2)
O10 P3 O11 P4 -175.6(2)
O9 P3 O11 P4 58.8(2)
O8 P3 O11 P4 -60.9(2)
O15 P4 O11 P3 54.9(2)
O14 P4 O11 P3 -179.7(2)
O12 P4 O11 P3 -64.8(2)
O17 P5 O19 P6 52.0(2)
O16 P5 O19 P6 179.23(19)
O18 P5 O19 P6 -67.2(2)
O21 P6 O19 P5 57.5(2)
O20 P6 O19 P5 -176.4(2)
O22 P6 O19 P5 -62.7(2)
O23 P7 O26 P8 52.7(3)
O25 P7 O26 P8 179.1(2)
O24 P7 O26 P8 -67.1(2)
O30 P8 O26 P7 56.8(3)
O27 P8 O26 P7 -177.3(2)
O29 P8 O26 P7 -62.9(3)
O36 P10 O34 P9 -53.0(3)
O35 P10 O34 P9 -178.9(2)
O37 P10 O34 P9 66.7(2)
O31 P9 O34 P10 174.5(2)
O32 P9 O34 P10 -60.2(2)
O33 P9 O34 P10 59.5(2)
O38 P11 O41 P12 175.8(2)
O40 P11 O41 P12 -59.3(3)
O39 P11 O41 P12 60.3(3)
O45 P12 O41 P11 -52.3(3)
O42 P12 O41 P11 -177.1(2)
O44 P12 O41 P11 67.4(3)
O48 P13 O49 P14 -177.3(2)
O47 P13 O49 P14 58.5(2)
O46 P13 O49 P14 -61.6(2)
O52 P14 O49 P13 56.0(2)
O50 P14 O49 P13 -178.2(2)
O51 P14 O49 P13 -63.8(2)
O60 P16 O56 P15 -179.0(6)
O57 P16 O56 P15 56.9(3)
O59 P16 O56 P15 -63.4(2)
O55 P15 O56 P16 57.2(2)
O54 P15 O56 P16 -176.6(2)
O53 P15 O56 P16 -62.2(2)
C5 N1 N2 N3 0.7(6)
C59 N1 N2 N3 177.4(4)
N1 N2 N3 C4 -0.7(7)
C20 N16 N17 N18 0.7(5)
C14 N16 N17 N18 -179.8(4)
N16 N17 N18 C19 -0.7(5)
C35 N31 N32 N33 -0.9(6)
C29 N31 N32 N33 178.8(4)
N31 N32 N33 C34 1.1(6)
C50 N46 N47 N48 0.1(4)
C44 N46 N47 N48 174.2(3)
N46 N47 N48 C49 0.4(4)
N2 N3 C4 C5 0.5(7)
N2 N3 C4 C6 178.4(5)
N2 N1 C5 C4 -0.4(5)
C59 N1 C5 C4 -176.6(4)
N3 C4 C5 N1 0.0(6)
C6 C4 C5 N1 -177.6(5)
C8 N7 C6 C11 -1.7(7)
C8 N7 C6 C4 177.1(4)
C5 C4 C6 N7 10.6(9)
N3 C4 C6 N7 -166.8(5)
C5 C4 C6 C11 -170.6(6)
N3 C4 C6 C11 12.0(8)
C6 N7 C8 C9 3.2(6)
C6 N7 C8 N12 -176.7(4)
C13 N12 C8 N7 163.2(4)
C13 N12 C8 C9 -16.7(7)
N7 C8 C9 C10 -3.1(7)
N12 C8 C9 C10 176.8(4)
C8 C9 C10 C11 1.5(8)
C9 C10 C11 C6 -0.1(9)
N7 C6 C11 C10 0.2(8)
C4 C6 C11 C10 -178.6(5)
C8 N12 C13 O13 -0.4(7)
C8 N12 C13 C14 177.6(4)
C20 N16 C14 C15 -126.7(4)
N17 N16 C14 C15 54.0(5)
C20 N16 C14 C13 111.2(4)
N17 N16 C14 C13 -68.1(5)
O13 C13 C14 N16 94.6(5)
N12 C13 C14 N16 -83.5(4)
O13 C13 C14 C15 -26.6(6)
N12 C13 C14 C15 155.3(4)
N17 N18 C19 C20 0.5(5)
N17 N18 C19 C21 178.1(4)
N17 N16 C20 C19 -0.4(4)
C14 N16 C20 C19 -179.8(9)
N18 C19 C20 N16 -0.1(4)
C21 C19 C20 N16 -177.5(4)
C23 N22 C21 C26 -0.3(5)
C23 N22 C21 C19 177.3(3)
N18 C19 C21 N22 -167.5(4)
C20 C19 C21 N22 9.6(6)
N18 C19 C21 C26 10.0(6)
C20 C19 C21 C26 -172.9(4)
C21 N22 C23 N27 -176.5(3)
C21 N22 C23 C24 0.7(5)
C28 N27 C23 N22 177.6(4)
C28 N27 C23 C24 0.4(6)
N22 C23 C24 C25 -0.5(6)
N27 C23 C24 C25 176.3(3)
C23 C24 C25 C26 -0.1(6)
N22 C21 C26 C25 -0.3(6)
C19 C21 C26 C25 -177.6(4)
C24 C25 C26 C21 0.4(6)
C23 N27 C28 O28 7.9(7)
C23 N27 C28 C29 -170.1(3)
N32 N31 C29 C30 42.9(5)
C35 N31 C29 C30 -137.4(5)
N32 N31 C29 C28 -77.3(5)
C35 N31 C29 C28 102.4(5)
O28 C28 C29 N31 49.3(5)
N27 C28 C29 N31 -132.6(4)
O28 C28 C29 C30 -72.7(5)
N27 C28 C29 C30 105.5(4)
N32 N33 C34 C35 -0.9(6)
N32 N33 C34 C36 177.0(5)
N32 N31 C35 C34 0.4(5)
C29 N31 C35 C34 -179.3(4)
N33 C34 C35 N31 0.3(5)
C36 C34 C35 N31 -177.2(5)
C38 N37 C36 C41 -3.9(8)
C38 N37 C36 C34 175.9(4)
C35 C34 C36 N37 18.2(8)
N33 C34 C36 N37 -159.0(5)
C35 C34 C36 C41 -162.0(6)
N33 C34 C36 C41 20.7(8)
C36 N37 C38 C39 0.8(7)
C36 N37 C38 N42 179.3(4)
C43 N42 C38 N37 165.8(4)
C43 N42 C38 C39 -15.7(7)
N37 C38 C39 C40 2.1(9)
N42 C38 C39 C40 -176.2(5)
C38 C39 C40 C41 -2.1(11)
C39 C40 C41 C36 -0.6(11)
N37 C36 C41 C40 3.8(10)
C34 C36 C41 C40 -175.9(6)
C38 N42 C43 O43 -7.0(7)
C38 N42 C43 C44 169.7(4)
C50 N46 C44 C43 104.2(4)
N47 N46 C44 C43 -68.8(4)
C50 N46 C44 C45 -132.8(4)
N47 N46 C44 C45 54.3(5)
O43 C43 C44 N46 95.8(5)
N42 C43 C44 N46 -81.1(4)
O43 C43 C44 C45 -26.2(6)
N42 C43 C44 C45 157.0(4)
N47 N48 C49 C50 -0.7(4)
N47 N48 C49 C51 177.6(3)
N47 N46 C50 C49 -0.5(4)
C44 N46 C50 C49 -174.0(3)
N48 C49 C50 N46 0.8(4)
C51 C49 C50 N46 -177.5(3)
C53 N52 C51 C56 -1.7(5)
C53 N52 C51 C49 175.3(3)
N48 C49 C51 N52 -160.9(3)
C50 C49 C51 N52 17.1(5)
N48 C49 C51 C56 16.1(5)
C50 C49 C51 C56 -165.9(4)
C51 N52 C53 N57 -175.6(3)
C51 N52 C53 C54 2.0(5)
C58 N57 C53 N52 173.3(3)
C58 N57 C53 C54 -4.3(5)
N52 C53 C54 C55 -0.9(5)
N57 C53 C54 C55 176.5(4)
C53 C54 C55 C56 -0.6(6)
N52 C51 C56 C55 0.2(6)
C49 C51 C56 C55 -176.5(4)
C54 C55 C56 C51 0.9(6)
C53 N57 C58 O58 9.8(6)
C53 N57 C58 C59 -165.5(3)
C5 N1 C59 C60 -153.1(4)
N2 N1 C59 C60 31.0(5)
C5 N1 C59 C58 87.4(5)
N2 N1 C59 C58 -88.5(5)
O58 C58 C59 N1 52.6(5)
N57 C58 C59 N1 -131.9(3)
O58 C58 C59 C60 -68.7(5)
N57 C58 C59 C60 106.9(4)
C65 N61 N62 N63 0.6(6)
C119 N61 N62 N63 174.9(4)
N61 N62 N63 C64 -0.8(6)
C80 N76 N77 N78 0.6(5)
C74 N76 N77 N78 -172.3(4)
N76 N77 N78 C79 -0.5(5)
C95 N91 N92 N93 0.1(4)
C89 N91 N92 N93 179.0(3)
N91 N92 N93 C94 -0.1(4)
C110 N106 N107 N108 -0.2(5)
C104 N106 N107 N108 -177.1(4)
N106 N107 N108 C109 0.0(5)
N62 N63 C64 C65 0.7(7)
N62 N63 C64 C66 -179.2(5)
N62 N61 C65 C64 -0.2(5)
C119 N61 C65 C64 -173.9(4)
N63 C64 C65 N61 -0.3(6)
C66 C64 C65 N61 179.6(5)
C68 N67 C66 C71 1.3(8)
C68 N67 C66 C64 -177.9(4)
C65 C64 C66 N67 9.4(8)
N63 C64 C66 N67 -170.7(5)
C65 C64 C66 C71 -169.8(6)
N63 C64 C66 C71 10.1(10)
C66 N67 C68 C69 0.1(8)
C66 N67 C68 N72 -177.4(4)
C73 N72 C68 N67 -175.2(4)
C73 N72 C68 C69 7.3(8)
N67 C68 C69 C70 -1.0(9)
N72 C68 C69 C70 176.2(6)
C68 C69 C70 C71 0.6(12)
N67 C66 C71 C70 -1.7(11)
C64 C66 C71 C70 177.4(7)
C69 C70 C71 C66 0.7(13)
C68 N72 C73 O73 8.0(8)
C68 N72 C73 C74 -167.6(4)
N77 N76 C74 C73 -76.1(5)
C80 N76 C74 C73 112.3(5)
N77 N76 C74 C75 44.2(5)
C80 N76 C74 C75 -127.4(5)
O73 C73 C74 N76 31.1(6)
N72 C73 C74 N76 -153.2(4)
O73 C73 C74 C75 -90.2(5)
N72 C73 C74 C75 85.5(5)
N77 N78 C79 C80 0.2(5)
N77 N78 C79 C81 175.3(4)
N77 N76 C80 C79 -0.5(5)
C74 N76 C80 C79 171.8(4)
N78 C79 C80 N76 0.2(5)
C81 C79 C80 N76 -174.5(4)
C83 N82 C81 C86 -0.4(6)
C83 N82 C81 C79 175.6(4)
N78 C79 C81 N82 -173.3(4)
C80 C79 C81 N82 0.7(7)
N78 C79 C81 C86 2.7(7)
C80 C79 C81 C86 176.7(5)
C81 N82 C83 C84 -1.1(6)
C81 N82 C83 N87 -179.4(3)
C88 N87 C83 N82 166.8(3)
C88 N87 C83 C84 -11.5(6)
N82 C83 C84 C85 2.3(7)
N87 C83 C84 C85 -179.5(4)
C83 C84 C85 C86 -2.1(8)
C84 C85 C86 C81 0.8(9)
N82 C81 C86 C85 0.6(8)
C79 C81 C86 C85 -175.1(5)
C83 N87 C88 O88 -0.6(6)
C83 N87 C88 C89 179.0(3)
C95 N91 C89 C90 -133.4(3)
N92 N91 C89 C90 47.9(4)
C95 N91 C89 C88 102.6(4)
N92 N91 C89 C88 -76.1(4)
O88 C88 C89 N91 104.1(3)
N87 C88 C89 N91 -75.5(3)
O88 C88 C89 C90 -18.5(4)
N87 C88 C89 C90 161.9(3)
N92 N93 C94 C95 0.0(4)
N92 N93 C94 C96 178.0(3)
N92 N91 C95 C94 -0.1(4)
C89 N91 C95 C94 -178.9(3)
N93 C94 C95 N91 0.0(4)
C96 C94 C95 N91 -177.8(3)
C98 N97 C96 C101 1.0(6)
C98 N97 C96 C94 -178.8(3)
N93 C94 C96 N97 -156.3(4)
C95 C94 C96 N97 21.2(6)
N93 C94 C96 C101 24.0(6)
C95 C94 C96 C101 -158.5(4)
C96 N97 C98 C99 1.0(6)
C96 N97 C98 N102 -177.7(3)
C103 N102 C98 N97 179.6(4)
C103 N102 C98 C99 1.0(7)
N97 C98 C99 C100 -2.2(7)
N102 C98 C99 C100 176.3(5)
C98 C99 C100 C101 1.4(8)
C99 C100 C101 C96 0.4(9)
N97 C96 C101 C100 -1.7(8)
C94 C96 C101 C100 178.1(5)
C98 N102 C103 O103 4.8(8)
C98 N102 C103 C104 -170.7(4)
C110 N106 C104 C103 110.2(5)
N107 N106 C104 C103 -73.4(6)
C110 N106 C104 C105 -127.5(5)
N107 N106 C104 C105 48.8(6)
O103 C103 C104 N106 40.9(7)
N102 C103 C104 N106 -143.5(4)
O103 C103 C104 C105 -82.1(6)
N102 C103 C104 C105 93.5(5)
N107 N108 C109 C110 0.2(5)
N107 N108 C109 C111 176.1(4)
N107 N106 C110 C109 0.3(5)
C104 N106 C110 C109 176.9(4)
N108 C109 C110 N106 -0.3(5)
C111 C109 C110 N106 -175.7(5)
C113 N112 C111 C116 -1.6(7)
C113 N112 C111 C109 177.1(4)
C110 C109 C111 N112 6.8(8)
N108 C109 C111 N112 -168.1(4)
C110 C109 C111 C116 -174.5(5)
N108 C109 C111 C116 10.6(8)
C111 N112 C113 C114 0.6(7)
C111 N112 C113 N117 179.9(4)
C118 N117 C113 N112 165.0(4)
C118 N117 C113 C114 -15.6(8)
N112 C113 C114 C115 1.1(9)
N117 C113 C114 C115 -178.2(5)
C113 C114 C115 C116 -1.8(10)
C114 C115 C116 C111 0.9(10)
N112 C111 C116 C115 0.9(9)
C109 C111 C116 C115 -177.7(5)
C113 N117 C118 O118 -4.6(8)
C113 N117 C118 C119 173.0(4)
C65 N61 C119 C120 -129.7(4)
N62 N61 C119 C120 57.1(5)
C65 N61 C119 C118 107.0(5)
N62 N61 C119 C118 -66.2(5)
O118 C118 C119 N61 97.4(5)
N117 C118 C119 N61 -80.3(5)
O118 C118 C119 C120 -24.5(7)
N117 C118 C119 C120 157.8(4)
C125 N121 N122 N123 0.6(4)
C179 N121 N122 N123 178.7(3)
N121 N122 N123 C124 -0.4(4)
C140 N136 N137 N138 0.9(6)
C134 N136 N137 N138 176.4(4)
N136 N137 N138 C139 -0.3(6)
C155 N151 N152 N153 0.4(5)
C149 N151 N152 N153 -176.6(4)
N151 N152 N153 C154 -0.2(6)
C170 N166 N167 N168 0.1(5)
C164 N166 N167 N168 175.5(4)
N166 N167 N168 C169 0.6(5)
N122 N123 C124 C125 0.1(4)
N122 N123 C124 C126 178.3(3)
N122 N121 C125 C124 -0.5(4)
C179 N121 C125 C124 -178.4(3)
N123 C124 C125 N121 0.3(4)
C126 C124 C125 N121 -177.9(3)
C128 N127 C126 C131 0.5(5)
C128 N127 C126 C124 -179.6(3)
N123 C124 C126 N127 -166.7(3)
C125 C124 C126 N127 11.2(5)
N123 C124 C126 C131 13.3(6)
C125 C124 C126 C131 -168.8(4)
C126 N127 C128 N132 -178.4(3)
C126 N127 C128 C129 -0.5(6)
C133 N132 C128 N127 179.1(4)
C133 N132 C128 C129 1.2(7)
N127 C128 C129 C130 0.3(6)
N132 C128 C129 C130 178.0(4)
C128 C129 C130 C131 -0.1(6)
C129 C130 C131 C126 0.1(6)
N127 C126 C131 C130 -0.3(6)
C124 C126 C131 C130 179.7(4)
C128 N132 C133 O133 5.2(8)
C128 N132 C133 C134 -170.9(4)
C140 N136 C134 C135 -148.4(5)
N137 N136 C134 C135 37.0(6)
C140 N136 C134 C133 91.2(5)
N137 N136 C134 C133 -83.4(6)
O133 C133 C134 N136 45.3(7)
N132 C133 C134 N136 -138.4(4)
O133 C133 C134 C135 -75.9(6)
N132 C133 C134 C135 100.4(5)
N137 N138 C139 C140 -0.4(6)
N137 N138 C139 C141 180.0(5)
N137 N136 C140 C139 -1.2(5)
C134 N136 C140 C139 -176.1(4)
N138 C139 C140 N136 1.0(5)
C141 C139 C140 N136 -179.5(5)
C143 N142 C141 C146 -1.1(6)
C143 N142 C141 C139 177.5(4)
C140 C139 C141 N142 13.4(7)
N138 C139 C141 N142 -167.1(4)
C140 C139 C141 C146 -168.0(5)
N138 C139 C141 C146 11.5(7)
C141 N142 C143 C144 1.4(6)
C141 N142 C143 N147 -179.6(3)
C148 N147 C143 N142 165.6(4)
C148 N147 C143 C144 -15.5(6)
N142 C143 C144 C145 -0.1(6)
N147 C143 C144 C145 -179.0(4)
C143 C144 C145 C146 -1.6(7)
N142 C141 C146 C145 -0.6(7)
C139 C141 C146 C145 -179.0(4)
C144 C145 C146 C141 1.9(7)
C143 N147 C148 O148 -1.1(7)
C143 N147 C148 C149 178.4(3)
C155 N151 C149 C150 -119.4(4)
N152 N151 C149 C150 57.0(5)
C155 N151 C149 C148 117.5(4)
N152 N151 C149 C148 -66.1(5)
O148 C148 C149 N151 96.0(4)
N147 C148 C149 N151 -83.5(4)
O148 C148 C149 C150 -25.9(6)
N147 C148 C149 C150 154.5(4)
N152 N153 C154 C155 -0.1(6)
N152 N153 C154 C156 178.4(5)
N152 N151 C155 C154 -0.4(5)
C149 N151 C155 C154 176.3(4)
N153 C154 C155 N151 0.3(5)
C156 C154 C155 N151 -178.1(5)
C158 N157 C156 C161 -2.1(8)
C158 N157 C156 C154 178.2(5)
N153 C154 C156 N157 -170.2(5)
C155 C154 C156 N157 8.0(8)
N153 C154 C156 C161 10.1(9)
C155 C154 C156 C161 -171.7(6)
C156 N157 C158 C159 1.1(8)
C156 N157 C158 N162 -177.0(4)
C163 N162 C158 N157 -175.3(5)
C163 N162 C158 C159 6.5(9)
N157 C158 C159 C160 0.8(11)
N162 C158 C159 C160 178.8(6)
C158 C159 C160 C161 -2.0(12)
N157 C156 C161 C160 1.0(11)
C154 C156 C161 C160 -179.4(6)
C159 C160 C161 C156 1.1(12)
C158 N162 C163 O163 6.7(9)
C158 N162 C163 C164 -169.2(5)
N167 N166 C164 C165 34.5(6)
C170 N166 C164 C165 -150.9(5)
N167 N166 C164 C163 -86.1(5)
C170 N166 C164 C163 88.5(5)
O163 C163 C164 N166 43.5(7)
N162 C163 C164 N166 -140.4(4)
O163 C163 C164 C165 -77.4(6)
N162 C163 C164 C165 98.7(5)
N167 N168 C169 C170 -1.0(5)
N167 N168 C169 C171 179.0(4)
N167 N166 C170 C169 -0.7(5)
C164 N166 C170 C169 -175.7(4)
N168 C169 C170 N166 1.0(5)
C171 C169 C170 N166 -179.0(4)
C173 N172 C171 C176 -1.6(6)
C173 N172 C171 C169 176.8(3)
C170 C169 C171 N172 21.7(6)
N168 C169 C171 N172 -158.3(4)
C170 C169 C171 C176 -159.8(4)
N168 C169 C171 C176 20.1(6)
C171 N172 C173 C174 2.7(6)
C171 N172 C173 N177 -178.2(3)
C178 N177 C173 N172 148.4(4)
C178 N177 C173 C174 -32.5(6)
N172 C173 C174 C175 -1.6(6)
N177 C173 C174 C175 179.4(4)
C173 C174 C175 C176 -0.7(7)
C174 C175 C176 C171 1.6(7)
N172 C171 C176 C175 -0.5(6)
C169 C171 C176 C175 -178.8(4)
C173 N177 C178 O178 -1.5(7)
C173 N177 C178 C179 176.8(3)
C125 N121 C179 C180 -122.8(4)
N122 N121 C179 C180 59.5(4)
C125 N121 C179 C178 113.8(4)
N122 N121 C179 C178 -63.9(4)
O178 C178 C179 N121 107.6(5)
N177 C178 C179 N121 -70.9(4)
O178 C178 C179 C180 -15.4(6)
N177 C178 C179 C180 166.2(4)
C185 N181 N182 N183 -0.7(7)
C239 N181 N182 N183 175.8(5)
N181 N182 N183 C184 0.8(7)
C200 N196 N197 N198 0.8(4)
C194 N196 N197 N198 172.0(3)
N196 N197 N198 C199 -0.7(4)
C215 N211 N212 N213 -1.0(5)
C209 N211 N212 N213 -177.8(3)
N211 N212 N213 C214 0.8(5)
C230 N226 N227 N228 -1.6(7)
C224 N226 N227 N228 169.7(5)
N226 N227 N228 C229 2.2(8)
N182 N183 C184 C185 -0.6(6)
N182 N183 C184 C186 177.8(5)
N182 N181 C185 C184 0.3(6)
C239 N181 C185 C184 -175.8(5)
N183 C184 C185 N181 0.2(6)
C186 C184 C185 N181 -178.1(5)
C188 N187 C186 C191 -1.1(6)
C188 N187 C186 C184 177.9(4)
N183 C184 C186 N187 -158.2(4)
C185 C184 C186 N187 20.0(7)
N183 C184 C186 C191 20.8(7)
C185 C184 C186 C191 -161.0(5)
C186 N187 C188 C189 1.6(6)
C186 N187 C188 N192 179.7(3)
C193 N192 C188 N187 150.2(4)
C193 N192 C188 C189 -31.6(6)
N187 C188 C189 C190 -0.9(7)
N192 C188 C189 C190 -178.8(4)
C188 C189 C190 C191 -0.3(7)
C189 C190 C191 C186 0.7(7)
N187 C186 C191 C190 0.0(7)
C184 C186 C191 C190 -179.0(4)
C188 N192 C193 O193 -1.6(7)
C188 N192 C193 C194 177.8(4)
C200 N196 C194 C195 -139.1(4)
N197 N196 C194 C195 51.1(5)
C200 N196 C194 C193 97.4(4)
N197 N196 C194 C193 -72.4(4)
O193 C193 C194 N196 96.4(5)
N192 C193 C194 N196 -83.1(4)
O193 C193 C194 C195 -27.1(6)
N192 C193 C194 C195 153.5(4)
N197 N198 C199 C200 0.5(4)
N197 N198 C199 C201 -176.6(4)
N197 N196 C200 C199 -0.5(4)
C194 N196 C200 C199 -171.0(3)
N198 C199 C200 N196 0.0(4)
C201 C199 C200 N196 177.0(3)
C203 N202 C201 C206 0.5(5)
C203 N202 C201 C199 -177.6(3)
C200 C199 C201 N202 15.6(5)
N198 C199 C201 N202 -167.9(3)
C200 C199 C201 C206 -162.5(4)
N198 C199 C201 C206 14.0(6)
C201 N202 C203 C204 0.1(5)
C201 N202 C203 N207 -178.5(3)
C208 N207 C203 N202 -173.5(3)
C208 N207 C203 C204 7.9(6)
N202 C203 C204 C205 -0.3(6)
N207 C203 C204 C205 178.1(4)
C203 C204 C205 C206 -0.1(6)
C204 C205 C206 C201 0.6(7)
N202 C201 C206 C205 -0.9(6)
C199 C201 C206 C205 177.0(4)
C203 N207 C208 O208 5.3(5)
C203 N207 C208 C209 -171.4(3)
C215 N211 C209 C210 -126.6(4)
N212 N211 C209 C210 49.7(4)
C215 N211 C209 C208 111.7(4)
N212 N211 C209 C208 -72.0(4)
O208 C208 C209 N211 34.1(4)
N207 C208 C209 N211 -149.1(3)
O208 C208 C209 C210 -88.9(4)
N207 C208 C209 C210 87.9(3)
N212 N213 C214 C215 -0.4(5)
N212 N213 C214 C216 174.6(4)
N212 N211 C215 C214 0.7(4)
C209 N211 C215 C214 177.2(4)
N213 C214 C215 N211 -0.2(5)
C216 C214 C215 N211 -174.7(4)
C218 N217 C216 C221 -1.5(7)
C218 N217 C216 C214 176.1(4)
N213 C214 C216 N217 -157.7(4)
C215 C214 C216 N217 16.2(7)
N213 C214 C216 C221 19.9(7)
C215 C214 C216 C221 -166.2(5)
C216 N217 C218 N222 179.6(4)
C216 N217 C218 C219 -0.3(8)
C223 N222 C218 N217 161.3(6)
C223 N222 C218 C219 -18.8(10)
N217 C218 C219 C220 1.4(10)
N222 C218 C219 C220 -178.5(6)
C218 C219 C220 C221 -0.7(11)
C219 C220 C221 C216 -1.0(11)
N217 C216 C221 C220 2.2(9)
C214 C216 C221 C220 -175.2(6)
C218 N222 C223 O223 -2.8(12)
C218 N222 C223 C224 176.1(6)
C230 N226 C224 C225 -139.9(6)
N227 N226 C224 C225 50.7(8)
C230 N226 C224 C223 98.1(6)
N227 N226 C224 C223 -71.2(6)
O223 C223 C224 N226 97.2(9)
N222 C223 C224 N226 -81.8(6)
O223 C223 C224 C225 -24.1(11)
N222 C223 C224 C225 156.9(6)
N227 N228 C229 C230 -2.1(7)
N227 N228 C229 C231 -178.0(6)
N227 N226 C230 C229 0.3(6)
C224 N226 C230 C229 -170.3(5)
N228 C229 C230 N226 1.0(6)
C231 C229 C230 N226 176.8(5)
C233 N232 C231 C236 1.0(6)
C233 N232 C231 C229 -177.5(4)
C230 C229 C231 N232 22.7(7)
N228 C229 C231 N232 -162.2(5)
C230 C229 C231 C236 -155.8(5)
N228 C229 C231 C236 19.3(8)
C231 N232 C233 C234 0.9(6)
C231 N232 C233 N237 -176.3(3)
C238 N237 C233 N232 -179.1(4)
C238 N237 C233 C234 3.6(6)
N232 C233 C234 C235 -1.9(6)
N237 C233 C234 C235 174.9(4)
C233 C234 C235 C236 1.4(7)
C234 C235 C236 C231 0.1(8)
N232 C231 C236 C235 -1.4(7)
C229 C231 C236 C235 177.0(5)
C233 N237 C238 O238 8.3(7)
C233 N237 C238 C239 -167.5(4)
C185 N181 C239 C240 -147.1(5)
N182 N181 C239 C240 37.2(6)
C185 N181 C239 C238 93.0(5)
N182 N181 C239 C238 -82.7(6)
O238 C238 C239 N181 40.4(5)
N237 C238 C239 N181 -143.5(4)
O238 C238 C239 C240 -81.7(5)
N237 C238 C239 C240 94.5(5)
C245 N241 N242 N243 1.1(9)
C299 N241 N242 N243 -179.4(7)
N241 N242 N243 C244 -0.1(9)
C260 N256 N257 N258 0.6(6)
C254 N256 N257 N258 -176.4(4)
N256 N257 N258 C259 -0.5(6)
C275 N271 N272 N273 -0.2(5)
C269 N271 N272 N273 -178.5(3)
N271 N272 N273 C274 0.2(5)
C290 N286 N287 N288 1.5(8)
C284 N286 N287 N288 -176.2(6)
N286 N287 N288 C289 -3.5(9)
N242 N243 C244 C245 -1.0(9)
N242 N243 C244 C246 -177.7(7)
N243 C244 C245 N241 1.6(8)
C246 C244 C245 N241 177.8(7)
N242 N241 C245 C244 -1.6(8)
C299 N241 C245 C244 178.9(7)
C248 N247 C246 C251 1.0(8)
C248 N247 C246 C244 -177.4(5)
C245 C244 C246 N247 -12.8(11)
N243 C244 C246 N247 163.0(6)
C245 C244 C246 C251 168.8(7)
N243 C244 C246 C251 -15.4(10)
C246 N247 C248 N252 -178.6(4)
C246 N247 C248 C249 -0.9(7)
C253 N252 C248 N247 -148.7(4)
C253 N252 C248 C249 33.5(7)
N247 C248 C249 C250 0.2(8)
N252 C248 C249 C250 177.8(5)
C248 C249 C250 C251 0.4(10)
C249 C250 C251 C246 -0.3(11)
N247 C246 C251 C250 -0.4(10)
C244 C246 C251 C250 177.9(7)
C248 N252 C253 O253 3.8(7)
C248 N252 C253 C254 -175.2(4)
C260 N256 C254 C255 129.1(5)
N257 N256 C254 C255 -54.5(6)
C260 N256 C254 C253 -106.6(5)
N257 N256 C254 C253 69.7(6)
O253 C253 C254 N256 -97.9(5)
N252 C253 C254 N256 81.1(5)
O253 C253 C254 C255 24.6(6)
N252 C253 C254 C255 -156.4(4)
N257 N258 C259 C260 0.2(6)
N257 N258 C259 C261 178.9(4)
N257 N256 C260 C259 -0.4(5)
C254 N256 C260 C259 176.3(5)
N258 C259 C260 N256 0.1(5)
C261 C259 C260 N256 -178.5(4)
C263 N262 C261 C266 -0.6(6)
C263 N262 C261 C259 179.9(4)
C260 C259 C261 N262 -8.4(7)
N258 C259 C261 N262 173.1(4)
C260 C259 C261 C266 172.0(5)
N258 C259 C261 C266 -6.4(7)
C261 N262 C263 C264 -0.8(6)
C261 N262 C263 N267 177.2(3)
C268 N267 C263 N262 178.5(3)
C268 N267 C263 C264 -3.6(6)
N262 C263 C264 C265 0.8(7)
N267 C263 C264 C265 -176.9(4)
C263 C264 C265 C266 0.6(8)
C264 C265 C266 C261 -1.8(8)
N262 C261 C266 C265 1.8(7)
C259 C261 C266 C265 -178.7(5)
C263 N267 C268 O268 -5.4(6)
C263 N267 C268 C269 171.4(3)
C275 N271 C269 C270 139.4(4)
N272 N271 C269 C270 -42.8(5)
C275 N271 C269 C268 -99.9(4)
N272 N271 C269 C268 78.0(4)
O268 C268 C269 N271 -49.7(5)
N267 C268 C269 N271 133.4(3)
O268 C268 C269 C270 72.1(5)
N267 C268 C269 C270 -104.8(4)
N272 N273 C274 C275 -0.2(5)
N272 N273 C274 C276 -178.4(4)
N272 N271 C275 C274 0.1(5)
C269 N271 C275 C274 178.1(4)
N273 C274 C275 N271 0.0(5)
C276 C274 C275 N271 178.0(4)
C278 N277 C276 C281 1.3(8)
C278 N277 C276 C274 -177.2(4)
N273 C274 C276 N277 155.2(4)
C275 C274 C276 N277 -22.5(7)
N273 C274 C276 C281 -23.3(7)
C275 C274 C276 C281 158.9(5)
C276 N277 C278 N282 -179.2(5)
C276 N277 C278 C279 -0.4(8)
C283 N282 C278 N277 -156.8(6)
C283 N282 C278 C279 24.4(11)
N277 C278 C279 C280 -1.2(10)
N282 C278 C279 C280 177.6(7)
C278 C279 C280 C281 1.8(11)
C279 C280 C281 C276 -1.0(11)
N277 C276 C281 C280 -0.7(9)
C274 C276 C281 C280 177.8(6)
C278 N282 C283 O283 8.7(13)
C278 N282 C283 C284 -167.3(6)
C290 N286 C284 C285 127.7(7)
N287 N286 C284 C285 -55.2(8)
C290 N286 C284 C283 -108.9(7)
N287 N286 C284 C283 68.2(7)
O283 C283 C284 N286 -98.1(9)
N282 C283 C284 N286 78.0(7)
O283 C283 C284 C285 27.3(11)
N282 C283 C284 C285 -156.6(7)
N287 N288 C289 C290 4.2(8)
N287 N288 C289 C291 -175.8(7)
N287 N286 C290 C289 1.0(7)
C284 N286 C290 C289 178.3(6)
N288 C289 C290 N286 -3.1(7)
C291 C289 C290 N286 176.9(6)
C293 N292 C291 C289 -175.2(7)
C293 N292 C291 C296 -2.2(11)
N288 C289 C291 N292 165.1(6)
C290 C289 C291 N292 -14.9(10)
N288 C289 C291 C296 -7.9(11)
C290 C289 C291 C296 172.0(7)
C291 N292 C293 C294 2.2(12)
C291 N292 C293 N297 179.2(6)
C298 N297 C293 N292 -157.4(8)
C298 N297 C293 C294 19.6(13)
N292 C293 C294 C295 -2.9(14)
N297 C293 C294 C295 -179.6(8)
C293 C294 C295 C296 4.1(17)
C294 C295 C296 C291 -4.1(17)
N292 C291 C296 C295 3.0(13)
C289 C291 C296 C295 175.6(9)
C293 N297 C298 O298 -1.7(14)
C293 N297 C298 C299 177.2(7)
N242 N241 C299 C300 -51.0(8)
C245 N241 C299 C300 128.4(7)
N242 N241 C299 C298 71.7(8)
C245 N241 C299 C298 -108.8(8)
O298 C298 C299 N241 -80.8(10)
N297 C298 C299 N241 100.4(8)
O298 C298 C299 C300 41.7(11)
N297 C298 C299 C300 -137.1(7)
C305 N301 N302 N303 -1.5(4)
C359 N301 N302 N303 -177.0(3)
N301 N302 N303 C304 1.4(4)
C320 N316 N317 N318 0.1(8)
C314 N316 N317 N318 178.2(6)
N316 N317 N318 C319 -0.8(8)
C335 N331 N332 N333 0.2(7)
C329 N331 N332 N333 -174.3(5)
N331 N332 N333 C334 0.1(7)
C350 N346 N347 N348 0.0(6)
C344 N346 N347 N348 178.9(4)
N346 N347 N348 C349 -0.2(6)
N302 N303 C304 C305 -0.9(5)
N302 N303 C304 C306 178.3(4)
N302 N301 C305 C304 0.9(4)
C359 N301 C305 C304 176.0(4)
N303 C304 C305 N301 0.0(4)
C306 C304 C305 N301 -179.2(4)
C308 N307 C306 C311 -1.2(7)
C308 N307 C306 C304 178.0(4)
C305 C304 C306 N307 -16.3(6)
N303 C304 C306 N307 164.6(4)
C305 C304 C306 C311 162.9(5)
N303 C304 C306 C311 -16.2(7)
C306 N307 C308 N312 178.9(4)
C306 N307 C308 C309 0.9(7)
C313 N312 C308 N307 -179.6(5)
C313 N312 C308 C309 -1.6(8)
N307 C308 C309 C310 0.0(8)
N312 C308 C309 C310 -177.7(5)
C308 C309 C310 C311 -0.7(8)
N307 C306 C311 C310 0.6(7)
C304 C306 C311 C310 -178.6(4)
C309 C310 C311 C306 0.4(8)
C308 N312 C313 O313 -6.5(9)
C308 N312 C313 C314 170.7(5)
C320 N316 C314 C315 131.7(6)
N317 N316 C314 C315 -46.1(7)
C320 N316 C314 C313 -107.6(6)
N317 N316 C314 C313 74.7(7)
O313 C313 C314 N316 -42.5(8)
N312 C313 C314 N316 140.2(5)
O313 C313 C314 C315 78.8(7)
N312 C313 C314 C315 -98.5(5)
N317 N318 C319 C320 1.2(8)
N317 N318 C319 C321 -175.5(6)
N317 N316 C320 C319 0.6(7)
C314 N316 C320 C319 -177.2(5)
N318 C319 C320 N316 -1.1(6)
C321 C319 C320 N316 175.1(6)
C323 N322 C321 C326 1.5(7)
C323 N322 C321 C319 -176.1(4)
C320 C319 C321 N322 -16.0(8)
N318 C319 C321 N322 159.9(5)
C320 C319 C321 C326 166.6(6)
N318 C319 C321 C326 -17.6(8)
C321 N322 C323 C324 0.8(7)
C321 N322 C323 N327 -177.5(4)
C328 N327 C323 N322 -164.4(6)
C328 N327 C323 C324 17.4(9)
N322 C323 C324 C325 -3.0(9)
N327 C323 C324 C325 175.1(5)
C323 C324 C325 C326 3.0(10)
C324 C325 C326 C321 -0.9(10)
N322 C321 C326 C325 -1.4(8)
C319 C321 C326 C325 175.9(5)
C323 N327 C328 O328 4.8(12)
C323 N327 C328 C329 -172.6(6)
C335 N331 C329 C328 -97.1(6)
N332 N331 C329 C328 76.4(6)
C335 N331 C329 C330 138.3(6)
N332 N331 C329 C330 -48.2(7)
O328 C328 C329 N331 -95.7(8)
N327 C328 C329 N331 81.7(7)
O328 C328 C329 C330 27.4(11)
N327 C328 C329 C330 -155.1(6)
N332 N333 C334 C335 -0.4(7)
N332 N333 C334 C336 179.9(5)
N332 N331 C335 C334 -0.5(6)
C329 N331 C335 C334 173.6(5)
N333 C334 C335 N331 0.5(6)
C336 C334 C335 N331 -179.8(5)
C338 N337 C336 C341 1.4(8)
C338 N337 C336 C334 178.8(4)
C335 C334 C336 N337 -20.5(8)
N333 C334 C336 N337 159.2(5)
C335 C334 C336 C341 156.8(6)
N333 C334 C336 C341 -23.6(9)
C336 N337 C338 C339 -2.0(7)
C336 N337 C338 N342 177.8(4)
C343 N342 C338 N337 -176.8(4)
C343 N342 C338 C339 3.0(8)
N337 C338 C339 C340 1.9(9)
N342 C338 C339 C340 -177.8(6)
C338 C339 C340 C341 -1.2(11)
C339 C340 C341 C336 0.8(12)
N337 C336 C341 C340 -0.9(10)
C334 C336 C341 C340 -177.9(7)
C338 N342 C343 O343 -5.7(8)
C338 N342 C343 C344 170.7(4)
N347 N346 C344 C345 -44.2(6)
C350 N346 C344 C345 134.5(5)
N347 N346 C344 C343 76.6(5)
C350 N346 C344 C343 -104.8(5)
O343 C343 C344 N346 -37.6(6)
N342 C343 C344 N346 145.8(4)
O343 C343 C344 C345 84.6(6)
N342 C343 C344 C345 -92.0(5)
N347 N348 C349 C350 0.2(5)
N347 N348 C349 C351 -177.2(4)
N347 N346 C350 C349 0.1(5)
C344 N346 C350 C349 -178.7(4)
N348 C349 C350 N346 -0.2(5)
C351 C349 C350 N346 177.0(4)
C353 N352 C351 C356 1.9(5)
C353 N352 C351 C349 -178.8(3)
C350 C349 C351 N352 -20.4(6)
N348 C349 C351 N352 156.4(4)
C350 C349 C351 C356 159.0(4)
N348 C349 C351 C356 -24.2(7)
C351 N352 C353 C354 0.6(5)
C351 N352 C353 N357 -178.4(3)
C358 N357 C353 N352 -164.7(4)
C358 N357 C353 C354 16.3(6)
N352 C353 C354 C355 -2.7(6)
N357 C353 C354 C355 176.2(4)
C353 C354 C355 C356 2.5(6)
C354 C355 C356 C351 -0.2(7)
N352 C351 C356 C355 -2.1(6)
C349 C351 C356 C355 178.6(4)
C353 N357 C358 O358 3.3(7)
C353 N357 C358 C359 -173.7(3)
C305 N301 C359 C360 130.6(4)
N302 N301 C359 C360 -54.7(5)
C305 N301 C359 C358 -105.0(4)
N302 N301 C359 C358 69.7(4)
O358 C358 C359 N301 -90.9(5)
N357 C358 C359 N301 86.2(4)
O358 C358 C359 C360 32.1(6)
N357 C358 C359 C360 -150.8(4)
C365 N361 N362 N363 0.6(5)
C419 N361 N362 N363 -179.0(4)
N361 N362 N363 C364 -0.7(5)
C380 N376 N377 N378 0.7(5)
C374 N376 N377 N378 173.2(4)
N376 N377 N378 C379 -0.6(5)
C395 N391 N392 N393 -1.1(8)
C389 N391 N392 N393 178.4(6)
N391 N392 N393 C394 1.3(8)
C410 N406 N407 N408 0.1(5)
C404 N406 N407 N408 175.0(3)
N406 N407 N408 C409 -0.3(5)
N362 N363 C364 C365 0.4(5)
N362 N363 C364 C366 177.8(4)
N362 N361 C365 C364 -0.4(5)
C419 N361 C365 C364 179.2(4)
N363 C364 C365 N361 0.0(5)
C366 C364 C365 N361 -177.0(5)
C368 N367 C366 C371 -1.1(7)
C368 N367 C366 C364 177.8(4)
C365 C364 C366 N367 19.5(7)
N363 C364 C366 N367 -157.2(4)
C365 C364 C366 C371 -161.6(5)
N363 C364 C366 C371 21.8(7)
C366 N367 C368 N372 179.8(4)
C366 N367 C368 C369 1.1(7)
C373 N372 C368 N367 156.3(5)
C373 N372 C368 C369 -25.0(8)
N367 C368 C369 C370 -0.4(9)
N372 C368 C369 C370 -179.0(6)
C368 C369 C370 C371 -0.3(10)
C369 C370 C371 C366 0.2(9)
N367 C366 C371 C370 0.5(8)
C364 C366 C371 C370 -178.3(5)
C368 N372 C373 O373 -5.7(9)
C368 N372 C373 C374 172.2(5)
C380 N376 C374 C375 -138.6(5)
N377 N376 C374 C375 50.3(6)
C380 N376 C374 C373 98.2(5)
N377 N376 C374 C373 -72.9(5)
O373 C373 C374 N376 93.9(6)
N372 C373 C374 N376 -84.0(5)
O373 C373 C374 C375 -29.3(8)
N372 C373 C374 C375 152.8(5)
N377 N378 C379 C380 0.3(5)
N377 N378 C379 C381 178.9(4)
N377 N376 C380 C379 -0.5(4)
C374 N376 C380 C379 -172.4(4)
N378 C379 C380 N376 0.1(4)
C381 C379 C380 N376 -178.4(4)
C383 N382 C381 C386 0.2(6)
C383 N382 C381 C379 179.6(3)
N378 C379 C381 N382 -165.8(4)
C380 C379 C381 N382 12.5(6)
N378 C379 C381 C386 13.6(6)
C380 C379 C381 C386 -168.2(4)
C381 N382 C383 N387 -175.7(3)
C381 N382 C383 C384 -0.5(6)
C388 N387 C383 N382 -173.0(4)
C388 N387 C383 C384 11.9(7)
N382 C383 C384 C385 -0.5(7)
N387 C383 C384 C385 174.1(5)
C383 C384 C385 C386 1.9(8)
C384 C385 C386 C381 -2.1(8)
N382 C381 C386 C385 1.0(7)
C379 C381 C386 C385 -178.3(4)
C383 N387 C388 O388 11.1(7)
C383 N387 C388 C389 -164.5(4)
C395 N391 C389 C388 98.6(6)
N392 N391 C389 C388 -80.8(7)
C395 N391 C389 C390 -141.0(5)
N392 N391 C389 C390 39.6(7)
O388 C388 C389 N391 40.6(6)
N387 C388 C389 N391 -143.7(4)
O388 C388 C389 C390 -81.0(5)
N387 C388 C389 C390 94.8(5)
N392 N393 C394 C395 -1.0(8)
N392 N393 C394 C396 176.4(6)
N392 N391 C395 C394 0.5(7)
C389 N391 C395 C394 -179.0(5)
N393 C394 C395 N391 0.3(6)
C396 C394 C395 N391 -176.7(6)
C398 N397 C396 C401 -0.4(7)
C398 N397 C396 C394 178.0(4)
N393 C394 C396 N397 -163.9(5)
C395 C394 C396 N397 12.8(9)
N393 C394 C396 C401 14.6(9)
C395 C394 C396 C401 -168.7(6)
C396 N397 C398 N402 -179.2(4)
C396 N397 C398 C399 0.6(7)
C403 N402 C398 N397 163.0(4)
C403 N402 C398 C399 -16.7(7)
N397 C398 C399 C400 0.1(8)
N402 C398 C399 C400 179.8(5)
C398 C399 C400 C401 -0.9(10)
C399 C400 C401 C396 1.0(10)
N397 C396 C401 C400 -0.3(9)
C394 C396 C401 C400 -178.7(6)
C398 N402 C403 O403 -3.1(7)
C398 N402 C403 C404 173.3(4)
C410 N406 C404 C405 -135.0(4)
N407 N406 C404 C405 51.0(5)
C410 N406 C404 C403 102.5(4)
N407 N406 C404 C403 -71.5(5)
O403 C403 C404 N406 90.2(5)
N402 C403 C404 N406 -86.4(4)
O403 C403 C404 C405 -31.7(6)
N402 C403 C404 C405 151.7(4)
N407 N408 C409 C410 0.5(4)
N407 N408 C409 C411 177.8(3)
N407 N406 C410 C409 0.2(4)
C404 N406 C410 C409 -174.2(3)
N408 C409 C410 N406 -0.4(4)
C411 C409 C410 N406 -177.6(3)
C413 N412 C411 C416 -2.1(5)
C413 N412 C411 C409 175.7(3)
N408 C409 C411 N412 -165.3(3)
C410 C409 C411 N412 11.4(5)
N408 C409 C411 C416 12.5(6)
C410 C409 C411 C416 -170.8(4)
C411 N412 C413 C414 2.4(5)
C411 N412 C413 N417 -175.6(3)
C418 N417 C413 N412 175.0(4)
C418 N417 C413 C414 -2.9(6)
N412 C413 C414 C415 -2.2(5)
N417 C413 C414 C415 175.5(3)
C413 C414 C415 C416 1.7(6)
C414 C415 C416 C411 -1.4(6)
N412 C411 C416 C415 1.6(5)
C409 C411 C416 C415 -176.0(3)
C413 N417 C418 O418 8.0(8)
C413 N417 C418 C419 -168.3(4)
C365 N361 C419 C420 -132.9(4)
N362 N361 C419 C420 46.7(5)
C365 N361 C419 C418 105.3(5)
N362 N361 C419 C418 -75.1(5)
O418 C418 C419 N361 56.7(6)
N417 C418 C419 N361 -126.9(4)
O418 C418 C419 C420 -65.4(6)
N417 C418 C419 C420 111.0(4)
C425 N421 N422 N423 -1.0(5)
C479 N421 N422 N423 -178.6(4)
N421 N422 N423 C424 1.2(6)
C440 N436 N437 N438 -0.9(6)
C434 N436 N437 N438 -179.7(4)
N436 N437 N438 C439 0.3(6)
C455 N451 N452 N453 -0.4(5)
C449 N451 N452 N453 175.2(3)
N451 N452 N453 C454 0.5(5)
C470 N466 N467 N468 -0.3(7)
C464 N466 N467 N468 -175.3(5)
N466 N467 N468 C469 1.0(7)
N422 N423 C424 C425 -1.0(6)
N422 N423 C424 C426 177.8(5)
N422 N421 C425 C424 0.4(5)
C479 N421 C425 C424 177.7(4)
N423 C424 C425 N421 0.4(5)
C426 C424 C425 N421 -178.4(5)
C428 N427 C426 C431 -0.1(8)
C428 N427 C426 C424 178.3(5)
N423 C424 C426 N427 -165.5(5)
C425 C424 C426 N427 13.1(8)
N423 C424 C426 C431 12.9(9)
C425 C424 C426 C431 -168.5(6)
C426 N427 C428 C429 1.5(8)
C426 N427 C428 N432 -179.0(4)
C433 N432 C428 N427 173.7(5)
C433 N432 C428 C429 -6.9(10)
N427 C428 C429 C430 -1.6(10)
N432 C428 C429 C430 179.0(6)
C428 C429 C430 C431 0.2(12)
C429 C430 C431 C426 1.1(12)
N427 C426 C431 C430 -1.1(10)
C424 C426 C431 C430 -179.4(6)
C428 N432 C433 O433 4.6(11)
C428 N432 C433 C434 -171.9(5)
C440 N436 C434 C435 -133.3(5)
N437 N436 C434 C435 45.2(6)
C440 N436 C434 C433 105.7(5)
N437 N436 C434 C433 -75.7(6)
O433 C433 C434 N436 48.0(8)
N432 C433 C434 N436 -135.2(5)
O433 C433 C434 C435 -74.7(7)
N432 C433 C434 C435 102.1(6)
N437 N438 C439 C440 0.5(6)
N437 N438 C439 C441 178.0(4)
N437 N436 C440 C439 1.2(5)
C434 N436 C440 C439 179.9(10)
N438 C439 C440 N436 -1.0(5)
C441 C439 C440 N436 -178.3(4)
C443 N442 C441 C446 -1.8(7)
C443 N442 C441 C439 175.9(4)
N438 C439 C441 N442 -164.0(4)
C440 C439 C441 N442 13.0(7)
N438 C439 C441 C446 13.6(7)
C440 C439 C441 C446 -169.4(5)
C441 N442 C443 C444 0.8(6)
C441 N442 C443 N447 -179.8(4)
C448 N447 C443 N442 163.4(4)
C448 N447 C443 C444 -17.2(6)
N442 C443 C444 C445 1.1(8)
N447 C443 C444 C445 -178.2(5)
C443 C444 C445 C446 -2.2(10)
C444 C445 C446 C441 1.3(10)
N442 C441 C446 C445 0.7(9)
C439 C441 C446 C445 -176.8(6)
C443 N447 C448 O448 -3.1(6)
C443 N447 C448 C449 174.6(3)
C455 N451 C449 C450 -136.0(4)
N452 N451 C449 C450 49.3(4)
C455 N451 C449 C448 100.8(4)
N452 N451 C449 C448 -74.0(4)
O448 C448 C449 N451 97.2(4)
N447 C448 C449 N451 -80.6(4)
O448 C448 C449 C450 -25.3(5)
N447 C448 C449 C450 156.9(3)
N452 N453 C454 C455 -0.4(5)
N452 N453 C454 C456 179.1(4)
N452 N451 C455 C454 0.1(4)
C449 N451 C455 C454 -175.0(3)
N453 C454 C455 N451 0.2(4)
C456 C454 C455 N451 -179.4(4)
C458 N457 C456 C461 0.1(7)
C458 N457 C456 C454 179.4(4)
N453 C454 C456 N457 -164.6(4)
C455 C454 C456 N457 14.8(6)
N453 C454 C456 C461 14.7(7)
C455 C454 C456 C461 -165.9(5)
C456 N457 C458 C459 0.5(7)
C456 N457 C458 N462 -175.8(4)
C463 N462 C458 N457 -177.0(5)
C463 N462 C458 C459 6.8(9)
N457 C458 C459 C460 -1.5(9)
N462 C458 C459 C460 174.3(6)
C458 C459 C460 C461 2.0(11)
C459 C460 C461 C456 -1.5(11)
N457 C456 C461 C460 0.4(9)
C454 C456 C461 C460 -178.8(6)
C458 N462 C463 O463 9.6(8)
C458 N462 C463 C464 -167.2(5)
C470 N466 C464 C463 109.6(5)
N467 N466 C464 C463 -76.2(6)
C470 N466 C464 C465 -128.9(5)
N467 N466 C464 C465 45.3(6)
O463 C463 C464 N466 31.6(7)
N462 C463 C464 N466 -151.5(4)
O463 C463 C464 C465 -90.5(6)
N462 C463 C464 C465 86.4(5)
N467 N468 C469 C470 -1.4(7)
N467 N468 C469 C471 175.9(5)
N467 N466 C470 C469 -0.6(6)
C464 N466 C470 C469 174.1(5)
N468 C469 C470 N466 1.1(6)
C471 C469 C470 N466 -175.9(5)
C473 N472 C471 C476 -1.4(6)
C473 N472 C471 C469 176.9(4)
N468 C469 C471 N472 -175.9(5)
C470 C469 C471 N472 0.8(7)
N468 C469 C471 C476 2.4(8)
C470 C469 C471 C476 179.1(5)
C471 N472 C473 N477 -179.8(3)
C471 N472 C473 C474 -0.7(6)
C478 N477 C473 N472 177.7(3)
C478 N477 C473 C474 -1.4(6)
N472 C473 C474 C475 2.0(6)
N477 C473 C474 C475 -179.1(4)
C473 C474 C475 C476 -1.2(6)
C474 C475 C476 C471 -0.7(7)
N472 C471 C476 C475 2.1(7)
C469 C471 C476 C475 -176.0(4)
C473 N477 C478 O478 -4.0(6)
C473 N477 C478 C479 174.6(3)
C425 N421 C479 C480 -121.3(4)
N422 N421 C479 C480 55.9(5)
C425 N421 C479 C478 115.0(4)
N422 N421 C479 C478 -67.9(5)
O478 C478 C479 N421 99.3(4)
N477 C478 C479 N421 -79.4(4)
O478 C478 C479 C480 -23.4(6)
N477 C478 C479 C480 157.9(4)
C490 N481 C482 C483 -55.9(5)
C494 N481 C482 C483 62.5(4)
C486 N481 C482 C483 -176.8(4)
N481 C482 C483 C484 -174.1(4)
C482 C483 C484 C485 -180.0(4)
C490 N481 C486 C487 55.2(4)
C494 N481 C486 C487 -62.9(4)
C482 N481 C486 C487 176.3(3)
N481 C486 C487 C488 170.5(3)
C486 C487 C488 C489 179.1(4)
C494 N481 C490 C491 -178.4(3)
C482 N481 C490 C491 -57.7(4)
C486 N481 C490 C491 61.4(4)
N481 C490 C491 C492 -171.7(3)
C490 C491 C492 C493 73.3(5)
C490 N481 C494 C495 -171.7(4)
C482 N481 C494 C495 67.6(4)
C486 N481 C494 C495 -51.3(5)
N481 C494 C495 C496 -161.1(4)
C494 C495 C496 C497 74.7(6)
C503 N498 C499 C500 178.7(5)
C511 N498 C499 C500 57.6(6)
C507 N498 C499 C500 -60.8(6)
N498 C499 C500 C501 -169.5(6)
C499 C500 C501 C502 -74.2(11)
C511 N498 C503 C504 -61.7(5)
C507 N498 C503 C504 56.7(5)
C499 N498 C503 C504 176.5(4)
N498 C503 C504 C505 -165.6(5)
C503 C504 C505 C506 69.3(8)
C503 N498 C507 C508 55.8(6)
C511 N498 C507 C508 176.6(5)
C499 N498 C507 C508 -62.0(6)
N498 C507 C508 C509 -163.4(5)
C507 C508 C509 C510 175.2(5)
C503 N498 C511 C512 -55.5(5)
C507 N498 C511 C512 -176.5(4)
C499 N498 C511 C512 63.2(5)
N498 C511 C512 C513 -168.9(4)
C511 C512 C513 C514 75.5(6)
C524 N515 C516 C517 -177.1(5)
C520 N515 C516 C517 61.2(6)
C528 N515 C516 C517 -58.4(6)
N515 C516 C517 C518 -168.6(5)
C516 C517 C518 C519 -65.0(7)
C524 N515 C520 C521 -59.8(8)
C516 N515 C520 C521 59.9(7)
C528 N515 C520 C521 -178.1(6)
N515 C520 C521 C522 -100.5(6)
C520 C521 C522 C523 -176.5(5)
C516 N515 C524 C525 -173.3(5)
C520 N515 C524 C525 -51.3(6)
C528 N515 C524 C525 66.3(6)
N515 C524 C525 C526 -171.8(6)
C524 C525 C526 C527 -177.7(9)
C524 N515 C528 C52B 84.8(9)
C516 N515 C528 C52B -33.3(8)
C520 N515 C528 C52B -155.3(8)
C524 N515 C528 C529 37.4(9)
C516 N515 C528 C529 -80.6(8)
C520 N515 C528 C529 157.3(7)
N515 C528 C529 C530 168.6(8)
C528 C529 C530 C531 -71.5(13)
N515 C528 C52B C53B -163.9(9)
C528 C52B C53B C53C 64.3(15)
C541 N532 C533 C534 174.6(4)
C545 N532 C533 C534 -64.3(4)
C537 N532 C533 C534 55.1(4)
N532 C533 C534 C535 176.0(4)
C533 C534 C535 C536 -67.9(5)
C541 N532 C537 C538 -61.0(4)
C533 N532 C537 C538 55.8(4)
C545 N532 C537 C538 177.2(3)
N532 C537 C538 C539 -177.7(4)
C537 C538 C539 C540 176.2(4)
C533 N532 C541 C542 176.2(4)
C545 N532 C541 C542 55.4(5)
C537 N532 C541 C542 -63.9(5)
N532 C541 C542 C543 -173.1(4)
C541 C542 C543 C544 -61.4(6)
C541 N532 C545 C546 56.9(4)
C533 N532 C545 C546 -60.8(4)
C537 N532 C545 C546 177.9(3)
N532 C545 C546 C547 -171.9(4)
C545 C546 C547 C548 178.9(4)
C554 N549 C550 C551 -59.2(5)
C562 N549 C550 C551 59.1(5)
C558 N549 C550 C551 -179.8(4)
N549 C550 C551 C552 153.4(5)
C550 C551 C552 C553 178.7(5)
C562 N549 C554 C555 -170.1(5)
C558 N549 C554 C555 69.1(6)
C550 N549 C554 C555 -49.8(6)
N549 C554 C555 C556 -170.1(6)
C554 C555 C556 C557 -176.1(11)
C554 C555 C556 C55B 91.1(12)
C554 N549 C558 C559 63.9(6)
C562 N549 C558 C559 -54.4(6)
C550 N549 C558 C559 -175.1(5)
N549 C558 C559 C560 -149.8(7)
C558 C559 C560 C561 177.4(7)
C554 N549 C562 C563 -175.1(5)
C558 N549 C562 C563 -54.8(6)
C550 N549 C562 C563 64.3(5)
N549 C562 C563 C564 -179.1(5)
C562 C563 C564 C56B 69.4(11)
C562 C563 C564 C565 -157.6(8)
C579 N566 C567 C568 -71.7(6)
C575 N566 C567 C568 166.3(5)
C571 N566 C567 C568 46.5(6)
N566 C567 C568 C569 160.2(5)
C567 C568 C569 C570 -77.9(7)
C579 N566 C571 C572 -175.5(4)
C575 N566 C571 C572 -53.9(6)
C567 N566 C571 C572 63.2(5)
N566 C571 C572 C573 177.8(5)
C571 C572 C573 C574 72.0(8)
C579 N566 C575 C576 64.2(6)
C571 N566 C575 C576 -54.5(6)
C567 N566 C575 C576 -173.7(5)
N566 C575 C576 C577 173.2(5)
C575 C576 C577 C578 -175.4(6)
C575 N566 C579 C580 55.3(6)
C571 N566 C579 C580 176.3(5)
C567 N566 C579 C580 -63.7(6)
N566 C579 C580 C581 162.1(6)
C579 C580 C581 C582 82.5(9)
C596 N583 C584 C585 -57.3(5)
C588 N583 C584 C585 60.9(5)
C592 N583 C584 C585 -179.0(5)
N583 C584 C585 C586 -168.4(5)
C584 C585 C586 C587 74.9(8)
C584 N583 C588 C589 54.4(5)
C596 N583 C588 C589 175.3(4)
C592 N583 C588 C589 -63.8(5)
N583 C588 C589 C590 174.7(4)
C588 C589 C590 C591 176.5(4)
C584 N583 C592 C593 -179.2(5)
C596 N583 C592 C593 59.0(6)
C588 N583 C592 C593 -59.2(6)
N583 C592 C593 C594 -170.6(7)
C592 C593 C594 C595 -75.6(12)
C584 N583 C596 C597 -59.6(5)
C588 N583 C596 C597 -179.8(4)
C592 N583 C596 C597 59.8(5)
N583 C596 C597 C598 -175.7(4)
C596 C597 C598 C599 179.8(5)
C605 N600 C601 C602 -176.2(5)
C613 N600 C601 C602 61.8(6)
C609 N600 C601 C602 -56.5(6)
N600 C601 C602 C603 -179.4(5)
C601 C602 C603 C604 -63.5(9)
C601 N600 C605 C606 -179.2(6)
C613 N600 C605 C606 -55.9(7)
C609 N600 C605 C606 62.5(7)
N600 C605 C606 C607 -169.9(6)
C605 C606 C607 C608 96.4(11)
C601 N600 C609 C610 -54.5(6)
C605 N600 C609 C610 60.6(6)
C613 N600 C609 C610 -177.5(5)
N600 C609 C610 C611 -175.0(5)
C609 C610 C611 C612 -179.6(5)
C601 N600 C613 C614 60.8(7)
C605 N600 C613 C614 -57.0(7)
C609 N600 C613 C614 -178.8(5)
N600 C613 C614 C615 -175.5(6)
C613 C614 C615 C616 177.4(6)
C626 N617 C618 C619 -56.8(5)
C630 N617 C618 C619 -175.3(4)
C622 N617 C618 C619 64.0(5)
N617 C618 C619 C620 -175.9(4)
C618 C619 C620 C621 178.5(5)
C626 N617 C622 C623 -73.0(7)
C630 N617 C622 C623 47.9(7)
C618 N617 C622 C623 166.2(6)
N617 C622 C623 C624 167.7(6)
C622 C623 C624 C625 -81.8(9)
C630 N617 C626 C627 65.3(6)
C622 N617 C626 C627 -172.3(5)
C618 N617 C626 C627 -52.5(5)
N617 C626 C627 C628 173.8(5)
C626 C627 C628 C62B 80.1(12)
C626 C627 C628 C629 -59.1(9)
C626 N617 C630 C631 178.9(5)
C622 N617 C630 C631 57.2(6)
C618 N617 C630 C631 -61.8(6)
N617 C630 C631 C632 -165.0(6)
C630 C631 C632 C633 -173.6(8)
C647 N634 C635 C636 60.2(7)
C643 N634 C635 C636 -179.2(6)
C639 N634 C635 C636 -58.5(7)
N634 C635 C636 C637 -172.6(5)
C635 C636 C637 C638 -177.3(6)
C647 N634 C639 C640 63.7(5)
C643 N634 C639 C640 -56.7(6)
C635 N634 C639 C640 -175.5(4)
N634 C639 C640 C641 -175.9(4)
C639 C640 C641 C642 178.0(5)
C647 N634 C643 C644 -174.6(6)
C635 N634 C643 C644 63.8(9)
C639 N634 C643 C644 -55.3(8)
N634 C643 C644 C64B -167.2(9)
N634 C643 C644 C645 -132.0(7)
C643 C644 C645 C646 179.5(8)
C643 C644 C64B C646 107.8(15)
C643 N634 C647 C648 -66.6(6)
C635 N634 C647 C648 53.1(6)
C639 N634 C647 C648 172.1(5)
N634 C647 C648 C649 170.5(5)
C647 C648 C649 C650 -166.8(6)
C664 N651 C652 C653 60.7(6)
C660 N651 C652 C653 -176.8(5)
C656 N651 C652 C653 -56.0(7)
N651 C652 C653 C654 176.9(5)
C652 C653 C654 C655 -64.4(7)
C652 N651 C656 C657 -56.2(7)
C664 N651 C656 C657 -175.7(6)
C660 N651 C656 C657 62.3(7)
N651 C656 C657 C658 167.2(6)
C656 C657 C658 C659 174.6(8)
C652 N651 C660 C661 176.3(5)
C664 N651 C660 C661 -62.2(6)
C656 N651 C660 C661 56.0(7)
N651 C660 C661 C662 167.7(5)
C660 C661 C662 C663 174.1(6)
C652 N651 C664 C665 66.0(6)
C660 N651 C664 C665 -53.6(6)
C656 N651 C664 C665 -174.8(5)
N651 C664 C665 C666 -161.4(5)
C664 C665 C666 C667 72.3(7)
C677 N668 C669 C670 -174.2(5)
C681 N668 C669 C670 -55.3(6)
C673 N668 C669 C670 63.3(6)
N668 C669 C670 C671 176.9(5)
C669 C670 C671 C672 -179.4(6)
C669 N668 C673 C674 179.9(5)
C677 N668 C673 C674 57.5(7)
C681 N668 C673 C674 -60.0(6)
N668 C673 C674 C675 -170.0(6)
C673 C674 C675 C676 -178.2(11)
C669 N668 C677 C678 -68.9(7)
C681 N668 C677 C678 170.1(6)
C673 N668 C677 C678 51.7(7)
N668 C677 C678 C679 176.6(6)
C677 C678 C679 C680 71.9(9)
C669 N668 C681 C682 -52.5(6)
C677 N668 C681 C682 68.9(6)
C673 N668 C681 C682 -170.8(5)
N668 C681 C682 C683 -162.9(5)
C681 C682 C683 C684 -177.6(6)
C694 N685 C686 C687 -178.0(13)
C690 N685 C686 C687 42.8(17)
C698 N685 C686 C687 -68.9(16)
N685 C686 C687 C688 -155.0(15)
C686 C687 C688 C689 62(3)
C694 N685 C690 C691 -74.9(15)
C686 N685 C690 C691 60.0(14)
C698 N685 C690 C691 174.7(12)
N685 C690 C691 C692 171.9(12)
C690 C691 C692 C693 73.1(19)
C690 N685 C694 C695 -30.8(18)
C686 N685 C694 C695 -169.7(12)
C698 N685 C694 C695 78.7(15)
N685 C694 C695 C696 169.9(12)
C694 C695 C696 C697 -176.3(12)
C694 N685 C698 C699 68.1(19)
C690 N685 C698 C699 -169.0(16)
C686 N685 C698 C699 -45.3(19)
N685 C698 C699 C700 166.1(13)
C698 C699 C700 C701 82(2)
C698 C699 C700 C70B 158.5(19)
O703 C703 C704 C705 80.1(9)
C702 C703 C704 C705 -98.3(9)
C703 C704 C705 O705 54.9(7)
C703 C704 C705 C706 -58.7(9)
C703 C704 C705 C707 178.0(6)
O709 C709 C710 C711 -10.3(9)
C708 C709 C710 C711 168.1(6)
C709 C710 C711 O711 -177.3(5)
C709 C710 C711 C713 -64.1(8)
C709 C710 C711 C712 63.6(7)
O715 C715 C716 C717 -69.4(14)
C714 C715 C716 C717 100.8(11)
C715 C716 C717 C719 170.7(9)
C715 C716 C717 O717 51.7(12)
C715 C716 C717 C718 -64.0(11)
O721 C721 C722 C723 114.2(7)
C720 C721 C722 C723 -66.7(8)
C721 C722 C723 O723 71.4(7)
C721 C722 C723 C724 -172.4(7)
C721 C722 C723 C725 -45.2(8)
O727 C727 C728 C729 110.5(8)
C726 C727 C728 C729 -69.5(11)
C727 C728 C729 O729 66.7(8)
C727 C728 C729 C730 -53.9(9)
C727 C728 C729 C731 -176.6(7)
O733 C733 C734 C735 14.3(12)
C732 C733 C734 C735 -169.4(8)
C733 C734 C735 C736 58.9(11)
C733 C734 C735 O735 176.6(7)
C733 C734 C735 C737 -69.4(11)
O739 C739 C740 C741 72.9(10)
C738 C739 C740 C741 -101.7(9)
C739 C740 C741 O741 49.8(8)
C739 C740 C741 C743 -66.4(9)
C739 C740 C741 C742 165.9(6)
O745 C745 C746 C747 5.9(18)
C744 C745 C746 C747 -176.9(12)
C745 C746 C747 O747 178.7(10)
C745 C746 C747 C748 64.8(15)
C745 C746 C747 C749 -64.8(13)
O751 C751 C752 C753 -74.7(13)
C750 C751 C752 C753 109.5(11)
C751 C752 C753 C755 60.8(12)
C751 C752 C753 O753 -55.5(11)
C751 C752 C753 C754 -171.7(8)
